data_4305456
loop_
_publ_author_name
'Kurahashi, Takuya'
'Fujii, Hiroshi'

_publ_section_title
;
 Chiral Distortion in a MnIV(salen)(N3)2 Derived from Jacobsen's
 Catalyst as a Possible Conformation Model for Its Enantioselective
 Reactions
;
_journal_coden_ASTM INOCAJ
_journal_issue 17
_journal_name_full 'Inorganic Chemistry'
_journal_page_first 7556
_journal_page_last 7567
_journal_paper_doi 10.1021/ic800443q
_journal_volume 47
_journal_year 2008
_chemical_absolute_configuration rm
_chemical_formula_moiety 'C151 H229 Mn4 N20 O15 '
_chemical_formula_sum 'C151 H229 Mn4 N20 O15'
_chemical_formula_weight 2784.35
_space_group_IT_number 5
_symmetry_cell_setting monoclinic
_symmetry_Int_Tables_number 5
_symmetry_space_group_name_Hall 'C 2y'
_symmetry_space_group_name_H-M 'C 1 2 1'
_audit_creation_date 2007-12-25
_audit_creation_method 'by CrystalStructure 3.8'
_cell_angle_alpha 90.0000
_cell_angle_beta 91.8940(14)
_cell_angle_gamma 90.0000
_cell_formula_units_Z 4
_cell_length_a 26.7314(3)
_cell_length_b 18.2202(5)
_cell_length_c 32.6736(5)
_cell_measurement_reflns_used 7951
_cell_measurement_temperature 173
_cell_measurement_theta_max 27.5
_cell_measurement_theta_min 3.0
_cell_volume 15905.0(5)
_computing_cell_refinement CrystalClear
_computing_data_collection CrystalClear
_computing_data_reduction CrystalStructure
_computing_publication_material 'CrystalStructure 3.8'
_computing_structure_refinement SHELXL
_computing_structure_solution SHELXS97
_diffrn_detector_area_resol_mean 7.31
_diffrn_measured_fraction_theta_full 0.988
_diffrn_measured_fraction_theta_max 0.988
_diffrn_measurement_device_type 'Rigaku Mercury'
_diffrn_measurement_method \w
_diffrn_radiation_type 'Mo K\a'
_diffrn_radiation_wavelength 0.71070
_diffrn_reflns_av_R_equivalents 0.045
_diffrn_reflns_limit_h_max 32
_diffrn_reflns_limit_h_min -34
_diffrn_reflns_limit_k_max 23
_diffrn_reflns_limit_k_min -14
_diffrn_reflns_limit_l_max 42
_diffrn_reflns_limit_l_min -39
_diffrn_reflns_number 59585
_diffrn_reflns_theta_full 27.48
_diffrn_reflns_theta_max 27.48
_exptl_absorpt_coefficient_mu 0.373
_exptl_absorpt_correction_type none
_exptl_crystal_colour red
_exptl_crystal_density_diffrn 1.163
_exptl_crystal_density_method 'not measured'
_exptl_crystal_description block
_exptl_crystal_F_000 5980.00
_exptl_crystal_size_max 0.40
_exptl_crystal_size_mid 0.30
_exptl_crystal_size_min 0.20
_refine_diff_density_max 0.69
_refine_diff_density_min -0.37
_refine_ls_abs_structure_details 'Flack, H. D. (1983), Acta Cryst. A39, 876-881.  8509 Friedel Pairs'
_refine_ls_abs_structure_Flack 0.043(16)
_refine_ls_extinction_method none
_refine_ls_goodness_of_fit_ref 1.020
_refine_ls_hydrogen_treatment refall
_refine_ls_number_parameters 1713
_refine_ls_number_reflns 27098
_refine_ls_R_factor_gt 0.0667
_refine_ls_shift/su_max 0.0030
_refine_ls_structure_factor_coef Fsqd
_refine_ls_weighting_details 'w = 1/[\s^2^(Fo^2^)+(0.1000P)^2^+11.3611P] where P=(Fo^2^+2Fc^2^)/3'
_refine_ls_weighting_scheme calc
_refine_ls_wR_factor_ref 0.1796
_reflns_number_gt 19085
_reflns_number_total 27098
_reflns_threshold_expression F^2^>2.0\s(F^2^)
_cod_data_source_file ic800443q-file004.cif
_cod_data_source_block '__2'
_cod_original_formula_sum 'C151 H229 Mn4 N20 O15 '
_cod_database_code 4305456

loop_
_symmetry_equiv_pos_site_id
_symmetry_equiv_pos_as_xyz
1 +X,+Y,+Z
2 -X,+Y,-Z
3 1/2+X,1/2+Y,+Z
4 1/2-X,1/2+Y,-Z

loop_
_atom_site_label
_atom_site_type_symbol
_atom_site_fract_x
_atom_site_fract_y
_atom_site_fract_z
_atom_site_U_iso_or_equiv
_atom_site_adp_type
_atom_site_occupancy
_atom_site_symmetry_multiplicity
_atom_site_calc_flag
_atom_site_refinement_flags
_atom_site_disorder_assembly
_atom_site_disorder_group
Mn(1) Mn -0.19052(3) -0.23937(4) -0.18521(2) 0.03134(18) Uani 1.00 1 d . . .
Mn(2) Mn -0.46392(3) -0.41764(4) -0.14873(2) 0.02990(17) Uani 1.00 1 d . . .
Mn(3) Mn -0.48404(3) -0.28658(4) -0.65032(2) 0.03102(17) Uani 1.00 1 d . . .
Mn(4) Mn -0.70852(3) 0.04804(4) -0.69490(2) 0.03342(18) Uani 1.00 1 d . . .
O(1) O -0.13828(14) -0.2889(2) -0.15754(11) 0.0408(9) Uani 1.00 1 d . . .
O(2) O -0.17886(14) -0.2859(2) -0.23521(10) 0.0399(9) Uani 1.00 1 d . . .
O(3) O -0.24731(17) -0.3321(2) -0.16828(15) 0.0558(11) Uani 1.00 1 d . . .
O(4) O -0.49312(13) -0.3253(2) -0.14076(12) 0.0373(8) Uani 1.00 1 d . . .
O(5) O -0.41983(14) -0.4097(2) -0.10325(11) 0.0375(8) Uani 1.00 1 d . . .
O(6) O -0.43085(15) -0.3007(2) -0.61137(11) 0.0381(9) Uani 1.00 1 d . . .
O(7) O -0.52072(14) -0.3679(2) -0.63309(11) 0.0351(8) Uani 1.00 1 d . . .
O(8) O -0.52242(19) -0.2119(2) -0.60241(14) 0.0617(13) Uani 1.00 1 d . . .
O(9) O -0.69283(14) 0.0798(2) -0.74732(11) 0.0392(8) Uani 1.00 1 d . . .
O(10) O -0.65634(14) 0.1006(2) -0.66821(11) 0.0390(9) Uani 1.00 1 d . . .
O(11) O -0.76278(15) 0.1503(2) -0.68963(13) 0.0478(10) Uani 1.00 1 d . . .
O(12) O -0.52149(18) -0.4737(2) -0.10458(15) 0.0599(12) Uani 1.00 1 d . . .
O(13) O -0.1271(6) -0.0939(12) -1.0233(10) 0.406(18) Uani 1.00 1 d . . .
O(14) O -0.0453(8) -0.1485(13) -0.0735(4) 0.333(13) Uani 1.00 1 d . . .
O(15) O -0.4835(2) -0.0669(3) -0.3927(2) 0.110(2) Uani 1.00 1 d . . .
N(1) N -0.21028(16) -0.1919(2) -0.13384(13) 0.0334(10) Uani 1.00 1 d . . .
N(2) N -0.25265(16) -0.1929(2) -0.20702(12) 0.0290(9) Uani 1.00 1 d . . .
N(3) N -0.1436(2) -0.1392(3) -0.19720(17) 0.0491(13) Uani 1.00 1 d . . .
N(4) N -0.1200(2) -0.1140(3) -0.1705(2) 0.0521(13) Uani 1.00 1 d . . .
N(5) N -0.0955(3) -0.0889(5) -0.1443(2) 0.101(2) Uani 1.00 1 d . . .
N(6) N -0.50996(16) -0.4386(2) -0.19592(13) 0.0302(9) Uani 1.00 1 d . . .
N(7) N -0.44369(16) -0.5215(2) -0.15725(13) 0.0295(9) Uani 1.00 1 d . . .
N(8) N -0.4095(2) -0.3831(3) -0.19296(16) 0.0603(16) Uani 1.00 1 d . . .
N(9) N -0.37586(18) -0.3444(2) -0.19705(13) 0.0352(10) Uani 1.00 1 d . . .
N(10) N -0.3418(2) -0.3064(3) -0.20328(17) 0.0580(15) Uani 1.00 1 d . . .
N(11) N -0.45386(17) -0.1929(2) -0.66912(13) 0.0340(10) Uani 1.00 1 d . . .
N(12) N -0.53782(17) -0.2597(2) -0.69100(14) 0.0367(10) Uani 1.00 1 d . . .
N(13) N -0.44641(19) -0.3510(2) -0.69733(14) 0.0417(11) Uani 1.00 1 d . . .
N(14) N -0.40421(19) -0.3696(2) -0.69584(14) 0.0364(10) Uani 1.00 1 d . . .
N(15) N -0.3632(2) -0.3921(3) -0.69678(18) 0.0565(14) Uani 1.00 1 d . . .
N(16) N -0.76837(18) -0.0045(2) -0.71757(14) 0.0374(10) Uani 1.00 1 d . . .
N(17) N -0.73683(17) 0.0194(2) -0.64142(13) 0.0355(10) Uani 1.00 1 d . . .
N(18) N -0.6655(2) -0.0562(2) -0.69611(17) 0.0454(12) Uani 1.00 1 d . . .
N(19) N -0.6377(2) -0.0654(3) -0.6681(2) 0.0545(14) Uani 1.00 1 d . . .
N(20) N -0.6096(2) -0.0749(4) -0.6399(2) 0.089(2) Uani 1.00 1 d . . .
C(1) C -0.4934(7) -0.0212(6) -0.4232(4) 0.196(8) Uani 1.00 1 d . . .
C(2) C -0.5163(5) -0.4599(9) -0.0612(5) 0.193(8) Uani 1.00 1 d . . .
C(3) C -0.1295(2) -0.3022(3) -0.11823(15) 0.0340(12) Uani 1.00 1 d . . .
C(4) C -0.0900(2) -0.3492(3) -0.10551(17) 0.0402(13) Uani 1.00 1 d . . .
C(5) C -0.0853(2) -0.3654(4) -0.06367(18) 0.0500(15) Uani 1.00 1 d . . .
C(6) C -0.1156(2) -0.3381(3) -0.03404(18) 0.0459(14) Uani 1.00 1 d . . .
C(7) C -0.1498(2) -0.2865(4) -0.04584(17) 0.0539(16) Uani 1.00 1 d . . .
C(8) C -0.1584(2) -0.2674(3) -0.08842(16) 0.0375(12) Uani 1.00 1 d . . .
C(9) C -0.1946(2) -0.2128(3) -0.09790(16) 0.0412(14) Uani 1.00 1 d . . .
C(10) C -0.2049(2) -0.2837(3) -0.27031(15) 0.0333(11) Uani 1.00 1 d . . .
C(11) C -0.1872(2) -0.3266(3) -0.30389(16) 0.0341(12) Uani 1.00 1 d . . .
C(12) C -0.2163(2) -0.3263(3) -0.33911(16) 0.0374(13) Uani 1.00 1 d . . .
C(13) C -0.2608(2) -0.2863(3) -0.34581(16) 0.0358(12) Uani 1.00 1 d . . .
C(14) C -0.2766(2) -0.2444(3) -0.31389(15) 0.0328(11) Uani 1.00 1 d . . .
C(15) C -0.24942(19) -0.2425(3) -0.27595(15) 0.0311(11) Uani 1.00 1 d . . .
C(16) C -0.27031(19) -0.2003(2) -0.24395(15) 0.0283(11) Uani 1.00 1 d . . .
C(17) C -0.24680(19) -0.1324(2) -0.14100(15) 0.0303(11) Uani 1.00 1 d . . .
C(18) C -0.28365(19) -0.1602(2) -0.17435(14) 0.0298(11) Uani 1.00 1 d . . .
C(19) C -0.3216(2) -0.1024(3) -0.18792(16) 0.0356(12) Uani 1.00 1 d . . .
C(20) C -0.3503(2) -0.0786(3) -0.14963(18) 0.0441(14) Uani 1.00 1 d . . .
C(21) C -0.3147(2) -0.0509(3) -0.11573(18) 0.0446(14) Uani 1.00 1 d . . .
C(22) C -0.2762(2) -0.1082(3) -0.10342(16) 0.0399(13) Uani 1.00 1 d . . .
C(23) C -0.0557(2) -0.3849(3) -0.13687(19) 0.0494(15) Uani 1.00 1 d . . .
C(24) C -0.0117(2) -0.4274(4) -0.1160(2) 0.0606(18) Uani 1.00 1 d . . .
C(25) C -0.0869(2) -0.4424(5) -0.1628(2) 0.077(2) Uani 1.00 1 d . . .
C(26) C -0.0333(2) -0.3277(5) -0.1646(2) 0.075(2) Uani 1.00 1 d . . .
C(27) C -0.1090(2) -0.3615(4) 0.0112(2) 0.0600(18) Uani 1.00 1 d . . .
C(28) C -0.1382(2) -0.3712(3) -0.29898(17) 0.0460(15) Uani 1.00 1 d . . .
C(29) C -0.0949(2) -0.3218(3) -0.2860(2) 0.0565(17) Uani 1.00 1 d . . .
C(30) C -0.1448(2) -0.4329(3) -0.2683(2) 0.0574(18) Uani 1.00 1 d . . .
C(31) C -0.1245(3) -0.4088(4) -0.3394(2) 0.072(2) Uani 1.00 1 d . . .
C(32) C -0.2895(2) -0.2915(3) -0.38691(16) 0.0408(13) Uani 1.00 1 d . . .
C(33) C -0.2549(2) -0.2745(4) -0.42206(17) 0.0538(17) Uani 1.00 1 d . . .
C(34) C -0.3331(3) -0.2376(4) -0.3895(2) 0.072(2) Uani 1.00 1 d . . .
C(35) C -0.3101(3) -0.3718(3) -0.3926(2) 0.0571(17) Uani 1.00 1 d . . .
C(36) C -0.2372(2) -0.4052(3) -0.1583(2) 0.067(2) Uani 1.00 1 d . . .
C(37) C -0.53391(19) -0.2957(2) -0.15669(16) 0.0300(11) Uani 1.00 1 d . . .
C(38) C -0.5522(2) -0.2296(3) -0.14058(16) 0.0340(11) Uani 1.00 1 d . . .
C(39) C -0.5928(2) -0.1954(3) -0.16070(16) 0.0326(11) Uani 1.00 1 d . . .
C(40) C -0.6190(2) -0.2241(3) -0.19492(16) 0.0351(12) Uani 1.00 1 d . . .
C(41) C -0.6025(2) -0.2922(3) -0.20892(16) 0.0355(12) Uani 1.00 1 d . . .
C(42) C -0.5604(2) -0.3276(2) -0.19033(16) 0.0308(11) Uani 1.00 1 d . . .
C(43) C -0.5463(2) -0.3970(2) -0.20830(16) 0.0331(11) Uani 1.00 1 d . . .
C(44) C -0.3770(2) -0.4453(3) -0.09541(16) 0.0347(11) Uani 1.00 1 d . . .
C(45) C -0.3402(2) -0.4136(3) -0.07008(14) 0.0328(11) Uani 1.00 1 d . . .
C(46) C -0.2987(2) -0.4563(3) -0.05919(16) 0.0403(12) Uani 1.00 1 d . . .
C(47) C -0.2906(2) -0.5291(3) -0.07250(17) 0.0449(14) Uani 1.00 1 d . . .
C(48) C -0.3265(2) -0.5571(3) -0.09962(18) 0.0440(14) Uani 1.00 1 d . . .
C(49) C -0.3700(2) -0.5167(3) -0.11220(17) 0.0370(12) Uani 1.00 1 d . . .
C(50) C -0.4047(2) -0.5511(3) -0.14037(17) 0.0367(12) Uani 1.00 1 d . . .
C(51) C -0.4954(2) -0.5061(2) -0.21820(17) 0.0322(11) Uani 1.00 1 d . . .
C(52) C -0.4799(2) -0.5617(2) -0.18500(17) 0.0350(11) Uani 1.00 1 d . . .
C(53) C -0.4618(2) -0.6336(3) -0.20269(19) 0.0433(13) Uani 1.00 1 d . . .
C(54) C -0.5020(2) -0.6642(3) -0.2326(2) 0.0467(14) Uani 1.00 1 d . . .
C(55) C -0.5150(2) -0.6097(3) -0.2658(2) 0.0464(15) Uani 1.00 1 d . . .
C(56) C -0.5342(2) -0.5373(3) -0.24843(18) 0.0428(13) Uani 1.00 1 d . . .
C(57) C -0.5258(2) -0.1924(3) -0.10276(18) 0.0426(13) Uani 1.00 1 d . . .
C(58) C -0.5570(3) -0.1292(4) -0.0871(2) 0.074(2) Uani 1.00 1 d . . .
C(59) C -0.5217(3) -0.2477(4) -0.06725(19) 0.066(2) Uani 1.00 1 d . . .
C(60) C -0.4743(2) -0.1652(3) -0.1138(2) 0.0596(18) Uani 1.00 1 d . . .
C(61) C -0.6636(2) -0.1852(3) -0.21542(17) 0.0343(12) Uani 1.00 1 d . . .
C(62) C -0.3448(2) -0.3347(2) -0.05444(16) 0.0342(11) Uani 1.00 1 d . . .
C(63) C -0.3557(2) -0.2827(3) -0.09032(16) 0.0438(13) Uani 1.00 1 d . . .
C(64) C -0.3878(2) -0.3314(3) -0.02397(17) 0.0440(14) Uani 1.00 1 d . . .
C(65) C -0.2973(2) -0.3079(3) -0.03234(19) 0.0480(15) Uani 1.00 1 d . . .
C(66) C -0.2440(2) -0.5707(4) -0.0575(2) 0.0543(17) Uani 1.00 1 d . . .
C(67) C -0.2422(5) -0.6446(7) -0.0732(4) 0.208(10) Uani 1.00 1 d . . .
C(68) C -0.1956(3) -0.5313(5) -0.0725(2) 0.089(2) Uani 1.00 1 d . . .
C(69) C -0.2390(3) -0.5685(5) -0.0112(2) 0.083(2) Uani 1.00 1 d . . .
C(70) C -0.3968(2) -0.2542(3) -0.59801(17) 0.0410(13) Uani 1.00 1 d . . .
C(71) C -0.3633(2) -0.2776(3) -0.56448(17) 0.0522(17) Uani 1.00 1 d . . .
C(72) C -0.3269(3) -0.2288(4) -0.5517(2) 0.084(2) Uani 1.00 1 d . . .
C(73) C -0.3178(3) -0.1605(4) -0.5690(2) 0.089(3) Uani 1.00 1 d . . .
C(74) C -0.3496(3) -0.1395(4) -0.6008(2) 0.072(2) Uani 1.00 1 d . . .
C(75) C -0.3887(2) -0.1844(3) -0.61571(18) 0.0455(14) Uani 1.00 1 d . . .
C(76) C -0.4180(2) -0.1586(3) -0.65057(18) 0.0429(14) Uani 1.00 1 d . . .
C(77) C -0.5546(2) -0.4061(3) -0.65351(15) 0.0329(11) Uani 1.00 1 d . . .
C(78) C -0.5675(2) -0.4791(2) -0.64126(16) 0.0335(12) Uani 1.00 1 d . . .
C(79) C -0.6055(2) -0.5152(3) -0.66239(18) 0.0408(13) Uani 1.00 1 d . . .
C(80) C -0.6333(2) -0.4849(3) -0.69539(18) 0.0398(13) Uani 1.00 1 d . . .
C(81) C -0.6213(2) -0.4150(3) -0.70720(17) 0.0408(13) Uani 1.00 1 d . . .
C(82) C -0.5813(2) -0.3760(3) -0.68752(16) 0.0364(12) Uani 1.00 1 d . . .
C(83) C -0.5736(2) -0.3029(3) -0.70283(17) 0.0406(13) Uani 1.00 1 d . . .
C(84) C -0.5341(2) -0.1833(3) -0.70582(19) 0.0405(13) Uani 1.00 1 d . . .
C(85) C -0.5613(2) -0.1653(4) -0.7462(2) 0.0601(19) Uani 1.00 1 d . . .
C(86) C -0.5533(2) -0.0850(4) -0.7572(2) 0.071(2) Uani 1.00 1 d . . .
C(87) C -0.4979(2) -0.0651(4) -0.7577(2) 0.0625(19) Uani 1.00 1 d . . .
C(88) C -0.4715(2) -0.0831(3) -0.7168(2) 0.0511(16) Uani 1.00 1 d . . .
C(89) C -0.4784(2) -0.1650(3) -0.70767(18) 0.0364(12) Uani 1.00 1 d . . .
C(90) C -0.3695(2) -0.3535(3) -0.54569(18) 0.0520(16) Uani 1.00 1 d . . .
C(91) C -0.3607(2) -0.4124(3) -0.5783(2) 0.0566(17) Uani 1.00 1 d . . .
C(92) C -0.4219(3) -0.3630(4) -0.5288(2) 0.071(2) Uani 1.00 1 d . . .
C(93) C -0.3302(4) -0.3674(4) -0.5113(2) 0.095(3) Uani 1.00 1 d . . .
C(94) C -0.5742(7) 0.1051(9) -0.4825(3) 0.216(9) Uani 1.00 1 d . . .
C(95) C -0.5382(2) -0.5151(3) -0.60524(18) 0.0450(14) Uani 1.00 1 d . . .
C(96) C -0.5570(3) -0.5931(3) -0.5969(2) 0.075(2) Uani 1.00 1 d . . .
C(97) C -0.5468(2) -0.4699(3) -0.56559(18) 0.0528(16) Uani 1.00 1 d . . .
C(98) C -0.4829(2) -0.5198(3) -0.6130(2) 0.0557(17) Uani 1.00 1 d . . .
C(99) C -0.6774(2) -0.5271(3) -0.71581(19) 0.0464(14) Uani 1.00 1 d . . .
C(100) C -0.72115(19) 0.0873(2) -0.78035(15) 0.0312(11) Uani 1.00 1 d . . .
C(101) C -0.7033(2) 0.1277(3) -0.81447(17) 0.0387(13) Uani 1.00 1 d . . .
C(102) C -0.7340(2) 0.1320(3) -0.84856(17) 0.0422(14) Uani 1.00 1 d . . .
C(103) C -0.7817(2) 0.0997(3) -0.85458(15) 0.0339(12) Uani 1.00 1 d . . .
C(104) C -0.7976(2) 0.0584(3) -0.82135(15) 0.0334(11) Uani 1.00 1 d . . .
C(105) C -0.7680(2) 0.0523(3) -0.78465(15) 0.0327(11) Uani 1.00 1 d . . .
C(106) C -0.7879(2) 0.0045(3) -0.75332(15) 0.0312(11) Uani 1.00 1 d . . .
C(107) C -0.6440(2) 0.1082(3) -0.62923(18) 0.0409(13) Uani 1.00 1 d . . .
C(108) C -0.5981(2) 0.1467(3) -0.61776(18) 0.0396(13) Uani 1.00 1 d . . .
C(109) C -0.5900(2) 0.1614(4) -0.5765(2) 0.0559(17) Uani 1.00 1 d . . .
C(110) C -0.6209(2) 0.1385(5) -0.5454(2) 0.067(2) Uani 1.00 1 d . . .
C(111) C -0.6619(2) 0.0995(4) -0.55669(19) 0.062(2) Uani 1.00 1 d . . .
C(112) C -0.6741(2) 0.0823(4) -0.59809(18) 0.0518(16) Uani 1.00 1 d . . .
C(113) C -0.7186(2) 0.0376(4) -0.60633(18) 0.0493(16) Uani 1.00 1 d . . .
C(114) C -0.6528(2) 0.1679(3) -0.81078(19) 0.0537(17) Uani 1.00 1 d . . .
C(115) C -0.6410(3) 0.2092(5) -0.8508(2) 0.092(3) Uani 1.00 1 d . . .
C(116) C -0.6547(2) 0.2249(4) -0.7776(2) 0.0617(19) Uani 1.00 1 d . . .
C(117) C -0.5347(3) -0.2365(5) -0.5636(2) 0.080(2) Uani 1.00 1 d . . .
C(118) C -0.7562(3) 0.2067(4) -0.6605(2) 0.070(2) Uani 1.00 1 d . . .
C(119) C -0.6099(2) 0.1132(4) -0.8022(2) 0.074(2) Uani 1.00 1 d . . .
C(120) C -0.8118(2) 0.1086(3) -0.89455(16) 0.0421(14) Uani 1.00 1 d . . .
C(121) C -0.7871(3) 0.0698(4) -0.9287(2) 0.080(2) Uani 1.00 1 d . . .
C(122) C -0.8636(3) 0.0803(8) -0.8919(2) 0.130(5) Uani 1.00 1 d . . .
C(123) C -0.8171(4) 0.1885(4) -0.9058(2) 0.116(4) Uani 1.00 1 d . . .
C(124) C -0.5626(2) 0.1724(3) -0.6501(2) 0.0530(16) Uani 1.00 1 d . . .
C(125) C -0.5140(2) 0.2034(4) -0.6305(2) 0.0601(18) Uani 1.00 1 d . . .
C(126) C -0.5880(3) 0.2342(4) -0.6745(2) 0.080(2) Uani 1.00 1 d . . .
C(127) C -0.5482(2) 0.1095(4) -0.6773(2) 0.071(2) Uani 1.00 1 d . . .
C(128) C -0.6092(3) 0.1594(6) -0.5001(2) 0.092(3) Uani 1.00 1 d . . .
C(129) C -0.78757(19) -0.0574(3) -0.68725(16) 0.0323(11) Uani 1.00 1 d . . .
C(130) C -0.7857(2) -0.0193(3) -0.64544(16) 0.0389(13) Uani 1.00 1 d . . .
C(131) C -0.7968(2) -0.0742(3) -0.61254(18) 0.0433(14) Uani 1.00 1 d . . .
C(132) C -0.8490(2) -0.1065(3) -0.62053(18) 0.0478(15) Uani 1.00 1 d . . .
C(133) C -0.8532(2) -0.1425(3) -0.66266(18) 0.0459(14) Uani 1.00 1 d . . .
C(134) C -0.8397(2) -0.0883(3) -0.69620(16) 0.0399(13) Uani 1.00 1 d . . .
C(135) C -0.7106(3) -0.2208(9) -0.2063(5) 0.200(9) Uani 1.00 1 d . . .
C(136) C -0.6563(3) -0.1822(6) -0.2627(2) 0.093(3) Uani 1.00 1 d . . .
C(137) C -0.6670(5) -0.1085(5) -0.2039(4) 0.145(5) Uani 1.00 1 d . . .
C(138) C -0.1593(3) -0.3723(6) 0.0300(2) 0.093(3) Uani 1.00 1 d . . .
C(139) C -0.0816(3) -0.4357(5) 0.0169(2) 0.090(2) Uani 1.00 1 d . . .
C(140) C -0.0769(5) -0.3040(5) 0.0328(2) 0.118(4) Uani 1.00 1 d . . .
C(141) C -0.5843(10) 0.2343(8) -0.4980(4) 0.268(14) Uani 1.00 1 d . . .
C(142) C -0.6517(4) 0.1539(17) -0.4765(4) 0.36(2) Uani 1.00 1 d . . .
C(143) C -0.6684(5) -0.6058(6) -0.7163(6) 0.230(11) Uani 1.00 1 d . . .
C(144) C -0.6878(8) -0.5013(12) -0.7580(4) 0.336(18) Uani 1.00 1 d . . .
C(145) C -0.7217(3) -0.5128(11) -0.6953(6) 0.295(16) Uani 1.00 1 d . . .
C(146) C -0.2743(7) -0.1125(7) -0.5524(3) 0.171(8) Uani 1.00 1 d . . .
C(147) C -0.2285(7) -0.1490(12) -0.5588(8) 0.31(2) Uani 1.00 1 d . . .
C(148) C -0.2837(11) -0.0994(9) -0.5062(4) 0.35(2) Uani 1.00 1 d . . .
C(149) C -0.2745(6) -0.0374(6) -0.5721(3) 0.173(7) Uani 1.00 1 d . . .
C(150) C -0.0831(12) -0.0968(13) -0.9990(4) 0.31(2) Uani 1.00 1 d . . .
C(151) C 0.0033(8) -0.1454(18) -0.0770(5) 0.32(2) Uani 1.00 1 d . . .
H(1) H -0.5483 -0.4646 -0.0491 0.232 Uiso 1.00 1 c R . .
H(2) H -0.5037 -0.4112 -0.0567 0.232 Uiso 1.00 1 c R . .
H(3) H -0.6947 -0.0862 -0.2186 0.174 Uiso 1.00 1 c R . .
H(4) H -0.0598 -0.3972 -0.0553 0.060 Uiso 1.00 1 c R . .
H(5) H -0.1682 -0.2629 -0.0260 0.065 Uiso 1.00 1 c R . .
H(6) H -0.2086 -0.1894 -0.0758 0.049 Uiso 1.00 1 c R . .
H(7) H -0.2058 -0.3553 -0.3606 0.045 Uiso 1.00 1 c R . .
H(8) H -0.3057 -0.2167 -0.3172 0.039 Uiso 1.00 1 c R . .
H(9) H -0.2999 -0.1754 -0.2505 0.034 Uiso 1.00 1 c R . .
H(10) H -0.2292 -0.0896 -0.1516 0.036 Uiso 1.00 1 c R . .
H(11) H -0.3025 -0.2005 -0.1624 0.036 Uiso 1.00 1 c R . .
H(12) H -0.3447 -0.1224 -0.2086 0.043 Uiso 1.00 1 c R . .
H(13) H -0.3047 -0.0605 -0.1995 0.043 Uiso 1.00 1 c R . .
H(14) H -0.3739 -0.0401 -0.1572 0.053 Uiso 1.00 1 c R . .
H(15) H -0.3691 -0.1200 -0.1396 0.053 Uiso 1.00 1 c R . .
H(16) H -0.2978 -0.0072 -0.1250 0.053 Uiso 1.00 1 c R . .
H(17) H -0.3338 -0.0377 -0.0921 0.053 Uiso 1.00 1 c R . .
H(18) H -0.2928 -0.1504 -0.0918 0.048 Uiso 1.00 1 c R . .
H(19) H -0.2533 -0.0882 -0.0827 0.048 Uiso 1.00 1 c R . .
H(20) H -0.0213 -0.4775 -0.1119 0.073 Uiso 1.00 1 c R . .
H(21) H -0.0031 -0.4052 -0.0901 0.073 Uiso 1.00 1 c R . .
H(22) H 0.0168 -0.4258 -0.1332 0.073 Uiso 1.00 1 c R . .
H(23) H -0.1022 -0.4186 -0.1862 0.093 Uiso 1.00 1 c R . .
H(24) H -0.1124 -0.4630 -0.1463 0.093 Uiso 1.00 1 c R . .
H(25) H -0.0652 -0.4808 -0.1716 0.093 Uiso 1.00 1 c R . .
H(26) H -0.0021 -0.3107 -0.1528 0.090 Uiso 1.00 1 c R . .
H(27) H -0.0560 -0.2871 -0.1678 0.090 Uiso 1.00 1 c R . .
H(28) H -0.0277 -0.3491 -0.1910 0.090 Uiso 1.00 1 c R . .
H(29) H -0.0921 -0.3199 -0.2567 0.068 Uiso 1.00 1 c R . .
H(30) H -0.1007 -0.2732 -0.2966 0.068 Uiso 1.00 1 c R . .
H(31) H -0.0644 -0.3408 -0.2966 0.068 Uiso 1.00 1 c R . .
H(32) H -0.1571 -0.4759 -0.2823 0.069 Uiso 1.00 1 c R . .
H(33) H -0.1684 -0.4181 -0.2483 0.069 Uiso 1.00 1 c R . .
H(34) H -0.1132 -0.4438 -0.2548 0.069 Uiso 1.00 1 c R . .
H(35) H -0.1035 -0.3768 -0.3547 0.086 Uiso 1.00 1 c R . .
H(36) H -0.1545 -0.4192 -0.3553 0.086 Uiso 1.00 1 c R . .
H(37) H -0.1070 -0.4537 -0.3335 0.086 Uiso 1.00 1 c R . .
H(38) H -0.2396 -0.3190 -0.4311 0.065 Uiso 1.00 1 c R . .
H(39) H -0.2294 -0.2407 -0.4128 0.065 Uiso 1.00 1 c R . .
H(40) H -0.2740 -0.2530 -0.4444 0.065 Uiso 1.00 1 c R . .
H(41) H -0.3221 -0.1921 -0.4009 0.087 Uiso 1.00 1 c R . .
H(42) H -0.3452 -0.2291 -0.3625 0.087 Uiso 1.00 1 c R . .
H(43) H -0.3596 -0.2577 -0.4066 0.087 Uiso 1.00 1 c R . .
H(44) H -0.3427 -0.3752 -0.3813 0.069 Uiso 1.00 1 c R . .
H(45) H -0.2879 -0.4057 -0.3787 0.069 Uiso 1.00 1 c R . .
H(46) H -0.3123 -0.3836 -0.4212 0.069 Uiso 1.00 1 c R . .
H(47) H -0.2562 -0.4191 -0.1351 0.080 Uiso 1.00 1 c R . .
H(48) H -0.2022 -0.4108 -0.1517 0.080 Uiso 1.00 1 c R . .
H(49) H -0.2463 -0.4360 -0.1812 0.080 Uiso 1.00 1 c R . .
H(50) H -0.6033 -0.1504 -0.1506 0.039 Uiso 1.00 1 c R . .
H(51) H -0.6195 -0.3146 -0.2308 0.043 Uiso 1.00 1 c R . .
H(52) H -0.5653 -0.4129 -0.2309 0.040 Uiso 1.00 1 c R . .
H(53) H -0.2743 -0.4354 -0.0418 0.048 Uiso 1.00 1 c R . .
H(54) H -0.3221 -0.6040 -0.1101 0.053 Uiso 1.00 1 c R . .
H(55) H -0.3984 -0.5998 -0.1471 0.044 Uiso 1.00 1 c R . .
H(56) H -0.4656 -0.4944 -0.2335 0.039 Uiso 1.00 1 c R . .
H(57) H -0.5096 -0.5726 -0.1693 0.042 Uiso 1.00 1 c R . .
H(58) H -0.4551 -0.6685 -0.1808 0.052 Uiso 1.00 1 c R . .
H(59) H -0.4309 -0.6256 -0.2169 0.052 Uiso 1.00 1 c R . .
H(60) H -0.4899 -0.7091 -0.2449 0.056 Uiso 1.00 1 c R . .
H(61) H -0.5318 -0.6760 -0.2178 0.056 Uiso 1.00 1 c R . .
H(62) H -0.5404 -0.6305 -0.2841 0.056 Uiso 1.00 1 c R . .
H(63) H -0.4855 -0.6001 -0.2815 0.056 Uiso 1.00 1 c R . .
H(64) H -0.5405 -0.5026 -0.2705 0.051 Uiso 1.00 1 c R . .
H(65) H -0.5654 -0.5456 -0.2348 0.051 Uiso 1.00 1 c R . .
H(66) H -0.4908 -0.2742 -0.0687 0.079 Uiso 1.00 1 c R . .
H(67) H -0.5492 -0.2815 -0.0693 0.079 Uiso 1.00 1 c R . .
H(68) H -0.5226 -0.2219 -0.0417 0.079 Uiso 1.00 1 c R . .
H(69) H -0.4768 -0.1156 -0.1237 0.072 Uiso 1.00 1 c R . .
H(70) H -0.4612 -0.1960 -0.1348 0.072 Uiso 1.00 1 c R . .
H(71) H -0.4523 -0.1667 -0.0900 0.072 Uiso 1.00 1 c R . .
H(72) H -0.6366 -0.0838 -0.2105 0.174 Uiso 1.00 1 c R . .
H(73) H -0.2712 -0.3030 -0.0516 0.058 Uiso 1.00 1 c R . .
H(74) H -0.2873 -0.3425 -0.0115 0.058 Uiso 1.00 1 c R . .
H(75) H -0.3748 -0.3416 0.0032 0.053 Uiso 1.00 1 c R . .
H(76) H -0.4128 -0.3672 -0.0315 0.053 Uiso 1.00 1 c R . .
H(77) H -0.4025 -0.2833 -0.0247 0.053 Uiso 1.00 1 c R . .
H(78) H -0.3038 -0.0109 -0.5644 0.208 Uiso 1.00 1 c R . .
H(79) H -0.7138 -0.4648 -0.7580 0.404 Uiso 1.00 1 c R . .
H(80) H -0.6985 -0.5419 -0.7749 0.404 Uiso 1.00 1 c R . .
H(81) H -0.2242 -0.6451 -0.0981 0.250 Uiso 1.00 1 c R . .
H(82) H -0.2757 -0.6621 -0.0786 0.250 Uiso 1.00 1 c R . .
H(83) H -0.2256 -0.6758 -0.0534 0.250 Uiso 1.00 1 c R . .
H(84) H -0.1845 -0.4958 -0.0525 0.106 Uiso 1.00 1 c R . .
H(85) H -0.2030 -0.5070 -0.0981 0.106 Uiso 1.00 1 c R . .
H(86) H -0.1697 -0.5670 -0.0761 0.106 Uiso 1.00 1 c R . .
H(87) H -0.2563 -0.6096 -0.0000 0.100 Uiso 1.00 1 c R . .
H(88) H -0.2534 -0.5237 -0.0014 0.100 Uiso 1.00 1 c R . .
H(89) H -0.2043 -0.5706 -0.0029 0.100 Uiso 1.00 1 c R . .
H(90) H -0.3065 -0.2426 -0.5294 0.101 Uiso 1.00 1 c R . .
H(91) H -0.3450 -0.0938 -0.6128 0.087 Uiso 1.00 1 c R . .
H(92) H -0.4100 -0.1124 -0.6606 0.052 Uiso 1.00 1 c R . .
H(93) H -0.6132 -0.5627 -0.6543 0.049 Uiso 1.00 1 c R . .
H(94) H -0.6398 -0.3928 -0.7284 0.049 Uiso 1.00 1 c R . .
H(95) H -0.5961 -0.2855 -0.7228 0.049 Uiso 1.00 1 c R . .
H(96) H -0.5481 -0.1515 -0.6849 0.049 Uiso 1.00 1 c R . .
H(97) H -0.5968 -0.1749 -0.7440 0.072 Uiso 1.00 1 c R . .
H(98) H -0.5488 -0.1964 -0.7677 0.072 Uiso 1.00 1 c R . .
H(99) H -0.5687 -0.0752 -0.7839 0.085 Uiso 1.00 1 c R . .
H(100) H -0.5696 -0.0542 -0.7374 0.085 Uiso 1.00 1 c R . .
H(101) H -0.4944 -0.0131 -0.7634 0.075 Uiso 1.00 1 c R . .
H(102) H -0.4822 -0.0921 -0.7794 0.075 Uiso 1.00 1 c R . .
H(103) H -0.4855 -0.0539 -0.6952 0.061 Uiso 1.00 1 c R . .
H(104) H -0.4361 -0.0717 -0.7180 0.061 Uiso 1.00 1 c R . .
H(105) H -0.4648 -0.1927 -0.7305 0.044 Uiso 1.00 1 c R . .
H(106) H -0.3259 -0.4258 -0.5776 0.068 Uiso 1.00 1 c R . .
H(107) H -0.3700 -0.3934 -0.6049 0.068 Uiso 1.00 1 c R . .
H(108) H -0.3806 -0.4549 -0.5727 0.068 Uiso 1.00 1 c R . .
H(109) H -0.4440 -0.3827 -0.5498 0.085 Uiso 1.00 1 c R . .
H(110) H -0.4342 -0.3162 -0.5201 0.085 Uiso 1.00 1 c R . .
H(111) H -0.4203 -0.3960 -0.5059 0.085 Uiso 1.00 1 c R . .
H(112) H -0.3429 -0.3512 -0.4857 0.114 Uiso 1.00 1 c R . .
H(113) H -0.3002 -0.3407 -0.5170 0.114 Uiso 1.00 1 c R . .
H(114) H -0.3228 -0.4189 -0.5098 0.114 Uiso 1.00 1 c R . .
H(115) H -0.5404 0.1209 -0.4866 0.259 Uiso 1.00 1 c R . .
H(116) H -0.5797 0.0585 -0.4957 0.259 Uiso 1.00 1 c R . .
H(117) H -0.5794 0.1003 -0.4537 0.259 Uiso 1.00 1 c R . .
H(118) H -0.5387 -0.6275 -0.6130 0.090 Uiso 1.00 1 c R . .
H(119) H -0.5920 -0.5963 -0.6043 0.090 Uiso 1.00 1 c R . .
H(120) H -0.5520 -0.6044 -0.5684 0.090 Uiso 1.00 1 c R . .
H(121) H -0.5755 -0.4889 -0.5521 0.063 Uiso 1.00 1 c R . .
H(122) H -0.5526 -0.4194 -0.5726 0.063 Uiso 1.00 1 c R . .
H(123) H -0.5178 -0.4736 -0.5476 0.063 Uiso 1.00 1 c R . .
H(124) H -0.4665 -0.4764 -0.6027 0.067 Uiso 1.00 1 c R . .
H(125) H -0.4781 -0.5239 -0.6419 0.067 Uiso 1.00 1 c R . .
H(126) H -0.4690 -0.5621 -0.5993 0.067 Uiso 1.00 1 c R . .
H(127) H -0.7222 0.1594 -0.8703 0.051 Uiso 1.00 1 c R . .
H(128) H -0.8284 0.0345 -0.8233 0.040 Uiso 1.00 1 c R . .
H(129) H -0.8170 -0.0214 -0.7599 0.037 Uiso 1.00 1 c R . .
H(130) H -0.5619 0.1887 -0.5690 0.067 Uiso 1.00 1 c R . .
H(131) H -0.6829 0.0832 -0.5365 0.074 Uiso 1.00 1 c R . .
H(132) H -0.7354 0.0206 -0.5837 0.059 Uiso 1.00 1 c R . .
H(133) H -0.6542 0.2581 -0.8496 0.111 Uiso 1.00 1 c R . .
H(134) H -0.6560 0.1837 -0.8738 0.111 Uiso 1.00 1 c R . .
H(135) H -0.6054 0.2113 -0.8536 0.111 Uiso 1.00 1 c R . .
H(136) H -0.6444 0.2034 -0.7519 0.074 Uiso 1.00 1 c R . .
H(137) H -0.6883 0.2431 -0.7760 0.074 Uiso 1.00 1 c R . .
H(138) H -0.6327 0.2647 -0.7838 0.074 Uiso 1.00 1 c R . .
H(139) H -0.5531 -0.1991 -0.5500 0.096 Uiso 1.00 1 c R . .
H(140) H -0.5046 -0.2474 -0.5479 0.096 Uiso 1.00 1 c R . .
H(141) H -0.5548 -0.2800 -0.5662 0.096 Uiso 1.00 1 c R . .
H(142) H -0.7312 0.2403 -0.6694 0.084 Uiso 1.00 1 c R . .
H(143) H -0.7458 0.1858 -0.6346 0.084 Uiso 1.00 1 c R . .
H(144) H -0.7873 0.2323 -0.6576 0.084 Uiso 1.00 1 c R . .
H(145) H -0.5970 0.0966 -0.8276 0.089 Uiso 1.00 1 c R . .
H(146) H -0.6222 0.0720 -0.7872 0.089 Uiso 1.00 1 c R . .
H(147) H -0.5837 0.1369 -0.7863 0.089 Uiso 1.00 1 c R . .
H(148) H -0.7991 0.0202 -0.9303 0.095 Uiso 1.00 1 c R . .
H(149) H -0.7515 0.0696 -0.9236 0.095 Uiso 1.00 1 c R . .
H(150) H -0.7948 0.0947 -0.9540 0.095 Uiso 1.00 1 c R . .
H(151) H -0.8852 0.1190 -0.8834 0.157 Uiso 1.00 1 c R . .
H(152) H -0.8641 0.0409 -0.8724 0.157 Uiso 1.00 1 c R . .
H(153) H -0.8749 0.0625 -0.9183 0.157 Uiso 1.00 1 c R . .
H(154) H -0.7898 0.2029 -0.9224 0.139 Uiso 1.00 1 c R . .
H(155) H -0.8166 0.2177 -0.8813 0.139 Uiso 1.00 1 c R . .
H(156) H -0.8482 0.1960 -0.9207 0.139 Uiso 1.00 1 c R . .
H(157) H -0.4950 0.1643 -0.6178 0.072 Uiso 1.00 1 c R . .
H(158) H -0.5219 0.2393 -0.6103 0.072 Uiso 1.00 1 c R . .
H(159) H -0.4934 -0.4948 -0.0490 0.232 Uiso 1.00 1 c R . .
H(160) H -0.5800 0.2804 -0.6618 0.096 Uiso 1.00 1 c R . .
H(161) H -0.6236 0.2271 -0.6751 0.096 Uiso 1.00 1 c R . .
H(162) H -0.4945 0.2258 -0.6513 0.072 Uiso 1.00 1 c R . .
H(163) H -0.5716 0.1060 -0.7000 0.085 Uiso 1.00 1 c R . .
H(164) H -0.5484 0.0646 -0.6619 0.085 Uiso 1.00 1 c R . .
H(165) H -0.5152 0.1179 -0.6872 0.085 Uiso 1.00 1 c R . .
H(166) H -0.7642 -0.0988 -0.6857 0.039 Uiso 1.00 1 c R . .
H(167) H -0.8122 0.0179 -0.6456 0.047 Uiso 1.00 1 c R . .
H(168) H -0.7952 -0.0504 -0.5860 0.052 Uiso 1.00 1 c R . .
H(169) H -0.7720 -0.1131 -0.6124 0.052 Uiso 1.00 1 c R . .
H(170) H -0.8558 -0.1426 -0.5996 0.057 Uiso 1.00 1 c R . .
H(171) H -0.8738 -0.0678 -0.6189 0.057 Uiso 1.00 1 c R . .
H(172) H -0.8872 -0.1599 -0.6676 0.055 Uiso 1.00 1 c R . .
H(173) H -0.8309 -0.1845 -0.6634 0.055 Uiso 1.00 1 c R . .
H(174) H -0.8406 -0.1130 -0.7225 0.048 Uiso 1.00 1 c R . .
H(175) H -0.8639 -0.0487 -0.6974 0.048 Uiso 1.00 1 c R . .
H(176) H -0.7233 -0.2006 -0.1816 0.240 Uiso 1.00 1 c R . .
H(177) H -0.7051 -0.2725 -0.2028 0.240 Uiso 1.00 1 c R . .
H(178) H -0.7344 -0.2129 -0.2285 0.240 Uiso 1.00 1 c R . .
H(179) H -0.6712 -0.2248 -0.2754 0.112 Uiso 1.00 1 c R . .
H(180) H -0.6212 -0.1811 -0.2681 0.112 Uiso 1.00 1 c R . .
H(181) H -0.6720 -0.1388 -0.2738 0.112 Uiso 1.00 1 c R . .
H(182) H -0.6720 -0.1049 -0.1750 0.174 Uiso 1.00 1 c R . .
H(183) H -0.6580 -0.4803 -0.7687 0.404 Uiso 1.00 1 c R . .
H(184) H -0.1702 -0.4220 0.0257 0.111 Uiso 1.00 1 c R . .
H(185) H -0.1833 -0.3394 0.0173 0.111 Uiso 1.00 1 c R . .
H(186) H -0.1566 -0.3623 0.0588 0.111 Uiso 1.00 1 c R . .
H(187) H -0.0462 -0.4272 0.0200 0.108 Uiso 1.00 1 c R . .
H(188) H -0.0882 -0.4661 -0.0067 0.108 Uiso 1.00 1 c R . .
H(189) H -0.0933 -0.4598 0.0408 0.108 Uiso 1.00 1 c R . .
H(190) H -0.0980 -0.2668 0.0438 0.142 Uiso 1.00 1 c R . .
H(191) H -0.0549 -0.2821 0.0137 0.142 Uiso 1.00 1 c R . .
H(192) H -0.0575 -0.3266 0.0546 0.142 Uiso 1.00 1 c R . .
H(193) H -0.5665 0.2425 -0.5226 0.321 Uiso 1.00 1 c R . .
H(194) H -0.5614 0.2361 -0.4748 0.321 Uiso 1.00 1 c R . .
H(195) H -0.6094 0.2715 -0.4954 0.321 Uiso 1.00 1 c R . .
H(196) H -0.6489 0.1873 -0.4539 0.436 Uiso 1.00 1 c R . .
H(197) H -0.6546 0.1046 -0.4664 0.436 Uiso 1.00 1 c R . .
H(198) H -0.6809 0.1659 -0.4931 0.436 Uiso 1.00 1 c R . .
H(199) H -0.6812 -0.6275 -0.6919 0.276 Uiso 1.00 1 c R . .
H(200) H -0.6331 -0.6150 -0.7173 0.276 Uiso 1.00 1 c R . .
H(201) H -0.6851 -0.6271 -0.7399 0.276 Uiso 1.00 1 c R . .
H(202) H -0.7376 -0.4700 -0.7069 0.353 Uiso 1.00 1 c R . .
H(203) H -0.7139 -0.5044 -0.6668 0.353 Uiso 1.00 1 c R . .
H(204) H -0.7438 -0.5541 -0.6982 0.353 Uiso 1.00 1 c R . .
H(205) H -0.2170 -0.1371 -0.5855 0.371 Uiso 1.00 1 c R . .
H(206) H -0.2334 -0.2011 -0.5568 0.371 Uiso 1.00 1 c R . .
H(207) H -0.2041 -0.1336 -0.5384 0.371 Uiso 1.00 1 c R . .
H(208) H -0.2707 -0.1401 -0.4905 0.418 Uiso 1.00 1 c R . .
H(209) H -0.3189 -0.0948 -0.5023 0.418 Uiso 1.00 1 c R . .
H(210) H -0.2670 -0.0551 -0.4974 0.418 Uiso 1.00 1 c R . .
H(211) H -0.2748 -0.0427 -0.6013 0.208 Uiso 1.00 1 c R . .
H(212) H -0.2451 -0.0109 -0.5631 0.208 Uiso 1.00 1 c R . .
H(213) H -0.0756 -0.1469 -0.9920 0.376 Uiso 1.00 1 c R . .
H(214) H -0.0874 -0.0691 -0.9743 0.376 Uiso 1.00 1 c R . .
H(215) H -0.0559 -0.0764 -1.0138 0.376 Uiso 1.00 1 c R . .
H(216) H 0.0193 -0.1733 -0.0554 0.387 Uiso 1.00 1 c R . .
H(217) H 0.0141 -0.0952 -0.0751 0.387 Uiso 1.00 1 c R . .
H(218) H 0.0121 -0.1653 -0.1030 0.387 Uiso 1.00 1 c R . .
H(219) H -0.4678 0.0157 -0.4239 0.235 Uiso 1.00 1 c R . .
H(220) H -0.5252 0.0017 -0.4195 0.235 Uiso 1.00 1 c R . .
H(221) H -0.4943 -0.0479 -0.4486 0.235 Uiso 1.00 1 c R . .
H(222) H -0.5543 -0.0879 -0.1051 0.089 Uiso 1.00 1 c R . .
H(223) H -0.5449 -0.1156 -0.0601 0.089 Uiso 1.00 1 c R . .
H(224) H -0.5914 -0.1441 -0.0860 0.089 Uiso 1.00 1 c R . .
H(225) H -0.5763 0.2340 -0.7020 0.096 Uiso 1.00 1 c R . .
H(226) H -0.3912 -0.2784 -0.0950 0.053 Uiso 1.00 1 c R . .
H(227) H -0.3408 -0.3017 -0.1145 0.053 Uiso 1.00 1 c R . .
H(228) H -0.3418 -0.2352 -0.0841 0.053 Uiso 1.00 1 c R . .
H(229) H -0.3035 -0.2611 -0.0200 0.058 Uiso 1.00 1 c R . .

loop_
_atom_site_aniso_label
_atom_site_aniso_U_11
_atom_site_aniso_U_22
_atom_site_aniso_U_33
_atom_site_aniso_U_12
_atom_site_aniso_U_13
_atom_site_aniso_U_23
Mn(1) 0.0299(4) 0.0401(4) 0.0242(3) 0.0005(3) 0.0026(3) -0.0005(3)
Mn(2) 0.0252(4) 0.0273(3) 0.0371(4) 0.0036(3) -0.0008(3) 0.0022(3)
Mn(3) 0.0296(4) 0.0283(4) 0.0355(4) -0.0015(3) 0.0058(3) 0.0004(3)
Mn(4) 0.0281(4) 0.0397(4) 0.0325(4) -0.0021(3) 0.0004(3) -0.0050(3)
O(1) 0.039(2) 0.054(2) 0.0299(18) 0.0072(19) 0.0019(16) 0.0088(18)
O(2) 0.036(2) 0.057(2) 0.0264(17) 0.0152(19) -0.0015(15) -0.0084(17)
O(3) 0.053(2) 0.039(2) 0.075(3) -0.011(2) 0.003(2) -0.000(2)
O(4) 0.027(2) 0.0314(19) 0.053(2) 0.0058(15) -0.0121(17) -0.0002(16)
O(5) 0.035(2) 0.040(2) 0.0366(19) 0.0111(17) -0.0022(16) -0.0046(17)
O(6) 0.045(2) 0.030(2) 0.040(2) -0.0083(16) -0.0009(18) 0.0014(16)
O(7) 0.036(2) 0.0331(19) 0.0361(19) -0.0043(16) -0.0004(16) 0.0014(15)
O(8) 0.081(3) 0.054(2) 0.051(2) 0.008(2) 0.029(2) -0.002(2)
O(9) 0.033(2) 0.049(2) 0.036(2) -0.0040(18) 0.0009(16) 0.0014(17)
O(10) 0.033(2) 0.045(2) 0.039(2) -0.0007(17) -0.0045(17) -0.0065(17)
O(11) 0.036(2) 0.046(2) 0.061(2) 0.0037(18) -0.0037(19) -0.011(2)
O(12) 0.062(3) 0.054(2) 0.066(3) -0.004(2) 0.038(2) 0.004(2)
O(13) 0.183(15) 0.31(2) 0.74(5) 0.103(16) 0.21(2) 0.08(2)
O(14) 0.35(2) 0.46(3) 0.193(14) -0.23(2) 0.019(15) -0.090(16)
O(15) 0.125(5) 0.067(3) 0.137(5) -0.017(3) -0.030(4) 0.020(3)
N(1) 0.032(2) 0.043(2) 0.024(2) -0.008(2) -0.0001(18) -0.0029(18)
N(2) 0.032(2) 0.031(2) 0.024(2) 0.0013(18) 0.0060(18) -0.0050(17)
N(3) 0.037(3) 0.059(3) 0.052(3) -0.011(2) 0.013(2) 0.016(2)
N(4) 0.033(3) 0.061(3) 0.063(3) -0.010(2) 0.005(2) 0.006(2)
N(5) 0.077(5) 0.140(7) 0.087(5) -0.044(5) -0.002(4) -0.021(5)
N(6) 0.026(2) 0.029(2) 0.035(2) -0.0018(17) -0.0037(18) -0.0010(18)
N(7) 0.024(2) 0.028(2) 0.036(2) 0.0032(18) -0.0020(18) 0.0014(18)
N(8) 0.051(3) 0.085(4) 0.046(3) -0.041(3) 0.014(2) -0.005(2)
N(9) 0.040(2) 0.036(2) 0.029(2) -0.004(2) -0.002(2) -0.0022(19)
N(10) 0.053(3) 0.067(3) 0.055(3) -0.024(2) 0.003(2) -0.004(2)
N(11) 0.035(2) 0.035(2) 0.033(2) -0.001(2) 0.009(2) 0.0027(19)
N(12) 0.029(2) 0.032(2) 0.049(2) 0.0006(19) 0.012(2) 0.007(2)
N(13) 0.036(2) 0.047(2) 0.042(2) 0.009(2) 0.001(2) -0.009(2)
N(14) 0.037(2) 0.034(2) 0.038(2) 0.004(2) 0.004(2) 0.0062(19)
N(15) 0.044(3) 0.060(3) 0.065(3) 0.017(2) 0.009(2) 0.007(2)
N(16) 0.040(2) 0.041(2) 0.031(2) 0.001(2) 0.008(2) -0.002(2)
N(17) 0.029(2) 0.047(2) 0.031(2) 0.007(2) -0.0024(19) -0.0061(19)
N(18) 0.038(3) 0.044(2) 0.054(3) -0.001(2) 0.002(2) -0.004(2)
N(19) 0.041(3) 0.049(3) 0.074(4) -0.003(2) 0.012(3) -0.005(2)
N(20) 0.071(4) 0.091(5) 0.104(5) 0.008(4) -0.024(4) 0.017(4)
C(1) 0.37(2) 0.063(6) 0.142(10) -0.025(10) -0.121(13) 0.044(7)
C(2) 0.160(13) 0.205(16) 0.221(17) 0.063(12) 0.107(12) 0.134(14)
C(3) 0.028(2) 0.051(3) 0.023(2) -0.006(2) -0.003(2) 0.008(2)
C(4) 0.036(3) 0.049(3) 0.035(2) -0.005(2) -0.009(2) 0.006(2)
C(5) 0.036(3) 0.072(4) 0.041(3) -0.005(3) -0.012(2) 0.005(3)
C(6) 0.032(3) 0.071(4) 0.035(3) -0.003(3) -0.008(2) 0.002(2)
C(7) 0.042(3) 0.091(5) 0.029(2) -0.005(3) 0.003(2) -0.002(3)
C(8) 0.032(3) 0.053(3) 0.027(2) -0.006(2) -0.002(2) 0.004(2)
C(9) 0.050(3) 0.051(3) 0.023(2) -0.004(2) 0.001(2) -0.007(2)
C(10) 0.033(3) 0.037(2) 0.030(2) -0.002(2) 0.006(2) -0.005(2)
C(11) 0.039(3) 0.036(2) 0.027(2) 0.004(2) 0.006(2) 0.001(2)
C(12) 0.045(3) 0.041(3) 0.027(2) 0.006(2) 0.006(2) -0.010(2)
C(13) 0.049(3) 0.026(2) 0.033(2) -0.001(2) 0.008(2) -0.003(2)
C(14) 0.032(2) 0.040(3) 0.027(2) -0.003(2) 0.002(2) 0.001(2)
C(15) 0.030(2) 0.035(2) 0.029(2) 0.000(2) 0.001(2) -0.003(2)
C(16) 0.021(2) 0.036(2) 0.027(2) -0.002(2) 0.002(2) -0.000(2)
C(17) 0.032(2) 0.029(2) 0.031(2) -0.004(2) 0.007(2) -0.003(2)
C(18) 0.035(2) 0.030(2) 0.025(2) -0.002(2) 0.011(2) -0.003(2)
C(19) 0.033(3) 0.039(3) 0.036(2) 0.002(2) 0.003(2) -0.003(2)
C(20) 0.045(3) 0.040(3) 0.048(3) 0.001(2) 0.009(2) -0.010(2)
C(21) 0.058(3) 0.039(3) 0.037(3) 0.007(2) 0.009(2) -0.009(2)
C(22) 0.053(3) 0.041(3) 0.026(2) -0.002(2) 0.003(2) -0.011(2)
C(23) 0.036(3) 0.064(4) 0.048(3) 0.011(3) -0.003(2) 0.007(3)
C(24) 0.040(3) 0.087(5) 0.053(3) 0.014(3) -0.010(3) 0.003(3)
C(25) 0.058(4) 0.111(6) 0.062(4) 0.031(4) -0.026(3) -0.026(4)
C(26) 0.051(4) 0.106(6) 0.070(4) 0.023(4) 0.025(3) 0.025(4)
C(27) 0.045(4) 0.095(5) 0.039(3) -0.006(3) -0.007(3) 0.004(3)
C(28) 0.052(3) 0.056(3) 0.030(2) 0.019(3) 0.005(2) -0.008(2)
C(29) 0.037(3) 0.068(4) 0.064(4) 0.022(3) 0.004(3) 0.003(3)
C(30) 0.068(4) 0.046(4) 0.058(3) 0.022(3) 0.007(3) 0.006(3)
C(31) 0.081(5) 0.085(5) 0.050(3) 0.057(4) 0.007(3) -0.008(3)
C(32) 0.051(3) 0.041(3) 0.030(2) 0.003(2) -0.000(2) -0.004(2)
C(33) 0.059(4) 0.075(4) 0.026(2) -0.019(3) -0.003(2) -0.000(2)
C(34) 0.086(5) 0.095(5) 0.034(3) 0.030(4) -0.020(3) -0.007(3)
C(35) 0.079(5) 0.050(3) 0.043(3) -0.016(3) -0.005(3) 0.000(2)
C(36) 0.062(4) 0.050(4) 0.087(5) -0.005(3) -0.019(4) 0.022(3)
C(37) 0.031(2) 0.024(2) 0.035(2) -0.003(2) 0.000(2) 0.008(2)
C(38) 0.033(2) 0.035(2) 0.034(2) 0.004(2) 0.001(2) -0.000(2)
C(39) 0.028(2) 0.032(2) 0.038(2) 0.007(2) 0.002(2) 0.008(2)
C(40) 0.030(2) 0.040(3) 0.035(2) 0.001(2) 0.002(2) 0.009(2)
C(41) 0.035(3) 0.036(2) 0.035(2) 0.006(2) -0.003(2) 0.006(2)
C(42) 0.032(2) 0.028(2) 0.032(2) 0.002(2) -0.002(2) 0.005(2)
C(43) 0.036(3) 0.030(2) 0.033(2) 0.002(2) -0.003(2) 0.010(2)
C(44) 0.033(3) 0.039(2) 0.032(2) 0.011(2) -0.002(2) 0.005(2)
C(45) 0.039(2) 0.037(2) 0.023(2) 0.008(2) 0.003(2) 0.005(2)
C(46) 0.036(3) 0.053(3) 0.031(2) 0.010(2) -0.005(2) -0.000(2)
C(47) 0.046(3) 0.058(3) 0.030(2) 0.026(2) -0.007(2) -0.001(2)
C(48) 0.046(3) 0.045(3) 0.041(3) 0.017(2) -0.008(2) -0.005(2)
C(49) 0.039(3) 0.035(3) 0.037(2) 0.009(2) -0.001(2) 0.005(2)
C(50) 0.038(3) 0.029(2) 0.044(3) 0.010(2) 0.006(2) -0.006(2)
C(51) 0.026(2) 0.027(2) 0.044(2) -0.000(2) 0.002(2) -0.004(2)
C(52) 0.031(2) 0.028(2) 0.046(3) 0.005(2) 0.005(2) -0.002(2)
C(53) 0.038(3) 0.035(3) 0.056(3) 0.007(2) -0.009(2) -0.004(2)
C(54) 0.046(3) 0.032(3) 0.062(3) -0.002(2) -0.000(3) -0.009(2)
C(55) 0.051(3) 0.034(3) 0.053(3) -0.001(2) -0.010(3) -0.016(2)
C(56) 0.039(3) 0.044(3) 0.045(3) -0.000(2) -0.006(2) -0.002(2)
C(57) 0.039(3) 0.043(3) 0.046(3) 0.015(2) -0.007(2) -0.005(2)
C(58) 0.087(5) 0.069(5) 0.065(4) 0.041(4) -0.030(4) -0.027(3)
C(59) 0.071(4) 0.087(5) 0.037(3) 0.013(4) -0.009(3) 0.001(3)
C(60) 0.049(4) 0.052(4) 0.077(4) -0.007(3) -0.015(3) -0.023(3)
C(61) 0.029(2) 0.037(3) 0.038(2) 0.006(2) 0.002(2) 0.004(2)
C(62) 0.037(3) 0.033(2) 0.033(2) 0.004(2) -0.005(2) 0.001(2)
C(63) 0.056(3) 0.042(3) 0.033(2) 0.003(2) -0.011(2) 0.002(2)
C(64) 0.053(3) 0.047(3) 0.032(2) 0.005(2) 0.006(2) -0.006(2)
C(65) 0.048(3) 0.052(3) 0.045(3) 0.003(2) 0.003(2) -0.000(2)
C(66) 0.049(3) 0.068(4) 0.045(3) 0.032(3) -0.013(3) -0.005(3)
C(67) 0.166(11) 0.217(14) 0.232(15) 0.166(11) -0.159(11) -0.172(12)
C(68) 0.063(5) 0.115(7) 0.087(6) 0.031(5) -0.004(4) -0.012(5)
C(69) 0.091(6) 0.094(6) 0.063(4) 0.041(5) -0.022(4) -0.007(4)
C(70) 0.048(3) 0.043(3) 0.032(2) -0.008(2) -0.004(2) -0.002(2)
C(71) 0.069(4) 0.062(4) 0.025(2) -0.022(3) -0.013(2) -0.004(2)
C(72) 0.128(7) 0.069(5) 0.052(4) -0.056(5) -0.041(4) 0.014(3)
C(73) 0.130(8) 0.077(5) 0.056(4) -0.057(5) -0.042(4) 0.017(4)
C(74) 0.106(6) 0.063(4) 0.047(3) -0.053(4) -0.023(4) 0.012(3)
C(75) 0.058(4) 0.042(3) 0.036(3) -0.011(2) -0.004(2) 0.002(2)
C(76) 0.051(3) 0.038(3) 0.041(3) -0.008(2) 0.011(2) -0.004(2)
C(77) 0.031(2) 0.036(3) 0.031(2) -0.005(2) 0.004(2) -0.003(2)
C(78) 0.036(3) 0.029(2) 0.035(2) -0.002(2) 0.001(2) -0.011(2)
C(79) 0.039(3) 0.039(3) 0.044(3) -0.010(2) 0.002(2) 0.002(2)
C(80) 0.033(3) 0.043(3) 0.044(3) -0.010(2) -0.000(2) -0.001(2)
C(81) 0.032(3) 0.056(3) 0.033(2) -0.005(2) -0.000(2) 0.004(2)
C(82) 0.031(3) 0.045(3) 0.034(2) -0.005(2) 0.009(2) 0.005(2)
C(83) 0.026(2) 0.061(4) 0.035(2) 0.001(2) 0.008(2) 0.003(2)
C(84) 0.028(2) 0.038(3) 0.056(3) 0.001(2) 0.008(2) 0.007(2)
C(85) 0.035(3) 0.064(4) 0.082(4) -0.001(3) -0.005(3) 0.039(3)
C(86) 0.032(3) 0.086(5) 0.094(5) -0.004(3) -0.007(3) 0.059(4)
C(87) 0.049(4) 0.054(4) 0.085(5) -0.009(3) -0.001(3) 0.037(3)
C(88) 0.042(3) 0.044(3) 0.068(4) -0.006(2) 0.013(3) 0.012(3)
C(89) 0.030(2) 0.033(2) 0.047(3) 0.000(2) 0.011(2) 0.006(2)
C(90) 0.076(4) 0.048(3) 0.030(2) -0.005(3) -0.015(3) 0.001(2)
C(91) 0.055(4) 0.050(3) 0.063(4) 0.009(3) -0.022(3) -0.017(3)
C(92) 0.108(6) 0.058(4) 0.048(3) -0.006(4) 0.027(4) 0.013(3)
C(93) 0.154(9) 0.066(5) 0.061(4) -0.031(5) -0.066(5) 0.011(3)
C(94) 0.33(2) 0.230(18) 0.076(7) 0.114(17) -0.109(11) -0.041(9)
C(95) 0.064(4) 0.025(2) 0.046(3) -0.004(2) -0.002(3) -0.001(2)
C(96) 0.108(6) 0.033(3) 0.082(5) -0.017(3) -0.041(4) 0.010(3)
C(97) 0.077(4) 0.045(3) 0.037(3) 0.001(3) 0.006(3) 0.003(2)
C(98) 0.066(4) 0.054(4) 0.047(3) 0.019(3) -0.007(3) -0.009(3)
C(99) 0.036(3) 0.055(3) 0.048(3) -0.014(2) -0.002(2) 0.002(2)
C(100) 0.029(2) 0.031(2) 0.034(2) 0.002(2) 0.002(2) -0.013(2)
C(101) 0.049(3) 0.035(3) 0.033(2) -0.013(2) 0.010(2) -0.011(2)
C(102) 0.061(4) 0.034(3) 0.033(2) -0.009(2) 0.013(2) -0.009(2)
C(103) 0.039(3) 0.038(3) 0.025(2) 0.004(2) 0.004(2) -0.006(2)
C(104) 0.031(2) 0.039(2) 0.031(2) -0.003(2) 0.003(2) -0.008(2)
C(105) 0.034(3) 0.035(2) 0.030(2) 0.006(2) 0.008(2) -0.005(2)
C(106) 0.026(2) 0.041(3) 0.027(2) -0.006(2) 0.002(2) -0.009(2)
C(107) 0.039(3) 0.039(3) 0.044(3) 0.010(2) -0.006(2) -0.008(2)
C(108) 0.028(2) 0.043(3) 0.047(3) 0.006(2) -0.009(2) -0.012(2)
C(109) 0.039(3) 0.073(4) 0.054(3) 0.006(3) -0.011(3) -0.020(3)
C(110) 0.035(3) 0.118(6) 0.046(3) 0.016(3) -0.014(3) -0.034(4)
C(111) 0.038(3) 0.110(6) 0.037(3) 0.014(3) -0.001(2) -0.020(3)
C(112) 0.029(3) 0.083(4) 0.043(3) 0.006(3) -0.004(2) -0.010(3)
C(113) 0.029(3) 0.083(4) 0.036(3) 0.003(3) -0.001(2) -0.002(3)
C(114) 0.062(4) 0.059(4) 0.041(3) -0.029(3) 0.014(3) -0.013(2)
C(115) 0.113(7) 0.115(7) 0.049(4) -0.076(6) 0.008(4) 0.009(4)
C(116) 0.069(4) 0.060(4) 0.057(3) -0.030(3) 0.003(3) -0.018(3)
C(117) 0.090(6) 0.094(6) 0.059(4) 0.011(5) 0.033(4) -0.010(4)
C(118) 0.079(5) 0.056(4) 0.073(4) 0.020(4) -0.017(4) -0.013(3)
C(119) 0.046(4) 0.085(5) 0.093(5) -0.019(4) 0.020(4) -0.019(4)
C(120) 0.047(3) 0.053(3) 0.026(2) 0.011(2) 0.005(2) -0.001(2)
C(121) 0.100(6) 0.101(6) 0.036(3) 0.050(5) -0.010(3) -0.020(3)
C(122) 0.061(5) 0.282(16) 0.047(4) -0.026(8) -0.019(4) 0.046(7)
C(123) 0.197(12) 0.064(5) 0.081(5) 0.052(6) -0.076(7) -0.018(4)
C(124) 0.047(3) 0.053(3) 0.059(4) -0.014(3) -0.007(3) -0.011(3)
C(125) 0.050(4) 0.061(4) 0.069(4) -0.015(3) -0.006(3) -0.013(3)
C(126) 0.082(5) 0.071(5) 0.084(5) -0.028(4) -0.034(4) 0.009(4)
C(127) 0.049(4) 0.089(5) 0.076(5) -0.018(3) 0.018(3) -0.029(4)
C(128) 0.048(4) 0.177(10) 0.050(4) 0.003(5) -0.018(3) -0.040(5)
C(129) 0.023(2) 0.040(3) 0.034(2) -0.000(2) 0.002(2) -0.001(2)
C(130) 0.033(3) 0.055(3) 0.029(2) 0.010(2) 0.003(2) 0.002(2)
C(131) 0.046(3) 0.047(3) 0.037(3) 0.006(2) -0.001(2) 0.006(2)
C(132) 0.048(3) 0.059(4) 0.037(3) -0.002(2) 0.013(2) 0.011(2)
C(133) 0.048(3) 0.042(3) 0.048(3) -0.002(2) 0.007(2) 0.009(2)
C(134) 0.039(3) 0.052(3) 0.029(2) -0.011(2) 0.002(2) -0.002(2)
C(135) 0.035(5) 0.266(18) 0.300(19) 0.022(7) 0.020(7) 0.218(16)
C(136) 0.089(6) 0.126(8) 0.064(5) 0.035(5) -0.013(4) 0.018(5)
C(137) 0.163(11) 0.092(7) 0.174(11) 0.085(7) -0.100(9) -0.031(7)
C(138) 0.085(6) 0.143(8) 0.050(4) -0.008(5) 0.001(4) 0.036(5)
C(139) 0.113(7) 0.090(6) 0.066(5) 0.005(5) -0.005(4) 0.021(4)
C(140) 0.222(13) 0.067(5) 0.063(5) -0.012(6) -0.056(6) 0.007(4)
C(141) 0.56(4) 0.143(13) 0.089(8) -0.006(19) -0.091(16) -0.076(9)
C(142) 0.084(8) 0.90(6) 0.106(9) -0.098(19) 0.031(7) -0.28(2)
C(143) 0.129(11) 0.104(9) 0.44(2) 0.019(7) -0.171(15) -0.148(13)
C(144) 0.39(2) 0.44(3) 0.160(12) -0.38(2) -0.209(16) 0.192(17)
C(145) 0.037(5) 0.42(2) 0.43(3) -0.087(10) 0.054(10) -0.36(2)
C(146) 0.248(17) 0.136(10) 0.120(8) -0.151(12) -0.130(11) 0.063(7)
C(147) 0.196(19) 0.24(2) 0.47(4) -0.171(18) -0.24(2) 0.17(2)
C(148) 0.72(5) 0.193(16) 0.113(10) -0.32(2) -0.22(2) 0.088(10)
C(149) 0.257(16) 0.107(8) 0.147(10) -0.134(10) -0.120(11) 0.053(7)
C(150) 0.57(5) 0.27(2) 0.094(10) -0.27(3) -0.036(19) -0.006(12)
C(151) 0.208(19) 0.62(5) 0.142(14) 0.23(2) 0.048(14) 0.20(2)

loop_
_atom_type_symbol
_atom_type_description
_atom_type_scat_dispersion_real
_atom_type_scat_dispersion_imag
_atom_type_scat_source
C C 0.003 0.002
;
International Tables for Crystallography
(1992, Vol. C, Tables 4.2.6.8 and 6.1.1.4)
;
H H 0.000 0.000
;
International Tables for Crystallography
(1992, Vol. C, Table 6.1.1.4)
;
Mn Mn 0.337 0.728
;
International Tables for Crystallography
(1992, Vol. C, Tables 4.2.6.8 and 6.1.1.4)
;
N N 0.006 0.003
;
International Tables for Crystallography
(1992, Vol. C, Tables 4.2.6.8 and 6.1.1.4)
;
O O 0.011 0.006
;
International Tables for Crystallography
(1992, Vol. C, Tables 4.2.6.8 and 6.1.1.4)
;

loop_
_geom_angle_atom_site_label_1
_geom_angle_atom_site_label_2
_geom_angle_atom_site_label_3
_geom_angle
_geom_angle_publ_flag
_geom_angle_site_symmetry_1
_geom_angle_site_symmetry_2
_geom_angle_site_symmetry_3
O(1) Mn(1) O(2) 93.45(16) yes . . .
O(1) Mn(1) N(1) 90.96(17) yes . . .
O(1) Mn(1) N(2) 170.48(17) yes . . .
O(1) Mn(1) N(3) 93.64(18) yes . . .
O(2) Mn(1) N(1) 174.06(17) yes . . .
O(2) Mn(1) N(2) 92.37(16) yes . . .
O(2) Mn(1) N(3) 96.00(18) yes . . .
N(1) Mn(1) N(2) 82.74(17) yes . . .
N(1) Mn(1) N(3) 87.69(19) yes . . .
N(2) Mn(1) N(3) 93.24(18) yes . . .
O(4) Mn(2) O(5) 94.25(16) yes . . .
O(4) Mn(2) N(6) 91.74(16) yes . . .
O(4) Mn(2) N(7) 171.17(16) yes . . .
O(4) Mn(2) N(8) 97.1(2) yes . . .
O(5) Mn(2) N(6) 173.32(17) yes . . .
O(5) Mn(2) N(7) 91.03(17) yes . . .
O(5) Mn(2) N(8) 95.03(18) yes . . .
N(6) Mn(2) N(7) 82.67(17) yes . . .
N(6) Mn(2) N(8) 87.16(19) yes . . .
N(7) Mn(2) N(8) 89.5(2) yes . . .
O(6) Mn(3) O(7) 94.55(16) yes . . .
O(6) Mn(3) N(11) 91.20(17) yes . . .
O(6) Mn(3) N(12) 173.48(17) yes . . .
O(6) Mn(3) N(13) 92.64(17) yes . . .
O(7) Mn(3) N(11) 172.23(17) yes . . .
O(7) Mn(3) N(12) 91.23(17) yes . . .
O(7) Mn(3) N(13) 92.49(17) yes . . .
N(11) Mn(3) N(12) 82.77(18) yes . . .
N(11) Mn(3) N(13) 92.47(18) yes . . .
N(12) Mn(3) N(13) 90.11(18) yes . . .
O(9) Mn(4) O(10) 94.70(16) yes . . .
O(9) Mn(4) N(16) 90.56(17) yes . . .
O(9) Mn(4) N(17) 170.49(17) yes . . .
O(9) Mn(4) N(18) 96.67(19) yes . . .
O(10) Mn(4) N(16) 173.36(18) yes . . .
O(10) Mn(4) N(17) 91.37(17) yes . . .
O(10) Mn(4) N(18) 93.87(18) yes . . .
N(16) Mn(4) N(17) 82.90(18) yes . . .
N(16) Mn(4) N(18) 89.53(19) yes . . .
N(17) Mn(4) N(18) 90.20(19) yes . . .
Mn(1) O(1) C(3) 131.7(3) yes . . .
Mn(1) O(2) C(10) 130.1(3) yes . . .
Mn(2) O(4) C(37) 131.2(3) yes . . .
Mn(2) O(5) C(44) 129.0(3) yes . . .
Mn(3) O(6) C(70) 129.4(3) yes . . .
Mn(3) O(7) C(77) 128.9(3) yes . . .
Mn(4) O(9) C(100) 130.5(3) yes . . .
Mn(4) O(10) C(107) 131.5(3) yes . . .
Mn(1) N(1) C(9) 123.7(3) yes . . .
Mn(1) N(1) C(17) 112.4(3) yes . . .
C(9) N(1) C(17) 123.7(4) yes . . .
Mn(1) N(2) C(16) 124.8(3) yes . . .
Mn(1) N(2) C(18) 113.1(2) yes . . .
C(16) N(2) C(18) 121.0(4) yes . . .
Mn(1) N(3) N(4) 119.0(4) yes . . .
N(3) N(4) N(5) 178.4(7) yes . . .
Mn(2) N(6) C(43) 125.1(3) yes . . .
Mn(2) N(6) C(51) 112.0(3) yes . . .
C(43) N(6) C(51) 122.7(4) yes . . .
Mn(2) N(7) C(50) 124.1(3) yes . . .
Mn(2) N(7) C(52) 112.2(3) yes . . .
C(50) N(7) C(52) 123.7(4) yes . . .
Mn(2) N(8) N(9) 142.5(4) yes . . .
N(8) N(9) N(10) 176.5(5) yes . . .
Mn(3) N(11) C(76) 125.2(3) yes . . .
Mn(3) N(11) C(89) 112.4(3) yes . . .
C(76) N(11) C(89) 122.4(4) yes . . .
Mn(3) N(12) C(83) 124.3(3) yes . . .
Mn(3) N(12) C(84) 113.3(3) yes . . .
C(83) N(12) C(84) 122.3(4) yes . . .
Mn(3) N(13) N(14) 125.7(3) yes . . .
N(13) N(14) N(15) 174.6(5) yes . . .
Mn(4) N(16) C(106) 125.4(3) yes . . .
Mn(4) N(16) C(129) 110.8(3) yes . . .
C(106) N(16) C(129) 123.8(4) yes . . .
Mn(4) N(17) C(113) 125.1(4) yes . . .
Mn(4) N(17) C(130) 113.8(3) yes . . .
C(113) N(17) C(130) 120.7(4) yes . . .
Mn(4) N(18) N(19) 115.1(4) yes . . .
N(18) N(19) N(20) 179.8(7) yes . . .
O(1) C(3) C(4) 120.3(4) yes . . .
O(1) C(3) C(8) 120.3(4) yes . . .
C(4) C(3) C(8) 119.3(4) yes . . .
C(3) C(4) C(5) 117.2(5) yes . . .
C(3) C(4) C(23) 121.1(4) yes . . .
C(5) C(4) C(23) 121.6(5) yes . . .
C(4) C(5) C(6) 125.1(6) yes . . .
C(5) C(6) C(7) 117.2(5) yes . . .
C(5) C(6) C(27) 121.5(5) yes . . .
C(7) C(6) C(27) 121.2(5) yes . . .
C(6) C(7) C(8) 121.6(5) yes . . .
C(3) C(8) C(7) 118.8(5) yes . . .
C(3) C(8) C(9) 123.4(4) yes . . .
C(7) C(8) C(9) 117.8(5) yes . . .
N(1) C(9) C(8) 127.3(5) yes . . .
O(2) C(10) C(11) 117.9(4) yes . . .
O(2) C(10) C(15) 123.0(4) yes . . .
C(11) C(10) C(15) 119.1(4) yes . . .
C(10) C(11) C(12) 116.4(4) yes . . .
C(10) C(11) C(28) 120.4(4) yes . . .
C(12) C(11) C(28) 123.2(4) yes . . .
C(11) C(12) C(13) 126.1(5) yes . . .
C(12) C(13) C(14) 116.8(4) yes . . .
C(12) C(13) C(32) 120.1(4) yes . . .
C(14) C(13) C(32) 123.1(5) yes . . .
C(13) C(14) C(15) 121.1(4) yes . . .
C(10) C(15) C(14) 120.4(4) yes . . .
C(10) C(15) C(16) 122.6(4) yes . . .
C(14) C(15) C(16) 116.9(4) yes . . .
N(2) C(16) C(15) 127.0(4) yes . . .
N(1) C(17) C(18) 106.0(3) yes . . .
N(1) C(17) C(22) 115.9(4) yes . . .
C(18) C(17) C(22) 109.1(4) yes . . .
N(2) C(18) C(17) 106.3(3) yes . . .
N(2) C(18) C(19) 116.6(3) yes . . .
C(17) C(18) C(19) 112.7(4) yes . . .
C(18) C(19) C(20) 107.6(4) yes . . .
C(19) C(20) C(21) 111.4(4) yes . . .
C(20) C(21) C(22) 111.6(4) yes . . .
C(17) C(22) C(21) 110.2(4) yes . . .
C(4) C(23) C(24) 112.3(5) yes . . .
C(4) C(23) C(25) 108.8(5) yes . . .
C(4) C(23) C(26) 111.2(5) yes . . .
C(24) C(23) C(25) 106.6(5) yes . . .
C(24) C(23) C(26) 107.3(5) yes . . .
C(25) C(23) C(26) 110.4(5) yes . . .
C(6) C(27) C(138) 110.5(5) yes . . .
C(6) C(27) C(139) 113.4(6) yes . . .
C(6) C(27) C(140) 107.5(6) yes . . .
C(138) C(27) C(139) 105.2(7) yes . . .
C(138) C(27) C(140) 113.5(7) yes . . .
C(139) C(27) C(140) 106.9(6) yes . . .
C(11) C(28) C(29) 110.7(5) yes . . .
C(11) C(28) C(30) 109.8(5) yes . . .
C(11) C(28) C(31) 111.6(4) yes . . .
C(29) C(28) C(30) 111.1(5) yes . . .
C(29) C(28) C(31) 107.7(5) yes . . .
C(30) C(28) C(31) 105.8(5) yes . . .
C(13) C(32) C(33) 110.4(4) yes . . .
C(13) C(32) C(34) 111.7(4) yes . . .
C(13) C(32) C(35) 109.0(4) yes . . .
C(33) C(32) C(34) 108.0(5) yes . . .
C(33) C(32) C(35) 108.6(5) yes . . .
C(34) C(32) C(35) 109.1(5) yes . . .
O(4) C(37) C(38) 119.9(4) yes . . .
O(4) C(37) C(42) 121.9(4) yes . . .
C(38) C(37) C(42) 118.2(4) yes . . .
C(37) C(38) C(39) 118.6(4) yes . . .
C(37) C(38) C(57) 121.0(4) yes . . .
C(39) C(38) C(57) 120.3(4) yes . . .
C(38) C(39) C(40) 124.7(5) yes . . .
C(39) C(40) C(41) 116.0(4) yes . . .
C(39) C(40) C(61) 122.7(4) yes . . .
C(41) C(40) C(61) 121.3(4) yes . . .
C(40) C(41) C(42) 121.2(4) yes . . .
C(37) C(42) C(41) 121.1(4) yes . . .
C(37) C(42) C(43) 123.0(4) yes . . .
C(41) C(42) C(43) 116.0(4) yes . . .
N(6) C(43) C(42) 126.2(4) yes . . .
O(5) C(44) C(45) 119.9(4) yes . . .
O(5) C(44) C(49) 119.6(4) yes . . .
C(45) C(44) C(49) 120.5(4) yes . . .
C(44) C(45) C(46) 117.5(5) yes . . .
C(44) C(45) C(62) 121.7(4) yes . . .
C(46) C(45) C(62) 120.7(4) yes . . .
C(45) C(46) C(47) 125.0(5) yes . . .
C(46) C(47) C(48) 115.8(5) yes . . .
C(46) C(47) C(66) 119.9(5) yes . . .
C(48) C(47) C(66) 124.3(5) yes . . .
C(47) C(48) C(49) 122.4(5) yes . . .
C(44) C(49) C(48) 118.5(5) yes . . .
C(44) C(49) C(50) 123.8(5) yes . . .
C(48) C(49) C(50) 117.7(5) yes . . .
N(7) C(50) C(49) 126.4(5) yes . . .
N(6) C(51) C(52) 105.6(4) yes . . .
N(6) C(51) C(56) 116.4(4) yes . . .
C(52) C(51) C(56) 112.1(4) yes . . .
N(7) C(52) C(51) 105.1(3) yes . . .
N(7) C(52) C(53) 116.5(4) yes . . .
C(51) C(52) C(53) 112.6(4) yes . . .
C(52) C(53) C(54) 109.4(4) yes . . .
C(53) C(54) C(55) 111.1(4) yes . . .
C(54) C(55) C(56) 112.1(5) yes . . .
C(51) C(56) C(55) 109.5(4) yes . . .
C(38) C(57) C(58) 111.0(5) yes . . .
C(38) C(57) C(59) 109.4(5) yes . . .
C(38) C(57) C(60) 110.1(5) yes . . .
C(58) C(57) C(59) 105.6(5) yes . . .
C(58) C(57) C(60) 110.1(5) yes . . .
C(59) C(57) C(60) 110.5(5) yes . . .
C(40) C(61) C(135) 111.8(7) yes . . .
C(40) C(61) C(136) 109.2(5) yes . . .
C(40) C(61) C(137) 112.9(6) yes . . .
C(135) C(61) C(136) 110.8(8) yes . . .
C(135) C(61) C(137) 108.3(8) yes . . .
C(136) C(61) C(137) 103.5(7) yes . . .
C(45) C(62) C(63) 110.0(4) yes . . .
C(45) C(62) C(64) 108.8(4) yes . . .
C(45) C(62) C(65) 112.7(4) yes . . .
C(63) C(62) C(64) 110.0(4) yes . . .
C(63) C(62) C(65) 107.4(4) yes . . .
C(64) C(62) C(65) 107.9(4) yes . . .
C(47) C(66) C(67) 112.7(7) yes . . .
C(47) C(66) C(68) 110.2(6) yes . . .
C(47) C(66) C(69) 110.5(5) yes . . .
C(67) C(66) C(68) 106.2(7) yes . . .
C(67) C(66) C(69) 112.1(8) yes . . .
C(68) C(66) C(69) 104.7(6) yes . . .
O(6) C(70) C(71) 117.7(5) yes . . .
O(6) C(70) C(75) 124.0(5) yes . . .
C(71) C(70) C(75) 118.2(5) yes . . .
C(70) C(71) C(72) 116.8(6) yes . . .
C(70) C(71) C(90) 119.8(5) yes . . .
C(72) C(71) C(90) 123.4(5) yes . . .
C(71) C(72) C(73) 125.9(7) yes . . .
C(72) C(73) C(74) 116.4(8) yes . . .
C(72) C(73) C(146) 120.3(8) yes . . .
C(74) C(73) C(146) 123.3(8) yes . . .
C(73) C(74) C(75) 122.4(7) yes . . .
C(70) C(75) C(74) 120.3(5) yes . . .
C(70) C(75) C(76) 122.0(5) yes . . .
C(74) C(75) C(76) 117.7(5) yes . . .
N(11) C(76) C(75) 126.5(5) yes . . .
O(7) C(77) C(78) 121.3(4) yes . . .
O(7) C(77) C(82) 121.3(4) yes . . .
C(78) C(77) C(82) 117.4(4) yes . . .
C(77) C(78) C(79) 118.9(4) yes . . .
C(77) C(78) C(95) 119.2(4) yes . . .
C(79) C(78) C(95) 121.9(4) yes . . .
C(78) C(79) C(80) 124.1(5) yes . . .
C(79) C(80) C(81) 117.4(5) yes . . .
C(79) C(80) C(99) 121.0(5) yes . . .
C(81) C(80) C(99) 121.5(5) yes . . .
C(80) C(81) C(82) 121.0(5) yes . . .
C(77) C(82) C(81) 121.1(5) yes . . .
C(77) C(82) C(83) 123.9(5) yes . . .
C(81) C(82) C(83) 114.8(4) yes . . .
N(12) C(83) C(82) 125.1(5) yes . . .
N(12) C(84) C(85) 116.8(4) yes . . .
N(12) C(84) C(89) 107.1(4) yes . . .
C(85) C(84) C(89) 110.9(5) yes . . .
C(84) C(85) C(86) 110.1(5) yes . . .
C(85) C(86) C(87) 112.0(5) yes . . .
C(86) C(87) C(88) 111.1(6) yes . . .
C(87) C(88) C(89) 108.9(5) yes . . .
N(11) C(89) C(84) 107.1(4) yes . . .
N(11) C(89) C(88) 116.3(4) yes . . .
C(84) C(89) C(88) 110.1(4) yes . . .
C(71) C(90) C(91) 109.5(5) yes . . .
C(71) C(90) C(92) 111.1(5) yes . . .
C(71) C(90) C(93) 111.3(5) yes . . .
C(91) C(90) C(92) 109.5(5) yes . . .
C(91) C(90) C(93) 105.9(5) yes . . .
C(92) C(90) C(93) 109.3(5) yes . . .
C(78) C(95) C(96) 111.7(5) yes . . .
C(78) C(95) C(97) 109.0(4) yes . . .
C(78) C(95) C(98) 111.8(5) yes . . .
C(96) C(95) C(97) 106.5(5) yes . . .
C(96) C(95) C(98) 107.7(5) yes . . .
C(97) C(95) C(98) 110.0(5) yes . . .
C(80) C(99) C(143) 111.9(7) yes . . .
C(80) C(99) C(144) 111.4(9) yes . . .
C(80) C(99) C(145) 110.3(9) yes . . .
C(143) C(99) C(144) 109.3(12) yes . . .
C(143) C(99) C(145) 109.3(11) yes . . .
C(144) C(99) C(145) 104.4(12) yes . . .
O(9) C(100) C(101) 120.0(4) yes . . .
O(9) C(100) C(105) 121.6(4) yes . . .
C(101) C(100) C(105) 118.3(4) yes . . .
C(100) C(101) C(102) 117.3(5) yes . . .
C(100) C(101) C(114) 120.0(4) yes . . .
C(102) C(101) C(114) 122.6(5) yes . . .
C(101) C(102) C(103) 127.3(5) yes . . .
C(102) C(103) C(104) 114.4(4) yes . . .
C(102) C(103) C(120) 121.7(4) yes . . .
C(104) C(103) C(120) 123.9(4) yes . . .
C(103) C(104) C(105) 121.4(4) yes . . .
C(100) C(105) C(104) 121.2(4) yes . . .
C(100) C(105) C(106) 123.0(4) yes . . .
C(104) C(105) C(106) 115.7(4) yes . . .
N(16) C(106) C(105) 125.0(4) yes . . .
O(10) C(107) C(108) 119.0(5) yes . . .
O(10) C(107) C(112) 122.5(5) yes . . .
C(108) C(107) C(112) 118.5(5) yes . . .
C(107) C(108) C(109) 116.6(5) yes . . .
C(107) C(108) C(124) 120.8(5) yes . . .
C(109) C(108) C(124) 122.5(5) yes . . .
C(108) C(109) C(110) 125.1(6) yes . . .
C(109) C(110) C(111) 117.0(6) yes . . .
C(109) C(110) C(128) 121.2(6) yes . . .
C(111) C(110) C(128) 121.8(6) yes . . .
C(110) C(111) C(112) 122.5(6) yes . . .
C(107) C(112) C(111) 119.9(5) yes . . .
C(107) C(112) C(113) 122.6(5) yes . . .
C(111) C(112) C(113) 117.5(5) yes . . .
N(17) C(113) C(112) 126.6(5) yes . . .
C(101) C(114) C(115) 111.7(5) yes . . .
C(101) C(114) C(116) 109.6(5) yes . . .
C(101) C(114) C(119) 110.6(5) yes . . .
C(115) C(114) C(116) 106.6(6) yes . . .
C(115) C(114) C(119) 107.3(6) yes . . .
C(116) C(114) C(119) 111.0(5) yes . . .
C(103) C(120) C(121) 110.9(5) yes . . .
C(103) C(120) C(122) 112.5(5) yes . . .
C(103) C(120) C(123) 110.8(5) yes . . .
C(121) C(120) C(122) 108.4(6) yes . . .
C(121) C(120) C(123) 108.4(6) yes . . .
C(122) C(120) C(123) 105.6(8) yes . . .
C(108) C(124) C(125) 111.3(5) yes . . .
C(108) C(124) C(126) 108.3(5) yes . . .
C(108) C(124) C(127) 110.7(5) yes . . .
C(125) C(124) C(126) 107.5(5) yes . . .
C(125) C(124) C(127) 107.1(5) yes . . .
C(126) C(124) C(127) 111.7(6) yes . . .
C(94) C(128) C(110) 108.3(9) yes . . .
C(94) C(128) C(141) 108.4(12) yes . . .
C(94) C(128) C(142) 104.8(13) yes . . .
C(110) C(128) C(141) 109.7(8) yes . . .
C(110) C(128) C(142) 111.5(8) yes . . .
C(141) C(128) C(142) 113.8(16) yes . . .
N(16) C(129) C(130) 107.5(4) yes . . .
N(16) C(129) C(134) 116.5(4) yes . . .
C(130) C(129) C(134) 110.0(4) yes . . .
N(17) C(130) C(129) 107.2(4) yes . . .
N(17) C(130) C(131) 116.5(4) yes . . .
C(129) C(130) C(131) 109.6(4) yes . . .
C(130) C(131) C(132) 109.5(4) yes . . .
C(131) C(132) C(133) 111.1(5) yes . . .
C(132) C(133) C(134) 110.9(5) yes . . .
C(129) C(134) C(133) 109.8(4) yes . . .
C(73) C(146) C(147) 109.1(13) yes . . .
C(73) C(146) C(148) 106.7(14) yes . . .
C(73) C(146) C(149) 111.8(11) yes . . .
C(147) C(146) C(148) 112.5(18) yes . . .
C(147) C(146) C(149) 110.6(15) yes . . .
C(148) C(146) C(149) 106.0(11) yes . . .
O(15) C(1) H(219) 109.5 no . . .
O(15) C(1) H(220) 109.5 no . . .
O(15) C(1) H(221) 109.5 no . . .
H(219) C(1) H(220) 109.5 no . . .
H(219) C(1) H(221) 109.5 no . . .
H(220) C(1) H(221) 109.5 no . . .
O(12) C(2) H(1) 109.5 no . . .
O(12) C(2) H(2) 109.5 no . . .
O(12) C(2) H(159) 109.5 no . . .
H(1) C(2) H(2) 109.5 no . . .
H(1) C(2) H(159) 109.5 no . . .
H(2) C(2) H(159) 109.5 no . . .
C(4) C(5) H(4) 117.5 no . . .
C(6) C(5) H(4) 117.4 no . . .
C(6) C(7) H(5) 119.2 no . . .
C(8) C(7) H(5) 119.2 no . . .
N(1) C(9) H(6) 116.4 no . . .
C(8) C(9) H(6) 116.3 no . . .
C(11) C(12) H(7) 116.9 no . . .
C(13) C(12) H(7) 117.0 no . . .
C(13) C(14) H(8) 119.4 no . . .
C(15) C(14) H(8) 119.4 no . . .
N(2) C(16) H(9) 116.5 no . . .
C(15) C(16) H(9) 116.5 no . . .
N(1) C(17) H(10) 108.5 no . . .
C(18) C(17) H(10) 108.5 no . . .
C(22) C(17) H(10) 108.5 no . . .
N(2) C(18) H(11) 106.9 no . . .
C(17) C(18) H(11) 106.9 no . . .
C(19) C(18) H(11) 106.9 no . . .
C(18) C(19) H(12) 110.2 no . . .
C(18) C(19) H(13) 110.2 no . . .
C(20) C(19) H(12) 110.2 no . . .
C(20) C(19) H(13) 110.2 no . . .
H(12) C(19) H(13) 108.5 no . . .
C(19) C(20) H(14) 109.3 no . . .
C(19) C(20) H(15) 109.3 no . . .
C(21) C(20) H(14) 109.3 no . . .
C(21) C(20) H(15) 109.3 no . . .
H(14) C(20) H(15) 108.0 no . . .
C(20) C(21) H(16) 109.3 no . . .
C(20) C(21) H(17) 109.3 no . . .
C(22) C(21) H(16) 109.3 no . . .
C(22) C(21) H(17) 109.3 no . . .
H(16) C(21) H(17) 108.0 no . . .
C(17) C(22) H(18) 109.6 no . . .
C(17) C(22) H(19) 109.6 no . . .
C(21) C(22) H(18) 109.6 no . . .
C(21) C(22) H(19) 109.6 no . . .
H(18) C(22) H(19) 108.1 no . . .
C(23) C(24) H(20) 109.5 no . . .
C(23) C(24) H(21) 109.5 no . . .
C(23) C(24) H(22) 109.5 no . . .
H(20) C(24) H(21) 109.5 no . . .
H(20) C(24) H(22) 109.5 no . . .
H(21) C(24) H(22) 109.5 no . . .
C(23) C(25) H(23) 109.5 no . . .
C(23) C(25) H(24) 109.5 no . . .
C(23) C(25) H(25) 109.5 no . . .
H(23) C(25) H(24) 109.5 no . . .
H(23) C(25) H(25) 109.5 no . . .
H(24) C(25) H(25) 109.5 no . . .
C(23) C(26) H(26) 109.5 no . . .
C(23) C(26) H(27) 109.5 no . . .
C(23) C(26) H(28) 109.5 no . . .
H(26) C(26) H(27) 109.5 no . . .
H(26) C(26) H(28) 109.5 no . . .
H(27) C(26) H(28) 109.5 no . . .
C(28) C(29) H(29) 109.5 no . . .
C(28) C(29) H(30) 109.5 no . . .
C(28) C(29) H(31) 109.5 no . . .
H(29) C(29) H(30) 109.5 no . . .
H(29) C(29) H(31) 109.5 no . . .
H(30) C(29) H(31) 109.5 no . . .
C(28) C(30) H(32) 109.5 no . . .
C(28) C(30) H(33) 109.5 no . . .
C(28) C(30) H(34) 109.5 no . . .
H(32) C(30) H(33) 109.5 no . . .
H(32) C(30) H(34) 109.5 no . . .
H(33) C(30) H(34) 109.5 no . . .
C(28) C(31) H(35) 109.5 no . . .
C(28) C(31) H(36) 109.5 no . . .
C(28) C(31) H(37) 109.5 no . . .
H(35) C(31) H(36) 109.5 no . . .
H(35) C(31) H(37) 109.5 no . . .
H(36) C(31) H(37) 109.5 no . . .
C(32) C(33) H(38) 109.5 no . . .
C(32) C(33) H(39) 109.5 no . . .
C(32) C(33) H(40) 109.5 no . . .
H(38) C(33) H(39) 109.5 no . . .
H(38) C(33) H(40) 109.5 no . . .
H(39) C(33) H(40) 109.5 no . . .
C(32) C(34) H(41) 109.5 no . . .
C(32) C(34) H(42) 109.5 no . . .
C(32) C(34) H(43) 109.5 no . . .
H(41) C(34) H(42) 109.5 no . . .
H(41) C(34) H(43) 109.5 no . . .
H(42) C(34) H(43) 109.5 no . . .
C(32) C(35) H(44) 109.5 no . . .
C(32) C(35) H(45) 109.5 no . . .
C(32) C(35) H(46) 109.5 no . . .
H(44) C(35) H(45) 109.5 no . . .
H(44) C(35) H(46) 109.5 no . . .
H(45) C(35) H(46) 109.5 no . . .
O(3) C(36) H(47) 109.5 no . . .
O(3) C(36) H(48) 109.5 no . . .
O(3) C(36) H(49) 109.5 no . . .
H(47) C(36) H(48) 109.5 no . . .
H(47) C(36) H(49) 109.5 no . . .
H(48) C(36) H(49) 109.5 no . . .
C(38) C(39) H(50) 117.6 no . . .
C(40) C(39) H(50) 117.6 no . . .
C(40) C(41) H(51) 119.4 no . . .
C(42) C(41) H(51) 119.4 no . . .
N(6) C(43) H(52) 116.9 no . . .
C(42) C(43) H(52) 116.9 no . . .
C(45) C(46) H(53) 117.5 no . . .
C(47) C(46) H(53) 117.5 no . . .
C(47) C(48) H(54) 118.8 no . . .
C(49) C(48) H(54) 118.8 no . . .
N(7) C(50) H(55) 116.8 no . . .
C(49) C(50) H(55) 116.8 no . . .
N(6) C(51) H(56) 107.4 no . . .
C(52) C(51) H(56) 107.4 no . . .
C(56) C(51) H(56) 107.4 no . . .
N(7) C(52) H(57) 107.4 no . . .
C(51) C(52) H(57) 107.4 no . . .
C(53) C(52) H(57) 107.4 no . . .
C(52) C(53) H(58) 109.8 no . . .
C(52) C(53) H(59) 109.8 no . . .
C(54) C(53) H(58) 109.8 no . . .
C(54) C(53) H(59) 109.8 no . . .
H(58) C(53) H(59) 108.2 no . . .
C(53) C(54) H(60) 109.4 no . . .
C(53) C(54) H(61) 109.4 no . . .
C(55) C(54) H(60) 109.4 no . . .
C(55) C(54) H(61) 109.4 no . . .
H(60) C(54) H(61) 108.0 no . . .
C(54) C(55) H(62) 109.2 no . . .
C(54) C(55) H(63) 109.2 no . . .
C(56) C(55) H(62) 109.2 no . . .
C(56) C(55) H(63) 109.2 no . . .
H(62) C(55) H(63) 107.9 no . . .
C(51) C(56) H(64) 109.8 no . . .
C(51) C(56) H(65) 109.8 no . . .
C(55) C(56) H(64) 109.8 no . . .
C(55) C(56) H(65) 109.8 no . . .
H(64) C(56) H(65) 108.2 no . . .
C(57) C(58) H(222) 109.5 no . . .
C(57) C(58) H(223) 109.5 no . . .
C(57) C(58) H(224) 109.5 no . . .
H(222) C(58) H(223) 109.5 no . . .
H(222) C(58) H(224) 109.5 no . . .
H(223) C(58) H(224) 109.5 no . . .
C(57) C(59) H(66) 109.5 no . . .
C(57) C(59) H(67) 109.5 no . . .
C(57) C(59) H(68) 109.5 no . . .
H(66) C(59) H(67) 109.5 no . . .
H(66) C(59) H(68) 109.5 no . . .
H(67) C(59) H(68) 109.5 no . . .
C(57) C(60) H(69) 109.5 no . . .
C(57) C(60) H(70) 109.5 no . . .
C(57) C(60) H(71) 109.5 no . . .
H(69) C(60) H(70) 109.5 no . . .
H(69) C(60) H(71) 109.5 no . . .
H(70) C(60) H(71) 109.5 no . . .
C(62) C(63) H(226) 109.5 no . . .
C(62) C(63) H(227) 109.5 no . . .
C(62) C(63) H(228) 109.5 no . . .
H(226) C(63) H(227) 109.5 no . . .
H(226) C(63) H(228) 109.5 no . . .
H(227) C(63) H(228) 109.5 no . . .
C(62) C(64) H(75) 109.5 no . . .
C(62) C(64) H(76) 109.5 no . . .
C(62) C(64) H(77) 109.5 no . . .
H(75) C(64) H(76) 109.5 no . . .
H(75) C(64) H(77) 109.5 no . . .
H(76) C(64) H(77) 109.5 no . . .
C(62) C(65) H(73) 109.5 no . . .
C(62) C(65) H(74) 109.5 no . . .
C(62) C(65) H(229) 109.5 no . . .
H(73) C(65) H(74) 109.5 no . . .
H(73) C(65) H(229) 109.5 no . . .
H(74) C(65) H(229) 109.5 no . . .
C(66) C(67) H(81) 109.5 no . . .
C(66) C(67) H(82) 109.5 no . . .
C(66) C(67) H(83) 109.5 no . . .
H(81) C(67) H(82) 109.5 no . . .
H(81) C(67) H(83) 109.5 no . . .
H(82) C(67) H(83) 109.5 no . . .
C(66) C(68) H(84) 109.5 no . . .
C(66) C(68) H(85) 109.5 no . . .
C(66) C(68) H(86) 109.5 no . . .
H(84) C(68) H(85) 109.5 no . . .
H(84) C(68) H(86) 109.5 no . . .
H(85) C(68) H(86) 109.5 no . . .
C(66) C(69) H(87) 109.5 no . . .
C(66) C(69) H(88) 109.5 no . . .
C(66) C(69) H(89) 109.4 no . . .
H(87) C(69) H(88) 109.5 no . . .
H(87) C(69) H(89) 109.5 no . . .
H(88) C(69) H(89) 109.5 no . . .
C(71) C(72) H(90) 117.0 no . . .
C(73) C(72) H(90) 117.0 no . . .
C(73) C(74) H(91) 118.8 no . . .
C(75) C(74) H(91) 118.8 no . . .
N(11) C(76) H(92) 116.8 no . . .
C(75) C(76) H(92) 116.8 no . . .
C(78) C(79) H(93) 117.9 no . . .
C(80) C(79) H(93) 117.9 no . . .
C(80) C(81) H(94) 119.5 no . . .
C(82) C(81) H(94) 119.5 no . . .
N(12) C(83) H(95) 117.5 no . . .
C(82) C(83) H(95) 117.5 no . . .
N(12) C(84) H(96) 107.2 no . . .
C(85) C(84) H(96) 107.2 no . . .
C(89) C(84) H(96) 107.2 no . . .
C(84) C(85) H(97) 109.7 no . . .
C(84) C(85) H(98) 109.6 no . . .
C(86) C(85) H(97) 109.6 no . . .
C(86) C(85) H(98) 109.6 no . . .
H(97) C(85) H(98) 108.2 no . . .
C(85) C(86) H(99) 109.2 no . . .
C(85) C(86) H(100) 109.2 no . . .
C(87) C(86) H(99) 109.2 no . . .
C(87) C(86) H(100) 109.2 no . . .
H(99) C(86) H(100) 107.9 no . . .
C(86) C(87) H(101) 109.4 no . . .
C(86) C(87) H(102) 109.4 no . . .
C(88) C(87) H(101) 109.4 no . . .
C(88) C(87) H(102) 109.4 no . . .
H(101) C(87) H(102) 108.0 no . . .
C(87) C(88) H(103) 109.9 no . . .
C(87) C(88) H(104) 109.9 no . . .
C(89) C(88) H(103) 109.9 no . . .
C(89) C(88) H(104) 109.9 no . . .
H(103) C(88) H(104) 108.3 no . . .
N(11) C(89) H(105) 107.7 no . . .
C(84) C(89) H(105) 107.7 no . . .
C(88) C(89) H(105) 107.7 no . . .
C(90) C(91) H(106) 109.5 no . . .
C(90) C(91) H(107) 109.5 no . . .
C(90) C(91) H(108) 109.5 no . . .
H(106) C(91) H(107) 109.5 no . . .
H(106) C(91) H(108) 109.5 no . . .
H(107) C(91) H(108) 109.5 no . . .
C(90) C(92) H(109) 109.5 no . . .
C(90) C(92) H(110) 109.5 no . . .
C(90) C(92) H(111) 109.5 no . . .
H(109) C(92) H(110) 109.5 no . . .
H(109) C(92) H(111) 109.5 no . . .
H(110) C(92) H(111) 109.5 no . . .
C(90) C(93) H(112) 109.5 no . . .
C(90) C(93) H(113) 109.5 no . . .
C(90) C(93) H(114) 109.5 no . . .
H(112) C(93) H(113) 109.5 no . . .
H(112) C(93) H(114) 109.5 no . . .
H(113) C(93) H(114) 109.5 no . . .
C(128) C(94) H(115) 109.4 no . . .
C(128) C(94) H(116) 109.5 no . . .
C(128) C(94) H(117) 109.5 no . . .
H(115) C(94) H(116) 109.5 no . . .
H(115) C(94) H(117) 109.5 no . . .
H(116) C(94) H(117) 109.5 no . . .
C(95) C(96) H(118) 109.5 no . . .
C(95) C(96) H(119) 109.5 no . . .
C(95) C(96) H(120) 109.5 no . . .
H(118) C(96) H(119) 109.5 no . . .
H(118) C(96) H(120) 109.5 no . . .
H(119) C(96) H(120) 109.5 no . . .
C(95) C(97) H(121) 109.5 no . . .
C(95) C(97) H(122) 109.5 no . . .
C(95) C(97) H(123) 109.5 no . . .
H(121) C(97) H(122) 109.5 no . . .
H(121) C(97) H(123) 109.5 no . . .
H(122) C(97) H(123) 109.5 no . . .
C(95) C(98) H(124) 109.5 no . . .
C(95) C(98) H(125) 109.5 no . . .
C(95) C(98) H(126) 109.5 no . . .
H(124) C(98) H(125) 109.5 no . . .
H(124) C(98) H(126) 109.5 no . . .
H(125) C(98) H(126) 109.5 no . . .
C(101) C(102) H(127) 116.4 no . . .
C(103) C(102) H(127) 116.4 no . . .
C(103) C(104) H(128) 119.3 no . . .
C(105) C(104) H(128) 119.3 no . . .
N(16) C(106) H(129) 117.5 no . . .
C(105) C(106) H(129) 117.5 no . . .
C(108) C(109) H(130) 117.4 no . . .
C(110) C(109) H(130) 117.4 no . . .
C(110) C(111) H(131) 118.7 no . . .
C(112) C(111) H(131) 118.7 no . . .
N(17) C(113) H(132) 116.7 no . . .
C(112) C(113) H(132) 116.7 no . . .
C(114) C(115) H(133) 109.5 no . . .
C(114) C(115) H(134) 109.5 no . . .
C(114) C(115) H(135) 109.5 no . . .
H(133) C(115) H(134) 109.5 no . . .
H(133) C(115) H(135) 109.5 no . . .
H(134) C(115) H(135) 109.5 no . . .
C(114) C(116) H(136) 109.5 no . . .
C(114) C(116) H(137) 109.5 no . . .
C(114) C(116) H(138) 109.5 no . . .
H(136) C(116) H(137) 109.5 no . . .
H(136) C(116) H(138) 109.5 no . . .
H(137) C(116) H(138) 109.5 no . . .
O(8) C(117) H(139) 109.5 no . . .
O(8) C(117) H(140) 109.5 no . . .
O(8) C(117) H(141) 109.5 no . . .
H(139) C(117) H(140) 109.5 no . . .
H(139) C(117) H(141) 109.5 no . . .
H(140) C(117) H(141) 109.5 no . . .
O(11) C(118) H(142) 109.5 no . . .
O(11) C(118) H(143) 109.5 no . . .
O(11) C(118) H(144) 109.5 no . . .
H(142) C(118) H(143) 109.5 no . . .
H(142) C(118) H(144) 109.5 no . . .
H(143) C(118) H(144) 109.5 no . . .
C(114) C(119) H(145) 109.5 no . . .
C(114) C(119) H(146) 109.5 no . . .
C(114) C(119) H(147) 109.5 no . . .
H(145) C(119) H(146) 109.5 no . . .
H(145) C(119) H(147) 109.5 no . . .
H(146) C(119) H(147) 109.5 no . . .
C(120) C(121) H(148) 109.5 no . . .
C(120) C(121) H(149) 109.5 no . . .
C(120) C(121) H(150) 109.5 no . . .
H(148) C(121) H(149) 109.5 no . . .
H(148) C(121) H(150) 109.5 no . . .
H(149) C(121) H(150) 109.5 no . . .
C(120) C(122) H(151) 109.5 no . . .
C(120) C(122) H(152) 109.5 no . . .
C(120) C(122) H(153) 109.5 no . . .
H(151) C(122) H(152) 109.5 no . . .
H(151) C(122) H(153) 109.5 no . . .
H(152) C(122) H(153) 109.5 no . . .
C(120) C(123) H(154) 109.5 no . . .
C(120) C(123) H(155) 109.5 no . . .
C(120) C(123) H(156) 109.5 no . . .
H(154) C(123) H(155) 109.5 no . . .
H(154) C(123) H(156) 109.5 no . . .
H(155) C(123) H(156) 109.5 no . . .
C(124) C(125) H(157) 109.5 no . . .
C(124) C(125) H(158) 109.5 no . . .
C(124) C(125) H(162) 109.5 no . . .
H(157) C(125) H(158) 109.5 no . . .
H(157) C(125) H(162) 109.5 no . . .
H(158) C(125) H(162) 109.5 no . . .
C(124) C(126) H(160) 109.5 no . . .
C(124) C(126) H(161) 109.5 no . . .
C(124) C(126) H(225) 109.5 no . . .
H(160) C(126) H(161) 109.5 no . . .
H(160) C(126) H(225) 109.5 no . . .
H(161) C(126) H(225) 109.5 no . . .
C(124) C(127) H(163) 109.5 no . . .
C(124) C(127) H(164) 109.5 no . . .
C(124) C(127) H(165) 109.5 no . . .
H(163) C(127) H(164) 109.5 no . . .
H(163) C(127) H(165) 109.5 no . . .
H(164) C(127) H(165) 109.5 no . . .
N(16) C(129) H(166) 107.5 no . . .
C(130) C(129) H(166) 107.5 no . . .
C(134) C(129) H(166) 107.5 no . . .
N(17) C(130) H(167) 107.7 no . . .
C(129) C(130) H(167) 107.8 no . . .
C(131) C(130) H(167) 107.8 no . . .
C(130) C(131) H(168) 109.8 no . . .
C(130) C(131) H(169) 109.8 no . . .
C(132) C(131) H(168) 109.7 no . . .
C(132) C(131) H(169) 109.8 no . . .
H(168) C(131) H(169) 108.2 no . . .
C(131) C(132) H(170) 109.4 no . . .
C(131) C(132) H(171) 109.4 no . . .
C(133) C(132) H(170) 109.4 no . . .
C(133) C(132) H(171) 109.4 no . . .
H(170) C(132) H(171) 108.0 no . . .
C(132) C(133) H(172) 109.5 no . . .
C(132) C(133) H(173) 109.5 no . . .
C(134) C(133) H(172) 109.5 no . . .
C(134) C(133) H(173) 109.5 no . . .
H(172) C(133) H(173) 108.1 no . . .
C(129) C(134) H(174) 109.7 no . . .
C(129) C(134) H(175) 109.7 no . . .
C(133) C(134) H(174) 109.7 no . . .
C(133) C(134) H(175) 109.7 no . . .
H(174) C(134) H(175) 108.2 no . . .
C(61) C(135) H(176) 109.5 no . . .
C(61) C(135) H(177) 109.5 no . . .
C(61) C(135) H(178) 109.5 no . . .
H(176) C(135) H(177) 109.5 no . . .
H(176) C(135) H(178) 109.5 no . . .
H(177) C(135) H(178) 109.4 no . . .
C(61) C(136) H(179) 109.5 no . . .
C(61) C(136) H(180) 109.5 no . . .
C(61) C(136) H(181) 109.5 no . . .
H(179) C(136) H(180) 109.5 no . . .
H(179) C(136) H(181) 109.5 no . . .
H(180) C(136) H(181) 109.5 no . . .
C(61) C(137) H(3) 109.5 no . . .
C(61) C(137) H(72) 109.5 no . . .
C(61) C(137) H(182) 109.5 no . . .
H(3) C(137) H(72) 109.5 no . . .
H(3) C(137) H(182) 109.5 no . . .
H(72) C(137) H(182) 109.5 no . . .
C(27) C(138) H(184) 109.5 no . . .
C(27) C(138) H(185) 109.5 no . . .
C(27) C(138) H(186) 109.5 no . . .
H(184) C(138) H(185) 109.5 no . . .
H(184) C(138) H(186) 109.5 no . . .
H(185) C(138) H(186) 109.5 no . . .
C(27) C(139) H(187) 109.5 no . . .
C(27) C(139) H(188) 109.5 no . . .
C(27) C(139) H(189) 109.5 no . . .
H(187) C(139) H(188) 109.5 no . . .
H(187) C(139) H(189) 109.5 no . . .
H(188) C(139) H(189) 109.5 no . . .
C(27) C(140) H(190) 109.5 no . . .
C(27) C(140) H(191) 109.5 no . . .
C(27) C(140) H(192) 109.5 no . . .
H(190) C(140) H(191) 109.5 no . . .
H(190) C(140) H(192) 109.5 no . . .
H(191) C(140) H(192) 109.5 no . . .
C(128) C(141) H(193) 109.5 no . . .
C(128) C(141) H(194) 109.5 no . . .
C(128) C(141) H(195) 109.5 no . . .
H(193) C(141) H(194) 109.5 no . . .
H(193) C(141) H(195) 109.5 no . . .
H(194) C(141) H(195) 109.5 no . . .
C(128) C(142) H(196) 109.5 no . . .
C(128) C(142) H(197) 109.5 no . . .
C(128) C(142) H(198) 109.5 no . . .
H(196) C(142) H(197) 109.5 no . . .
H(196) C(142) H(198) 109.5 no . . .
H(197) C(142) H(198) 109.4 no . . .
C(99) C(143) H(199) 109.5 no . . .
C(99) C(143) H(200) 109.5 no . . .
C(99) C(143) H(201) 109.5 no . . .
H(199) C(143) H(200) 109.5 no . . .
H(199) C(143) H(201) 109.5 no . . .
H(200) C(143) H(201) 109.5 no . . .
C(99) C(144) H(79) 109.5 no . . .
C(99) C(144) H(80) 109.5 no . . .
C(99) C(144) H(183) 109.5 no . . .
H(79) C(144) H(80) 109.5 no . . .
H(79) C(144) H(183) 109.5 no . . .
H(80) C(144) H(183) 109.5 no . . .
C(99) C(145) H(202) 109.5 no . . .
C(99) C(145) H(203) 109.5 no . . .
C(99) C(145) H(204) 109.5 no . . .
H(202) C(145) H(203) 109.5 no . . .
H(202) C(145) H(204) 109.5 no . . .
H(203) C(145) H(204) 109.4 no . . .
C(146) C(147) H(205) 109.5 no . . .
C(146) C(147) H(206) 109.5 no . . .
C(146) C(147) H(207) 109.5 no . . .
H(205) C(147) H(206) 109.5 no . . .
H(205) C(147) H(207) 109.5 no . . .
H(206) C(147) H(207) 109.5 no . . .
C(146) C(148) H(208) 109.5 no . . .
C(146) C(148) H(209) 109.5 no . . .
C(146) C(148) H(210) 109.5 no . . .
H(208) C(148) H(209) 109.5 no . . .
H(208) C(148) H(210) 109.5 no . . .
H(209) C(148) H(210) 109.5 no . . .
C(146) C(149) H(78) 109.5 no . . .
C(146) C(149) H(211) 109.5 no . . .
C(146) C(149) H(212) 109.5 no . . .
H(78) C(149) H(211) 109.5 no . . .
H(78) C(149) H(212) 109.5 no . . .
H(211) C(149) H(212) 109.5 no . . .
O(13) C(150) H(213) 109.5 no . . .
O(13) C(150) H(214) 109.5 no . . .
O(13) C(150) H(215) 109.5 no . . .
H(213) C(150) H(214) 109.5 no . . .
H(213) C(150) H(215) 109.5 no . . .
H(214) C(150) H(215) 109.5 no . . .
O(14) C(151) H(216) 109.5 no . . .
O(14) C(151) H(217) 109.5 no . . .
O(14) C(151) H(218) 109.5 no . . .
H(216) C(151) H(217) 109.5 no . . .
H(216) C(151) H(218) 109.5 no . . .
H(217) C(151) H(218) 109.5 no . . .

loop_
_geom_bond_atom_site_label_1
_geom_bond_atom_site_label_2
_geom_bond_distance
_geom_bond_publ_flag
_geom_bond_site_symmetry_1
_geom_bond_site_symmetry_2
Mn(1) O(1) 1.871(3) yes . .
Mn(1) O(2) 1.875(3) yes . .
Mn(1) N(1) 1.975(4) yes . .
Mn(1) N(2) 1.976(4) yes . .
Mn(1) N(3) 2.256(5) yes . .
Mn(2) O(4) 1.877(3) yes . .
Mn(2) O(5) 1.872(3) yes . .
Mn(2) N(6) 1.978(4) yes . .
Mn(2) N(7) 1.990(4) yes . .
Mn(2) N(8) 2.177(5) yes . .
Mn(3) O(6) 1.894(3) yes . .
Mn(3) O(7) 1.874(3) yes . .
Mn(3) N(11) 1.994(4) yes . .
Mn(3) N(12) 1.987(4) yes . .
Mn(3) N(13) 2.203(4) yes . .
Mn(4) O(9) 1.868(3) yes . .
Mn(4) O(10) 1.882(3) yes . .
Mn(4) N(16) 1.987(4) yes . .
Mn(4) N(17) 1.996(4) yes . .
Mn(4) N(18) 2.221(5) yes . .
O(1) C(3) 1.320(6) yes . .
O(2) C(10) 1.322(5) yes . .
O(3) C(36) 1.395(8) yes . .
O(4) C(37) 1.309(6) yes . .
O(5) C(44) 1.333(6) yes . .
O(6) C(70) 1.309(7) yes . .
O(7) C(77) 1.307(6) yes . .
O(8) C(117) 1.394(9) yes . .
O(9) C(100) 1.305(6) yes . .
O(10) C(107) 1.313(6) yes . .
O(11) C(118) 1.407(8) yes . .
O(12) C(2) 1.440(17) yes . .
O(13) C(150) 1.40(3) yes . .
O(14) C(151) 1.31(3) yes . .
O(15) C(1) 1.319(14) yes . .
N(1) C(9) 1.291(6) yes . .
N(1) C(17) 1.473(6) yes . .
N(2) C(16) 1.288(6) yes . .
N(2) C(18) 1.496(6) yes . .
N(3) N(4) 1.155(8) yes . .
N(4) N(5) 1.155(10) yes . .
N(6) C(43) 1.286(6) yes . .
N(6) C(51) 1.488(6) yes . .
N(7) C(50) 1.283(6) yes . .
N(7) C(52) 1.496(6) yes . .
N(8) N(9) 1.155(7) yes . .
N(9) N(10) 1.167(7) yes . .
N(11) C(76) 1.281(7) yes . .
N(11) C(89) 1.490(7) yes . .
N(12) C(83) 1.287(7) yes . .
N(12) C(84) 1.479(7) yes . .
N(13) N(14) 1.177(7) yes . .
N(14) N(15) 1.172(7) yes . .
N(16) C(106) 1.274(6) yes . .
N(16) C(129) 1.485(7) yes . .
N(17) C(113) 1.274(7) yes . .
N(17) C(130) 1.487(7) yes . .
N(18) N(19) 1.172(8) yes . .
N(19) N(20) 1.182(10) yes . .
C(3) C(4) 1.411(8) yes . .
C(3) C(8) 1.413(7) yes . .
C(4) C(5) 1.400(8) yes . .
C(4) C(23) 1.542(8) yes . .
C(5) C(6) 1.375(8) yes . .
C(6) C(7) 1.358(9) yes . .
C(6) C(27) 1.542(8) yes . .
C(7) C(8) 1.445(7) yes . .
C(8) C(9) 1.414(8) yes . .
C(10) C(11) 1.440(7) yes . .
C(10) C(15) 1.414(7) yes . .
C(11) C(12) 1.369(7) yes . .
C(11) C(28) 1.545(8) yes . .
C(12) C(13) 1.405(8) yes . .
C(13) C(14) 1.370(7) yes . .
C(13) C(32) 1.527(7) yes . .
C(14) C(15) 1.416(6) yes . .
C(15) C(16) 1.427(7) yes . .
C(17) C(18) 1.531(6) yes . .
C(17) C(22) 1.544(7) yes . .
C(18) C(19) 1.518(7) yes . .
C(19) C(20) 1.551(8) yes . .
C(20) C(21) 1.522(8) yes . .
C(21) C(22) 1.511(8) yes . .
C(23) C(24) 1.547(9) yes . .
C(23) C(25) 1.570(10) yes . .
C(23) C(26) 1.517(10) yes . .
C(27) C(138) 1.512(11) yes . .
C(27) C(139) 1.545(12) yes . .
C(27) C(140) 1.514(13) yes . .
C(28) C(29) 1.515(9) yes . .
C(28) C(30) 1.522(9) yes . .
C(28) C(31) 1.543(9) yes . .
C(32) C(33) 1.530(8) yes . .
C(32) C(34) 1.525(10) yes . .
C(32) C(35) 1.572(9) yes . .
C(37) C(38) 1.408(7) yes . .
C(37) C(42) 1.413(7) yes . .
C(38) C(39) 1.397(7) yes . .
C(38) C(57) 1.557(7) yes . .
C(39) C(40) 1.400(7) yes . .
C(40) C(41) 1.397(7) yes . .
C(40) C(61) 1.524(7) yes . .
C(41) C(42) 1.417(7) yes . .
C(42) C(43) 1.449(7) yes . .
C(44) C(45) 1.390(7) yes . .
C(44) C(49) 1.426(7) yes . .
C(45) C(46) 1.393(7) yes . .
C(45) C(62) 1.531(7) yes . .
C(46) C(47) 1.413(8) yes . .
C(47) C(48) 1.381(8) yes . .
C(47) C(66) 1.526(9) yes . .
C(48) C(49) 1.425(8) yes . .
C(49) C(50) 1.431(7) yes . .
C(51) C(52) 1.532(7) yes . .
C(51) C(56) 1.518(7) yes . .
C(52) C(53) 1.517(7) yes . .
C(53) C(54) 1.534(8) yes . .
C(54) C(55) 1.501(8) yes . .
C(55) C(56) 1.531(8) yes . .
C(57) C(58) 1.521(10) yes . .
C(57) C(59) 1.538(9) yes . .
C(57) C(60) 1.519(9) yes . .
C(61) C(135) 1.453(12) yes . .
C(61) C(136) 1.566(9) yes . .
C(61) C(137) 1.450(12) yes . .
C(62) C(63) 1.528(7) yes . .
C(62) C(64) 1.546(8) yes . .
C(62) C(65) 1.521(8) yes . .
C(66) C(67) 1.443(16) yes . .
C(66) C(68) 1.571(11) yes . .
C(66) C(69) 1.515(9) yes . .
C(70) C(71) 1.455(8) yes . .
C(70) C(75) 1.416(8) yes . .
C(71) C(72) 1.375(11) yes . .
C(71) C(90) 1.524(9) yes . .
C(72) C(73) 1.391(11) yes . .
C(73) C(74) 1.374(11) yes . .
C(73) C(146) 1.538(19) yes . .
C(74) C(75) 1.403(10) yes . .
C(75) C(76) 1.440(8) yes . .
C(77) C(78) 1.433(7) yes . .
C(77) C(82) 1.412(7) yes . .
C(78) C(79) 1.377(7) yes . .
C(78) C(95) 1.538(7) yes . .
C(79) C(80) 1.402(8) yes . .
C(80) C(81) 1.372(8) yes . .
C(80) C(99) 1.540(8) yes . .
C(81) C(82) 1.420(8) yes . .
C(82) C(83) 1.441(8) yes . .
C(84) C(85) 1.523(9) yes . .
C(84) C(89) 1.528(7) yes . .
C(85) C(86) 1.524(10) yes . .
C(86) C(87) 1.525(9) yes . .
C(87) C(88) 1.529(10) yes . .
C(88) C(89) 1.533(8) yes . .
C(90) C(91) 1.536(9) yes . .
C(90) C(92) 1.531(11) yes . .
C(90) C(93) 1.533(11) yes . .
C(94) C(128) 1.47(2) yes . .
C(95) C(96) 1.535(9) yes . .
C(95) C(97) 1.558(8) yes . .
C(95) C(98) 1.510(10) yes . .
C(99) C(143) 1.455(14) yes . .
C(99) C(144) 1.475(17) yes . .
C(99) C(145) 1.404(16) yes . .
C(100) C(101) 1.430(7) yes . .
C(100) C(105) 1.409(7) yes . .
C(101) C(102) 1.364(8) yes . .
C(101) C(114) 1.536(9) yes . .
C(102) C(103) 1.412(8) yes . .
C(103) C(104) 1.399(7) yes . .
C(103) C(120) 1.520(7) yes . .
C(104) C(105) 1.420(7) yes . .
C(105) C(106) 1.457(7) yes . .
C(107) C(108) 1.451(8) yes . .
C(107) C(112) 1.401(8) yes . .
C(108) C(109) 1.383(9) yes . .
C(108) C(124) 1.517(9) yes . .
C(109) C(110) 1.394(10) yes . .
C(110) C(111) 1.347(10) yes . .
C(110) C(128) 1.551(10) yes . .
C(111) C(112) 1.416(8) yes . .
C(112) C(113) 1.459(9) yes . .
C(114) C(115) 1.549(10) yes . .
C(114) C(116) 1.503(9) yes . .
C(114) C(119) 1.539(10) yes . .
C(120) C(121) 1.491(9) yes . .
C(120) C(122) 1.483(11) yes . .
C(120) C(123) 1.508(10) yes . .
C(124) C(125) 1.537(9) yes . .
C(124) C(126) 1.527(10) yes . .
C(124) C(127) 1.507(10) yes . .
C(128) C(141) 1.52(2) yes . .
C(128) C(142) 1.397(15) yes . .
C(129) C(130) 1.531(7) yes . .
C(129) C(134) 1.523(7) yes . .
C(130) C(131) 1.505(8) yes . .
C(131) C(132) 1.528(8) yes . .
C(132) C(133) 1.526(8) yes . .
C(133) C(134) 1.527(8) yes . .
C(146) C(147) 1.41(2) yes . .
C(146) C(148) 1.554(19) yes . .
C(146) C(149) 1.513(17) yes . .
C(1) H(219) 0.960 no . .
C(1) H(220) 0.960 no . .
C(1) H(221) 0.960 no . .
C(2) H(1) 0.960 no . .
C(2) H(2) 0.960 no . .
C(2) H(159) 0.960 no . .
C(5) H(4) 0.930 no . .
C(7) H(5) 0.930 no . .
C(9) H(6) 0.930 no . .
C(12) H(7) 0.930 no . .
C(14) H(8) 0.930 no . .
C(16) H(9) 0.930 no . .
C(17) H(10) 0.980 no . .
C(18) H(11) 0.980 no . .
C(19) H(12) 0.970 no . .
C(19) H(13) 0.970 no . .
C(20) H(14) 0.970 no . .
C(20) H(15) 0.970 no . .
C(21) H(16) 0.970 no . .
C(21) H(17) 0.970 no . .
C(22) H(18) 0.970 no . .
C(22) H(19) 0.970 no . .
C(24) H(20) 0.960 no . .
C(24) H(21) 0.960 no . .
C(24) H(22) 0.960 no . .
C(25) H(23) 0.960 no . .
C(25) H(24) 0.960 no . .
C(25) H(25) 0.960 no . .
C(26) H(26) 0.960 no . .
C(26) H(27) 0.960 no . .
C(26) H(28) 0.960 no . .
C(29) H(29) 0.960 no . .
C(29) H(30) 0.960 no . .
C(29) H(31) 0.960 no . .
C(30) H(32) 0.960 no . .
C(30) H(33) 0.960 no . .
C(30) H(34) 0.960 no . .
C(31) H(35) 0.960 no . .
C(31) H(36) 0.960 no . .
C(31) H(37) 0.960 no . .
C(33) H(38) 0.960 no . .
C(33) H(39) 0.960 no . .
C(33) H(40) 0.960 no . .
C(34) H(41) 0.960 no . .
C(34) H(42) 0.960 no . .
C(34) H(43) 0.960 no . .
C(35) H(44) 0.960 no . .
C(35) H(45) 0.960 no . .
C(35) H(46) 0.960 no . .
C(36) H(47) 0.960 no . .
C(36) H(48) 0.960 no . .
C(36) H(49) 0.960 no . .
C(39) H(50) 0.930 no . .
C(41) H(51) 0.930 no . .
C(43) H(52) 0.930 no . .
C(46) H(53) 0.930 no . .
C(48) H(54) 0.930 no . .
C(50) H(55) 0.930 no . .
C(51) H(56) 0.980 no . .
C(52) H(57) 0.980 no . .
C(53) H(58) 0.970 no . .
C(53) H(59) 0.970 no . .
C(54) H(60) 0.970 no . .
C(54) H(61) 0.970 no . .
C(55) H(62) 0.970 no . .
C(55) H(63) 0.970 no . .
C(56) H(64) 0.970 no . .
C(56) H(65) 0.970 no . .
C(58) H(222) 0.960 no . .
C(58) H(223) 0.960 no . .
C(58) H(224) 0.960 no . .
C(59) H(66) 0.960 no . .
C(59) H(67) 0.960 no . .
C(59) H(68) 0.960 no . .
C(60) H(69) 0.960 no . .
C(60) H(70) 0.960 no . .
C(60) H(71) 0.960 no . .
C(63) H(226) 0.960 no . .
C(63) H(227) 0.960 no . .
C(63) H(228) 0.960 no . .
C(64) H(75) 0.960 no . .
C(64) H(76) 0.960 no . .
C(64) H(77) 0.960 no . .
C(65) H(73) 0.960 no . .
C(65) H(74) 0.960 no . .
C(65) H(229) 0.960 no . .
C(67) H(81) 0.960 no . .
C(67) H(82) 0.960 no . .
C(67) H(83) 0.960 no . .
C(68) H(84) 0.960 no . .
C(68) H(85) 0.960 no . .
C(68) H(86) 0.960 no . .
C(69) H(87) 0.960 no . .
C(69) H(88) 0.960 no . .
C(69) H(89) 0.960 no . .
C(72) H(90) 0.930 no . .
C(74) H(91) 0.930 no . .
C(76) H(92) 0.930 no . .
C(79) H(93) 0.930 no . .
C(81) H(94) 0.930 no . .
C(83) H(95) 0.930 no . .
C(84) H(96) 0.980 no . .
C(85) H(97) 0.970 no . .
C(85) H(98) 0.970 no . .
C(86) H(99) 0.970 no . .
C(86) H(100) 0.970 no . .
C(87) H(101) 0.970 no . .
C(87) H(102) 0.970 no . .
C(88) H(103) 0.970 no . .
C(88) H(104) 0.970 no . .
C(89) H(105) 0.980 no . .
C(91) H(106) 0.960 no . .
C(91) H(107) 0.960 no . .
C(91) H(108) 0.960 no . .
C(92) H(109) 0.960 no . .
C(92) H(110) 0.960 no . .
C(92) H(111) 0.960 no . .
C(93) H(112) 0.960 no . .
C(93) H(113) 0.960 no . .
C(93) H(114) 0.960 no . .
C(94) H(115) 0.960 no . .
C(94) H(116) 0.960 no . .
C(94) H(117) 0.960 no . .
C(96) H(118) 0.960 no . .
C(96) H(119) 0.960 no . .
C(96) H(120) 0.960 no . .
C(97) H(121) 0.960 no . .
C(97) H(122) 0.960 no . .
C(97) H(123) 0.960 no . .
C(98) H(124) 0.960 no . .
C(98) H(125) 0.960 no . .
C(98) H(126) 0.960 no . .
C(102) H(127) 0.930 no . .
C(104) H(128) 0.930 no . .
C(106) H(129) 0.930 no . .
C(109) H(130) 0.930 no . .
C(111) H(131) 0.930 no . .
C(113) H(132) 0.930 no . .
C(115) H(133) 0.960 no . .
C(115) H(134) 0.960 no . .
C(115) H(135) 0.960 no . .
C(116) H(136) 0.960 no . .
C(116) H(137) 0.960 no . .
C(116) H(138) 0.960 no . .
C(117) H(139) 0.960 no . .
C(117) H(140) 0.960 no . .
C(117) H(141) 0.960 no . .
C(118) H(142) 0.960 no . .
C(118) H(143) 0.960 no . .
C(118) H(144) 0.960 no . .
C(119) H(145) 0.960 no . .
C(119) H(146) 0.960 no . .
C(119) H(147) 0.960 no . .
C(121) H(148) 0.960 no . .
C(121) H(149) 0.960 no . .
C(121) H(150) 0.960 no . .
C(122) H(151) 0.960 no . .
C(122) H(152) 0.960 no . .
C(122) H(153) 0.960 no . .
C(123) H(154) 0.960 no . .
C(123) H(155) 0.960 no . .
C(123) H(156) 0.960 no . .
C(125) H(157) 0.960 no . .
C(125) H(158) 0.960 no . .
C(125) H(162) 0.960 no . .
C(126) H(160) 0.960 no . .
C(126) H(161) 0.960 no . .
C(126) H(225) 0.960 no . .
C(127) H(163) 0.960 no . .
C(127) H(164) 0.960 no . .
C(127) H(165) 0.960 no . .
C(129) H(166) 0.980 no . .
C(130) H(167) 0.980 no . .
C(131) H(168) 0.970 no . .
C(131) H(169) 0.970 no . .
C(132) H(170) 0.970 no . .
C(132) H(171) 0.970 no . .
C(133) H(172) 0.970 no . .
C(133) H(173) 0.970 no . .
C(134) H(174) 0.970 no . .
C(134) H(175) 0.970 no . .
C(135) H(176) 0.960 no . .
C(135) H(177) 0.960 no . .
C(135) H(178) 0.960 no . .
C(136) H(179) 0.960 no . .
C(136) H(180) 0.960 no . .
C(136) H(181) 0.960 no . .
C(137) H(3) 0.960 no . .
C(137) H(72) 0.960 no . .
C(137) H(182) 0.960 no . .
C(138) H(184) 0.960 no . .
C(138) H(185) 0.960 no . .
C(138) H(186) 0.960 no . .
C(139) H(187) 0.960 no . .
C(139) H(188) 0.960 no . .
C(139) H(189) 0.960 no . .
C(140) H(190) 0.960 no . .
C(140) H(191) 0.960 no . .
C(140) H(192) 0.960 no . .
C(141) H(193) 0.960 no . .
C(141) H(194) 0.960 no . .
C(141) H(195) 0.960 no . .
C(142) H(196) 0.960 no . .
C(142) H(197) 0.960 no . .
C(142) H(198) 0.960 no . .
C(143) H(199) 0.960 no . .
C(143) H(200) 0.960 no . .
C(143) H(201) 0.960 no . .
C(144) H(79) 0.960 no . .
C(144) H(80) 0.960 no . .
C(144) H(183) 0.960 no . .
C(145) H(202) 0.960 no . .
C(145) H(203) 0.960 no . .
C(145) H(204) 0.960 no . .
C(147) H(205) 0.960 no . .
C(147) H(206) 0.960 no . .
C(147) H(207) 0.960 no . .
C(148) H(208) 0.960 no . .
C(148) H(209) 0.960 no . .
C(148) H(210) 0.960 no . .
C(149) H(78) 0.960 no . .
C(149) H(211) 0.960 no . .
C(149) H(212) 0.960 no . .
C(150) H(213) 0.960 no . .
C(150) H(214) 0.960 no . .
C(150) H(215) 0.960 no . .
C(151) H(216) 0.960 no . .
C(151) H(217) 0.960 no . .
C(151) H(218) 0.960 no . .

loop_
_geom_contact_atom_site_label_1
_geom_contact_atom_site_label_2
_geom_contact_distance
_geom_contact_publ_flag
_geom_contact_site_symmetry_1
_geom_contact_site_symmetry_2
Mn(1) O(3) 2.350(4) ? . .
Mn(1) N(4) 2.991(5) ? . .
Mn(1) C(3) 2.920(5) ? . .
Mn(1) C(8) 3.289(5) ? . .
Mn(1) C(9) 2.899(5) ? . .
Mn(1) C(10) 2.909(4) ? . .
Mn(1) C(15) 3.311(4) ? . .
Mn(1) C(16) 2.910(4) ? . .
Mn(1) C(17) 2.880(5) ? . .
Mn(1) C(18) 2.909(5) ? . .
Mn(1) C(36) 3.396(7) ? . .
Mn(2) O(12) 2.374(4) ? . .
Mn(2) N(9) 3.172(4) ? . .
Mn(2) C(2) 3.315(16) ? . .
Mn(2) C(37) 2.911(5) ? . .
Mn(2) C(42) 3.310(5) ? . .
Mn(2) C(43) 2.914(5) ? . .
Mn(2) C(44) 2.901(5) ? . .
Mn(2) C(49) 3.285(5) ? . .
Mn(2) C(50) 2.910(5) ? . .
Mn(2) C(51) 2.887(5) ? . .
Mn(2) C(52) 2.906(5) ? . .
Mn(3) O(8) 2.336(4) ? . .
Mn(3) N(14) 3.044(4) ? . .
Mn(3) C(70) 2.907(6) ? . .
Mn(3) C(75) 3.324(6) ? . .
Mn(3) C(76) 2.926(6) ? . .
Mn(3) C(77) 2.880(5) ? . .
Mn(3) C(82) 3.269(5) ? . .
Mn(3) C(83) 2.913(5) ? . .
Mn(3) C(84) 2.909(5) ? . .
Mn(3) C(89) 2.908(5) ? . .
Mn(3) C(117) 3.309(8) ? . .
Mn(4) O(11) 2.371(4) ? . .
Mn(4) N(19) 2.917(5) ? . .
Mn(4) C(100) 2.891(4) ? . .
Mn(4) C(105) 3.290(4) ? . .
Mn(4) C(106) 2.916(5) ? . .
Mn(4) C(107) 2.922(5) ? . .
Mn(4) C(112) 3.324(5) ? . .
Mn(4) C(113) 2.922(5) ? . .
Mn(4) C(118) 3.368(7) ? . .
Mn(4) C(129) 2.872(5) ? . .
Mn(4) C(130) 2.932(5) ? . .
O(1) O(2) 2.727(4) ? . .
O(1) O(3) 3.028(5) ? . .
O(1) N(1) 2.743(5) ? . .
O(1) N(3) 3.021(6) ? . .
O(1) N(4) 3.255(7) ? . .
O(1) C(4) 2.370(6) ? . .
O(1) C(8) 2.371(6) ? . .
O(1) C(9) 2.859(6) ? . .
O(1) C(23) 2.880(7) ? . .
O(1) C(25) 3.123(9) ? . .
O(1) C(26) 2.910(8) ? . .
O(1) C(36) 3.388(8) ? . .
O(2) O(1) 2.727(4) ? . .
O(2) O(3) 3.017(5) ? . .
O(2) N(2) 2.780(5) ? . .
O(2) N(3) 3.081(6) ? . .
O(2) C(11) 2.367(6) ? . .
O(2) C(12) 3.584(6) ? . .
O(2) C(15) 2.405(6) ? . .
O(2) C(16) 2.906(6) ? . .
O(2) C(28) 2.844(7) ? . .
O(2) C(29) 2.910(7) ? . .
O(2) C(30) 3.040(7) ? . .
O(3) Mn(1) 2.350(4) ? . .
O(3) O(1) 3.028(5) ? . .
O(3) O(2) 3.017(5) ? . .
O(3) N(1) 2.949(6) ? . .
O(3) N(2) 2.837(5) ? . .
O(3) N(9) 3.540(6) ? . .
O(3) N(10) 2.778(7) ? . .
O(3) C(3) 3.543(6) ? . .
O(3) C(9) 3.433(7) ? . .
O(3) C(16) 3.487(6) ? . .
O(3) C(18) 3.283(6) ? . .
O(4) O(5) 2.747(5) ? . .
O(4) O(12) 3.056(5) ? . .
O(4) N(6) 2.768(5) ? . .
O(4) N(8) 3.044(6) ? . .
O(4) C(38) 2.353(6) ? . .
O(4) C(42) 2.380(6) ? . .
O(4) C(43) 2.896(6) ? . .
O(4) C(57) 2.871(7) ? . .
O(4) C(59) 2.911(8) ? . .
O(4) C(60) 3.084(8) ? . .
O(5) O(4) 2.747(5) ? . .
O(5) O(12) 2.956(6) ? . .
O(5) N(7) 2.756(5) ? . .
O(5) N(8) 2.992(6) ? . .
O(5) N(9) 3.525(5) ? . .
O(5) C(2) 3.099(15) ? . .
O(5) C(45) 2.357(6) ? . .
O(5) C(49) 2.385(6) ? . .
O(5) C(50) 2.882(6) ? . .
O(5) C(62) 2.866(6) ? . .
O(5) C(63) 2.902(7) ? . .
O(5) C(64) 3.055(6) ? . .
O(6) O(7) 2.768(5) ? . .
O(6) O(8) 2.957(6) ? . .
O(6) N(11) 2.779(5) ? . .
O(6) N(13) 2.971(5) ? . .
O(6) N(14) 3.135(5) ? . .
O(6) C(71) 2.366(7) ? . .
O(6) C(72) 3.590(9) ? . .
O(6) C(75) 2.407(7) ? . .
O(6) C(76) 2.914(7) ? . .
O(6) C(90) 2.826(7) ? . .
O(6) C(91) 2.949(7) ? . .
O(6) C(92) 2.929(8) ? . .
O(6) C(117) 3.434(9) ? . .
O(7) O(6) 2.768(5) ? . .
O(7) O(8) 3.014(5) ? . .
O(7) N(12) 2.760(5) ? . .
O(7) N(13) 2.953(6) ? . .
O(7) C(78) 2.390(6) ? . .
O(7) C(82) 2.370(6) ? . .
O(7) C(83) 2.894(6) ? . .
O(7) C(95) 2.875(6) ? . .
O(7) C(97) 2.985(7) ? . .
O(7) C(98) 3.011(7) ? . .
O(7) C(117) 3.329(9) ? . .
O(8) Mn(3) 2.336(4) ? . .
O(8) O(6) 2.957(6) ? . .
O(8) O(7) 3.014(5) ? . .
O(8) O(15) 2.653(7) ? . 2_454
O(8) N(11) 2.914(6) ? . .
O(8) N(12) 3.038(6) ? . .
O(8) C(1) 3.596(12) ? . 2_454
O(8) C(70) 3.444(8) ? . .
O(8) C(76) 3.392(8) ? . .
O(8) C(84) 3.423(7) ? . .
O(9) O(10) 2.759(5) ? . .
O(9) O(11) 2.989(5) ? . .
O(9) N(16) 2.740(6) ? . .
O(9) N(18) 3.064(6) ? . .
O(9) C(101) 2.369(6) ? . .
O(9) C(102) 3.580(6) ? . .
O(9) C(105) 2.369(6) ? . .
O(9) C(106) 2.887(6) ? . .
O(9) C(114) 2.859(7) ? . .
O(9) C(116) 3.013(8) ? . .
O(9) C(119) 2.959(9) ? . .
O(10) O(9) 2.759(5) ? . .
O(10) O(11) 3.045(5) ? . .
O(10) N(17) 2.776(5) ? . .
O(10) N(18) 3.007(6) ? . .
O(10) N(19) 3.065(6) ? . .
O(10) N(20) 3.544(8) ? . .
O(10) C(108) 2.383(6) ? . .
O(10) C(112) 2.379(6) ? . .
O(10) C(113) 2.898(7) ? . .
O(10) C(118) 3.313(8) ? . .
O(10) C(124) 2.871(7) ? . .
O(10) C(126) 3.055(9) ? . .
O(10) C(127) 2.921(8) ? . .
O(11) Mn(4) 2.371(4) ? . .
O(11) O(9) 2.989(5) ? . .
O(11) O(10) 3.045(5) ? . .
O(11) N(15) 2.795(6) ? . 3_455
O(11) N(16) 2.967(6) ? . .
O(11) N(17) 2.929(6) ? . .
O(11) C(100) 3.400(6) ? . .
O(11) C(105) 3.580(6) ? . .
O(11) C(106) 3.427(6) ? . .
O(11) C(113) 3.579(7) ? . .
O(11) C(130) 3.474(7) ? . .
O(12) Mn(2) 2.374(4) ? . .
O(12) O(4) 3.056(5) ? . .
O(12) O(5) 2.956(6) ? . .
O(12) O(14) 3.41(2) ? . 3_445
O(12) N(5) 3.136(9) ? . 3_445
O(12) N(6) 3.077(6) ? . .
O(12) N(7) 2.878(6) ? . .
O(12) C(52) 3.303(7) ? . .
O(12) C(122) 3.224(10) ? . 4_344
O(12) C(151) 3.32(3) ? . 3_445
O(13) O(14) 2.95(3) ? . 1_554
O(14) O(12) 3.41(2) ? . 3_555
O(14) O(13) 2.95(3) ? . 1_556
O(14) N(5) 2.85(2) ? . .
O(14) C(2) 3.54(2) ? . 3_555
O(14) C(150) 2.83(2) ? . 1_556
O(15) O(8) 2.653(7) ? . 2_454
O(15) N(11) 3.517(8) ? . 2_454
O(15) N(20) 2.680(10) ? . 2_454
O(15) C(76) 3.460(9) ? . 2_454
O(15) C(117) 3.447(11) ? . 2_454
N(1) O(1) 2.743(5) ? . .
N(1) O(3) 2.949(6) ? . .
N(1) N(2) 2.612(5) ? . .
N(1) N(3) 2.938(7) ? . .
N(1) N(4) 3.077(7) ? . .
N(1) C(3) 2.981(7) ? . .
N(1) C(8) 2.425(6) ? . .
N(1) C(18) 2.400(6) ? . .
N(1) C(22) 2.557(7) ? . .
N(2) O(2) 2.780(5) ? . .
N(2) O(3) 2.837(5) ? . .
N(2) N(1) 2.612(5) ? . .
N(2) N(3) 3.082(6) ? . .
N(2) N(10) 3.161(7) ? . .
N(2) C(10) 2.970(6) ? . .
N(2) C(15) 2.431(6) ? . .
N(2) C(17) 2.423(6) ? . .
N(2) C(19) 2.565(7) ? . .
N(3) O(1) 3.021(6) ? . .
N(3) O(2) 3.081(6) ? . .
N(3) N(1) 2.938(7) ? . .
N(3) N(2) 3.082(6) ? . .
N(3) N(5) 2.310(9) ? . .
N(3) C(17) 3.367(7) ? . .
N(3) C(106) 3.555(7) ? . 2_454
N(4) Mn(1) 2.991(5) ? . .
N(4) O(1) 3.255(7) ? . .
N(4) N(1) 3.077(7) ? . .
N(4) C(17) 3.570(7) ? . .
N(5) O(12) 3.136(9) ? . 3_555
N(5) O(14) 2.85(2) ? . .
N(5) N(3) 2.310(9) ? . .
N(5) C(52) 3.440(9) ? . 3_555
N(5) C(122) 3.490(16) ? . 2_454
N(5) C(151) 3.53(2) ? . .
N(6) O(4) 2.768(5) ? . .
N(6) O(12) 3.077(6) ? . .
N(6) N(7) 2.620(5) ? . .
N(6) N(8) 2.868(7) ? . .
N(6) C(37) 2.981(6) ? . .
N(6) C(42) 2.440(6) ? . .
N(6) C(52) 2.406(6) ? . .
N(6) C(56) 2.554(7) ? . .
N(7) O(5) 2.756(5) ? . .
N(7) O(12) 2.878(6) ? . .
N(7) N(6) 2.620(5) ? . .
N(7) N(8) 2.936(7) ? . .
N(7) C(44) 2.991(6) ? . .
N(7) C(49) 2.422(7) ? . .
N(7) C(51) 2.403(6) ? . .
N(7) C(53) 2.562(7) ? . .
N(8) O(4) 3.044(6) ? . .
N(8) O(5) 2.992(6) ? . .
N(8) N(6) 2.868(7) ? . .
N(8) N(7) 2.936(7) ? . .
N(8) N(10) 2.320(8) ? . .
N(8) C(44) 3.466(7) ? . .
N(8) C(50) 3.510(8) ? . .
N(8) C(51) 3.294(7) ? . .
N(8) C(81) 3.440(7) ? . 2_454
N(9) Mn(2) 3.172(4) ? . .
N(9) O(3) 3.540(6) ? . .
N(9) O(5) 3.525(5) ? . .
N(9) C(81) 3.381(7) ? . 2_454
N(9) C(83) 3.579(7) ? . 2_454
N(10) O(3) 2.778(7) ? . .
N(10) N(2) 3.161(7) ? . .
N(10) N(8) 2.320(8) ? . .
N(10) C(16) 3.054(7) ? . .
N(10) C(18) 3.211(7) ? . .
N(10) C(36) 3.598(9) ? . .
N(11) O(6) 2.779(5) ? . .
N(11) O(8) 2.914(6) ? . .
N(11) O(15) 3.517(8) ? . 2_454
N(11) N(12) 2.632(6) ? . .
N(11) N(13) 3.034(6) ? . .
N(11) C(70) 2.956(7) ? . .
N(11) C(75) 2.430(7) ? . .
N(11) C(84) 2.428(7) ? . .
N(11) C(88) 2.568(7) ? . .
N(12) O(7) 2.760(5) ? . .
N(12) O(8) 3.038(6) ? . .
N(12) N(11) 2.632(6) ? . .
N(12) N(13) 2.969(6) ? . .
N(12) C(77) 2.975(6) ? . .
N(12) C(82) 2.422(7) ? . .
N(12) C(85) 2.557(8) ? . .
N(12) C(89) 2.419(7) ? . .
N(13) O(6) 2.971(5) ? . .
N(13) O(7) 2.953(6) ? . .
N(13) N(11) 3.034(6) ? . .
N(13) N(12) 2.969(6) ? . .
N(13) N(15) 2.347(7) ? . .
N(13) C(41) 3.537(7) ? . 2_454
N(13) C(43) 3.195(6) ? . 2_454
N(13) C(77) 3.419(7) ? . .
N(13) C(83) 3.509(7) ? . .
N(13) C(89) 3.510(7) ? . .
N(14) Mn(3) 3.044(4) ? . .
N(14) O(6) 3.135(5) ? . .
N(14) C(41) 3.427(7) ? . 2_454
N(14) C(43) 3.397(6) ? . 2_454
N(15) O(11) 2.795(6) ? . 3_545
N(15) N(13) 2.347(7) ? . .
N(15) N(16) 3.346(7) ? . 3_545
N(15) C(106) 3.356(7) ? . 3_545
N(15) C(118) 3.548(9) ? . 3_545
N(15) C(130) 3.500(8) ? . 3_545
N(16) O(9) 2.740(6) ? . .
N(16) O(11) 2.967(6) ? . .
N(16) N(15) 3.346(7) ? . 3_455
N(16) N(17) 2.637(6) ? . .
N(16) N(18) 2.968(7) ? . .
N(16) C(100) 2.962(6) ? . .
N(16) C(105) 2.424(6) ? . .
N(16) C(130) 2.432(7) ? . .
N(16) C(134) 2.558(7) ? . .
N(17) O(10) 2.776(5) ? . .
N(17) O(11) 2.929(6) ? . .
N(17) N(16) 2.637(6) ? . .
N(17) N(18) 2.992(7) ? . .
N(17) N(19) 3.212(7) ? . .
N(17) C(107) 2.979(7) ? . .
N(17) C(112) 2.443(7) ? . .
N(17) C(118) 3.504(8) ? . .
N(17) C(129) 2.430(6) ? . .
N(17) C(131) 2.543(7) ? . .
N(18) O(9) 3.064(6) ? . .
N(18) O(10) 3.007(6) ? . .
N(18) N(16) 2.968(7) ? . .
N(18) N(17) 2.992(7) ? . .
N(18) N(20) 2.353(9) ? . .
N(18) C(129) 3.285(7) ? . .
N(19) Mn(4) 2.917(5) ? . .
N(19) O(10) 3.065(6) ? . .
N(19) N(17) 3.212(7) ? . .
N(19) C(107) 3.414(8) ? . .
N(19) C(113) 3.544(8) ? . .
N(20) O(10) 3.544(8) ? . .
N(20) O(15) 2.680(10) ? . 2_454
N(20) N(18) 2.353(9) ? . .
N(20) C(1) 3.524(19) ? . 2_454
N(20) C(34) 3.487(11) ? . 2_454
N(20) C(84) 3.591(10) ? . .
N(20) C(107) 3.479(9) ? . .
C(1) O(8) 3.596(12) ? . 2_454
C(1) N(20) 3.524(19) ? . 2_454
C(2) Mn(2) 3.315(16) ? . .
C(2) O(5) 3.099(15) ? . .
C(2) O(14) 3.54(2) ? . 3_445
C(2) C(122) 3.588(17) ? . 4_344
C(2) C(151) 3.46(3) ? . 3_445
C(3) Mn(1) 2.920(5) ? . .
C(3) O(3) 3.543(6) ? . .
C(3) N(1) 2.981(7) ? . .
C(3) C(5) 2.400(8) ? . .
C(3) C(6) 2.840(7) ? . .
C(3) C(7) 2.461(7) ? . .
C(3) C(9) 2.489(8) ? . .
C(3) C(23) 2.572(8) ? . .
C(3) C(25) 3.171(10) ? . .
C(3) C(26) 3.063(9) ? . .
C(4) O(1) 2.370(6) ? . .
C(4) C(6) 2.463(8) ? . .
C(4) C(7) 2.805(8) ? . .
C(4) C(8) 2.438(8) ? . .
C(4) C(24) 2.565(9) ? . .
C(4) C(25) 2.531(10) ? . .
C(4) C(26) 2.525(10) ? . .
C(5) C(3) 2.400(8) ? . .
C(5) C(7) 2.333(9) ? . .
C(5) C(8) 2.748(8) ? . .
C(5) C(23) 2.569(8) ? . .
C(5) C(24) 2.881(9) ? . .
C(5) C(25) 3.528(9) ? . .
C(5) C(27) 2.546(8) ? . .
C(5) C(139) 2.925(10) ? . .
C(5) C(140) 3.345(10) ? . .
C(6) C(3) 2.840(7) ? . .
C(6) C(4) 2.463(8) ? . .
C(6) C(8) 2.447(8) ? . .
C(6) C(138) 2.509(10) ? . .
C(6) C(139) 2.580(11) ? . .
C(6) C(140) 2.464(11) ? . .
C(7) C(3) 2.461(7) ? . .
C(7) C(4) 2.805(8) ? . .
C(7) C(5) 2.333(9) ? . .
C(7) C(9) 2.448(8) ? . .
C(7) C(27) 2.529(9) ? . .
C(7) C(138) 2.948(10) ? . .
C(7) C(140) 3.189(12) ? . .
C(8) Mn(1) 3.289(5) ? . .
C(8) O(1) 2.371(6) ? . .
C(8) N(1) 2.425(6) ? . .
C(8) C(4) 2.438(8) ? . .
C(8) C(5) 2.748(8) ? . .
C(8) C(6) 2.447(8) ? . .
C(9) Mn(1) 2.899(5) ? . .
C(9) O(1) 2.859(6) ? . .
C(9) O(3) 3.433(7) ? . .
C(9) C(3) 2.489(8) ? . .
C(9) C(7) 2.448(8) ? . .
C(9) C(17) 2.440(7) ? . .
C(9) C(18) 3.527(7) ? . .
C(9) C(22) 2.899(8) ? . .
C(10) Mn(1) 2.909(4) ? . .
C(10) N(2) 2.970(6) ? . .
C(10) C(12) 2.388(7) ? . .
C(10) C(13) 2.842(7) ? . .
C(10) C(14) 2.456(7) ? . .
C(10) C(16) 2.492(7) ? . .
C(10) C(28) 2.590(8) ? . .
C(10) C(29) 3.081(8) ? . .
C(10) C(30) 3.157(8) ? . .
C(11) O(2) 2.367(6) ? . .
C(11) C(13) 2.472(7) ? . .
C(11) C(14) 2.831(7) ? . .
C(11) C(15) 2.460(7) ? . .
C(11) C(29) 2.518(8) ? . .
C(11) C(30) 2.510(8) ? . .
C(11) C(31) 2.554(9) ? . .
C(12) O(2) 3.584(6) ? . .
C(12) C(10) 2.388(7) ? . .
C(12) C(14) 2.364(7) ? . .
C(12) C(15) 2.737(7) ? . .
C(12) C(28) 2.564(8) ? . .
C(12) C(30) 3.534(8) ? . .
C(12) C(31) 2.879(9) ? . .
C(12) C(32) 2.542(7) ? . .
C(12) C(33) 3.019(7) ? . .
C(12) C(35) 3.119(9) ? . .
C(13) C(10) 2.842(7) ? . .
C(13) C(11) 2.472(7) ? . .
C(13) C(15) 2.427(7) ? . .
C(13) C(33) 2.511(7) ? . .
C(13) C(34) 2.525(9) ? . .
C(13) C(35) 2.524(8) ? . .
C(14) C(10) 2.456(7) ? . .
C(14) C(11) 2.831(7) ? . .
C(14) C(12) 2.364(7) ? . .
C(14) C(16) 2.423(6) ? . .
C(14) C(32) 2.548(7) ? . .
C(14) C(34) 2.855(8) ? . .
C(14) C(35) 3.557(8) ? . .
C(15) Mn(1) 3.311(4) ? . .
C(15) O(2) 2.405(6) ? . .
C(15) N(2) 2.431(6) ? . .
C(15) C(11) 2.460(7) ? . .
C(15) C(12) 2.737(7) ? . .
C(15) C(13) 2.427(7) ? . .
C(16) Mn(1) 2.910(4) ? . .
C(16) O(2) 2.906(6) ? . .
C(16) O(3) 3.487(6) ? . .
C(16) N(10) 3.054(7) ? . .
C(16) C(10) 2.492(7) ? . .
C(16) C(14) 2.423(6) ? . .
C(16) C(18) 2.426(6) ? . .
C(16) C(19) 2.928(7) ? . .
C(17) Mn(1) 2.880(5) ? . .
C(17) N(2) 2.423(6) ? . .
C(17) N(3) 3.367(7) ? . .
C(17) N(4) 3.570(7) ? . .
C(17) C(9) 2.440(7) ? . .
C(17) C(19) 2.538(7) ? . .
C(17) C(20) 2.940(7) ? . .
C(17) C(21) 2.506(8) ? . .
C(18) Mn(1) 2.909(5) ? . .
C(18) O(3) 3.283(6) ? . .
C(18) N(1) 2.400(6) ? . .
C(18) N(10) 3.211(7) ? . .
C(18) C(9) 3.527(7) ? . .
C(18) C(16) 2.426(6) ? . .
C(18) C(20) 2.476(7) ? . .
C(18) C(21) 2.903(7) ? . .
C(18) C(22) 2.505(7) ? . .
C(19) N(2) 2.565(7) ? . .
C(19) C(16) 2.928(7) ? . .
C(19) C(17) 2.538(7) ? . .
C(19) C(21) 2.539(7) ? . .
C(19) C(22) 2.980(7) ? . .
C(20) C(17) 2.940(7) ? . .
C(20) C(18) 2.476(7) ? . .
C(20) C(22) 2.509(8) ? . .
C(21) C(17) 2.506(8) ? . .
C(21) C(18) 2.903(7) ? . .
C(21) C(19) 2.539(7) ? . .
C(22) N(1) 2.557(7) ? . .
C(22) C(9) 2.899(8) ? . .
C(22) C(18) 2.505(7) ? . .
C(22) C(19) 2.980(7) ? . .
C(22) C(20) 2.509(8) ? . .
C(23) O(1) 2.880(7) ? . .
C(23) C(3) 2.572(8) ? . .
C(23) C(5) 2.569(8) ? . .
C(24) C(4) 2.565(9) ? . .
C(24) C(5) 2.881(9) ? . .
C(24) C(25) 2.500(9) ? . .
C(24) C(26) 2.469(11) ? . .
C(25) O(1) 3.123(9) ? . .
C(25) C(3) 3.171(10) ? . .
C(25) C(4) 2.531(10) ? . .
C(25) C(5) 3.528(9) ? . .
C(25) C(24) 2.500(9) ? . .
C(25) C(26) 2.536(12) ? . .
C(26) O(1) 2.910(8) ? . .
C(26) C(3) 3.063(9) ? . .
C(26) C(4) 2.525(10) ? . .
C(26) C(24) 2.469(11) ? . .
C(26) C(25) 2.536(12) ? . .
C(27) C(5) 2.546(8) ? . .
C(27) C(7) 2.529(9) ? . .
C(28) O(2) 2.844(7) ? . .
C(28) C(10) 2.590(8) ? . .
C(28) C(12) 2.564(8) ? . .
C(29) O(2) 2.910(7) ? . .
C(29) C(10) 3.081(8) ? . .
C(29) C(11) 2.518(8) ? . .
C(29) C(30) 2.505(9) ? . .
C(29) C(31) 2.469(10) ? . .
C(30) O(2) 3.040(7) ? . .
C(30) C(10) 3.157(8) ? . .
C(30) C(11) 2.510(8) ? . .
C(30) C(12) 3.534(8) ? . .
C(30) C(29) 2.505(9) ? . .
C(30) C(31) 2.445(9) ? . .
C(31) C(11) 2.554(9) ? . .
C(31) C(12) 2.879(9) ? . .
C(31) C(29) 2.469(10) ? . .
C(31) C(30) 2.445(9) ? . .
C(32) C(12) 2.542(7) ? . .
C(32) C(14) 2.548(7) ? . .
C(33) C(12) 3.019(7) ? . .
C(33) C(13) 2.511(7) ? . .
C(33) C(34) 2.471(10) ? . .
C(33) C(35) 2.519(10) ? . .
C(33) C(142) 3.578(18) ? . 3_545
C(34) N(20) 3.487(11) ? . 2_454
C(34) C(13) 2.525(9) ? . .
C(34) C(14) 2.855(8) ? . .
C(34) C(33) 2.471(10) ? . .
C(34) C(35) 2.524(11) ? . .
C(35) C(12) 3.119(9) ? . .
C(35) C(13) 2.524(8) ? . .
C(35) C(14) 3.557(8) ? . .
C(35) C(33) 2.519(10) ? . .
C(35) C(34) 2.524(11) ? . .
C(36) Mn(1) 3.396(7) ? . .
C(36) O(1) 3.388(8) ? . .
C(36) N(10) 3.598(9) ? . .
C(37) Mn(2) 2.911(5) ? . .
C(37) N(6) 2.981(6) ? . .
C(37) C(39) 2.412(7) ? . .
C(37) C(40) 2.871(7) ? . .
C(37) C(41) 2.464(7) ? . .
C(37) C(43) 2.515(7) ? . .
C(37) C(57) 2.582(7) ? . .
C(37) C(59) 3.057(8) ? . .
C(37) C(60) 3.164(8) ? . .
C(38) O(4) 2.353(6) ? . .
C(38) C(40) 2.478(7) ? . .
C(38) C(41) 2.811(7) ? . .
C(38) C(42) 2.420(7) ? . .
C(38) C(58) 2.536(9) ? . .
C(38) C(59) 2.527(8) ? . .
C(38) C(60) 2.521(8) ? . .
C(39) C(37) 2.412(7) ? . .
C(39) C(41) 2.372(7) ? . .
C(39) C(42) 2.747(7) ? . .
C(39) C(57) 2.563(7) ? . .
C(39) C(58) 2.830(9) ? . .
C(39) C(60) 3.517(8) ? . .
C(39) C(61) 2.567(7) ? . .
C(39) C(135) 3.468(11) ? . .
C(39) C(137) 2.872(13) ? . .
C(40) C(37) 2.871(7) ? . .
C(40) C(38) 2.478(7) ? . .
C(40) C(42) 2.452(7) ? . .
C(40) C(135) 2.465(10) ? . .
C(40) C(136) 2.519(10) ? . .
C(40) C(137) 2.479(12) ? . .
C(41) N(13) 3.537(7) ? . 2_454
C(41) N(14) 3.427(7) ? . 2_454
C(41) C(37) 2.464(7) ? . .
C(41) C(38) 2.811(7) ? . .
C(41) C(39) 2.372(7) ? . .
C(41) C(43) 2.431(7) ? . .
C(41) C(61) 2.547(7) ? . .
C(41) C(135) 3.171(11) ? . .
C(41) C(136) 3.001(11) ? . .
C(42) Mn(2) 3.310(5) ? . .
C(42) O(4) 2.380(6) ? . .
C(42) N(6) 2.440(6) ? . .
C(42) C(38) 2.420(7) ? . .
C(42) C(39) 2.747(7) ? . .
C(42) C(40) 2.452(7) ? . .
C(43) Mn(2) 2.914(5) ? . .
C(43) O(4) 2.896(6) ? . .
C(43) N(13) 3.195(6) ? . 2_454
C(43) N(14) 3.397(6) ? . 2_454
C(43) C(37) 2.515(7) ? . .
C(43) C(41) 2.431(7) ? . .
C(43) C(51) 2.436(7) ? . .
C(43) C(52) 3.556(7) ? . .
C(43) C(56) 2.896(7) ? . .
C(44) Mn(2) 2.901(5) ? . .
C(44) N(7) 2.991(6) ? . .
C(44) N(8) 3.466(7) ? . .
C(44) C(46) 2.380(7) ? . .
C(44) C(47) 2.847(8) ? . .
C(44) C(48) 2.450(8) ? . .
C(44) C(50) 2.520(7) ? . .
C(44) C(62) 2.552(7) ? . .
C(44) C(63) 3.021(8) ? . .
C(44) C(64) 3.144(7) ? . .
C(45) O(5) 2.357(6) ? . .
C(45) C(47) 2.489(8) ? . .
C(45) C(48) 2.814(8) ? . .
C(45) C(49) 2.445(7) ? . .
C(45) C(63) 2.506(8) ? . .
C(45) C(64) 2.502(7) ? . .
C(45) C(65) 2.541(8) ? . .
C(46) C(44) 2.380(7) ? . .
C(46) C(48) 2.366(8) ? . .
C(46) C(49) 2.760(7) ? . .
C(46) C(62) 2.543(8) ? . .
C(46) C(64) 3.517(8) ? . .
C(46) C(65) 2.844(8) ? . .
C(46) C(66) 2.544(9) ? . .
C(46) C(68) 3.118(10) ? . .
C(46) C(69) 3.001(10) ? . .
C(47) C(44) 2.847(8) ? . .
C(47) C(45) 2.489(8) ? . .
C(47) C(49) 2.459(8) ? . .
C(47) C(67) 2.472(15) ? . .
C(47) C(68) 2.540(10) ? . .
C(47) C(69) 2.499(10) ? . .
C(48) C(44) 2.450(8) ? . .
C(48) C(45) 2.814(8) ? . .
C(48) C(46) 2.366(8) ? . .
C(48) C(50) 2.443(8) ? . .
C(48) C(66) 2.572(9) ? . .
C(48) C(67) 2.870(15) ? . .
C(49) Mn(2) 3.285(5) ? . .
C(49) O(5) 2.385(6) ? . .
C(49) N(7) 2.422(7) ? . .
C(49) C(45) 2.445(7) ? . .
C(49) C(46) 2.760(7) ? . .
C(49) C(47) 2.459(8) ? . .
C(50) Mn(2) 2.910(5) ? . .
C(50) O(5) 2.882(6) ? . .
C(50) N(8) 3.510(8) ? . .
C(50) C(44) 2.520(7) ? . .
C(50) C(48) 2.443(8) ? . .
C(50) C(51) 3.552(7) ? . .
C(50) C(52) 2.452(7) ? . .
C(50) C(53) 2.921(8) ? . .
C(51) Mn(2) 2.887(5) ? . .
C(51) N(7) 2.403(6) ? . .
C(51) N(8) 3.294(7) ? . .
C(51) C(43) 2.436(7) ? . .
C(51) C(50) 3.552(7) ? . .
C(51) C(53) 2.536(7) ? . .
C(51) C(54) 2.923(7) ? . .
C(51) C(55) 2.489(8) ? . .
C(52) Mn(2) 2.906(5) ? . .
C(52) O(12) 3.303(7) ? . .
C(52) N(5) 3.440(9) ? . 3_445
C(52) N(6) 2.406(6) ? . .
C(52) C(43) 3.556(7) ? . .
C(52) C(50) 2.452(7) ? . .
C(52) C(54) 2.489(8) ? . .
C(52) C(55) 2.906(8) ? . .
C(52) C(56) 2.530(7) ? . .
C(53) N(7) 2.562(7) ? . .
C(53) C(50) 2.921(8) ? . .
C(53) C(51) 2.536(7) ? . .
C(53) C(55) 2.503(8) ? . .
C(53) C(56) 2.978(8) ? . .
C(54) C(51) 2.923(7) ? . .
C(54) C(52) 2.489(8) ? . .
C(54) C(56) 2.515(8) ? . .
C(55) C(51) 2.489(8) ? . .
C(55) C(52) 2.906(8) ? . .
C(55) C(53) 2.503(8) ? . .
C(56) N(6) 2.554(7) ? . .
C(56) C(43) 2.896(7) ? . .
C(56) C(52) 2.530(7) ? . .
C(56) C(53) 2.978(8) ? . .
C(56) C(54) 2.515(8) ? . .
C(57) O(4) 2.871(7) ? . .
C(57) C(37) 2.582(7) ? . .
C(57) C(39) 2.563(7) ? . .
C(58) C(38) 2.536(9) ? . .
C(58) C(39) 2.830(9) ? . .
C(58) C(59) 2.436(11) ? . .
C(58) C(60) 2.492(10) ? . .
C(59) O(4) 2.911(8) ? . .
C(59) C(37) 3.057(8) ? . .
C(59) C(38) 2.527(8) ? . .
C(59) C(58) 2.436(11) ? . .
C(59) C(60) 2.513(10) ? . .
C(60) O(4) 3.084(8) ? . .
C(60) C(37) 3.164(8) ? . .
C(60) C(38) 2.521(8) ? . .
C(60) C(39) 3.517(8) ? . .
C(60) C(58) 2.492(10) ? . .
C(60) C(59) 2.513(10) ? . .
C(61) C(39) 2.567(7) ? . .
C(61) C(41) 2.547(7) ? . .
C(62) O(5) 2.866(6) ? . .
C(62) C(44) 2.552(7) ? . .
C(62) C(46) 2.543(8) ? . .
C(63) O(5) 2.902(7) ? . .
C(63) C(44) 3.021(8) ? . .
C(63) C(45) 2.506(8) ? . .
C(63) C(64) 2.519(8) ? . .
C(63) C(65) 2.457(8) ? . .
C(64) O(5) 3.055(6) ? . .
C(64) C(44) 3.144(7) ? . .
C(64) C(45) 2.502(7) ? . .
C(64) C(46) 3.517(8) ? . .
C(64) C(63) 2.519(8) ? . .
C(64) C(65) 2.481(9) ? . .
C(65) C(45) 2.541(8) ? . .
C(65) C(46) 2.844(8) ? . .
C(65) C(63) 2.457(8) ? . .
C(65) C(64) 2.481(9) ? . .
C(66) C(46) 2.544(9) ? . .
C(66) C(48) 2.572(9) ? . .
C(67) C(47) 2.472(15) ? . .
C(67) C(48) 2.870(15) ? . .
C(67) C(68) 2.411(17) ? . .
C(67) C(69) 2.454(16) ? . .
C(67) C(123) 3.507(17) ? . 2_444
C(68) C(46) 3.118(10) ? . .
C(68) C(47) 2.540(10) ? . .
C(68) C(67) 2.411(17) ? . .
C(68) C(69) 2.443(12) ? . .
C(69) C(46) 3.001(10) ? . .
C(69) C(47) 2.499(10) ? . .
C(69) C(67) 2.454(16) ? . .
C(69) C(68) 2.443(12) ? . .
C(70) Mn(3) 2.907(6) ? . .
C(70) O(8) 3.444(8) ? . .
C(70) N(11) 2.956(7) ? . .
C(70) C(72) 2.410(10) ? . .
C(70) C(73) 2.853(11) ? . .
C(70) C(74) 2.444(10) ? . .
C(70) C(76) 2.498(8) ? . .
C(70) C(90) 2.578(8) ? . .
C(70) C(91) 3.102(9) ? . .
C(70) C(92) 3.097(9) ? . .
C(71) O(6) 2.366(7) ? . .
C(71) C(73) 2.464(11) ? . .
C(71) C(74) 2.811(10) ? . .
C(71) C(75) 2.463(8) ? . .
C(71) C(91) 2.499(9) ? . .
C(71) C(92) 2.519(10) ? . .
C(71) C(93) 2.525(10) ? . .
C(72) O(6) 3.590(9) ? . .
C(72) C(70) 2.410(10) ? . .
C(72) C(74) 2.350(10) ? . .
C(72) C(75) 2.744(10) ? . .
C(72) C(90) 2.552(10) ? . .
C(72) C(91) 3.567(10) ? . .
C(72) C(93) 2.851(11) ? . .
C(72) C(146) 2.542(18) ? . .
C(72) C(147) 3.02(2) ? . .
C(72) C(148) 3.00(2) ? . .
C(73) C(70) 2.853(11) ? . .
C(73) C(71) 2.464(11) ? . .
C(73) C(75) 2.433(11) ? . .
C(73) C(147) 2.41(2) ? . .
C(73) C(148) 2.481(19) ? . .
C(73) C(149) 2.527(15) ? . .
C(74) C(70) 2.444(10) ? . .
C(74) C(71) 2.811(10) ? . .
C(74) C(72) 2.350(10) ? . .
C(74) C(76) 2.432(9) ? . .
C(74) C(146) 2.565(18) ? . .
C(74) C(147) 3.48(2) ? . .
C(74) C(148) 3.58(2) ? . .
C(74) C(149) 2.871(16) ? . .
C(75) Mn(3) 3.324(6) ? . .
C(75) O(6) 2.407(7) ? . .
C(75) N(11) 2.430(7) ? . .
C(75) C(71) 2.463(8) ? . .
C(75) C(72) 2.744(10) ? . .
C(75) C(73) 2.433(11) ? . .
C(76) Mn(3) 2.926(6) ? . .
C(76) O(6) 2.914(7) ? . .
C(76) O(8) 3.392(8) ? . .
C(76) O(15) 3.460(9) ? . 2_454
C(76) C(70) 2.498(8) ? . .
C(76) C(74) 2.432(9) ? . .
C(76) C(84) 3.567(8) ? . .
C(76) C(88) 2.900(8) ? . .
C(76) C(89) 2.430(8) ? . .
C(76) C(136) 3.539(10) ? . 2_454
C(77) Mn(3) 2.880(5) ? . .
C(77) N(12) 2.975(6) ? . .
C(77) N(13) 3.419(7) ? . .
C(77) C(79) 2.421(8) ? . .
C(77) C(80) 2.858(7) ? . .
C(77) C(81) 2.466(7) ? . .
C(77) C(83) 2.518(7) ? . .
C(77) C(95) 2.564(7) ? . .
C(77) C(97) 3.100(7) ? . .
C(77) C(98) 3.089(8) ? . .
C(78) O(7) 2.390(6) ? . .
C(78) C(80) 2.455(7) ? . .
C(78) C(81) 2.806(7) ? . .
C(78) C(82) 2.431(7) ? . .
C(78) C(96) 2.543(8) ? . .
C(78) C(97) 2.521(7) ? . .
C(78) C(98) 2.524(8) ? . .
C(79) C(77) 2.421(8) ? . .
C(79) C(81) 2.370(8) ? . .
C(79) C(82) 2.749(8) ? . .
C(79) C(95) 2.549(8) ? . .
C(79) C(96) 2.844(9) ? . .
C(79) C(97) 3.579(8) ? . .
C(79) C(99) 2.562(8) ? . .
C(79) C(143) 2.909(17) ? . .
C(79) C(145) 3.253(12) ? . .
C(80) C(77) 2.858(7) ? . .
C(80) C(78) 2.455(7) ? . .
C(80) C(82) 2.431(8) ? . .
C(80) C(143) 2.482(14) ? . .
C(80) C(144) 2.492(18) ? . .
C(80) C(145) 2.417(12) ? . .
C(81) N(8) 3.440(7) ? . 2_454
C(81) N(9) 3.381(7) ? . 2_454
C(81) C(77) 2.466(7) ? . .
C(81) C(78) 2.806(7) ? . .
C(81) C(79) 2.370(8) ? . .
C(81) C(83) 2.411(8) ? . .
C(81) C(99) 2.543(8) ? . .
C(81) C(144) 2.86(2) ? . .
C(81) C(145) 3.253(15) ? . .
C(82) Mn(3) 3.269(5) ? . .
C(82) O(7) 2.370(6) ? . .
C(82) N(12) 2.422(7) ? . .
C(82) C(78) 2.431(7) ? . .
C(82) C(79) 2.749(8) ? . .
C(82) C(80) 2.431(8) ? . .
C(83) Mn(3) 2.913(5) ? . .
C(83) O(7) 2.894(6) ? . .
C(83) N(9) 3.579(7) ? . 2_454
C(83) N(13) 3.509(7) ? . .
C(83) C(77) 2.518(7) ? . .
C(83) C(81) 2.411(8) ? . .
C(83) C(84) 2.425(8) ? . .
C(83) C(85) 2.904(9) ? . .
C(83) C(89) 3.582(8) ? . .
C(84) Mn(3) 2.909(5) ? . .
C(84) O(8) 3.423(7) ? . .
C(84) N(11) 2.428(7) ? . .
C(84) N(20) 3.591(10) ? . .
C(84) C(76) 3.567(8) ? . .
C(84) C(83) 2.425(8) ? . .
C(84) C(86) 2.497(10) ? . .
C(84) C(87) 2.925(9) ? . .
C(84) C(88) 2.509(8) ? . .
C(85) N(12) 2.557(8) ? . .
C(85) C(83) 2.904(9) ? . .
C(85) C(87) 2.528(9) ? . .
C(85) C(88) 2.964(9) ? . .
C(85) C(89) 2.513(8) ? . .
C(86) C(84) 2.497(10) ? . .
C(86) C(88) 2.518(9) ? . .
C(86) C(89) 2.922(9) ? . .
C(87) C(84) 2.925(9) ? . .
C(87) C(85) 2.528(9) ? . .
C(87) C(89) 2.491(9) ? . .
C(88) N(11) 2.568(7) ? . .
C(88) C(76) 2.900(8) ? . .
C(88) C(84) 2.509(8) ? . .
C(88) C(85) 2.964(9) ? . .
C(88) C(86) 2.518(9) ? . .
C(89) Mn(3) 2.908(5) ? . .
C(89) N(12) 2.419(7) ? . .
C(89) N(13) 3.510(7) ? . .
C(89) C(76) 2.430(8) ? . .
C(89) C(83) 3.582(8) ? . .
C(89) C(85) 2.513(8) ? . .
C(89) C(86) 2.922(9) ? . .
C(89) C(87) 2.491(9) ? . .
C(90) O(6) 2.826(7) ? . .
C(90) C(70) 2.578(8) ? . .
C(90) C(72) 2.552(10) ? . .
C(91) O(6) 2.949(7) ? . .
C(91) C(70) 3.102(9) ? . .
C(91) C(71) 2.499(9) ? . .
C(91) C(72) 3.567(10) ? . .
C(91) C(92) 2.504(10) ? . .
C(91) C(93) 2.450(10) ? . .
C(91) C(130) 3.594(8) ? . 3_545
C(92) O(6) 2.929(8) ? . .
C(92) C(70) 3.097(9) ? . .
C(92) C(71) 2.519(10) ? . .
C(92) C(91) 2.504(10) ? . .
C(92) C(93) 2.500(13) ? . .
C(93) C(71) 2.525(10) ? . .
C(93) C(72) 2.851(11) ? . .
C(93) C(91) 2.450(10) ? . .
C(93) C(92) 2.500(13) ? . .
C(94) C(109) 3.254(14) ? . .
C(94) C(110) 2.447(16) ? . .
C(94) C(111) 3.318(17) ? . .
C(94) C(141) 2.42(2) ? . .
C(94) C(142) 2.27(2) ? . .
C(95) O(7) 2.875(6) ? . .
C(95) C(77) 2.564(7) ? . .
C(95) C(79) 2.549(8) ? . .
C(96) C(78) 2.543(8) ? . .
C(96) C(79) 2.844(9) ? . .
C(96) C(97) 2.478(9) ? . .
C(96) C(98) 2.459(11) ? . .
C(97) O(7) 2.985(7) ? . .
C(97) C(77) 3.100(7) ? . .
C(97) C(78) 2.521(7) ? . .
C(97) C(79) 3.579(8) ? . .
C(97) C(96) 2.478(9) ? . .
C(97) C(98) 2.514(9) ? . .
C(98) O(7) 3.011(7) ? . .
C(98) C(77) 3.089(8) ? . .
C(98) C(78) 2.524(8) ? . .
C(98) C(96) 2.459(11) ? . .
C(98) C(97) 2.514(9) ? . .
C(99) C(79) 2.562(8) ? . .
C(99) C(81) 2.543(8) ? . .
C(100) Mn(4) 2.891(4) ? . .
C(100) O(11) 3.400(6) ? . .
C(100) N(16) 2.962(6) ? . .
C(100) C(102) 2.387(7) ? . .
C(100) C(103) 2.879(7) ? . .
C(100) C(104) 2.464(7) ? . .
C(100) C(106) 2.518(7) ? . .
C(100) C(114) 2.569(8) ? . .
C(100) C(116) 3.071(9) ? . .
C(100) C(119) 3.116(9) ? . .
C(101) O(9) 2.369(6) ? . .
C(101) C(103) 2.488(7) ? . .
C(101) C(104) 2.823(8) ? . .
C(101) C(105) 2.437(7) ? . .
C(101) C(115) 2.552(11) ? . .
C(101) C(116) 2.484(9) ? . .
C(101) C(119) 2.528(9) ? . .
C(102) O(9) 3.580(6) ? . .
C(102) C(100) 2.387(7) ? . .
C(102) C(104) 2.363(8) ? . .
C(102) C(105) 2.724(7) ? . .
C(102) C(114) 2.546(9) ? . .
C(102) C(115) 2.859(11) ? . .
C(102) C(116) 3.521(9) ? . .
C(102) C(120) 2.561(8) ? . .
C(102) C(121) 3.148(9) ? . .
C(102) C(123) 3.036(12) ? . .
C(102) C(135) 3.573(16) ? . 4_354
C(103) C(100) 2.879(7) ? . .
C(103) C(101) 2.488(7) ? . .
C(103) C(105) 2.458(7) ? . .
C(103) C(121) 2.481(8) ? . .
C(103) C(122) 2.496(10) ? . .
C(103) C(123) 2.492(10) ? . .
C(104) C(100) 2.464(7) ? . .
C(104) C(101) 2.823(8) ? . .
C(104) C(102) 2.363(8) ? . .
C(104) C(106) 2.436(7) ? . .
C(104) C(120) 2.576(7) ? . .
C(104) C(121) 3.533(8) ? . .
C(104) C(122) 2.883(9) ? . .
C(105) Mn(4) 3.290(4) ? . .
C(105) O(9) 2.369(6) ? . .
C(105) O(11) 3.580(6) ? . .
C(105) N(16) 2.424(6) ? . .
C(105) C(101) 2.437(7) ? . .
C(105) C(102) 2.724(7) ? . .
C(105) C(103) 2.458(7) ? . .
C(106) Mn(4) 2.916(5) ? . .
C(106) O(9) 2.887(6) ? . .
C(106) O(11) 3.427(6) ? . .
C(106) N(3) 3.555(7) ? . 2_454
C(106) N(15) 3.356(7) ? . 3_455
C(106) C(100) 2.518(7) ? . .
C(106) C(104) 2.436(7) ? . .
C(106) C(129) 2.435(7) ? . .
C(106) C(130) 3.550(7) ? . .
C(106) C(134) 2.905(7) ? . .
C(107) Mn(4) 2.922(5) ? . .
C(107) N(17) 2.979(7) ? . .
C(107) N(19) 3.414(8) ? . .
C(107) N(20) 3.479(9) ? . .
C(107) C(109) 2.412(8) ? . .
C(107) C(110) 2.841(9) ? . .
C(107) C(111) 2.439(8) ? . .
C(107) C(113) 2.509(8) ? . .
C(107) C(124) 2.581(8) ? . .
C(107) C(126) 3.138(10) ? . .
C(107) C(127) 3.048(9) ? . .
C(108) O(10) 2.383(6) ? . .
C(108) C(110) 2.464(9) ? . .
C(108) C(111) 2.802(8) ? . .
C(108) C(112) 2.451(8) ? . .
C(108) C(125) 2.522(9) ? . .
C(108) C(126) 2.467(10) ? . .
C(108) C(127) 2.488(9) ? . .
C(109) C(94) 3.254(14) ? . .
C(109) C(107) 2.412(8) ? . .
C(109) C(111) 2.337(9) ? . .
C(109) C(112) 2.742(9) ? . .
C(109) C(124) 2.543(9) ? . .
C(109) C(125) 2.841(10) ? . .
C(109) C(126) 3.467(10) ? . .
C(109) C(128) 2.567(10) ? . .
C(109) C(141) 2.887(15) ? . .
C(110) C(94) 2.447(16) ? . .
C(110) C(107) 2.841(9) ? . .
C(110) C(108) 2.464(9) ? . .
C(110) C(112) 2.423(9) ? . .
C(110) C(141) 2.509(18) ? . .
C(110) C(142) 2.439(15) ? . .
C(111) C(94) 3.318(17) ? . .
C(111) C(107) 2.439(8) ? . .
C(111) C(108) 2.802(8) ? . .
C(111) C(109) 2.337(9) ? . .
C(111) C(113) 2.458(9) ? . .
C(111) C(128) 2.534(11) ? . .
C(111) C(142) 2.805(18) ? . .
C(112) Mn(4) 3.324(5) ? . .
C(112) O(10) 2.379(6) ? . .
C(112) N(17) 2.443(7) ? . .
C(112) C(108) 2.451(8) ? . .
C(112) C(109) 2.742(9) ? . .
C(112) C(110) 2.423(9) ? . .
C(113) Mn(4) 2.922(5) ? . .
C(113) O(10) 2.898(7) ? . .
C(113) O(11) 3.579(7) ? . .
C(113) N(19) 3.544(8) ? . .
C(113) C(107) 2.509(8) ? . .
C(113) C(111) 2.458(9) ? . .
C(113) C(130) 2.402(8) ? . .
C(113) C(131) 2.920(9) ? . .
C(114) O(9) 2.859(7) ? . .
C(114) C(100) 2.569(8) ? . .
C(114) C(102) 2.546(9) ? . .
C(115) C(101) 2.552(11) ? . .
C(115) C(102) 2.859(11) ? . .
C(115) C(116) 2.446(10) ? . .
C(115) C(119) 2.487(12) ? . .
C(116) O(9) 3.013(8) ? . .
C(116) C(100) 3.071(9) ? . .
C(116) C(101) 2.484(9) ? . .
C(116) C(102) 3.521(9) ? . .
C(116) C(115) 2.446(10) ? . .
C(116) C(119) 2.507(11) ? . .
C(117) Mn(3) 3.309(8) ? . .
C(117) O(6) 3.434(9) ? . .
C(117) O(7) 3.329(9) ? . .
C(117) O(15) 3.447(11) ? . 2_454
C(118) Mn(4) 3.368(7) ? . .
C(118) O(10) 3.313(8) ? . .
C(118) N(15) 3.548(9) ? . 3_455
C(118) N(17) 3.504(8) ? . .
C(119) O(9) 2.959(9) ? . .
C(119) C(100) 3.116(9) ? . .
C(119) C(101) 2.528(9) ? . .
C(119) C(115) 2.487(12) ? . .
C(119) C(116) 2.507(11) ? . .
C(120) C(102) 2.561(8) ? . .
C(120) C(104) 2.576(7) ? . .
C(121) C(102) 3.148(9) ? . .
C(121) C(103) 2.481(8) ? . .
C(121) C(104) 3.533(8) ? . .
C(121) C(122) 2.412(12) ? . .
C(121) C(123) 2.433(12) ? . .
C(122) O(12) 3.224(10) ? . 4_354
C(122) N(5) 3.490(16) ? . 2_454
C(122) C(2) 3.588(17) ? . 4_354
C(122) C(103) 2.496(10) ? . .
C(122) C(104) 2.883(9) ? . .
C(122) C(121) 2.412(12) ? . .
C(122) C(123) 2.383(16) ? . .
C(123) C(67) 3.507(17) ? . 2_464
C(123) C(102) 3.036(12) ? . .
C(123) C(103) 2.492(10) ? . .
C(123) C(121) 2.433(12) ? . .
C(123) C(122) 2.383(16) ? . .
C(124) O(10) 2.871(7) ? . .
C(124) C(107) 2.581(8) ? . .
C(124) C(109) 2.543(9) ? . .
C(125) C(108) 2.522(9) ? . .
C(125) C(109) 2.841(10) ? . .
C(125) C(126) 2.471(11) ? . .
C(125) C(127) 2.449(10) ? . .
C(126) O(10) 3.055(9) ? . .
C(126) C(107) 3.138(10) ? . .
C(126) C(108) 2.467(10) ? . .
C(126) C(109) 3.467(10) ? . .
C(126) C(125) 2.471(11) ? . .
C(126) C(127) 2.511(11) ? . .
C(127) O(10) 2.921(8) ? . .
C(127) C(107) 3.048(9) ? . .
C(127) C(108) 2.488(9) ? . .
C(127) C(125) 2.449(10) ? . .
C(127) C(126) 2.511(11) ? . .
C(128) C(109) 2.567(10) ? . .
C(128) C(111) 2.534(11) ? . .
C(129) Mn(4) 2.872(5) ? . .
C(129) N(17) 2.430(6) ? . .
C(129) N(18) 3.285(7) ? . .
C(129) C(106) 2.435(7) ? . .
C(129) C(131) 2.481(7) ? . .
C(129) C(132) 2.913(8) ? . .
C(129) C(133) 2.495(8) ? . .
C(130) Mn(4) 2.932(5) ? . .
C(130) O(11) 3.474(7) ? . .
C(130) N(15) 3.500(8) ? . 3_455
C(130) N(16) 2.432(7) ? . .
C(130) C(91) 3.594(8) ? . 3_455
C(130) C(106) 3.550(7) ? . .
C(130) C(113) 2.402(8) ? . .
C(130) C(132) 2.477(8) ? . .
C(130) C(133) 2.923(8) ? . .
C(130) C(134) 2.501(7) ? . .
C(131) N(17) 2.543(7) ? . .
C(131) C(113) 2.920(9) ? . .
C(131) C(129) 2.481(7) ? . .
C(131) C(133) 2.519(8) ? . .
C(131) C(134) 2.941(7) ? . .
C(132) C(129) 2.913(8) ? . .
C(132) C(130) 2.477(8) ? . .
C(132) C(134) 2.515(7) ? . .
C(133) C(129) 2.495(8) ? . .
C(133) C(130) 2.923(8) ? . .
C(133) C(131) 2.519(8) ? . .
C(134) N(16) 2.558(7) ? . .
C(134) C(106) 2.905(7) ? . .
C(134) C(130) 2.501(7) ? . .
C(134) C(131) 2.941(7) ? . .
C(134) C(132) 2.515(7) ? . .
C(135) C(39) 3.468(11) ? . .
C(135) C(40) 2.465(10) ? . .
C(135) C(41) 3.171(11) ? . .
C(135) C(102) 3.573(16) ? . 4_344
C(135) C(136) 2.486(17) ? . .
C(135) C(137) 2.353(18) ? . .
C(136) C(40) 2.519(10) ? . .
C(136) C(41) 3.001(11) ? . .
C(136) C(76) 3.539(10) ? . 2_454
C(136) C(135) 2.486(17) ? . .
C(136) C(137) 2.369(15) ? . .
C(137) C(39) 2.872(13) ? . .
C(137) C(40) 2.479(12) ? . .
C(137) C(135) 2.353(18) ? . .
C(137) C(136) 2.369(15) ? . .
C(138) C(6) 2.509(10) ? . .
C(138) C(7) 2.948(10) ? . .
C(138) C(139) 2.428(13) ? . .
C(138) C(140) 2.530(15) ? . .
C(139) C(5) 2.925(10) ? . .
C(139) C(6) 2.580(11) ? . .
C(139) C(138) 2.428(13) ? . .
C(139) C(140) 2.458(12) ? . .
C(140) C(5) 3.345(10) ? . .
C(140) C(6) 2.464(11) ? . .
C(140) C(7) 3.189(12) ? . .
C(140) C(138) 2.530(15) ? . .
C(140) C(139) 2.458(12) ? . .
C(141) C(94) 2.42(2) ? . .
C(141) C(109) 2.887(15) ? . .
C(141) C(110) 2.509(18) ? . .
C(141) C(142) 2.44(3) ? . .
C(142) C(33) 3.578(18) ? . 3_455
C(142) C(94) 2.27(2) ? . .
C(142) C(110) 2.439(15) ? . .
C(142) C(111) 2.805(18) ? . .
C(142) C(141) 2.44(3) ? . .
C(143) C(79) 2.909(17) ? . .
C(143) C(80) 2.482(14) ? . .
C(143) C(144) 2.39(2) ? . .
C(143) C(145) 2.33(2) ? . .
C(144) C(80) 2.492(18) ? . .
C(144) C(81) 2.86(2) ? . .
C(144) C(143) 2.39(2) ? . .
C(144) C(145) 2.28(2) ? . .
C(145) C(79) 3.253(12) ? . .
C(145) C(80) 2.417(12) ? . .
C(145) C(81) 3.253(15) ? . .
C(145) C(143) 2.33(2) ? . .
C(145) C(144) 2.28(2) ? . .
C(146) C(72) 2.542(18) ? . .
C(146) C(74) 2.565(18) ? . .
C(147) C(72) 3.02(2) ? . .
C(147) C(73) 2.41(2) ? . .
C(147) C(74) 3.48(2) ? . .
C(147) C(148) 2.47(3) ? . .
C(147) C(149) 2.41(2) ? . .
C(148) C(72) 3.00(2) ? . .
C(148) C(73) 2.481(19) ? . .
C(148) C(74) 3.58(2) ? . .
C(148) C(147) 2.47(3) ? . .
C(148) C(149) 2.450(19) ? . .
C(149) C(73) 2.527(15) ? . .
C(149) C(74) 2.871(16) ? . .
C(149) C(147) 2.41(2) ? . .
C(149) C(148) 2.450(19) ? . .
C(150) O(14) 2.83(2) ? . 1_554
C(150) C(151) 3.34(3) ? . 2_554
C(151) O(12) 3.32(3) ? . 3_555
C(151) N(5) 3.53(2) ? . .
C(151) C(2) 3.46(3) ? . 3_555
C(151) C(150) 3.34(3) ? . 2_554
Mn(1) H(10) 3.130 ? . .
Mn(1) H(11) 3.188 ? . .
Mn(1) H(48) 3.327 ? . .
Mn(2) H(2) 3.223 ? . .
Mn(2) H(56) 3.102 ? . .
Mn(2) H(57) 3.139 ? . .
Mn(3) H(96) 3.184 ? . .
Mn(3) H(105) 3.184 ? . .
Mn(3) H(140) 3.482 ? . .
Mn(3) H(141) 3.391 ? . .
Mn(4) H(143) 3.362 ? . .
Mn(4) H(166) 3.082 ? . .
Mn(4) H(167) 3.296 ? . .
O(1) H(23) 2.731 ? . .
O(1) H(24) 3.264 ? . .
O(1) H(27) 2.235 ? . .
O(1) H(28) 3.367 ? . .
O(1) H(29) 3.549 ? . .
O(1) H(48) 2.811 ? . .
O(2) H(23) 3.521 ? . .
O(2) H(29) 2.523 ? . .
O(2) H(30) 2.952 ? . .
O(2) H(33) 2.465 ? . .
O(2) H(34) 3.441 ? . .
O(2) H(174) 3.486 ? . 2_454
O(3) H(11) 2.824 ? . .
O(3) H(47) 1.940 ? . .
O(3) H(48) 1.940 ? . .
O(3) H(49) 1.940 ? . .
O(3) H(79) 3.545 ? . 2_454
O(3) H(227) 3.153 ? . .
O(4) H(2) 3.180 ? . .
O(4) H(66) 2.532 ? . .
O(4) H(67) 2.928 ? . .
O(4) H(70) 2.512 ? . .
O(4) H(71) 3.488 ? . .
O(4) H(151) 3.522 ? . 4_344
O(4) H(226) 3.181 ? . .
O(5) H(2) 2.749 ? . .
O(5) H(66) 3.333 ? . .
O(5) H(76) 2.470 ? . .
O(5) H(77) 3.469 ? . .
O(5) H(159) 3.105 ? . .
O(5) H(226) 2.523 ? . .
O(5) H(227) 2.917 ? . .
O(6) H(107) 2.349 ? . .
O(6) H(108) 3.344 ? . .
O(6) H(109) 2.538 ? . .
O(6) H(110) 2.999 ? . .
O(6) H(124) 3.354 ? . .
O(6) H(140) 3.065 ? . .
O(7) H(109) 3.363 ? . .
O(7) H(122) 2.370 ? . .
O(7) H(123) 3.392 ? . .
O(7) H(124) 2.626 ? . .
O(7) H(125) 3.079 ? . .
O(7) H(140) 3.560 ? . .
O(7) H(141) 2.882 ? . .
O(8) H(43) 3.286 ? . 2_454
O(8) H(96) 2.970 ? . .
O(8) H(139) 1.939 ? . .
O(8) H(140) 1.939 ? . .
O(8) H(141) 1.939 ? . .
O(8) H(221) 3.444 ? . 2_454
O(9) H(13) 3.090 ? . 2_454
O(9) H(136) 2.604 ? . .
O(9) H(137) 3.124 ? . .
O(9) H(146) 2.332 ? . .
O(9) H(147) 3.385 ? . .
O(9) H(163) 3.575 ? . .
O(10) H(136) 3.337 ? . .
O(10) H(142) 3.238 ? . .
O(10) H(143) 3.083 ? . .
O(10) H(161) 2.478 ? . .
O(10) H(163) 2.524 ? . .
O(10) H(164) 2.960 ? . .
O(10) H(225) 3.443 ? . .
O(11) H(142) 1.950 ? . .
O(11) H(143) 1.950 ? . .
O(11) H(144) 1.950 ? . .
O(11) H(167) 3.124 ? . .
O(11) H(179) 3.076 ? . 4_354
O(12) H(1) 1.980 ? . .
O(12) H(2) 1.979 ? . .
O(12) H(57) 2.804 ? . .
O(12) H(151) 3.027 ? . 4_344
O(12) H(152) 3.136 ? . 4_344
O(12) H(153) 2.966 ? . 4_344
O(12) H(159) 1.980 ? . .
O(12) H(217) 2.583 ? . 3_445
O(13) H(1) 3.287 ? . 3_554
O(13) H(5) 3.270 ? . 1_554
O(13) H(6) 3.235 ? . 1_554
O(13) H(87) 3.245 ? . 4_454
O(13) H(88) 3.558 ? . 4_454
O(13) H(148) 3.209 ? . 2_453
O(13) H(153) 3.430 ? . 2_453
O(13) H(213) 1.945 ? . .
O(13) H(214) 1.945 ? . .
O(13) H(215) 1.945 ? . .
O(14) H(1) 3.445 ? . 3_555
O(14) H(57) 3.580 ? . 3_555
O(14) H(159) 3.214 ? . 3_555
O(14) H(213) 2.807 ? . 1_556
O(14) H(215) 2.377 ? . 1_556
O(14) H(216) 1.864 ? . .
O(14) H(217) 1.864 ? . .
O(14) H(218) 1.864 ? . .
O(15) H(92) 3.485 ? . 2_454
O(15) H(96) 3.062 ? . 2_454
O(15) H(103) 3.022 ? . 2_454
O(15) H(139) 3.225 ? . 2_454
O(15) H(164) 3.089 ? . 2_454
O(15) H(219) 1.872 ? . .
O(15) H(220) 1.872 ? . .
O(15) H(221) 1.872 ? . .
N(1) H(6) 1.897 ? . .
N(1) H(10) 2.012 ? . .
N(1) H(11) 2.610 ? . .
N(1) H(18) 2.742 ? . .
N(1) H(19) 2.796 ? . .
N(2) H(9) 1.895 ? . .
N(2) H(10) 2.672 ? . .
N(2) H(11) 2.013 ? . .
N(2) H(12) 2.773 ? . .
N(2) H(13) 2.798 ? . .
N(3) H(10) 2.916 ? . .
N(3) H(61) 3.156 ? . 3_555
N(3) H(65) 2.993 ? . 3_555
N(3) H(128) 3.327 ? . 2_454
N(3) H(129) 2.754 ? . 2_454
N(3) H(174) 2.686 ? . 2_454
N(4) H(10) 3.036 ? . .
N(4) H(27) 3.588 ? . .
N(4) H(57) 3.046 ? . 3_555
N(4) H(61) 3.077 ? . 3_555
N(4) H(65) 2.881 ? . 3_555
N(4) H(128) 3.040 ? . 2_454
N(4) H(129) 3.255 ? . 2_454
N(4) H(152) 3.185 ? . 2_454
N(5) H(10) 3.574 ? . .
N(5) H(57) 2.480 ? . 3_555
N(5) H(61) 3.385 ? . 3_555
N(5) H(65) 3.189 ? . 3_555
N(5) H(128) 3.189 ? . 2_454
N(5) H(152) 2.664 ? . 2_454
N(5) H(153) 3.540 ? . 2_454
N(5) H(218) 3.431 ? . .
N(6) H(52) 1.898 ? . .
N(6) H(56) 2.012 ? . .
N(6) H(57) 2.592 ? . .
N(6) H(64) 2.799 ? . .
N(6) H(65) 2.736 ? . .
N(7) H(55) 1.894 ? . .
N(7) H(56) 2.588 ? . .
N(7) H(57) 2.019 ? . .
N(7) H(58) 2.802 ? . .
N(7) H(59) 2.748 ? . .
N(7) H(217) 3.236 ? . 3_445
N(7) H(218) 3.398 ? . 3_445
N(8) H(56) 2.824 ? . .
N(8) H(94) 2.930 ? . 2_454
N(8) H(95) 3.284 ? . 2_454
N(8) H(183) 2.848 ? . 2_454
N(8) H(227) 3.440 ? . .
N(9) H(11) 3.443 ? . .
N(9) H(79) 3.598 ? . 2_454
N(9) H(94) 2.636 ? . 2_454
N(9) H(95) 2.904 ? . 2_454
N(9) H(98) 3.535 ? . 2_454
N(9) H(183) 2.876 ? . 2_454
N(9) H(226) 3.582 ? . .
N(9) H(227) 2.931 ? . .
N(10) H(9) 3.074 ? . .
N(10) H(11) 2.553 ? . .
N(10) H(12) 3.357 ? . .
N(10) H(49) 3.534 ? . .
N(10) H(79) 3.502 ? . 2_454
N(10) H(94) 2.761 ? . 2_454
N(10) H(95) 2.909 ? . 2_454
N(10) H(97) 3.349 ? . 2_454
N(10) H(183) 3.298 ? . 2_454
N(10) H(227) 2.902 ? . .
N(11) H(92) 1.891 ? . .
N(11) H(96) 2.664 ? . .
N(11) H(103) 2.794 ? . .
N(11) H(104) 2.774 ? . .
N(11) H(105) 2.017 ? . .
N(11) H(180) 2.926 ? . 2_454
N(12) H(95) 1.904 ? . .
N(12) H(96) 2.001 ? . .
N(12) H(97) 2.774 ? . .
N(12) H(98) 2.767 ? . .
N(12) H(105) 2.670 ? . .
N(13) H(51) 3.054 ? . 2_454
N(13) H(52) 2.629 ? . 2_454
N(13) H(64) 2.971 ? . 2_454
N(13) H(105) 3.115 ? . .
N(14) H(51) 2.692 ? . 2_454
N(14) H(52) 2.624 ? . 2_454
N(14) H(64) 3.026 ? . 2_454
N(14) H(107) 3.112 ? . .
N(14) H(167) 3.561 ? . 3_545
N(14) H(175) 3.436 ? . 3_545
N(14) H(179) 3.469 ? . 2_454
N(15) H(51) 2.780 ? . 2_454
N(15) H(52) 3.014 ? . 2_454
N(15) H(64) 3.413 ? . 2_454
N(15) H(107) 3.015 ? . .
N(15) H(129) 3.392 ? . 3_545
N(15) H(144) 3.273 ? . 3_545
N(15) H(167) 2.682 ? . 3_545
N(15) H(175) 2.854 ? . 3_545
N(15) H(179) 3.319 ? . 2_454
N(16) H(13) 3.541 ? . 2_454
N(16) H(129) 1.892 ? . .
N(16) H(166) 2.010 ? . .
N(16) H(167) 2.691 ? . .
N(16) H(174) 2.764 ? . .
N(16) H(175) 2.778 ? . .
N(17) H(106) 3.368 ? . 3_455
N(17) H(132) 1.885 ? . .
N(17) H(143) 3.051 ? . .
N(17) H(166) 2.684 ? . .
N(17) H(167) 2.015 ? . .
N(17) H(168) 2.742 ? . .
N(17) H(169) 2.770 ? . .
N(18) H(8) 3.058 ? . 2_454
N(18) H(9) 2.917 ? . 2_454
N(18) H(12) 3.360 ? . 2_454
N(18) H(13) 3.476 ? . 2_454
N(18) H(96) 3.595 ? . .
N(18) H(97) 3.269 ? . .
N(18) H(100) 2.937 ? . .
N(18) H(166) 2.782 ? . .
N(19) H(8) 3.174 ? . 2_454
N(19) H(41) 3.424 ? . 2_454
N(19) H(42) 3.185 ? . 2_454
N(19) H(96) 2.930 ? . .
N(19) H(97) 3.391 ? . .
N(19) H(100) 2.959 ? . .
N(19) H(164) 3.365 ? . .
N(19) H(166) 3.466 ? . .
N(20) H(41) 3.136 ? . 2_454
N(20) H(42) 3.062 ? . 2_454
N(20) H(96) 2.639 ? . .
N(20) H(100) 3.414 ? . .
N(20) H(164) 3.119 ? . .
N(20) H(219) 3.326 ? . 2_454
C(1) H(115) 3.521 ? . .
C(1) H(116) 3.561 ? . .
C(1) H(117) 3.321 ? . .
C(1) H(139) 3.589 ? . 2_454
C(1) H(164) 3.351 ? . 2_454
C(2) H(66) 3.462 ? . .
C(2) H(67) 3.376 ? . .
C(2) H(76) 3.357 ? . .
C(2) H(151) 3.460 ? . 4_344
C(2) H(153) 2.991 ? . 4_344
C(2) H(214) 3.574 ? . 4_444
C(2) H(215) 2.853 ? . 3_446
C(2) H(217) 2.639 ? . 3_445
C(3) H(4) 3.232 ? . .
C(3) H(5) 3.296 ? . .
C(3) H(6) 3.289 ? . .
C(3) H(23) 3.175 ? . .
C(3) H(24) 3.108 ? . .
C(3) H(27) 2.601 ? . .
C(3) H(48) 2.958 ? . .
C(4) H(4) 2.007 ? . .
C(4) H(20) 2.984 ? . .
C(4) H(21) 2.571 ? . .
C(4) H(22) 3.330 ? . .
C(4) H(23) 2.934 ? . .
C(4) H(24) 2.526 ? . .
C(4) H(25) 3.310 ? . .
C(4) H(26) 2.939 ? . .
C(4) H(27) 2.523 ? . .
C(4) H(28) 3.297 ? . .
C(4) H(48) 3.497 ? . .
C(5) H(5) 3.175 ? . .
C(5) H(20) 3.124 ? . .
C(5) H(21) 2.496 ? . .
C(5) H(24) 3.292 ? . .
C(5) H(84) 3.588 ? . .
C(5) H(187) 3.106 ? . .
C(5) H(188) 2.615 ? . .
C(5) H(191) 3.036 ? . .
C(6) H(4) 1.983 ? . .
C(6) H(5) 1.986 ? . .
C(6) H(84) 3.457 ? . .
C(6) H(184) 2.912 ? . .
C(6) H(185) 2.508 ? . .
C(6) H(186) 3.289 ? . .
C(6) H(187) 2.997 ? . .
C(6) H(188) 2.594 ? . .
C(6) H(189) 3.341 ? . .
C(6) H(190) 2.881 ? . .
C(6) H(191) 2.436 ? . .
C(6) H(192) 3.247 ? . .
C(7) H(4) 3.163 ? . .
C(7) H(6) 2.541 ? . .
C(7) H(73) 3.257 ? . .
C(7) H(184) 3.457 ? . .
C(7) H(185) 2.472 ? . .
C(7) H(190) 3.219 ? . .
C(7) H(191) 3.147 ? . .
C(8) H(5) 2.065 ? . .
C(8) H(6) 2.007 ? . .
C(8) H(48) 3.509 ? . .
C(8) H(73) 3.346 ? . .
C(9) H(5) 2.595 ? . .
C(9) H(10) 2.978 ? . .
C(9) H(11) 3.522 ? . .
C(9) H(18) 2.874 ? . .
C(9) H(19) 2.814 ? . .
C(9) H(73) 3.064 ? . .
C(10) H(7) 3.225 ? . .
C(10) H(8) 3.290 ? . .
C(10) H(9) 3.297 ? . .
C(10) H(29) 3.105 ? . .
C(10) H(30) 2.948 ? . .
C(10) H(33) 2.723 ? . .
C(10) H(173) 3.003 ? . 2_454
C(10) H(174) 3.352 ? . 2_454
C(11) H(7) 1.973 ? . .
C(11) H(29) 2.932 ? . .
C(11) H(30) 2.512 ? . .
C(11) H(31) 3.292 ? . .
C(11) H(32) 2.915 ? . .
C(11) H(33) 2.503 ? . .
C(11) H(34) 3.290 ? . .
C(11) H(35) 2.972 ? . .
C(11) H(36) 2.555 ? . .
C(11) H(37) 3.321 ? . .
C(11) H(173) 2.849 ? . 2_454
C(11) H(202) 3.323 ? . 2_454
C(12) H(8) 3.212 ? . .
C(12) H(30) 3.484 ? . .
C(12) H(35) 3.210 ? . .
C(12) H(36) 2.436 ? . .
C(12) H(38) 3.051 ? . .
C(12) H(39) 2.880 ? . .
C(12) H(45) 2.694 ? . .
C(12) H(173) 2.876 ? . 2_454
C(12) H(202) 3.279 ? . 2_454
C(13) H(7) 2.006 ? . .
C(13) H(8) 1.999 ? . .
C(13) H(38) 2.923 ? . .
C(13) H(39) 2.510 ? . .
C(13) H(40) 3.285 ? . .
C(13) H(41) 2.945 ? . .
C(13) H(42) 2.529 ? . .
C(13) H(43) 3.293 ? . .
C(13) H(44) 2.932 ? . .
C(13) H(45) 2.522 ? . .
C(13) H(46) 3.300 ? . .
C(13) H(169) 3.559 ? . 2_454
C(13) H(173) 3.081 ? . 2_454
C(14) H(7) 3.192 ? . .
C(14) H(9) 2.520 ? . .
C(14) H(39) 3.508 ? . .
C(14) H(41) 3.199 ? . .
C(14) H(42) 2.403 ? . .
C(14) H(166) 2.868 ? . 2_454
C(14) H(173) 3.186 ? . 2_454
C(15) H(8) 2.041 ? . .
C(15) H(9) 2.021 ? . .
C(15) H(166) 2.931 ? . 2_454
C(15) H(173) 3.154 ? . 2_454
C(15) H(174) 3.373 ? . 2_454
C(16) H(8) 2.562 ? . .
C(16) H(11) 2.828 ? . .
C(16) H(12) 2.729 ? . .
C(16) H(13) 3.085 ? . .
C(16) H(97) 3.591 ? . 2_454
C(16) H(166) 3.113 ? . 2_454
C(16) H(174) 3.569 ? . 2_454
C(17) H(6) 2.553 ? . .
C(17) H(11) 2.044 ? . .
C(17) H(12) 3.371 ? . .
C(17) H(13) 2.751 ? . .
C(17) H(15) 3.280 ? . .
C(17) H(16) 2.716 ? . .
C(17) H(17) 3.344 ? . .
C(17) H(18) 2.081 ? . .
C(17) H(19) 2.081 ? . .
C(18) H(9) 2.526 ? . .
C(18) H(10) 2.064 ? . .
C(18) H(12) 2.064 ? . .
C(18) H(13) 2.064 ? . .
C(18) H(14) 3.318 ? . .
C(18) H(15) 2.687 ? . .
C(18) H(16) 3.248 ? . .
C(18) H(18) 2.721 ? . .
C(18) H(19) 3.345 ? . .
C(19) H(9) 2.522 ? . .
C(19) H(10) 2.715 ? . .
C(19) H(11) 2.032 ? . .
C(19) H(14) 2.084 ? . .
C(19) H(15) 2.084 ? . .
C(19) H(16) 2.747 ? . .
C(19) H(17) 3.372 ? . .
C(19) H(18) 3.325 ? . .
C(19) H(97) 3.336 ? . 2_454
C(19) H(99) 3.086 ? . 2_454
C(19) H(146) 3.596 ? . 2_454
C(20) H(10) 3.247 ? . .
C(20) H(11) 2.604 ? . .
C(20) H(12) 2.094 ? . .
C(20) H(13) 2.094 ? . .
C(20) H(16) 2.057 ? . .
C(20) H(17) 2.057 ? . .
C(20) H(18) 2.729 ? . .
C(20) H(19) 3.342 ? . .
C(20) H(69) 3.577 ? . .
C(20) H(99) 3.016 ? . 2_454
C(20) H(145) 3.558 ? . 2_454
C(20) H(146) 3.497 ? . 2_454
C(20) H(228) 3.571 ? . .
C(21) H(10) 2.698 ? . .
C(21) H(11) 3.145 ? . .
C(21) H(12) 3.373 ? . .
C(21) H(13) 2.766 ? . .
C(21) H(14) 2.058 ? . .
C(21) H(15) 2.058 ? . .
C(21) H(18) 2.051 ? . .
C(21) H(19) 2.051 ? . .
C(21) H(148) 3.592 ? . 2_454
C(21) H(149) 3.076 ? . 2_454
C(21) H(228) 3.595 ? . .
C(22) H(6) 2.483 ? . .
C(22) H(10) 2.075 ? . .
C(22) H(11) 2.635 ? . .
C(22) H(13) 3.322 ? . .
C(22) H(14) 3.338 ? . .
C(22) H(15) 2.724 ? . .
C(22) H(16) 2.047 ? . .
C(22) H(17) 2.047 ? . .
C(22) H(87) 3.462 ? . 4_455
C(22) H(89) 3.597 ? . 4_455
C(22) H(148) 3.256 ? . 2_454
C(22) H(149) 3.433 ? . 2_454
C(22) H(228) 2.984 ? . .
C(23) H(4) 2.682 ? . .
C(23) H(20) 2.075 ? . .
C(23) H(21) 2.075 ? . .
C(23) H(22) 2.075 ? . .
C(23) H(23) 2.095 ? . .
C(23) H(24) 2.095 ? . .
C(23) H(25) 2.095 ? . .
C(23) H(26) 2.048 ? . .
C(23) H(27) 2.048 ? . .
C(23) H(28) 2.048 ? . .
C(24) H(4) 2.464 ? . .
C(24) H(23) 3.282 ? . .
C(24) H(24) 2.912 ? . .
C(24) H(25) 2.474 ? . .
C(24) H(26) 2.458 ? . .
C(24) H(27) 3.266 ? . .
C(24) H(28) 2.854 ? . .
C(24) H(69) 3.566 ? . 3_545
C(24) H(145) 3.517 ? . 4_444
C(24) H(187) 3.452 ? . 2_555
C(24) H(192) 3.252 ? . 2_555
C(24) H(222) 3.164 ? . 3_545
C(25) H(20) 2.459 ? . .
C(25) H(21) 3.281 ? . .
C(25) H(22) 2.921 ? . .
C(25) H(26) 3.309 ? . .
C(25) H(27) 2.954 ? . .
C(25) H(28) 2.518 ? . .
C(25) H(33) 3.515 ? . .
C(25) H(34) 3.066 ? . .
C(25) H(48) 3.167 ? . .
C(25) H(72) 3.270 ? . 3_545
C(25) H(101) 3.543 ? . 4_444
C(25) H(222) 3.350 ? . 3_545
C(26) H(20) 3.238 ? . .
C(26) H(21) 2.907 ? . .
C(26) H(22) 2.440 ? . .
C(26) H(23) 2.558 ? . .
C(26) H(24) 3.316 ? . .
C(26) H(25) 2.924 ? . .
C(26) H(29) 3.349 ? . .
C(26) H(61) 3.265 ? . 3_555
C(27) H(4) 2.655 ? . .
C(27) H(5) 2.661 ? . .
C(27) H(184) 2.043 ? . .
C(27) H(185) 2.043 ? . .
C(27) H(186) 2.043 ? . .
C(27) H(187) 2.073 ? . .
C(27) H(188) 2.073 ? . .
C(27) H(189) 2.073 ? . .
C(27) H(190) 2.045 ? . .
C(27) H(191) 2.045 ? . .
C(27) H(192) 2.045 ? . .
C(28) H(7) 2.676 ? . .
C(28) H(29) 2.046 ? . .
C(28) H(30) 2.046 ? . .
C(28) H(31) 2.046 ? . .
C(28) H(32) 2.053 ? . .
C(28) H(33) 2.053 ? . .
C(28) H(34) 2.053 ? . .
C(28) H(35) 2.072 ? . .
C(28) H(36) 2.072 ? . .
C(28) H(37) 2.072 ? . .
C(29) H(28) 3.570 ? . .
C(29) H(32) 3.269 ? . .
C(29) H(33) 2.936 ? . .
C(29) H(34) 2.501 ? . .
C(29) H(35) 2.461 ? . .
C(29) H(36) 3.253 ? . .
C(29) H(37) 2.874 ? . .
C(29) H(162) 3.314 ? . 4_444
C(29) H(165) 3.288 ? . 4_444
C(29) H(172) 3.342 ? . 2_454
C(29) H(173) 3.564 ? . 2_454
C(30) H(3) 3.513 ? . 3_545
C(30) H(23) 2.890 ? . .
C(30) H(29) 2.517 ? . .
C(30) H(30) 3.284 ? . .
C(30) H(31) 2.903 ? . .
C(30) H(35) 3.232 ? . .
C(30) H(36) 2.858 ? . .
C(30) H(37) 2.419 ? . .
C(30) H(72) 3.339 ? . 3_545
C(30) H(104) 3.368 ? . 4_444
C(30) H(202) 3.289 ? . 2_454
C(31) H(7) 2.459 ? . .
C(31) H(29) 3.245 ? . .
C(31) H(30) 2.899 ? . .
C(31) H(31) 2.434 ? . .
C(31) H(32) 2.418 ? . .
C(31) H(33) 3.241 ? . .
C(31) H(34) 2.844 ? . .
C(32) H(7) 2.640 ? . .
C(32) H(8) 2.702 ? . .
C(32) H(38) 2.059 ? . .
C(32) H(39) 2.059 ? . .
C(32) H(40) 2.059 ? . .
C(32) H(41) 2.055 ? . .
C(32) H(42) 2.055 ? . .
C(32) H(43) 2.055 ? . .
C(32) H(44) 2.098 ? . .
C(32) H(45) 2.098 ? . .
C(32) H(46) 2.098 ? . .
C(33) H(7) 2.784 ? . .
C(33) H(41) 2.458 ? . .
C(33) H(42) 3.256 ? . .
C(33) H(43) 2.876 ? . .
C(33) H(44) 3.295 ? . .
C(33) H(45) 2.930 ? . .
C(33) H(46) 2.513 ? . .
C(33) H(112) 3.389 ? . .
C(33) H(113) 3.506 ? . .
C(33) H(169) 3.221 ? . 2_454
C(33) H(196) 3.129 ? . 3_545
C(33) H(198) 3.284 ? . 3_545
C(33) H(208) 3.334 ? . .
C(34) H(8) 2.479 ? . .
C(34) H(38) 3.245 ? . .
C(34) H(39) 2.900 ? . .
C(34) H(40) 2.446 ? . .
C(34) H(44) 2.534 ? . .
C(34) H(45) 3.307 ? . .
C(34) H(46) 2.916 ? . .
C(34) H(141) 3.374 ? . 2_454
C(35) H(7) 2.961 ? . .
C(35) H(38) 2.494 ? . .
C(35) H(39) 3.300 ? . .
C(35) H(40) 2.931 ? . .
C(35) H(41) 3.301 ? . .
C(35) H(42) 2.943 ? . .
C(35) H(43) 2.498 ? . .
C(35) H(112) 3.162 ? . .
C(35) H(203) 3.151 ? . 2_454
C(35) H(212) 3.292 ? . 4_444
C(36) H(24) 3.508 ? . .
C(36) H(33) 3.528 ? . .
C(36) H(79) 3.185 ? . 2_454
C(36) H(85) 2.834 ? . .
C(37) H(50) 3.241 ? . .
C(37) H(51) 3.295 ? . .
C(37) H(52) 3.320 ? . .
C(37) H(66) 3.088 ? . .
C(37) H(67) 2.910 ? . .
C(37) H(70) 2.738 ? . .
C(37) H(151) 2.999 ? . 4_344
C(38) H(50) 2.006 ? . .
C(38) H(66) 2.936 ? . .
C(38) H(67) 2.514 ? . .
C(38) H(68) 3.305 ? . .
C(38) H(69) 2.933 ? . .
C(38) H(70) 2.509 ? . .
C(38) H(71) 3.298 ? . .
C(38) H(151) 3.334 ? . 4_344
C(38) H(222) 2.830 ? . .
C(38) H(223) 3.350 ? . .
C(38) H(224) 2.612 ? . .
C(39) H(51) 3.219 ? . .
C(39) H(67) 3.537 ? . .
C(39) H(69) 3.599 ? . .
C(39) H(70) 3.592 ? . .
C(39) H(72) 2.832 ? . .
C(39) H(102) 3.413 ? . 2_454
C(39) H(155) 3.235 ? . 4_344
C(39) H(176) 3.532 ? . .
C(39) H(177) 3.549 ? . .
C(39) H(180) 3.574 ? . .
C(39) H(182) 2.712 ? . .
C(39) H(222) 2.840 ? . .
C(39) H(224) 2.612 ? . .
C(40) H(3) 3.303 ? . .
C(40) H(50) 2.008 ? . .
C(40) H(51) 2.023 ? . .
C(40) H(72) 2.646 ? . .
C(40) H(105) 3.413 ? . 2_454
C(40) H(155) 3.251 ? . 4_344
C(40) H(176) 2.869 ? . .
C(40) H(177) 2.470 ? . .
C(40) H(178) 3.246 ? . .
C(40) H(179) 2.936 ? . .
C(40) H(180) 2.514 ? . .
C(40) H(181) 3.291 ? . .
C(40) H(182) 2.686 ? . .
C(41) H(50) 3.209 ? . .
C(41) H(52) 2.530 ? . .
C(41) H(105) 3.268 ? . 2_454
C(41) H(151) 3.448 ? . 4_344
C(41) H(177) 2.779 ? . .
C(41) H(179) 3.055 ? . .
C(41) H(180) 2.831 ? . .
C(42) H(51) 2.041 ? . .
C(42) H(52) 2.046 ? . .
C(42) H(151) 3.015 ? . 4_344
C(43) H(51) 2.556 ? . .
C(43) H(56) 2.932 ? . .
C(43) H(57) 3.570 ? . .
C(43) H(64) 2.807 ? . .
C(43) H(65) 2.884 ? . .
C(43) H(151) 3.574 ? . 4_344
C(44) H(47) 3.552 ? . .
C(44) H(53) 3.211 ? . .
C(44) H(54) 3.286 ? . .
C(44) H(55) 3.322 ? . .
C(44) H(76) 2.726 ? . .
C(44) H(214) 3.365 ? . 4_444
C(44) H(226) 3.065 ? . .
C(44) H(227) 2.865 ? . .
C(45) H(47) 3.144 ? . .
C(45) H(53) 2.001 ? . .
C(45) H(73) 2.786 ? . .
C(45) H(74) 2.676 ? . .
C(45) H(75) 2.908 ? . .
C(45) H(76) 2.496 ? . .
C(45) H(77) 3.283 ? . .
C(45) H(226) 2.918 ? . .
C(45) H(227) 2.502 ? . .
C(45) H(228) 3.282 ? . .
C(45) H(229) 3.356 ? . .
C(46) H(47) 2.844 ? . .
C(46) H(54) 3.213 ? . .
C(46) H(73) 2.898 ? . .
C(46) H(74) 2.606 ? . .
C(46) H(75) 3.598 ? . .
C(46) H(76) 3.598 ? . .
C(46) H(84) 3.135 ? . .
C(46) H(85) 3.036 ? . .
C(46) H(87) 3.561 ? . .
C(46) H(88) 2.527 ? . .
C(46) H(150) 3.559 ? . 3_546
C(46) H(227) 3.512 ? . .
C(47) H(47) 3.028 ? . .
C(47) H(53) 2.018 ? . .
C(47) H(54) 2.002 ? . .
C(47) H(81) 2.903 ? . .
C(47) H(82) 2.466 ? . .
C(47) H(83) 3.239 ? . .
C(47) H(84) 2.952 ? . .
C(47) H(85) 2.544 ? . .
C(47) H(86) 3.311 ? . .
C(47) H(87) 2.910 ? . .
C(47) H(88) 2.499 ? . .
C(47) H(89) 3.275 ? . .
C(48) H(47) 3.367 ? . .
C(48) H(53) 3.201 ? . .
C(48) H(55) 2.551 ? . .
C(48) H(81) 3.169 ? . .
C(48) H(82) 2.433 ? . .
C(48) H(85) 3.422 ? . .
C(48) H(214) 3.399 ? . 4_444
C(49) H(54) 2.042 ? . .
C(49) H(55) 2.028 ? . .
C(49) H(214) 3.228 ? . 4_444
C(50) H(54) 2.577 ? . .
C(50) H(56) 3.557 ? . .
C(50) H(57) 2.955 ? . .
C(50) H(58) 2.833 ? . .
C(50) H(59) 2.910 ? . .
C(50) H(217) 3.195 ? . 3_445
C(50) H(218) 3.309 ? . 3_445
C(51) H(52) 2.547 ? . .
C(51) H(57) 2.051 ? . .
C(51) H(58) 3.366 ? . .
C(51) H(59) 2.776 ? . .
C(51) H(61) 3.245 ? . .
C(51) H(62) 3.325 ? . .
C(51) H(63) 2.705 ? . .
C(51) H(64) 2.059 ? . .
C(51) H(65) 2.060 ? . .
C(52) H(55) 2.566 ? . .
C(52) H(56) 2.051 ? . .
C(52) H(58) 2.059 ? . .
C(52) H(59) 2.059 ? . .
C(52) H(60) 3.327 ? . .
C(52) H(61) 2.705 ? . .
C(52) H(63) 3.228 ? . .
C(52) H(64) 3.361 ? . .
C(52) H(65) 2.777 ? . .
C(52) H(218) 3.290 ? . 3_445
C(53) H(55) 2.520 ? . .
C(53) H(56) 2.730 ? . .
C(53) H(57) 2.038 ? . .
C(53) H(60) 2.070 ? . .
C(53) H(61) 2.070 ? . .
C(53) H(62) 3.337 ? . .
C(53) H(63) 2.701 ? . .
C(53) H(65) 3.339 ? . .
C(53) H(138) 3.174 ? . 2_444
C(53) H(218) 3.404 ? . 3_445
C(54) H(27) 3.434 ? . 3_445
C(54) H(56) 3.245 ? . .
C(54) H(57) 2.673 ? . .
C(54) H(58) 2.074 ? . .
C(54) H(59) 2.074 ? . .
C(54) H(62) 2.038 ? . .
C(54) H(63) 2.038 ? . .
C(54) H(64) 3.344 ? . .
C(54) H(65) 2.746 ? . .
C(54) H(225) 3.561 ? . 2_444
C(55) H(56) 2.680 ? . .
C(55) H(57) 3.223 ? . .
C(55) H(58) 3.335 ? . .
C(55) H(59) 2.729 ? . .
C(55) H(60) 2.041 ? . .
C(55) H(61) 2.040 ? . .
C(55) H(64) 2.071 ? . .
C(55) H(65) 2.071 ? . .
C(55) H(125) 3.399 ? . 2_454
C(55) H(172) 3.470 ? . 4_344
C(55) H(175) 3.593 ? . 4_344
C(56) H(52) 2.486 ? . .
C(56) H(56) 2.039 ? . .
C(56) H(57) 2.725 ? . .
C(56) H(59) 3.329 ? . .
C(56) H(60) 3.347 ? . .
C(56) H(61) 2.719 ? . .
C(56) H(62) 2.064 ? . .
C(56) H(63) 2.065 ? . .
C(56) H(175) 3.206 ? . 4_344
C(57) H(50) 2.665 ? . .
C(57) H(66) 2.067 ? . .
C(57) H(67) 2.067 ? . .
C(57) H(68) 2.067 ? . .
C(57) H(69) 2.050 ? . .
C(57) H(70) 2.050 ? . .
C(57) H(71) 2.050 ? . .
C(57) H(222) 2.051 ? . .
C(57) H(223) 2.051 ? . .
C(57) H(224) 2.051 ? . .
C(58) H(20) 3.043 ? . 3_455
C(58) H(50) 2.413 ? . .
C(58) H(66) 3.226 ? . .
C(58) H(67) 2.842 ? . .
C(58) H(68) 2.411 ? . .
C(58) H(69) 2.502 ? . .
C(58) H(70) 3.276 ? . .
C(58) H(71) 2.886 ? . .
C(58) H(86) 3.250 ? . 3_455
C(59) H(2) 3.035 ? . .
C(59) H(69) 3.284 ? . .
C(59) H(70) 2.935 ? . .
C(59) H(71) 2.503 ? . .
C(59) H(77) 3.496 ? . .
C(59) H(222) 3.271 ? . .
C(59) H(223) 2.498 ? . .
C(59) H(224) 2.708 ? . .
C(60) H(15) 3.073 ? . .
C(60) H(66) 2.522 ? . .
C(60) H(67) 3.290 ? . .
C(60) H(68) 2.915 ? . .
C(60) H(222) 2.585 ? . .
C(60) H(223) 2.772 ? . .
C(60) H(224) 3.310 ? . .
C(60) H(226) 3.078 ? . .
C(61) H(3) 1.988 ? . .
C(61) H(50) 2.694 ? . .
C(61) H(51) 2.691 ? . .
C(61) H(72) 1.988 ? . .
C(61) H(176) 1.991 ? . .
C(61) H(177) 1.991 ? . .
C(61) H(178) 1.991 ? . .
C(61) H(179) 2.092 ? . .
C(61) H(180) 2.092 ? . .
C(61) H(181) 2.092 ? . .
C(61) H(182) 1.988 ? . .
C(62) H(53) 2.652 ? . .
C(62) H(73) 2.051 ? . .
C(62) H(74) 2.051 ? . .
C(62) H(75) 2.074 ? . .
C(62) H(76) 2.074 ? . .
C(62) H(77) 2.074 ? . .
C(62) H(226) 2.058 ? . .
C(62) H(227) 2.058 ? . .
C(62) H(228) 2.058 ? . .
C(62) H(229) 2.051 ? . .
C(63) H(11) 3.166 ? . .
C(63) H(15) 3.387 ? . .
C(63) H(18) 2.941 ? . .
C(63) H(70) 3.506 ? . .
C(63) H(71) 3.337 ? . .
C(63) H(73) 2.580 ? . .
C(63) H(74) 3.294 ? . .
C(63) H(75) 3.294 ? . .
C(63) H(76) 2.930 ? . .
C(63) H(77) 2.519 ? . .
C(63) H(229) 2.678 ? . .
C(64) H(2) 3.554 ? . .
C(64) H(66) 3.245 ? . .
C(64) H(73) 3.315 ? . .
C(64) H(74) 2.711 ? . .
C(64) H(150) 3.584 ? . 3_546
C(64) H(156) 3.537 ? . 3_546
C(64) H(226) 2.511 ? . .
C(64) H(227) 3.295 ? . .
C(64) H(228) 2.932 ? . .
C(64) H(229) 2.592 ? . .
C(65) H(5) 3.547 ? . .
C(65) H(6) 3.538 ? . .
C(65) H(18) 3.470 ? . .
C(65) H(53) 2.427 ? . .
C(65) H(75) 2.485 ? . .
C(65) H(76) 3.272 ? . .
C(65) H(77) 2.866 ? . .
C(65) H(150) 3.114 ? . 3_546
C(65) H(154) 3.595 ? . 3_546
C(65) H(185) 3.454 ? . .
C(65) H(226) 3.230 ? . .
C(65) H(227) 2.892 ? . .
C(65) H(228) 2.427 ? . .
C(66) H(53) 2.650 ? . .
C(66) H(54) 2.727 ? . .
C(66) H(81) 1.982 ? . .
C(66) H(82) 1.982 ? . .
C(66) H(83) 1.982 ? . .
C(66) H(84) 2.096 ? . .
C(66) H(85) 2.096 ? . .
C(66) H(86) 2.096 ? . .
C(66) H(87) 2.046 ? . .
C(66) H(88) 2.046 ? . .
C(66) H(89) 2.046 ? . .
C(67) H(54) 2.527 ? . .
C(67) H(84) 3.181 ? . .
C(67) H(85) 2.846 ? . .
C(67) H(86) 2.403 ? . .
C(67) H(87) 2.516 ? . .
C(67) H(88) 3.239 ? . .
C(67) H(89) 2.823 ? . .
C(67) H(154) 2.913 ? . 2_444
C(67) H(155) 3.337 ? . 2_444
C(68) H(24) 3.558 ? . .
C(68) H(47) 3.281 ? . .
C(68) H(48) 3.395 ? . .
C(68) H(53) 2.936 ? . .
C(68) H(81) 2.354 ? . .
C(68) H(82) 3.205 ? . .
C(68) H(83) 2.829 ? . .
C(68) H(87) 3.245 ? . .
C(68) H(88) 2.834 ? . .
C(68) H(89) 2.402 ? . .
C(68) H(224) 3.502 ? . 3_545
C(69) H(19) 3.103 ? . 4_445
C(69) H(53) 2.775 ? . .
C(69) H(81) 3.201 ? . .
C(69) H(82) 2.927 ? . .
C(69) H(83) 2.426 ? . .
C(69) H(84) 2.412 ? . .
C(69) H(85) 3.227 ? . .
C(69) H(86) 2.862 ? . .
C(69) H(148) 3.529 ? . 3_546
C(69) H(184) 3.437 ? . .
C(70) H(90) 3.246 ? . .
C(70) H(91) 3.275 ? . .
C(70) H(92) 3.306 ? . .
C(70) H(107) 2.648 ? . .
C(70) H(109) 3.112 ? . .
C(70) H(110) 2.987 ? . .
C(70) H(140) 3.363 ? . .
C(70) H(144) 3.576 ? . 3_545
C(71) H(90) 1.979 ? . .
C(71) H(106) 2.916 ? . .
C(71) H(107) 2.492 ? . .
C(71) H(108) 3.273 ? . .
C(71) H(109) 2.934 ? . .
C(71) H(110) 2.523 ? . .
C(71) H(111) 3.290 ? . .
C(71) H(112) 2.936 ? . .
C(71) H(113) 2.532 ? . .
C(71) H(114) 3.295 ? . .
C(72) H(91) 3.194 ? . .
C(72) H(110) 3.468 ? . .
C(72) H(112) 3.140 ? . .
C(72) H(113) 2.430 ? . .
C(72) H(205) 3.585 ? . .
C(72) H(206) 2.560 ? . .
C(72) H(208) 2.943 ? . .
C(72) H(209) 2.930 ? . .
C(73) H(78) 2.754 ? . .
C(73) H(90) 1.994 ? . .
C(73) H(91) 1.996 ? . .
C(73) H(205) 2.797 ? . .
C(73) H(206) 2.393 ? . .
C(73) H(207) 3.206 ? . .
C(73) H(208) 2.843 ? . .
C(73) H(209) 2.488 ? . .
C(73) H(210) 3.284 ? . .
C(73) H(211) 2.670 ? . .
C(73) H(212) 3.349 ? . .
C(74) H(78) 2.882 ? . .
C(74) H(90) 3.181 ? . .
C(74) H(92) 2.544 ? . .
C(74) H(144) 3.446 ? . 3_545
C(74) H(205) 3.562 ? . .
C(74) H(206) 3.559 ? . .
C(74) H(209) 3.393 ? . .
C(74) H(211) 2.667 ? . .
C(75) H(91) 2.023 ? . .
C(75) H(92) 2.036 ? . .
C(75) H(144) 3.430 ? . 3_545
C(76) H(91) 2.562 ? . .
C(76) H(103) 2.975 ? . .
C(76) H(104) 2.742 ? . .
C(76) H(105) 2.925 ? . .
C(76) H(180) 2.919 ? . 2_454
C(76) H(181) 3.524 ? . 2_454
C(77) H(44) 3.059 ? . 2_454
C(77) H(93) 3.254 ? . .
C(77) H(94) 3.296 ? . .
C(77) H(95) 3.320 ? . .
C(77) H(122) 2.652 ? . .
C(77) H(124) 3.111 ? . .
C(77) H(125) 2.980 ? . .
C(78) H(44) 3.164 ? . 2_454
C(78) H(93) 1.990 ? . .
C(78) H(118) 2.951 ? . .
C(78) H(119) 2.550 ? . .
C(78) H(120) 3.314 ? . .
C(78) H(121) 2.934 ? . .
C(78) H(122) 2.512 ? . .
C(78) H(123) 3.297 ? . .
C(78) H(124) 2.941 ? . .
C(78) H(125) 2.525 ? . .
C(78) H(126) 3.294 ? . .
C(79) H(44) 3.255 ? . 2_454
C(79) H(63) 3.460 ? . 2_454
C(79) H(94) 3.216 ? . .
C(79) H(118) 3.129 ? . .
C(79) H(119) 2.423 ? . .
C(79) H(125) 3.453 ? . .
C(79) H(199) 3.013 ? . .
C(79) H(200) 2.642 ? . .
C(79) H(203) 2.903 ? . .
C(80) H(44) 3.286 ? . 2_454
C(80) H(45) 3.568 ? . 2_454
C(80) H(56) 3.579 ? . 2_454
C(80) H(79) 2.942 ? . .
C(80) H(80) 3.250 ? . .
C(80) H(93) 2.013 ? . .
C(80) H(94) 2.001 ? . .
C(80) H(183) 2.466 ? . .
C(80) H(199) 2.899 ? . .
C(80) H(200) 2.475 ? . .
C(80) H(201) 3.257 ? . .
C(80) H(202) 2.815 ? . .
C(80) H(203) 2.403 ? . .
C(80) H(204) 3.210 ? . .
C(81) H(44) 3.161 ? . 2_454
C(81) H(56) 3.396 ? . 2_454
C(81) H(79) 3.067 ? . .
C(81) H(93) 3.202 ? . .
C(81) H(95) 2.511 ? . .
C(81) H(183) 2.508 ? . .
C(81) H(202) 3.266 ? . .
C(81) H(203) 3.276 ? . .
C(82) H(44) 3.079 ? . 2_454
C(82) H(94) 2.045 ? . .
C(82) H(95) 2.044 ? . .
C(83) H(42) 3.375 ? . 2_454
C(83) H(94) 2.533 ? . .
C(83) H(96) 2.895 ? . .
C(83) H(97) 2.753 ? . .
C(83) H(98) 2.965 ? . .
C(84) H(95) 2.544 ? . .
C(84) H(97) 2.062 ? . .
C(84) H(98) 2.062 ? . .
C(84) H(99) 3.331 ? . .
C(84) H(100) 2.727 ? . .
C(84) H(102) 3.270 ? . .
C(84) H(103) 2.708 ? . .
C(84) H(104) 3.349 ? . .
C(84) H(105) 2.050 ? . .
C(85) H(12) 2.977 ? . 2_454
C(85) H(95) 2.509 ? . .
C(85) H(96) 2.040 ? . .
C(85) H(99) 2.058 ? . .
C(85) H(100) 2.058 ? . .
C(85) H(101) 3.357 ? . .
C(85) H(102) 2.754 ? . .
C(85) H(103) 3.285 ? . .
C(85) H(105) 2.661 ? . .
C(86) H(12) 2.994 ? . 2_454
C(86) H(14) 3.453 ? . 2_454
C(86) H(96) 2.656 ? . .
C(86) H(97) 2.064 ? . .
C(86) H(98) 2.063 ? . .
C(86) H(101) 2.062 ? . .
C(86) H(102) 2.062 ? . .
C(86) H(103) 2.732 ? . .
C(86) H(104) 3.354 ? . .
C(86) H(105) 3.173 ? . .
C(86) H(146) 3.524 ? . .
C(87) H(25) 3.284 ? . 4_454
C(87) H(96) 3.188 ? . .
C(87) H(97) 3.358 ? . .
C(87) H(98) 2.766 ? . .
C(87) H(99) 2.059 ? . .
C(87) H(100) 2.059 ? . .
C(87) H(103) 2.070 ? . .
C(87) H(104) 2.071 ? . .
C(87) H(105) 2.632 ? . .
C(88) H(34) 3.547 ? . 4_454
C(88) H(37) 3.525 ? . 4_454
C(88) H(92) 2.480 ? . .
C(88) H(96) 2.642 ? . .
C(88) H(98) 3.328 ? . .
C(88) H(99) 3.349 ? . .
C(88) H(100) 2.738 ? . .
C(88) H(101) 2.065 ? . .
C(88) H(102) 2.065 ? . .
C(88) H(105) 2.055 ? . .
C(88) H(180) 3.107 ? . 2_454
C(89) H(92) 2.537 ? . .
C(89) H(96) 2.045 ? . .
C(89) H(97) 3.348 ? . .
C(89) H(98) 2.734 ? . .
C(89) H(100) 3.287 ? . .
C(89) H(101) 3.333 ? . .
C(89) H(102) 2.694 ? . .
C(89) H(103) 2.075 ? . .
C(89) H(104) 2.075 ? . .
C(89) H(180) 2.819 ? . 2_454
C(90) H(90) 2.673 ? . .
C(90) H(106) 2.065 ? . .
C(90) H(107) 2.065 ? . .
C(90) H(108) 2.065 ? . .
C(90) H(109) 2.060 ? . .
C(90) H(110) 2.060 ? . .
C(90) H(111) 2.060 ? . .
C(90) H(112) 2.063 ? . .
C(90) H(113) 2.063 ? . .
C(90) H(114) 2.063 ? . .
C(91) H(109) 2.500 ? . .
C(91) H(110) 3.285 ? . .
C(91) H(111) 2.909 ? . .
C(91) H(112) 3.244 ? . .
C(91) H(113) 2.849 ? . .
C(91) H(114) 2.427 ? . .
C(91) H(124) 3.137 ? . .
C(91) H(132) 3.575 ? . 3_545
C(91) H(167) 2.886 ? . 3_545
C(91) H(168) 3.078 ? . 3_545
C(91) H(171) 3.141 ? . 3_545
C(92) H(106) 3.272 ? . .
C(92) H(107) 2.937 ? . .
C(92) H(108) 2.487 ? . .
C(92) H(112) 2.508 ? . .
C(92) H(113) 3.288 ? . .
C(92) H(114) 2.885 ? . .
C(92) H(121) 3.504 ? . 2_454
C(92) H(122) 3.558 ? . 2_454
C(92) H(123) 3.304 ? . .
C(92) H(124) 3.365 ? . .
C(92) H(140) 3.102 ? . .
C(92) H(141) 3.526 ? . 2_454
C(93) H(40) 3.341 ? . .
C(93) H(46) 2.983 ? . .
C(93) H(90) 2.437 ? . .
C(93) H(106) 2.420 ? . .
C(93) H(107) 3.237 ? . .
C(93) H(108) 2.864 ? . .
C(93) H(109) 3.265 ? . .
C(93) H(110) 2.938 ? . .
C(93) H(111) 2.476 ? . .
C(94) H(115) 3.270 ? . 2_454
C(94) H(130) 3.238 ? . .
C(94) H(131) 3.374 ? . .
C(94) H(193) 2.838 ? . .
C(94) H(194) 2.423 ? . .
C(94) H(195) 3.199 ? . .
C(94) H(196) 2.689 ? . .
C(94) H(197) 2.230 ? . .
C(94) H(198) 3.070 ? . .
C(94) H(220) 3.053 ? . .
C(95) H(93) 2.669 ? . .
C(95) H(118) 2.064 ? . .
C(95) H(119) 2.064 ? . .
C(95) H(120) 2.064 ? . .
C(95) H(121) 2.085 ? . .
C(95) H(122) 2.085 ? . .
C(95) H(123) 2.085 ? . .
C(95) H(124) 2.042 ? . .
C(95) H(125) 2.042 ? . .
C(95) H(126) 2.042 ? . .
C(96) H(93) 2.426 ? . .
C(96) H(121) 2.458 ? . .
C(96) H(122) 3.265 ? . .
C(96) H(123) 2.885 ? . .
C(96) H(124) 3.231 ? . .
C(96) H(125) 2.897 ? . .
C(96) H(126) 2.421 ? . .
C(96) H(158) 3.227 ? . 1_545
C(96) H(160) 3.177 ? . 1_545
C(97) H(109) 3.203 ? . .
C(97) H(111) 2.860 ? . 2_454
C(97) H(118) 3.272 ? . .
C(97) H(119) 2.873 ? . .
C(97) H(120) 2.455 ? . .
C(97) H(124) 2.504 ? . .
C(97) H(125) 3.296 ? . .
C(97) H(126) 2.917 ? . .
C(97) H(141) 3.466 ? . .
C(98) H(108) 3.221 ? . .
C(98) H(109) 3.382 ? . .
C(98) H(118) 2.465 ? . .
C(98) H(119) 3.252 ? . .
C(98) H(120) 2.843 ? . .
C(98) H(121) 3.274 ? . .
C(98) H(122) 2.952 ? . .
C(98) H(123) 2.505 ? . .
C(98) H(171) 3.058 ? . 3_545
C(99) H(79) 2.011 ? . .
C(99) H(80) 2.011 ? . .
C(99) H(93) 2.679 ? . .
C(99) H(94) 2.683 ? . .
C(99) H(183) 2.011 ? . .
C(99) H(199) 1.992 ? . .
C(99) H(200) 1.992 ? . .
C(99) H(201) 1.992 ? . .
C(99) H(202) 1.947 ? . .
C(99) H(203) 1.947 ? . .
C(99) H(204) 1.947 ? . .
C(100) H(13) 2.864 ? . 2_454
C(100) H(16) 3.589 ? . 2_454
C(100) H(127) 3.217 ? . .
C(100) H(128) 3.294 ? . .
C(100) H(129) 3.324 ? . .
C(100) H(136) 3.068 ? . .
C(100) H(137) 2.973 ? . .
C(100) H(146) 2.675 ? . .
C(100) H(177) 3.262 ? . 4_354
C(101) H(13) 3.465 ? . 2_454
C(101) H(16) 3.154 ? . 2_454
C(101) H(127) 1.963 ? . .
C(101) H(133) 2.965 ? . .
C(101) H(134) 2.560 ? . .
C(101) H(135) 3.321 ? . .
C(101) H(136) 2.889 ? . .
C(101) H(137) 2.477 ? . .
C(101) H(138) 3.267 ? . .
C(101) H(145) 2.942 ? . .
C(101) H(146) 2.527 ? . .
C(101) H(147) 3.300 ? . .
C(101) H(177) 3.117 ? . 4_354
C(102) H(16) 2.820 ? . 2_454
C(102) H(128) 3.216 ? . .
C(102) H(133) 3.136 ? . .
C(102) H(134) 2.454 ? . .
C(102) H(137) 3.320 ? . .
C(102) H(149) 2.730 ? . .
C(102) H(154) 3.079 ? . .
C(102) H(155) 2.882 ? . .
C(102) H(176) 3.413 ? . 4_354
C(102) H(177) 2.944 ? . 4_354
C(103) H(10) 3.466 ? . 2_454
C(103) H(16) 2.973 ? . 2_454
C(103) H(127) 2.006 ? . .
C(103) H(128) 2.024 ? . .
C(103) H(148) 2.892 ? . .
C(103) H(149) 2.481 ? . .
C(103) H(150) 3.257 ? . .
C(103) H(151) 2.914 ? . .
C(103) H(152) 2.502 ? . .
C(103) H(153) 3.266 ? . .
C(103) H(154) 2.910 ? . .
C(103) H(155) 2.491 ? . .
C(103) H(156) 3.265 ? . .
C(103) H(177) 3.017 ? . 4_354
C(104) H(10) 2.934 ? . 2_454
C(104) H(13) 3.539 ? . 2_454
C(104) H(16) 3.362 ? . 2_454
C(104) H(127) 3.197 ? . .
C(104) H(129) 2.545 ? . .
C(104) H(151) 3.238 ? . .
C(104) H(152) 2.418 ? . .
C(104) H(155) 3.528 ? . .
C(104) H(177) 3.179 ? . 4_354
C(105) H(10) 3.320 ? . 2_454
C(105) H(13) 2.887 ? . 2_454
C(105) H(128) 2.043 ? . .
C(105) H(129) 2.059 ? . .
C(105) H(177) 3.294 ? . 4_354
C(106) H(10) 3.591 ? . 2_454
C(106) H(13) 3.186 ? . 2_454
C(106) H(128) 2.558 ? . .
C(106) H(166) 2.955 ? . .
C(106) H(174) 2.771 ? . .
C(106) H(175) 2.943 ? . .
C(107) H(130) 3.250 ? . .
C(107) H(131) 3.268 ? . .
C(107) H(132) 3.312 ? . .
C(107) H(142) 3.572 ? . .
C(107) H(143) 3.068 ? . .
C(107) H(161) 2.700 ? . .
C(107) H(163) 3.064 ? . .
C(107) H(164) 2.912 ? . .
C(108) H(130) 1.991 ? . .
C(108) H(157) 2.773 ? . .
C(108) H(158) 2.650 ? . .
C(108) H(160) 2.880 ? . .
C(108) H(161) 2.456 ? . .
C(108) H(162) 3.339 ? . .
C(108) H(163) 2.898 ? . .
C(108) H(164) 2.492 ? . .
C(108) H(165) 3.264 ? . .
C(108) H(219) 3.239 ? . 2_454
C(108) H(225) 3.248 ? . .
C(109) H(115) 3.268 ? . .
C(109) H(116) 3.244 ? . .
C(109) H(131) 3.181 ? . .
C(109) H(157) 2.914 ? . .
C(109) H(158) 2.585 ? . .
C(109) H(160) 3.548 ? . .
C(109) H(161) 3.523 ? . .
C(109) H(164) 3.512 ? . .
C(109) H(193) 2.368 ? . .
C(109) H(195) 3.379 ? . .
C(109) H(219) 3.073 ? . 2_454
C(110) H(115) 2.854 ? . .
C(110) H(116) 2.420 ? . .
C(110) H(117) 3.236 ? . .
C(110) H(130) 2.000 ? . .
C(110) H(131) 1.971 ? . .
C(110) H(193) 2.488 ? . .
C(110) H(194) 3.281 ? . .
C(110) H(195) 2.935 ? . .
C(110) H(196) 3.233 ? . .
C(110) H(197) 2.830 ? . .
C(110) H(198) 2.435 ? . .
C(110) H(219) 3.433 ? . 2_454
C(111) H(116) 3.011 ? . .
C(111) H(130) 3.166 ? . .
C(111) H(132) 2.567 ? . .
C(111) H(197) 2.951 ? . .
C(111) H(198) 2.472 ? . .
C(112) H(131) 2.034 ? . .
C(112) H(132) 2.053 ? . .
C(112) H(143) 2.916 ? . .
C(113) H(106) 3.119 ? . 3_455
C(113) H(131) 2.581 ? . .
C(113) H(143) 2.939 ? . .
C(113) H(167) 2.797 ? . .
C(113) H(168) 2.700 ? . .
C(113) H(169) 3.098 ? . .
C(114) H(127) 2.647 ? . .
C(114) H(133) 2.076 ? . .
C(114) H(134) 2.076 ? . .
C(114) H(135) 2.076 ? . .
C(114) H(136) 2.035 ? . .
C(114) H(137) 2.035 ? . .
C(114) H(138) 2.035 ? . .
C(114) H(145) 2.068 ? . .
C(114) H(146) 2.068 ? . .
C(114) H(147) 2.068 ? . .
C(115) H(58) 3.528 ? . 2_464
C(115) H(127) 2.420 ? . .
C(115) H(136) 3.237 ? . .
C(115) H(137) 2.856 ? . .
C(115) H(138) 2.413 ? . .
C(115) H(145) 2.472 ? . .
C(115) H(146) 3.278 ? . .
C(115) H(147) 2.881 ? . .
C(115) H(186) 3.244 ? . 3_454
C(116) H(59) 3.567 ? . 2_464
C(116) H(133) 2.430 ? . .
C(116) H(134) 3.228 ? . .
C(116) H(135) 2.861 ? . .
C(116) H(145) 3.269 ? . .
C(116) H(146) 2.938 ? . .
C(116) H(147) 2.508 ? . .
C(116) H(161) 3.426 ? . .
C(116) H(178) 3.186 ? . 4_354
C(116) H(200) 3.558 ? . 1_565
C(116) H(201) 3.085 ? . 1_565
C(116) H(225) 3.192 ? . .
C(117) H(43) 2.984 ? . 2_454
C(117) H(110) 3.329 ? . .
C(117) H(110) 3.230 ? . 2_454
C(117) H(122) 3.378 ? . .
C(117) H(221) 3.542 ? . 2_454
C(118) H(179) 3.072 ? . 4_354
C(119) H(14) 3.117 ? . 2_454
C(119) H(22) 3.393 ? . 4_454
C(119) H(133) 3.265 ? . .
C(119) H(134) 2.907 ? . .
C(119) H(135) 2.460 ? . .
C(119) H(136) 2.520 ? . .
C(119) H(137) 3.293 ? . .
C(119) H(138) 2.893 ? . .
C(119) H(163) 3.460 ? . .
C(120) H(127) 2.663 ? . .
C(120) H(128) 2.739 ? . .
C(120) H(148) 2.025 ? . .
C(120) H(149) 2.025 ? . .
C(120) H(150) 2.025 ? . .
C(120) H(151) 2.017 ? . .
C(120) H(152) 2.017 ? . .
C(120) H(153) 2.017 ? . .
C(120) H(154) 2.040 ? . .
C(120) H(155) 2.040 ? . .
C(120) H(156) 2.040 ? . .
C(121) H(16) 3.153 ? . 2_454
C(121) H(19) 3.093 ? . 2_454
C(121) H(74) 3.143 ? . 3_454
C(121) H(75) 3.566 ? . 3_454
C(121) H(88) 3.084 ? . 3_454
C(121) H(127) 3.016 ? . .
C(121) H(151) 3.182 ? . .
C(121) H(152) 2.854 ? . .
C(121) H(153) 2.386 ? . .
C(121) H(154) 2.434 ? . .
C(121) H(155) 3.219 ? . .
C(121) H(156) 2.836 ? . .
C(121) H(184) 3.509 ? . 3_454
C(122) H(1) 3.105 ? . 4_354
C(122) H(128) 2.542 ? . .
C(122) H(148) 2.426 ? . .
C(122) H(149) 3.207 ? . .
C(122) H(150) 2.794 ? . .
C(122) H(154) 3.162 ? . .
C(122) H(155) 2.817 ? . .
C(122) H(156) 2.351 ? . .
C(123) H(75) 3.351 ? . 3_454
C(123) H(81) 3.227 ? . 2_464
C(123) H(83) 3.048 ? . 2_464
C(123) H(127) 2.804 ? . .
C(123) H(148) 3.211 ? . .
C(123) H(149) 2.859 ? . .
C(123) H(150) 2.413 ? . .
C(123) H(151) 2.354 ? . .
C(123) H(152) 3.177 ? . .
C(123) H(153) 2.790 ? . .
C(124) H(130) 2.666 ? . .
C(124) H(157) 2.066 ? . .
C(124) H(158) 2.066 ? . .
C(124) H(160) 2.056 ? . .
C(124) H(161) 2.056 ? . .
C(124) H(162) 2.066 ? . .
C(124) H(163) 2.039 ? . .
C(124) H(164) 2.039 ? . .
C(124) H(165) 2.039 ? . .
C(124) H(225) 2.056 ? . .
C(125) H(31) 3.323 ? . 4_454
C(125) H(35) 3.510 ? . 4_454
C(125) H(118) 3.208 ? . 1_565
C(125) H(130) 2.433 ? . .
C(125) H(160) 2.452 ? . .
C(125) H(161) 3.257 ? . .
C(125) H(163) 3.233 ? . .
C(125) H(164) 2.868 ? . .
C(125) H(165) 2.418 ? . .
C(125) H(225) 2.878 ? . .
C(126) H(60) 3.564 ? . 2_464
C(126) H(118) 3.457 ? . 1_565
C(126) H(130) 3.591 ? . .
C(126) H(136) 2.956 ? . .
C(126) H(157) 3.305 ? . .
C(126) H(158) 2.699 ? . .
C(126) H(162) 2.592 ? . .
C(126) H(163) 2.523 ? . .
C(126) H(164) 3.288 ? . .
C(126) H(165) 2.915 ? . .
C(126) H(199) 3.576 ? . 1_565
C(126) H(200) 3.294 ? . 1_565
C(127) H(31) 3.282 ? . 4_454
C(127) H(103) 3.475 ? . .
C(127) H(157) 2.570 ? . .
C(127) H(158) 3.282 ? . .
C(127) H(160) 3.272 ? . .
C(127) H(161) 2.944 ? . .
C(127) H(162) 2.681 ? . .
C(127) H(225) 2.514 ? . .
C(128) H(115) 2.003 ? . .
C(128) H(116) 2.004 ? . .
C(128) H(117) 2.004 ? . .
C(128) H(130) 2.673 ? . .
C(128) H(131) 2.659 ? . .
C(128) H(193) 2.048 ? . .
C(128) H(194) 2.048 ? . .
C(128) H(195) 2.048 ? . .
C(128) H(196) 1.941 ? . .
C(128) H(197) 1.941 ? . .
C(128) H(198) 1.941 ? . .
C(129) H(129) 2.562 ? . .
C(129) H(167) 2.054 ? . .
C(129) H(168) 3.325 ? . .
C(129) H(169) 2.668 ? . .
C(129) H(171) 3.268 ? . .
C(129) H(172) 3.332 ? . .
C(129) H(173) 2.717 ? . .
C(129) H(174) 2.063 ? . .
C(129) H(175) 2.063 ? . .
C(130) H(106) 3.021 ? . 3_455
C(130) H(107) 3.507 ? . 3_455
C(130) H(132) 2.496 ? . .
C(130) H(166) 2.051 ? . .
C(130) H(168) 2.048 ? . .
C(130) H(169) 2.048 ? . .
C(130) H(170) 3.314 ? . .
C(130) H(171) 2.685 ? . .
C(130) H(173) 3.289 ? . .
C(130) H(174) 3.341 ? . .
C(130) H(175) 2.703 ? . .
C(131) H(39) 3.215 ? . 2_454
C(131) H(106) 3.046 ? . 3_455
C(131) H(108) 3.410 ? . 3_455
C(131) H(132) 2.543 ? . .
C(131) H(166) 2.610 ? . .
C(131) H(167) 2.031 ? . .
C(131) H(170) 2.064 ? . .
C(131) H(171) 2.064 ? . .
C(131) H(172) 3.351 ? . .
C(131) H(173) 2.744 ? . .
C(131) H(175) 3.285 ? . .
C(132) H(39) 3.377 ? . 2_454
C(132) H(108) 3.297 ? . 3_455
C(132) H(126) 3.403 ? . 3_455
C(132) H(166) 3.163 ? . .
C(132) H(167) 2.613 ? . .
C(132) H(168) 2.068 ? . .
C(132) H(169) 2.069 ? . .
C(132) H(172) 2.063 ? . .
C(132) H(173) 2.063 ? . .
C(132) H(174) 3.349 ? . .
C(132) H(175) 2.740 ? . .
C(133) H(30) 2.976 ? . 2_454
C(133) H(62) 3.290 ? . 4_354
C(133) H(166) 2.641 ? . .
C(133) H(167) 3.165 ? . .
C(133) H(168) 3.353 ? . .
C(133) H(169) 2.731 ? . .
C(133) H(170) 2.062 ? . .
C(133) H(171) 2.063 ? . .
C(133) H(174) 2.067 ? . .
C(133) H(175) 2.067 ? . .
C(134) H(62) 3.336 ? . 4_354
C(134) H(65) 3.427 ? . 4_354
C(134) H(129) 2.505 ? . .
C(134) H(166) 2.044 ? . .
C(134) H(167) 2.633 ? . .
C(134) H(169) 3.263 ? . .
C(134) H(170) 3.348 ? . .
C(134) H(171) 2.739 ? . .
C(134) H(172) 2.064 ? . .
C(134) H(173) 2.064 ? . .
C(135) H(3) 2.525 ? . .
C(135) H(50) 3.582 ? . .
C(135) H(51) 3.101 ? . .
C(135) H(72) 3.190 ? . .
C(135) H(137) 2.824 ? . 4_344
C(135) H(155) 3.135 ? . 4_344
C(135) H(179) 2.524 ? . .
C(135) H(180) 3.259 ? . .
C(135) H(181) 2.883 ? . .
C(135) H(182) 2.548 ? . .
C(136) H(3) 2.507 ? . .
C(136) H(51) 2.794 ? . .
C(136) H(72) 2.520 ? . .
C(136) H(92) 3.365 ? . 2_454
C(136) H(104) 3.264 ? . 2_454
C(136) H(105) 3.259 ? . 2_454
C(136) H(144) 3.349 ? . 4_344
C(136) H(176) 3.266 ? . .
C(136) H(177) 2.902 ? . .
C(136) H(178) 2.465 ? . .
C(136) H(182) 3.233 ? . .
C(137) H(24) 3.540 ? . 3_455
C(137) H(32) 3.539 ? . 3_455
C(137) H(50) 2.514 ? . .
C(137) H(176) 2.383 ? . .
C(137) H(177) 3.157 ? . .
C(137) H(178) 2.721 ? . .
C(137) H(179) 3.152 ? . .
C(137) H(180) 2.794 ? . .
C(137) H(181) 2.349 ? . .
C(138) H(5) 2.711 ? . .
C(138) H(84) 3.557 ? . .
C(138) H(134) 3.306 ? . 3_546
C(138) H(149) 3.120 ? . 3_546
C(138) H(187) 3.212 ? . .
C(138) H(188) 2.850 ? . .
C(138) H(189) 2.396 ? . .
C(138) H(190) 2.557 ? . .
C(138) H(191) 3.299 ? . .
C(138) H(192) 2.934 ? . .
C(139) H(4) 2.544 ? . .
C(139) H(21) 3.287 ? . 2_555
C(139) H(184) 2.409 ? . .
C(139) H(185) 3.235 ? . .
C(139) H(186) 2.804 ? . .
C(139) H(190) 3.235 ? . .
C(139) H(191) 2.891 ? . .
C(139) H(192) 2.416 ? . .
C(140) H(4) 3.385 ? . .
C(140) H(5) 3.145 ? . .
C(140) H(21) 3.349 ? . 2_555
C(140) H(184) 3.296 ? . .
C(140) H(185) 2.943 ? . .
C(140) H(186) 2.551 ? . .
C(140) H(187) 2.432 ? . .
C(140) H(188) 3.233 ? . .
C(140) H(189) 2.887 ? . .
C(140) H(213) 2.975 ? . 1_556
C(140) H(216) 2.916 ? . 2_555
C(141) H(115) 2.399 ? . .
C(141) H(116) 3.205 ? . .
C(141) H(117) 2.840 ? . .
C(141) H(130) 2.552 ? . .
C(141) H(196) 2.440 ? . .
C(141) H(197) 3.210 ? . .
C(141) H(198) 2.876 ? . .
C(142) H(38) 2.862 ? . 3_455
C(142) H(39) 3.554 ? . 3_455
C(142) H(78) 3.510 ? . 2_454
C(142) H(115) 3.063 ? . .
C(142) H(116) 2.682 ? . .
C(142) H(117) 2.269 ? . .
C(142) H(131) 2.467 ? . .
C(142) H(193) 3.209 ? . .
C(142) H(194) 2.841 ? . .
C(142) H(195) 2.510 ? . .
C(143) H(59) 3.513 ? . 2_454
C(143) H(79) 3.134 ? . .
C(143) H(80) 2.360 ? . .
C(143) H(93) 2.589 ? . .
C(143) H(137) 3.404 ? . 1_545
C(143) H(138) 3.390 ? . 1_545
C(143) H(160) 3.574 ? . 1_545
C(143) H(161) 3.523 ? . 1_545
C(143) H(183) 2.877 ? . .
C(143) H(202) 3.111 ? . .
C(143) H(203) 2.763 ? . .
C(143) H(204) 2.318 ? . .
C(144) H(3) 3.561 ? . 4_344
C(144) H(49) 2.867 ? . 2_454
C(144) H(94) 2.533 ? . .
C(144) H(199) 3.156 ? . .
C(144) H(200) 2.842 ? . .
C(144) H(201) 2.368 ? . .
C(144) H(202) 2.243 ? . .
C(144) H(203) 3.084 ? . .
C(144) H(204) 2.678 ? . .
C(145) H(32) 3.366 ? . 2_454
C(145) H(45) 3.111 ? . 2_454
C(145) H(79) 2.242 ? . .
C(145) H(80) 2.743 ? . .
C(145) H(93) 3.282 ? . .
C(145) H(94) 3.301 ? . .
C(145) H(183) 3.044 ? . .
C(145) H(199) 2.355 ? . .
C(145) H(200) 3.114 ? . .
C(145) H(201) 2.740 ? . .
C(145) H(211) 3.469 ? . 3_445
C(146) H(78) 2.045 ? . .
C(146) H(90) 2.638 ? . .
C(146) H(91) 2.709 ? . .
C(146) H(205) 1.956 ? . .
C(146) H(206) 1.956 ? . .
C(146) H(207) 1.956 ? . .
C(146) H(208) 2.081 ? . .
C(146) H(209) 2.082 ? . .
C(146) H(210) 2.082 ? . .
C(146) H(211) 2.045 ? . .
C(146) H(212) 2.045 ? . .
C(147) H(78) 3.222 ? . .
C(147) H(90) 2.882 ? . .
C(147) H(208) 2.538 ? . .
C(147) H(209) 3.243 ? . .
C(147) H(210) 2.853 ? . .
C(147) H(211) 2.665 ? . .
C(147) H(212) 2.558 ? . .
C(148) H(40) 3.457 ? . .
C(148) H(78) 2.535 ? . .
C(148) H(90) 2.779 ? . .
C(148) H(205) 3.264 ? . .
C(148) H(206) 2.847 ? . .
C(148) H(207) 2.484 ? . .
C(148) H(211) 3.291 ? . .
C(148) H(212) 2.691 ? . .
C(149) H(45) 3.362 ? . 4_454
C(149) H(91) 2.492 ? . .
C(149) H(197) 3.468 ? . 2_454
C(149) H(203) 3.591 ? . 3_555
C(149) H(205) 2.428 ? . .
C(149) H(206) 3.211 ? . .
C(149) H(207) 2.774 ? . .
C(149) H(208) 3.256 ? . .
C(149) H(209) 2.808 ? . .
C(149) H(210) 2.464 ? . .
C(150) H(1) 3.073 ? . 3_554
C(150) H(159) 3.484 ? . 3_554
C(150) H(159) 3.142 ? . 4_454
C(150) H(190) 3.427 ? . 1_554
C(150) H(191) 3.481 ? . 1_554
C(150) H(216) 2.792 ? . 2_554
C(150) H(217) 2.994 ? . 2_554
C(151) H(57) 3.301 ? . 3_555
C(151) H(159) 2.892 ? . 3_555
C(151) H(190) 3.507 ? . 2_555
C(151) H(191) 3.493 ? . 2_555
C(151) H(213) 3.541 ? . 1_556
C(151) H(213) 2.922 ? . 2_554
C(151) H(214) 3.090 ? . 2_554
C(151) H(215) 2.927 ? . 1_556
C(151) H(215) 3.475 ? . 2_554
H(1) O(12) 1.980 ? . .
H(1) O(13) 3.287 ? . 3_446
H(1) O(14) 3.445 ? . 3_445
H(1) C(122) 3.105 ? . 4_344
H(1) C(150) 3.073 ? . 3_446
H(1) H(2) 1.568 ? . .
H(1) H(67) 3.401 ? . .
H(1) H(75) 3.421 ? . 2_455
H(1) H(76) 3.368 ? . 2_455
H(1) H(151) 3.178 ? . 4_344
H(1) H(152) 3.417 ? . 4_344
H(1) H(153) 2.334 ? . 4_344
H(1) H(159) 1.568 ? . .
H(1) H(159) 3.402 ? . 2_455
H(1) H(214) 3.293 ? . 3_446
H(1) H(215) 2.352 ? . 3_446
H(1) H(217) 3.043 ? . 3_445
H(2) Mn(2) 3.223 ? . .
H(2) O(4) 3.180 ? . .
H(2) O(5) 2.749 ? . .
H(2) O(12) 1.979 ? . .
H(2) C(59) 3.035 ? . .
H(2) C(64) 3.554 ? . .
H(2) H(1) 1.568 ? . .
H(2) H(66) 2.551 ? . .
H(2) H(67) 2.683 ? . .
H(2) H(68) 3.522 ? . .
H(2) H(76) 2.662 ? . .
H(2) H(151) 3.547 ? . 4_344
H(2) H(153) 3.355 ? . 4_344
H(2) H(159) 1.568 ? . .
H(2) H(217) 3.442 ? . 3_445
H(3) C(30) 3.513 ? . 3_455
H(3) C(40) 3.303 ? . .
H(3) C(61) 1.988 ? . .
H(3) C(135) 2.525 ? . .
H(3) C(136) 2.507 ? . .
H(3) C(144) 3.561 ? . 4_354
H(3) H(32) 3.084 ? . 3_455
H(3) H(33) 3.295 ? . 3_455
H(3) H(49) 3.317 ? . 3_455
H(3) H(50) 3.453 ? . .
H(3) H(72) 1.568 ? . .
H(3) H(79) 3.368 ? . 4_354
H(3) H(80) 2.968 ? . 4_354
H(3) H(176) 2.541 ? . .
H(3) H(177) 3.448 ? . .
H(3) H(178) 2.557 ? . .
H(3) H(179) 3.208 ? . .
H(3) H(180) 3.109 ? . .
H(3) H(181) 2.146 ? . .
H(3) H(182) 1.568 ? . .
H(3) H(201) 3.526 ? . 4_354
H(3) H(204) 3.183 ? . 4_354
H(4) C(3) 3.232 ? . .
H(4) C(4) 2.007 ? . .
H(4) C(6) 1.983 ? . .
H(4) C(7) 3.163 ? . .
H(4) C(23) 2.682 ? . .
H(4) C(24) 2.464 ? . .
H(4) C(27) 2.655 ? . .
H(4) C(139) 2.544 ? . .
H(4) C(140) 3.385 ? . .
H(4) H(20) 2.597 ? . .
H(4) H(21) 1.931 ? . .
H(4) H(22) 3.361 ? . .
H(4) H(24) 3.461 ? . .
H(4) H(187) 2.534 ? . .
H(4) H(187) 3.073 ? . 2_555
H(4) H(188) 2.178 ? . .
H(4) H(189) 3.485 ? . .
H(4) H(191) 3.077 ? . .
H(4) H(192) 3.390 ? . 2_555
H(5) O(13) 3.270 ? . 1_556
H(5) C(3) 3.296 ? . .
H(5) C(5) 3.175 ? . .
H(5) C(6) 1.986 ? . .
H(5) C(8) 2.065 ? . .
H(5) C(9) 2.595 ? . .
H(5) C(27) 2.661 ? . .
H(5) C(65) 3.547 ? . .
H(5) C(138) 2.711 ? . .
H(5) C(140) 3.145 ? . .
H(5) H(6) 2.343 ? . .
H(5) H(73) 2.943 ? . .
H(5) H(74) 3.546 ? . .
H(5) H(87) 3.566 ? . 4_455
H(5) H(184) 3.358 ? . .
H(5) H(185) 2.037 ? . .
H(5) H(186) 3.317 ? . .
H(5) H(190) 2.907 ? . .
H(5) H(191) 3.274 ? . .
H(5) H(213) 3.411 ? . 1_556
H(6) O(13) 3.235 ? . 1_556
H(6) N(1) 1.897 ? . .
H(6) C(3) 3.289 ? . .
H(6) C(7) 2.541 ? . .
H(6) C(8) 2.007 ? . .
H(6) C(17) 2.553 ? . .
H(6) C(22) 2.483 ? . .
H(6) C(65) 3.538 ? . .
H(6) H(5) 2.343 ? . .
H(6) H(10) 3.107 ? . .
H(6) H(18) 2.401 ? . .
H(6) H(19) 2.204 ? . .
H(6) H(73) 2.792 ? . .
H(6) H(87) 3.045 ? . 4_455
H(6) H(229) 3.431 ? . .
H(7) C(10) 3.225 ? . .
H(7) C(11) 1.973 ? . .
H(7) C(13) 2.006 ? . .
H(7) C(14) 3.192 ? . .
H(7) C(28) 2.676 ? . .
H(7) C(31) 2.459 ? . .
H(7) C(32) 2.640 ? . .
H(7) C(33) 2.784 ? . .
H(7) C(35) 2.961 ? . .
H(7) H(32) 3.583 ? . .
H(7) H(35) 2.762 ? . .
H(7) H(36) 1.802 ? . .
H(7) H(37) 3.289 ? . .
H(7) H(38) 2.533 ? . .
H(7) H(39) 2.756 ? . .
H(7) H(45) 2.434 ? . .
H(7) H(46) 3.453 ? . .
H(7) H(173) 3.348 ? . 2_454
H(7) H(196) 3.537 ? . 3_545
H(7) H(202) 3.428 ? . 2_454
H(7) H(203) 3.595 ? . 2_454
H(8) N(18) 3.058 ? . 2_454
H(8) N(19) 3.174 ? . 2_454
H(8) C(10) 3.290 ? . .
H(8) C(12) 3.212 ? . .
H(8) C(13) 1.999 ? . .
H(8) C(15) 2.041 ? . .
H(8) C(16) 2.562 ? . .
H(8) C(32) 2.702 ? . .
H(8) C(34) 2.479 ? . .
H(8) H(9) 2.307 ? . .
H(8) H(41) 2.791 ? . .
H(8) H(42) 1.805 ? . .
H(8) H(43) 3.301 ? . .
H(8) H(95) 3.224 ? . 2_454
H(8) H(97) 3.423 ? . 2_454
H(8) H(166) 2.847 ? . 2_454
H(9) N(2) 1.895 ? . .
H(9) N(10) 3.074 ? . .
H(9) N(18) 2.917 ? . 2_454
H(9) C(10) 3.297 ? . .
H(9) C(14) 2.520 ? . .
H(9) C(15) 2.021 ? . .
H(9) C(18) 2.526 ? . .
H(9) C(19) 2.522 ? . .
H(9) H(8) 2.307 ? . .
H(9) H(11) 2.918 ? . .
H(9) H(12) 2.085 ? . .
H(9) H(13) 2.679 ? . .
H(9) H(95) 3.515 ? . 2_454
H(9) H(97) 2.762 ? . 2_454
H(9) H(166) 3.077 ? . 2_454
H(10) Mn(1) 3.130 ? . .
H(10) N(1) 2.012 ? . .
H(10) N(2) 2.672 ? . .
H(10) N(3) 2.916 ? . .
H(10) N(4) 3.036 ? . .
H(10) N(5) 3.574 ? . .
H(10) C(9) 2.978 ? . .
H(10) C(18) 2.064 ? . .
H(10) C(19) 2.715 ? . .
H(10) C(20) 3.247 ? . .
H(10) C(21) 2.698 ? . .
H(10) C(22) 2.075 ? . .
H(10) C(103) 3.466 ? . 2_454
H(10) C(104) 2.934 ? . 2_454
H(10) C(105) 3.320 ? . 2_454
H(10) C(106) 3.591 ? . 2_454
H(10) H(6) 3.107 ? . .
H(10) H(11) 2.829 ? . .
H(10) H(13) 2.569 ? . .
H(10) H(16) 2.545 ? . .
H(10) H(17) 3.585 ? . .
H(10) H(18) 2.855 ? . .
H(10) H(19) 2.363 ? . .
H(10) H(128) 2.868 ? . 2_454
H(10) H(129) 3.414 ? . 2_454
H(10) H(148) 3.407 ? . 2_454
H(10) H(152) 3.515 ? . 2_454
H(11) Mn(1) 3.188 ? . .
H(11) O(3) 2.824 ? . .
H(11) N(1) 2.610 ? . .
H(11) N(2) 2.013 ? . .
H(11) N(9) 3.443 ? . .
H(11) N(10) 2.553 ? . .
H(11) C(9) 3.522 ? . .
H(11) C(16) 2.828 ? . .
H(11) C(17) 2.044 ? . .
H(11) C(19) 2.032 ? . .
H(11) C(20) 2.604 ? . .
H(11) C(21) 3.145 ? . .
H(11) C(22) 2.635 ? . .
H(11) C(63) 3.166 ? . .
H(11) H(9) 2.918 ? . .
H(11) H(10) 2.829 ? . .
H(11) H(12) 2.337 ? . .
H(11) H(13) 2.825 ? . .
H(11) H(14) 3.499 ? . .
H(11) H(15) 2.443 ? . .
H(11) H(18) 2.485 ? . .
H(11) H(19) 3.532 ? . .
H(11) H(226) 3.583 ? . .
H(11) H(227) 2.647 ? . .
H(11) H(228) 2.868 ? . .
H(12) N(2) 2.773 ? . .
H(12) N(10) 3.357 ? . .
H(12) N(18) 3.360 ? . 2_454
H(12) C(16) 2.729 ? . .
H(12) C(17) 3.371 ? . .
H(12) C(18) 2.064 ? . .
H(12) C(20) 2.094 ? . .
H(12) C(21) 3.373 ? . .
H(12) C(85) 2.977 ? . 2_454
H(12) C(86) 2.994 ? . 2_454
H(12) H(9) 2.085 ? . .
H(12) H(11) 2.337 ? . .
H(12) H(13) 1.574 ? . .
H(12) H(14) 2.400 ? . .
H(12) H(15) 2.367 ? . .
H(12) H(97) 2.368 ? . 2_454
H(12) H(98) 3.222 ? . 2_454
H(12) H(99) 2.476 ? . 2_454
H(12) H(100) 3.106 ? . 2_454
H(13) O(9) 3.090 ? . 2_454
H(13) N(2) 2.798 ? . .
H(13) N(16) 3.541 ? . 2_454
H(13) N(18) 3.476 ? . 2_454
H(13) C(16) 3.085 ? . .
H(13) C(17) 2.751 ? . .
H(13) C(18) 2.064 ? . .
H(13) C(20) 2.094 ? . .
H(13) C(21) 2.766 ? . .
H(13) C(22) 3.322 ? . .
H(13) C(100) 2.864 ? . 2_454
H(13) C(101) 3.465 ? . 2_454
H(13) C(104) 3.539 ? . 2_454
H(13) C(105) 2.887 ? . 2_454
H(13) C(106) 3.186 ? . 2_454
H(13) H(9) 2.679 ? . .
H(13) H(10) 2.569 ? . .
H(13) H(11) 2.825 ? . .
H(13) H(12) 1.574 ? . .
H(13) H(14) 2.375 ? . .
H(13) H(15) 2.864 ? . .
H(13) H(16) 2.622 ? . .
H(13) H(99) 3.421 ? . 2_454
H(13) H(146) 3.127 ? . 2_454
H(14) C(18) 3.318 ? . .
H(14) C(19) 2.084 ? . .
H(14) C(21) 2.058 ? . .
H(14) C(22) 3.338 ? . .
H(14) C(86) 3.453 ? . 2_454
H(14) C(119) 3.117 ? . 2_454
H(14) H(11) 3.499 ? . .
H(14) H(12) 2.400 ? . .
H(14) H(13) 2.375 ? . .
H(14) H(15) 1.569 ? . .
H(14) H(16) 2.336 ? . .
H(14) H(17) 2.351 ? . .
H(14) H(69) 3.295 ? . .
H(14) H(99) 2.504 ? . 2_454
H(14) H(145) 2.651 ? . 2_454
H(14) H(146) 2.733 ? . 2_454
H(15) C(17) 3.280 ? . .
H(15) C(18) 2.687 ? . .
H(15) C(19) 2.084 ? . .
H(15) C(21) 2.058 ? . .
H(15) C(22) 2.724 ? . .
H(15) C(60) 3.073 ? . .
H(15) C(63) 3.387 ? . .
H(15) H(11) 2.443 ? . .
H(15) H(12) 2.367 ? . .
H(15) H(13) 2.864 ? . .
H(15) H(14) 1.569 ? . .
H(15) H(16) 2.833 ? . .
H(15) H(17) 2.336 ? . .
H(15) H(18) 2.588 ? . .
H(15) H(69) 2.942 ? . .
H(15) H(70) 2.832 ? . .
H(15) H(71) 2.920 ? . .
H(15) H(99) 3.065 ? . 2_454
H(15) H(226) 3.296 ? . .
H(15) H(227) 3.488 ? . .
H(15) H(228) 2.854 ? . .
H(16) C(17) 2.716 ? . .
H(16) C(18) 3.248 ? . .
H(16) C(19) 2.747 ? . .
H(16) C(20) 2.057 ? . .
H(16) C(22) 2.047 ? . .
H(16) C(100) 3.589 ? . 2_454
H(16) C(101) 3.154 ? . 2_454
H(16) C(102) 2.820 ? . 2_454
H(16) C(103) 2.973 ? . 2_454
H(16) C(104) 3.362 ? . 2_454
H(16) C(121) 3.153 ? . 2_454
H(16) H(10) 2.545 ? . .
H(16) H(13) 2.622 ? . .
H(16) H(14) 2.336 ? . .
H(16) H(15) 2.833 ? . .
H(16) H(17) 1.569 ? . .
H(16) H(18) 2.827 ? . .
H(16) H(19) 2.324 ? . .
H(16) H(127) 3.087 ? . 2_454
H(16) H(148) 3.151 ? . 2_454
H(16) H(149) 2.467 ? . 2_454
H(17) C(17) 3.344 ? . .
H(17) C(19) 3.372 ? . .
H(17) C(20) 2.057 ? . .
H(17) C(22) 2.047 ? . .
H(17) H(10) 3.585 ? . .
H(17) H(14) 2.351 ? . .
H(17) H(15) 2.336 ? . .
H(17) H(16) 1.569 ? . .
H(17) H(18) 2.327 ? . .
H(17) H(19) 2.351 ? . .
H(17) H(89) 3.290 ? . 4_455
H(17) H(149) 3.034 ? . 2_454
H(17) H(184) 3.022 ? . 4_455
H(17) H(186) 3.388 ? . 4_455
H(17) H(189) 2.972 ? . 4_455
H(18) N(1) 2.742 ? . .
H(18) C(9) 2.874 ? . .
H(18) C(17) 2.081 ? . .
H(18) C(18) 2.721 ? . .
H(18) C(19) 3.325 ? . .
H(18) C(20) 2.729 ? . .
H(18) C(21) 2.051 ? . .
H(18) C(63) 2.941 ? . .
H(18) C(65) 3.470 ? . .
H(18) H(6) 2.401 ? . .
H(18) H(10) 2.855 ? . .
H(18) H(11) 2.485 ? . .
H(18) H(15) 2.588 ? . .
H(18) H(16) 2.827 ? . .
H(18) H(17) 2.327 ? . .
H(18) H(19) 1.571 ? . .
H(18) H(73) 3.122 ? . .
H(18) H(87) 3.319 ? . 4_455
H(18) H(89) 3.424 ? . 4_455
H(18) H(226) 3.515 ? . .
H(18) H(227) 3.121 ? . .
H(18) H(228) 2.048 ? . .
H(18) H(229) 3.116 ? . .
H(19) N(1) 2.796 ? . .
H(19) C(9) 2.814 ? . .
H(19) C(17) 2.081 ? . .
H(19) C(18) 3.345 ? . .
H(19) C(20) 3.342 ? . .
H(19) C(21) 2.051 ? . .
H(19) C(69) 3.103 ? . 4_455
H(19) C(121) 3.093 ? . 2_454
H(19) H(6) 2.204 ? . .
H(19) H(10) 2.363 ? . .
H(19) H(11) 3.532 ? . .
H(19) H(16) 2.324 ? . .
H(19) H(17) 2.351 ? . .
H(19) H(18) 1.571 ? . .
H(19) H(87) 2.734 ? . 4_455
H(19) H(88) 2.988 ? . 4_455
H(19) H(89) 3.070 ? . 4_455
H(19) H(148) 2.450 ? . 2_454
H(19) H(149) 2.885 ? . 2_454
H(19) H(228) 3.574 ? . .
H(20) C(4) 2.984 ? . .
H(20) C(5) 3.124 ? . .
H(20) C(23) 2.075 ? . .
H(20) C(25) 2.459 ? . .
H(20) C(26) 3.238 ? . .
H(20) C(58) 3.043 ? . 3_545
H(20) H(4) 2.597 ? . .
H(20) H(21) 1.568 ? . .
H(20) H(22) 1.568 ? . .
H(20) H(23) 3.372 ? . .
H(20) H(24) 2.661 ? . .
H(20) H(25) 2.244 ? . .
H(20) H(26) 3.365 ? . .
H(20) H(28) 3.485 ? . .
H(20) H(69) 2.816 ? . 3_545
H(20) H(187) 3.571 ? . 2_555
H(20) H(222) 2.211 ? . 3_545
H(20) H(223) 3.109 ? . 3_545
H(21) C(4) 2.571 ? . .
H(21) C(5) 2.496 ? . .
H(21) C(23) 2.075 ? . .
H(21) C(25) 3.281 ? . .
H(21) C(26) 2.907 ? . .
H(21) C(139) 3.287 ? . 2_555
H(21) C(140) 3.349 ? . 2_555
H(21) H(4) 1.931 ? . .
H(21) H(20) 1.568 ? . .
H(21) H(22) 1.568 ? . .
H(21) H(24) 3.559 ? . .
H(21) H(25) 3.385 ? . .
H(21) H(26) 2.675 ? . .
H(21) H(27) 3.583 ? . .
H(21) H(28) 3.492 ? . .
H(21) H(187) 2.635 ? . 2_555
H(21) H(189) 3.155 ? . 2_555
H(21) H(192) 2.429 ? . 2_555
H(22) C(4) 3.330 ? . .
H(22) C(23) 2.075 ? . .
H(22) C(25) 2.921 ? . .
H(22) C(26) 2.440 ? . .
H(22) C(119) 3.393 ? . 4_444
H(22) H(4) 3.361 ? . .
H(22) H(20) 1.568 ? . .
H(22) H(21) 1.568 ? . .
H(22) H(23) 3.573 ? . .
H(22) H(24) 3.532 ? . .
H(22) H(25) 2.683 ? . .
H(22) H(26) 2.244 ? . .
H(22) H(27) 3.362 ? . .
H(22) H(28) 2.604 ? . .
H(22) H(69) 3.477 ? . 3_545
H(22) H(135) 3.479 ? . 4_444
H(22) H(145) 2.566 ? . 4_444
H(22) H(147) 3.426 ? . 4_444
H(22) H(192) 3.296 ? . 2_555
H(23) O(1) 2.731 ? . .
H(23) O(2) 3.521 ? . .
H(23) C(3) 3.175 ? . .
H(23) C(4) 2.934 ? . .
H(23) C(23) 2.095 ? . .
H(23) C(24) 3.282 ? . .
H(23) C(26) 2.558 ? . .
H(23) C(30) 2.890 ? . .
H(23) H(20) 3.372 ? . .
H(23) H(22) 3.573 ? . .
H(23) H(24) 1.568 ? . .
H(23) H(25) 1.568 ? . .
H(23) H(26) 3.467 ? . .
H(23) H(27) 2.753 ? . .
H(23) H(28) 2.369 ? . .
H(23) H(29) 2.940 ? . .
H(23) H(32) 3.578 ? . .
H(23) H(33) 2.648 ? . .
H(23) H(34) 2.297 ? . .
H(23) H(48) 2.938 ? . .
H(23) H(72) 3.238 ? . 3_545
H(23) H(101) 3.552 ? . 4_444
H(24) O(1) 3.264 ? . .
H(24) C(3) 3.108 ? . .
H(24) C(4) 2.526 ? . .
H(24) C(5) 3.292 ? . .
H(24) C(23) 2.095 ? . .
H(24) C(24) 2.912 ? . .
H(24) C(26) 3.316 ? . .
H(24) C(36) 3.508 ? . .
H(24) C(68) 3.558 ? . .
H(24) C(137) 3.540 ? . 3_545
H(24) H(4) 3.461 ? . .
H(24) H(20) 2.661 ? . .
H(24) H(21) 3.559 ? . .
H(24) H(22) 3.532 ? . .
H(24) H(23) 1.568 ? . .
H(24) H(25) 1.568 ? . .
H(24) H(28) 3.433 ? . .
H(24) H(34) 3.563 ? . .
H(24) H(48) 2.581 ? . .
H(24) H(50) 3.427 ? . 3_545
H(24) H(72) 3.094 ? . 3_545
H(24) H(85) 3.040 ? . .
H(24) H(86) 3.379 ? . .
H(24) H(182) 3.164 ? . 3_545
H(24) H(222) 3.043 ? . 3_545
H(25) C(4) 3.310 ? . .
H(25) C(23) 2.095 ? . .
H(25) C(24) 2.474 ? . .
H(25) C(26) 2.924 ? . .
H(25) C(87) 3.284 ? . 4_444
H(25) H(20) 2.244 ? . .
H(25) H(21) 3.385 ? . .
H(25) H(22) 2.683 ? . .
H(25) H(23) 1.568 ? . .
H(25) H(24) 1.568 ? . .
H(25) H(26) 3.572 ? . .
H(25) H(27) 3.540 ? . .
H(25) H(28) 2.685 ? . .
H(25) H(34) 3.044 ? . .
H(25) H(50) 3.332 ? . 3_545
H(25) H(72) 2.935 ? . 3_545
H(25) H(101) 2.759 ? . 4_444
H(25) H(102) 2.899 ? . 4_444
H(25) H(222) 2.927 ? . 3_545
H(26) C(4) 2.939 ? . .
H(26) C(23) 2.048 ? . .
H(26) C(24) 2.458 ? . .
H(26) C(25) 3.309 ? . .
H(26) H(20) 3.365 ? . .
H(26) H(21) 2.675 ? . .
H(26) H(22) 2.244 ? . .
H(26) H(23) 3.467 ? . .
H(26) H(25) 3.572 ? . .
H(26) H(27) 1.568 ? . .
H(26) H(28) 1.568 ? . .
H(26) H(58) 3.034 ? . 3_555
H(26) H(60) 3.558 ? . 3_555
H(26) H(61) 3.325 ? . 3_555
H(26) H(135) 2.902 ? . 4_444
H(26) H(145) 3.224 ? . 4_444
H(26) H(147) 3.232 ? . 4_444
H(26) H(192) 3.546 ? . 2_555
H(26) H(218) 3.126 ? . .
H(27) O(1) 2.235 ? . .
H(27) N(4) 3.588 ? . .
H(27) C(3) 2.601 ? . .
H(27) C(4) 2.523 ? . .
H(27) C(23) 2.048 ? . .
H(27) C(24) 3.266 ? . .
H(27) C(25) 2.954 ? . .
H(27) C(54) 3.434 ? . 3_555
H(27) H(21) 3.583 ? . .
H(27) H(22) 3.362 ? . .
H(27) H(23) 2.753 ? . .
H(27) H(25) 3.540 ? . .
H(27) H(26) 1.568 ? . .
H(27) H(28) 1.568 ? . .
H(27) H(29) 3.088 ? . .
H(27) H(58) 3.493 ? . 3_555
H(27) H(60) 3.433 ? . 3_555
H(27) H(61) 2.694 ? . 3_555
H(27) H(218) 3.532 ? . .
H(28) O(1) 3.367 ? . .
H(28) C(4) 3.297 ? . .
H(28) C(23) 2.048 ? . .
H(28) C(24) 2.854 ? . .
H(28) C(25) 2.518 ? . .
H(28) C(29) 3.570 ? . .
H(28) H(20) 3.485 ? . .
H(28) H(21) 3.492 ? . .
H(28) H(22) 2.604 ? . .
H(28) H(23) 2.369 ? . .
H(28) H(24) 3.433 ? . .
H(28) H(25) 2.685 ? . .
H(28) H(26) 1.568 ? . .
H(28) H(27) 1.568 ? . .
H(28) H(29) 2.758 ? . .
H(28) H(31) 3.559 ? . .
H(28) H(34) 3.499 ? . .
H(28) H(60) 3.279 ? . 3_555
H(28) H(61) 3.273 ? . 3_555
H(28) H(101) 3.401 ? . 4_444
H(28) H(145) 3.512 ? . 4_444
H(28) H(147) 3.105 ? . 4_444
H(29) O(1) 3.549 ? . .
H(29) O(2) 2.523 ? . .
H(29) C(10) 3.105 ? . .
H(29) C(11) 2.932 ? . .
H(29) C(26) 3.349 ? . .
H(29) C(28) 2.046 ? . .
H(29) C(30) 2.517 ? . .
H(29) C(31) 3.245 ? . .
H(29) H(23) 2.940 ? . .
H(29) H(27) 3.088 ? . .
H(29) H(28) 2.758 ? . .
H(29) H(30) 1.568 ? . .
H(29) H(31) 1.567 ? . .
H(29) H(32) 3.421 ? . .
H(29) H(33) 2.733 ? . .
H(29) H(34) 2.327 ? . .
H(29) H(35) 3.370 ? . .
H(29) H(37) 3.513 ? . .
H(29) H(60) 3.410 ? . 3_555
H(29) H(61) 3.309 ? . 3_555
H(30) O(2) 2.952 ? . .
H(30) C(10) 2.948 ? . .
H(30) C(11) 2.512 ? . .
H(30) C(12) 3.484 ? . .
H(30) C(28) 2.046 ? . .
H(30) C(30) 3.284 ? . .
H(30) C(31) 2.899 ? . .
H(30) C(133) 2.976 ? . 2_454
H(30) H(29) 1.568 ? . .
H(30) H(31) 1.568 ? . .
H(30) H(33) 3.594 ? . .
H(30) H(34) 3.415 ? . .
H(30) H(35) 2.676 ? . .
H(30) H(36) 3.556 ? . .
H(30) H(37) 3.505 ? . .
H(30) H(60) 3.560 ? . 3_555
H(30) H(61) 3.583 ? . 3_555
H(30) H(62) 3.078 ? . 3_555
H(30) H(162) 3.109 ? . 4_444
H(30) H(172) 2.389 ? . 2_454
H(30) H(173) 2.740 ? . 2_454
H(30) H(174) 3.382 ? . 2_454
H(31) C(11) 3.292 ? . .
H(31) C(28) 2.046 ? . .
H(31) C(30) 2.903 ? . .
H(31) C(31) 2.434 ? . .
H(31) C(125) 3.323 ? . 4_444
H(31) C(127) 3.282 ? . 4_444
H(31) H(28) 3.559 ? . .
H(31) H(29) 1.567 ? . .
H(31) H(30) 1.568 ? . .
H(31) H(32) 3.534 ? . .
H(31) H(33) 3.533 ? . .
H(31) H(34) 2.684 ? . .
H(31) H(35) 2.234 ? . .
H(31) H(36) 3.349 ? . .
H(31) H(37) 2.625 ? . .
H(31) H(60) 3.517 ? . 3_555
H(31) H(157) 3.265 ? . 4_444
H(31) H(162) 2.652 ? . 4_444
H(31) H(165) 2.335 ? . 4_444
H(32) C(11) 2.915 ? . .
H(32) C(28) 2.053 ? . .
H(32) C(29) 3.269 ? . .
H(32) C(31) 2.418 ? . .
H(32) C(137) 3.539 ? . 3_545
H(32) C(145) 3.366 ? . 2_454
H(32) H(3) 3.084 ? . 3_545
H(32) H(7) 3.583 ? . .
H(32) H(23) 3.578 ? . .
H(32) H(29) 3.421 ? . .
H(32) H(31) 3.534 ? . .
H(32) H(33) 1.568 ? . .
H(32) H(34) 1.568 ? . .
H(32) H(35) 3.336 ? . .
H(32) H(36) 2.602 ? . .
H(32) H(37) 2.214 ? . .
H(32) H(72) 3.098 ? . 3_545
H(32) H(104) 3.043 ? . 4_444
H(32) H(181) 3.009 ? . 3_545
H(32) H(202) 2.827 ? . 2_454
H(32) H(204) 3.056 ? . 2_454
H(33) O(2) 2.465 ? . .
H(33) C(10) 2.723 ? . .
H(33) C(11) 2.503 ? . .
H(33) C(25) 3.515 ? . .
H(33) C(28) 2.053 ? . .
H(33) C(29) 2.936 ? . .
H(33) C(31) 3.241 ? . .
H(33) C(36) 3.528 ? . .
H(33) H(3) 3.295 ? . 3_545
H(33) H(23) 2.648 ? . .
H(33) H(29) 2.733 ? . .
H(33) H(30) 3.594 ? . .
H(33) H(31) 3.533 ? . .
H(33) H(32) 1.568 ? . .
H(33) H(34) 1.568 ? . .
H(33) H(36) 3.528 ? . .
H(33) H(37) 3.341 ? . .
H(33) H(48) 3.313 ? . .
H(33) H(49) 3.091 ? . .
H(33) H(72) 3.362 ? . 3_545
H(33) H(79) 3.277 ? . 2_454
H(33) H(202) 3.018 ? . 2_454
H(34) O(2) 3.441 ? . .
H(34) C(11) 3.290 ? . .
H(34) C(25) 3.066 ? . .
H(34) C(28) 2.053 ? . .
H(34) C(29) 2.501 ? . .
H(34) C(31) 2.844 ? . .
H(34) C(88) 3.547 ? . 4_444
H(34) H(23) 2.297 ? . .
H(34) H(24) 3.563 ? . .
H(34) H(25) 3.044 ? . .
H(34) H(28) 3.499 ? . .
H(34) H(29) 2.327 ? . .
H(34) H(30) 3.415 ? . .
H(34) H(31) 2.684 ? . .
H(34) H(32) 1.568 ? . .
H(34) H(33) 1.568 ? . .
H(34) H(35) 3.501 ? . .
H(34) H(36) 3.458 ? . .
H(34) H(37) 2.588 ? . .
H(34) H(72) 3.010 ? . 3_545
H(34) H(101) 3.181 ? . 4_444
H(34) H(104) 2.836 ? . 4_444
H(35) C(11) 2.972 ? . .
H(35) C(12) 3.210 ? . .
H(35) C(28) 2.072 ? . .
H(35) C(29) 2.461 ? . .
H(35) C(30) 3.232 ? . .
H(35) C(125) 3.510 ? . 4_444
H(35) H(7) 2.762 ? . .
H(35) H(29) 3.370 ? . .
H(35) H(30) 2.676 ? . .
H(35) H(31) 2.234 ? . .
H(35) H(32) 3.336 ? . .
H(35) H(34) 3.501 ? . .
H(35) H(36) 1.567 ? . .
H(35) H(37) 1.568 ? . .
H(35) H(117) 3.346 ? . 3_545
H(35) H(157) 2.910 ? . 4_444
H(35) H(162) 3.219 ? . 4_444
H(35) H(165) 3.415 ? . 4_444
H(36) C(11) 2.555 ? . .
H(36) C(12) 2.436 ? . .
H(36) C(28) 2.072 ? . .
H(36) C(29) 3.253 ? . .
H(36) C(30) 2.858 ? . .
H(36) H(7) 1.802 ? . .
H(36) H(30) 3.556 ? . .
H(36) H(31) 3.349 ? . .
H(36) H(32) 2.602 ? . .
H(36) H(33) 3.528 ? . .
H(36) H(34) 3.458 ? . .
H(36) H(35) 1.567 ? . .
H(36) H(37) 1.568 ? . .
H(36) H(78) 3.276 ? . 4_444
H(36) H(91) 3.348 ? . 4_444
H(36) H(211) 3.235 ? . 4_444
H(37) C(11) 3.321 ? . .
H(37) C(28) 2.072 ? . .
H(37) C(29) 2.874 ? . .
H(37) C(30) 2.419 ? . .
H(37) C(88) 3.525 ? . 4_444
H(37) H(7) 3.289 ? . .
H(37) H(29) 3.513 ? . .
H(37) H(30) 3.505 ? . .
H(37) H(31) 2.625 ? . .
H(37) H(32) 2.214 ? . .
H(37) H(33) 3.341 ? . .
H(37) H(34) 2.588 ? . .
H(37) H(35) 1.568 ? . .
H(37) H(36) 1.568 ? . .
H(37) H(91) 3.331 ? . 4_444
H(37) H(92) 2.934 ? . 4_444
H(37) H(103) 3.189 ? . 4_444
H(37) H(104) 2.941 ? . 4_444
H(37) H(165) 3.562 ? . 4_444
H(38) C(12) 3.051 ? . .
H(38) C(13) 2.923 ? . .
H(38) C(32) 2.059 ? . .
H(38) C(34) 3.245 ? . .
H(38) C(35) 2.494 ? . .
H(38) C(142) 2.862 ? . 3_545
H(38) H(7) 2.533 ? . .
H(38) H(39) 1.568 ? . .
H(38) H(40) 1.568 ? . .
H(38) H(41) 3.367 ? . .
H(38) H(43) 3.513 ? . .
H(38) H(44) 3.405 ? . .
H(38) H(45) 2.690 ? . .
H(38) H(46) 2.304 ? . .
H(38) H(112) 3.292 ? . .
H(38) H(113) 3.219 ? . .
H(38) H(196) 2.562 ? . 3_545
H(38) H(197) 2.932 ? . 3_545
H(38) H(198) 2.617 ? . 3_545
H(38) H(212) 3.524 ? . 4_444
H(39) C(12) 2.880 ? . .
H(39) C(13) 2.510 ? . .
H(39) C(14) 3.508 ? . .
H(39) C(32) 2.059 ? . .
H(39) C(34) 2.900 ? . .
H(39) C(35) 3.300 ? . .
H(39) C(131) 3.215 ? . 2_454
H(39) C(132) 3.377 ? . 2_454
H(39) C(142) 3.554 ? . 3_545
H(39) H(7) 2.756 ? . .
H(39) H(38) 1.568 ? . .
H(39) H(40) 1.568 ? . .
H(39) H(41) 2.672 ? . .
H(39) H(42) 3.558 ? . .
H(39) H(43) 3.506 ? . .
H(39) H(45) 3.583 ? . .
H(39) H(46) 3.425 ? . .
H(39) H(168) 3.529 ? . 2_454
H(39) H(169) 2.465 ? . 2_454
H(39) H(170) 2.912 ? . 2_454
H(39) H(173) 3.094 ? . 2_454
H(39) H(196) 2.890 ? . 3_545
H(39) H(198) 3.419 ? . 3_545
H(39) H(208) 3.293 ? . .
H(40) C(13) 3.285 ? . .
H(40) C(32) 2.059 ? . .
H(40) C(34) 2.446 ? . .
H(40) C(35) 2.931 ? . .
H(40) C(93) 3.341 ? . .
H(40) C(148) 3.457 ? . .
H(40) H(38) 1.568 ? . .
H(40) H(39) 1.568 ? . .
H(40) H(41) 2.242 ? . .
H(40) H(42) 3.361 ? . .
H(40) H(43) 2.635 ? . .
H(40) H(44) 3.581 ? . .
H(40) H(45) 3.540 ? . .
H(40) H(46) 2.709 ? . .
H(40) H(90) 2.888 ? . .
H(40) H(112) 2.872 ? . .
H(40) H(113) 2.926 ? . .
H(40) H(169) 3.362 ? . 2_454
H(40) H(196) 3.541 ? . 3_545
H(40) H(198) 3.343 ? . 3_545
H(40) H(208) 2.554 ? . .
H(41) N(19) 3.424 ? . 2_454
H(41) N(20) 3.136 ? . 2_454
H(41) C(13) 2.945 ? . .
H(41) C(14) 3.199 ? . .
H(41) C(32) 2.055 ? . .
H(41) C(33) 2.458 ? . .
H(41) C(35) 3.301 ? . .
H(41) H(8) 2.791 ? . .
H(41) H(38) 3.367 ? . .
H(41) H(39) 2.672 ? . .
H(41) H(40) 2.242 ? . .
H(41) H(42) 1.568 ? . .
H(41) H(43) 1.568 ? . .
H(41) H(44) 3.445 ? . .
H(41) H(46) 3.564 ? . .
H(41) H(169) 2.918 ? . 2_454
H(41) H(208) 3.409 ? . .
H(42) N(19) 3.185 ? . 2_454
H(42) N(20) 3.062 ? . 2_454
H(42) C(13) 2.529 ? . .
H(42) C(14) 2.403 ? . .
H(42) C(32) 2.055 ? . .
H(42) C(33) 3.256 ? . .
H(42) C(35) 2.943 ? . .
H(42) C(83) 3.375 ? . 2_454
H(42) H(8) 1.805 ? . .
H(42) H(39) 3.558 ? . .
H(42) H(40) 3.361 ? . .
H(42) H(41) 1.568 ? . .
H(42) H(43) 1.568 ? . .
H(42) H(44) 2.732 ? . .
H(42) H(46) 3.533 ? . .
H(42) H(95) 3.403 ? . 2_454
H(42) H(96) 3.580 ? . 2_454
H(43) O(8) 3.286 ? . 2_454
H(43) C(13) 3.293 ? . .
H(43) C(32) 2.055 ? . .
H(43) C(33) 2.876 ? . .
H(43) C(35) 2.498 ? . .
H(43) C(117) 2.984 ? . 2_454
H(43) H(8) 3.301 ? . .
H(43) H(38) 3.513 ? . .
H(43) H(39) 3.506 ? . .
H(43) H(40) 2.635 ? . .
H(43) H(41) 1.568 ? . .
H(43) H(42) 1.568 ? . .
H(43) H(44) 2.333 ? . .
H(43) H(45) 3.414 ? . .
H(43) H(46) 2.669 ? . .
H(43) H(112) 3.139 ? . .
H(43) H(139) 2.896 ? . 2_454
H(43) H(141) 2.462 ? . 2_454
H(44) C(13) 2.932 ? . .
H(44) C(32) 2.098 ? . .
H(44) C(33) 3.295 ? . .
H(44) C(34) 2.534 ? . .
H(44) C(77) 3.059 ? . 2_454
H(44) C(78) 3.164 ? . 2_454
H(44) C(79) 3.255 ? . 2_454
H(44) C(80) 3.286 ? . 2_454
H(44) C(81) 3.161 ? . 2_454
H(44) C(82) 3.079 ? . 2_454
H(44) H(38) 3.405 ? . .
H(44) H(40) 3.581 ? . .
H(44) H(41) 3.445 ? . .
H(44) H(42) 2.732 ? . .
H(44) H(43) 2.333 ? . .
H(44) H(45) 1.568 ? . .
H(44) H(46) 1.567 ? . .
H(44) H(112) 3.440 ? . .
H(44) H(122) 3.236 ? . 2_454
H(44) H(203) 3.185 ? . 2_454
H(45) C(12) 2.694 ? . .
H(45) C(13) 2.522 ? . .
H(45) C(32) 2.098 ? . .
H(45) C(33) 2.930 ? . .
H(45) C(34) 3.307 ? . .
H(45) C(80) 3.568 ? . 2_454
H(45) C(145) 3.111 ? . 2_454
H(45) C(149) 3.362 ? . 4_444
H(45) H(7) 2.434 ? . .
H(45) H(38) 2.690 ? . .
H(45) H(39) 3.583 ? . .
H(45) H(40) 3.540 ? . .
H(45) H(43) 3.414 ? . .
H(45) H(44) 1.568 ? . .
H(45) H(46) 1.568 ? . .
H(45) H(202) 3.088 ? . 2_454
H(45) H(203) 2.333 ? . 2_454
H(45) H(211) 3.087 ? . 4_444
H(45) H(212) 2.860 ? . 4_444
H(46) C(13) 3.300 ? . .
H(46) C(32) 2.098 ? . .
H(46) C(33) 2.513 ? . .
H(46) C(34) 2.916 ? . .
H(46) C(93) 2.983 ? . .
H(46) H(7) 3.453 ? . .
H(46) H(38) 2.304 ? . .
H(46) H(39) 3.425 ? . .
H(46) H(40) 2.709 ? . .
H(46) H(41) 3.564 ? . .
H(46) H(42) 3.533 ? . .
H(46) H(43) 2.669 ? . .
H(46) H(44) 1.567 ? . .
H(46) H(45) 1.568 ? . .
H(46) H(112) 2.313 ? . .
H(46) H(113) 3.251 ? . .
H(46) H(114) 2.970 ? . .
H(46) H(212) 2.836 ? . 4_444
H(47) O(3) 1.940 ? . .
H(47) C(44) 3.552 ? . .
H(47) C(45) 3.144 ? . .
H(47) C(46) 2.844 ? . .
H(47) C(47) 3.028 ? . .
H(47) C(48) 3.367 ? . .
H(47) C(68) 3.281 ? . .
H(47) H(48) 1.568 ? . .
H(47) H(49) 1.568 ? . .
H(47) H(53) 3.116 ? . .
H(47) H(73) 3.487 ? . .
H(47) H(84) 3.546 ? . .
H(47) H(85) 2.436 ? . .
H(47) H(227) 3.202 ? . .
H(48) Mn(1) 3.327 ? . .
H(48) O(1) 2.811 ? . .
H(48) O(3) 1.940 ? . .
H(48) C(3) 2.958 ? . .
H(48) C(4) 3.497 ? . .
H(48) C(8) 3.509 ? . .
H(48) C(25) 3.167 ? . .
H(48) C(68) 3.395 ? . .
H(48) H(23) 2.938 ? . .
H(48) H(24) 2.581 ? . .
H(48) H(33) 3.313 ? . .
H(48) H(47) 1.568 ? . .
H(48) H(49) 1.568 ? . .
H(48) H(85) 2.480 ? . .
H(49) O(3) 1.940 ? . .
H(49) N(10) 3.534 ? . .
H(49) C(144) 2.867 ? . 2_454
H(49) H(3) 3.317 ? . 3_545
H(49) H(33) 3.091 ? . .
H(49) H(47) 1.568 ? . .
H(49) H(48) 1.568 ? . .
H(49) H(79) 2.285 ? . 2_454
H(49) H(80) 2.796 ? . 2_454
H(49) H(85) 3.192 ? . .
H(49) H(183) 3.097 ? . 2_454
H(50) C(37) 3.241 ? . .
H(50) C(38) 2.006 ? . .
H(50) C(40) 2.008 ? . .
H(50) C(41) 3.209 ? . .
H(50) C(57) 2.665 ? . .
H(50) C(58) 2.413 ? . .
H(50) C(61) 2.694 ? . .
H(50) C(135) 3.582 ? . .
H(50) C(137) 2.514 ? . .
H(50) H(3) 3.453 ? . .
H(50) H(24) 3.427 ? . 3_455
H(50) H(25) 3.332 ? . 3_455
H(50) H(69) 3.523 ? . .
H(50) H(72) 2.443 ? . .
H(50) H(86) 3.417 ? . 3_455
H(50) H(102) 3.451 ? . 2_454
H(50) H(155) 3.405 ? . 4_344
H(50) H(176) 3.454 ? . .
H(50) H(182) 2.146 ? . .
H(50) H(222) 2.256 ? . .
H(50) H(223) 3.358 ? . .
H(50) H(224) 2.127 ? . .
H(51) N(13) 3.054 ? . 2_454
H(51) N(14) 2.692 ? . 2_454
H(51) N(15) 2.780 ? . 2_454
H(51) C(37) 3.295 ? . .
H(51) C(39) 3.219 ? . .
H(51) C(40) 2.023 ? . .
H(51) C(42) 2.041 ? . .
H(51) C(43) 2.556 ? . .
H(51) C(61) 2.691 ? . .
H(51) C(135) 3.101 ? . .
H(51) C(136) 2.794 ? . .
H(51) H(52) 2.306 ? . .
H(51) H(105) 3.435 ? . 2_454
H(51) H(128) 3.578 ? . 4_344
H(51) H(177) 2.608 ? . .
H(51) H(178) 3.589 ? . .
H(51) H(179) 2.564 ? . .
H(51) H(180) 2.719 ? . .
H(52) N(6) 1.898 ? . .
H(52) N(13) 2.629 ? . 2_454
H(52) N(14) 2.624 ? . 2_454
H(52) N(15) 3.014 ? . 2_454
H(52) C(37) 3.320 ? . .
H(52) C(41) 2.530 ? . .
H(52) C(42) 2.046 ? . .
H(52) C(51) 2.547 ? . .
H(52) C(56) 2.486 ? . .
H(52) H(51) 2.306 ? . .
H(52) H(56) 3.054 ? . .
H(52) H(64) 2.199 ? . .
H(52) H(65) 2.420 ? . .
H(52) H(128) 3.533 ? . 4_344
H(53) C(44) 3.211 ? . .
H(53) C(45) 2.001 ? . .
H(53) C(47) 2.018 ? . .
H(53) C(48) 3.201 ? . .
H(53) C(62) 2.652 ? . .
H(53) C(65) 2.427 ? . .
H(53) C(66) 2.650 ? . .
H(53) C(68) 2.936 ? . .
H(53) C(69) 2.775 ? . .
H(53) H(47) 3.116 ? . .
H(53) H(73) 2.436 ? . .
H(53) H(74) 1.998 ? . .
H(53) H(75) 3.544 ? . .
H(53) H(84) 2.674 ? . .
H(53) H(85) 2.991 ? . .
H(53) H(87) 3.483 ? . .
H(53) H(88) 2.144 ? . .
H(53) H(89) 3.321 ? . .
H(53) H(150) 2.990 ? . 3_546
H(53) H(184) 3.504 ? . .
H(53) H(185) 3.523 ? . .
H(53) H(229) 3.353 ? . .
H(54) C(44) 3.286 ? . .
H(54) C(46) 3.213 ? . .
H(54) C(47) 2.002 ? . .
H(54) C(49) 2.042 ? . .
H(54) C(50) 2.577 ? . .
H(54) C(66) 2.727 ? . .
H(54) C(67) 2.527 ? . .
H(54) H(55) 2.338 ? . .
H(54) H(81) 2.737 ? . .
H(54) H(82) 1.906 ? . .
H(54) H(83) 3.387 ? . .
H(54) H(133) 2.897 ? . 2_444
H(55) N(7) 1.894 ? . .
H(55) C(44) 3.322 ? . .
H(55) C(48) 2.551 ? . .
H(55) C(49) 2.028 ? . .
H(55) C(52) 2.566 ? . .
H(55) C(53) 2.520 ? . .
H(55) H(54) 2.338 ? . .
H(55) H(57) 3.076 ? . .
H(55) H(58) 2.230 ? . .
H(55) H(59) 2.458 ? . .
H(55) H(133) 2.950 ? . 2_444
H(55) H(135) 3.444 ? . 2_444
H(55) H(138) 3.465 ? . 2_444
H(55) H(217) 3.373 ? . 3_445
H(55) H(218) 3.076 ? . 3_445
H(56) Mn(2) 3.102 ? . .
H(56) N(6) 2.012 ? . .
H(56) N(7) 2.588 ? . .
H(56) N(8) 2.824 ? . .
H(56) C(43) 2.932 ? . .
H(56) C(50) 3.557 ? . .
H(56) C(52) 2.051 ? . .
H(56) C(53) 2.730 ? . .
H(56) C(54) 3.245 ? . .
H(56) C(55) 2.680 ? . .
H(56) C(56) 2.039 ? . .
H(56) C(80) 3.579 ? . 2_454
H(56) C(81) 3.396 ? . 2_454
H(56) H(52) 3.054 ? . .
H(56) H(57) 2.826 ? . .
H(56) H(59) 2.614 ? . .
H(56) H(62) 3.561 ? . .
H(56) H(63) 2.530 ? . .
H(56) H(64) 2.310 ? . .
H(56) H(65) 2.826 ? . .
H(56) H(183) 3.311 ? . 2_454
H(57) Mn(2) 3.139 ? . .
H(57) O(12) 2.804 ? . .
H(57) O(14) 3.580 ? . 3_445
H(57) N(4) 3.046 ? . 3_445
H(57) N(5) 2.480 ? . 3_445
H(57) N(6) 2.592 ? . .
H(57) N(7) 2.019 ? . .
H(57) C(43) 3.570 ? . .
H(57) C(50) 2.955 ? . .
H(57) C(51) 2.051 ? . .
H(57) C(53) 2.038 ? . .
H(57) C(54) 2.673 ? . .
H(57) C(55) 3.223 ? . .
H(57) C(56) 2.725 ? . .
H(57) C(151) 3.301 ? . 3_445
H(57) H(55) 3.076 ? . .
H(57) H(56) 2.826 ? . .
H(57) H(58) 2.314 ? . .
H(57) H(59) 2.826 ? . .
H(57) H(60) 3.556 ? . .
H(57) H(61) 2.522 ? . .
H(57) H(65) 2.616 ? . .
H(57) H(217) 3.146 ? . 3_445
H(57) H(218) 2.792 ? . 3_445
H(58) N(7) 2.802 ? . .
H(58) C(50) 2.833 ? . .
H(58) C(51) 3.366 ? . .
H(58) C(52) 2.059 ? . .
H(58) C(54) 2.074 ? . .
H(58) C(55) 3.335 ? . .
H(58) C(115) 3.528 ? . 2_444
H(58) H(26) 3.034 ? . 3_445
H(58) H(27) 3.493 ? . 3_445
H(58) H(55) 2.230 ? . .
H(58) H(57) 2.314 ? . .
H(58) H(59) 1.572 ? . .
H(58) H(60) 2.379 ? . .
H(58) H(61) 2.349 ? . .
H(58) H(63) 3.587 ? . .
H(58) H(133) 3.335 ? . 2_444
H(58) H(135) 2.924 ? . 2_444
H(58) H(138) 2.916 ? . 2_444
H(58) H(218) 2.717 ? . 3_445
H(59) N(7) 2.748 ? . .
H(59) C(50) 2.910 ? . .
H(59) C(51) 2.776 ? . .
H(59) C(52) 2.059 ? . .
H(59) C(54) 2.074 ? . .
H(59) C(55) 2.729 ? . .
H(59) C(56) 3.329 ? . .
H(59) C(116) 3.567 ? . 2_444
H(59) C(143) 3.513 ? . 2_454
H(59) H(55) 2.458 ? . .
H(59) H(56) 2.614 ? . .
H(59) H(57) 2.826 ? . .
H(59) H(58) 1.572 ? . .
H(59) H(60) 2.353 ? . .
H(59) H(61) 2.848 ? . .
H(59) H(63) 2.569 ? . .
H(59) H(138) 2.624 ? . 2_444
H(59) H(183) 3.599 ? . 2_454
H(59) H(200) 2.800 ? . 2_454
H(59) H(201) 3.451 ? . 2_454
H(60) C(52) 3.327 ? . .
H(60) C(53) 2.070 ? . .
H(60) C(55) 2.041 ? . .
H(60) C(56) 3.347 ? . .
H(60) C(126) 3.564 ? . 2_444
H(60) H(26) 3.558 ? . 3_445
H(60) H(27) 3.433 ? . 3_445
H(60) H(28) 3.279 ? . 3_445
H(60) H(29) 3.410 ? . 3_445
H(60) H(30) 3.560 ? . 3_445
H(60) H(31) 3.517 ? . 3_445
H(60) H(57) 3.556 ? . .
H(60) H(58) 2.379 ? . .
H(60) H(59) 2.353 ? . .
H(60) H(61) 1.570 ? . .
H(60) H(62) 2.326 ? . .
H(60) H(63) 2.323 ? . .
H(60) H(138) 3.410 ? . 2_444
H(60) H(147) 3.556 ? . 2_444
H(60) H(225) 2.725 ? . 2_444
H(61) N(3) 3.156 ? . 3_445
H(61) N(4) 3.077 ? . 3_445
H(61) N(5) 3.385 ? . 3_445
H(61) C(26) 3.265 ? . 3_445
H(61) C(51) 3.245 ? . .
H(61) C(52) 2.705 ? . .
H(61) C(53) 2.070 ? . .
H(61) C(55) 2.040 ? . .
H(61) C(56) 2.719 ? . .
H(61) H(26) 3.325 ? . 3_445
H(61) H(27) 2.694 ? . 3_445
H(61) H(28) 3.273 ? . 3_445
H(61) H(29) 3.309 ? . 3_445
H(61) H(30) 3.583 ? . 3_445
H(61) H(57) 2.522 ? . .
H(61) H(58) 2.349 ? . .
H(61) H(59) 2.848 ? . .
H(61) H(60) 1.570 ? . .
H(61) H(62) 2.325 ? . .
H(61) H(63) 2.818 ? . .
H(61) H(65) 2.594 ? . .
H(62) C(51) 3.325 ? . .
H(62) C(53) 3.337 ? . .
H(62) C(54) 2.038 ? . .
H(62) C(56) 2.064 ? . .
H(62) C(133) 3.290 ? . 4_344
H(62) C(134) 3.336 ? . 4_344
H(62) H(30) 3.078 ? . 3_445
H(62) H(56) 3.561 ? . .
H(62) H(60) 2.326 ? . .
H(62) H(61) 2.325 ? . .
H(62) H(63) 1.568 ? . .
H(62) H(64) 2.373 ? . .
H(62) H(65) 2.346 ? . .
H(62) H(125) 3.154 ? . 2_454
H(62) H(162) 3.508 ? . 2_444
H(62) H(172) 2.512 ? . 4_344
H(62) H(174) 3.210 ? . 4_344
H(62) H(175) 3.003 ? . 4_344
H(63) C(51) 2.705 ? . .
H(63) C(52) 3.228 ? . .
H(63) C(53) 2.701 ? . .
H(63) C(54) 2.038 ? . .
H(63) C(56) 2.065 ? . .
H(63) C(79) 3.460 ? . 2_454
H(63) H(56) 2.530 ? . .
H(63) H(58) 3.587 ? . .
H(63) H(59) 2.569 ? . .
H(63) H(60) 2.323 ? . .
H(63) H(61) 2.818 ? . .
H(63) H(62) 1.568 ? . .
H(63) H(64) 2.341 ? . .
H(63) H(65) 2.843 ? . .
H(63) H(93) 3.494 ? . 2_454
H(63) H(118) 3.565 ? . 2_454
H(63) H(125) 2.997 ? . 2_454
H(63) H(160) 3.383 ? . 2_444
H(63) H(200) 3.185 ? . 2_454
H(63) H(225) 3.496 ? . 2_444
H(64) N(6) 2.799 ? . .
H(64) N(13) 2.971 ? . 2_454
H(64) N(14) 3.026 ? . 2_454
H(64) N(15) 3.413 ? . 2_454
H(64) C(43) 2.807 ? . .
H(64) C(51) 2.059 ? . .
H(64) C(52) 3.361 ? . .
H(64) C(54) 3.344 ? . .
H(64) C(55) 2.071 ? . .
H(64) H(52) 2.199 ? . .
H(64) H(56) 2.310 ? . .
H(64) H(62) 2.373 ? . .
H(64) H(63) 2.341 ? . .
H(64) H(65) 1.572 ? . .
H(64) H(125) 2.947 ? . 2_454
H(64) H(175) 2.856 ? . 4_344
H(65) N(3) 2.993 ? . 3_445
H(65) N(4) 2.881 ? . 3_445
H(65) N(5) 3.189 ? . 3_445
H(65) N(6) 2.736 ? . .
H(65) C(43) 2.884 ? . .
H(65) C(51) 2.060 ? . .
H(65) C(52) 2.777 ? . .
H(65) C(53) 3.339 ? . .
H(65) C(54) 2.746 ? . .
H(65) C(55) 2.071 ? . .
H(65) C(134) 3.427 ? . 4_344
H(65) H(52) 2.420 ? . .
H(65) H(56) 2.826 ? . .
H(65) H(57) 2.616 ? . .
H(65) H(61) 2.594 ? . .
H(65) H(62) 2.346 ? . .
H(65) H(63) 2.843 ? . .
H(65) H(64) 1.572 ? . .
H(65) H(129) 3.175 ? . 4_344
H(65) H(174) 3.088 ? . 4_344
H(65) H(175) 2.865 ? . 4_344
H(66) O(4) 2.532 ? . .
H(66) O(5) 3.333 ? . .
H(66) C(2) 3.462 ? . .
H(66) C(37) 3.088 ? . .
H(66) C(38) 2.936 ? . .
H(66) C(57) 2.067 ? . .
H(66) C(58) 3.226 ? . .
H(66) C(60) 2.522 ? . .
H(66) C(64) 3.245 ? . .
H(66) H(2) 2.551 ? . .
H(66) H(67) 1.568 ? . .
H(66) H(68) 1.568 ? . .
H(66) H(69) 3.430 ? . .
H(66) H(70) 2.728 ? . .
H(66) H(71) 2.330 ? . .
H(66) H(76) 2.919 ? . .
H(66) H(77) 2.727 ? . .
H(66) H(223) 3.248 ? . .
H(66) H(226) 2.824 ? . .
H(67) O(4) 2.928 ? . .
H(67) C(2) 3.376 ? . .
H(67) C(37) 2.910 ? . .
H(67) C(38) 2.514 ? . .
H(67) C(39) 3.537 ? . .
H(67) C(57) 2.067 ? . .
H(67) C(58) 2.842 ? . .
H(67) C(60) 3.290 ? . .
H(67) H(1) 3.401 ? . .
H(67) H(2) 2.683 ? . .
H(67) H(66) 1.568 ? . .
H(67) H(68) 1.568 ? . .
H(67) H(70) 3.590 ? . .
H(67) H(71) 3.416 ? . .
H(67) H(75) 3.205 ? . 2_455
H(67) H(77) 3.368 ? . 2_455
H(67) H(151) 2.928 ? . 4_344
H(67) H(153) 3.506 ? . 4_344
H(67) H(156) 2.781 ? . 4_344
H(67) H(223) 3.039 ? . .
H(67) H(224) 2.793 ? . .
H(68) C(38) 3.305 ? . .
H(68) C(57) 2.067 ? . .
H(68) C(58) 2.411 ? . .
H(68) C(60) 2.915 ? . .
H(68) H(2) 3.522 ? . .
H(68) H(66) 1.568 ? . .
H(68) H(67) 1.568 ? . .
H(68) H(68) 2.942 ? . 2_455
H(68) H(69) 3.557 ? . .
H(68) H(70) 3.536 ? . .
H(68) H(71) 2.690 ? . .
H(68) H(77) 3.427 ? . .
H(68) H(77) 3.200 ? . 2_455
H(68) H(222) 3.297 ? . .
H(68) H(223) 2.109 ? . .
H(68) H(224) 2.705 ? . .
H(69) C(20) 3.577 ? . .
H(69) C(24) 3.566 ? . 3_455
H(69) C(38) 2.933 ? . .
H(69) C(39) 3.599 ? . .
H(69) C(57) 2.050 ? . .
H(69) C(58) 2.502 ? . .
H(69) C(59) 3.284 ? . .
H(69) H(14) 3.295 ? . .
H(69) H(15) 2.942 ? . .
H(69) H(20) 2.816 ? . 3_455
H(69) H(22) 3.477 ? . 3_455
H(69) H(50) 3.523 ? . .
H(69) H(66) 3.430 ? . .
H(69) H(68) 3.557 ? . .
H(69) H(70) 1.568 ? . .
H(69) H(71) 1.568 ? . .
H(69) H(99) 3.372 ? . 2_454
H(69) H(102) 3.343 ? . 2_454
H(69) H(222) 2.237 ? . .
H(69) H(223) 2.808 ? . .
H(69) H(224) 3.378 ? . .
H(70) O(4) 2.512 ? . .
H(70) C(37) 2.738 ? . .
H(70) C(38) 2.509 ? . .
H(70) C(39) 3.592 ? . .
H(70) C(57) 2.050 ? . .
H(70) C(58) 3.276 ? . .
H(70) C(59) 2.935 ? . .
H(70) C(63) 3.506 ? . .
H(70) H(15) 2.832 ? . .
H(70) H(66) 2.728 ? . .
H(70) H(67) 3.590 ? . .
H(70) H(68) 3.536 ? . .
H(70) H(69) 1.568 ? . .
H(70) H(71) 1.568 ? . .
H(70) H(98) 3.205 ? . 2_454
H(70) H(99) 3.560 ? . 2_454
H(70) H(222) 3.342 ? . .
H(70) H(226) 2.700 ? . .
H(71) O(4) 3.488 ? . .
H(71) C(38) 3.298 ? . .
H(71) C(57) 2.050 ? . .
H(71) C(58) 2.886 ? . .
H(71) C(59) 2.503 ? . .
H(71) C(63) 3.337 ? . .
H(71) H(15) 2.920 ? . .
H(71) H(66) 2.330 ? . .
H(71) H(67) 3.416 ? . .
H(71) H(68) 2.690 ? . .
H(71) H(69) 1.568 ? . .
H(71) H(70) 1.568 ? . .
H(71) H(77) 3.264 ? . .
H(71) H(222) 3.108 ? . .
H(71) H(223) 2.849 ? . .
H(71) H(226) 2.617 ? . .
H(71) H(228) 3.207 ? . .
H(72) C(25) 3.270 ? . 3_455
H(72) C(30) 3.339 ? . 3_455
H(72) C(39) 2.832 ? . .
H(72) C(40) 2.646 ? . .
H(72) C(61) 1.988 ? . .
H(72) C(135) 3.190 ? . .
H(72) C(136) 2.520 ? . .
H(72) H(3) 1.568 ? . .
H(72) H(23) 3.238 ? . 3_455
H(72) H(24) 3.094 ? . 3_455
H(72) H(25) 2.935 ? . 3_455
H(72) H(32) 3.098 ? . 3_455
H(72) H(33) 3.362 ? . 3_455
H(72) H(34) 3.010 ? . 3_455
H(72) H(50) 2.443 ? . .
H(72) H(102) 3.206 ? . 2_454
H(72) H(104) 3.097 ? . 2_454
H(72) H(176) 3.306 ? . .
H(72) H(178) 3.551 ? . .
H(72) H(179) 3.439 ? . .
H(72) H(180) 2.627 ? . .
H(72) H(181) 2.461 ? . .
H(72) H(182) 1.568 ? . .
H(73) C(7) 3.257 ? . .
H(73) C(8) 3.346 ? . .
H(73) C(9) 3.064 ? . .
H(73) C(45) 2.786 ? . .
H(73) C(46) 2.898 ? . .
H(73) C(62) 2.051 ? . .
H(73) C(63) 2.580 ? . .
H(73) C(64) 3.315 ? . .
H(73) H(5) 2.943 ? . .
H(73) H(6) 2.792 ? . .
H(73) H(18) 3.122 ? . .
H(73) H(47) 3.487 ? . .
H(73) H(53) 2.436 ? . .
H(73) H(74) 1.568 ? . .
H(73) H(75) 3.421 ? . .
H(73) H(185) 3.268 ? . .
H(73) H(226) 3.494 ? . .
H(73) H(227) 2.727 ? . .
H(73) H(228) 2.467 ? . .
H(73) H(229) 1.568 ? . .
H(74) C(45) 2.676 ? . .
H(74) C(46) 2.606 ? . .
H(74) C(62) 2.051 ? . .
H(74) C(63) 3.294 ? . .
H(74) C(64) 2.711 ? . .
H(74) C(121) 3.143 ? . 3_546
H(74) H(5) 3.546 ? . .
H(74) H(53) 1.998 ? . .
H(74) H(73) 1.568 ? . .
H(74) H(75) 2.404 ? . .
H(74) H(76) 3.426 ? . .
H(74) H(77) 3.278 ? . .
H(74) H(88) 3.437 ? . .
H(74) H(149) 3.398 ? . 3_546
H(74) H(150) 2.215 ? . 3_546
H(74) H(154) 3.029 ? . 3_546
H(74) H(156) 3.501 ? . 3_546
H(74) H(185) 2.907 ? . .
H(74) H(228) 3.367 ? . .
H(74) H(229) 1.568 ? . .
H(75) C(45) 2.908 ? . .
H(75) C(46) 3.598 ? . .
H(75) C(62) 2.074 ? . .
H(75) C(63) 3.294 ? . .
H(75) C(65) 2.485 ? . .
H(75) C(121) 3.566 ? . 3_546
H(75) C(123) 3.351 ? . 3_546
H(75) H(1) 3.421 ? . 2_455
H(75) H(53) 3.544 ? . .
H(75) H(67) 3.205 ? . 2_455
H(75) H(73) 3.421 ? . .
H(75) H(74) 2.404 ? . .
H(75) H(76) 1.568 ? . .
H(75) H(77) 1.568 ? . .
H(75) H(150) 2.772 ? . 3_546
H(75) H(153) 3.104 ? . 3_546
H(75) H(154) 3.370 ? . 3_546
H(75) H(156) 2.653 ? . 3_546
H(75) H(226) 3.421 ? . .
H(75) H(228) 3.581 ? . .
H(75) H(229) 2.540 ? . .
H(76) O(5) 2.470 ? . .
H(76) C(2) 3.357 ? . .
H(76) C(44) 2.726 ? . .
H(76) C(45) 2.496 ? . .
H(76) C(46) 3.598 ? . .
H(76) C(62) 2.074 ? . .
H(76) C(63) 2.930 ? . .
H(76) C(65) 3.272 ? . .
H(76) H(1) 3.368 ? . 2_455
H(76) H(2) 2.662 ? . .
H(76) H(66) 2.919 ? . .
H(76) H(74) 3.426 ? . .
H(76) H(75) 1.568 ? . .
H(76) H(77) 1.568 ? . .
H(76) H(159) 3.208 ? . .
H(76) H(226) 2.707 ? . .
H(76) H(227) 3.580 ? . .
H(76) H(228) 3.542 ? . .
H(76) H(229) 3.513 ? . .
H(77) O(5) 3.469 ? . .
H(77) C(45) 3.283 ? . .
H(77) C(59) 3.496 ? . .
H(77) C(62) 2.074 ? . .
H(77) C(63) 2.519 ? . .
H(77) C(65) 2.866 ? . .
H(77) H(66) 2.727 ? . .
H(77) H(67) 3.368 ? . 2_455
H(77) H(68) 3.427 ? . .
H(77) H(68) 3.200 ? . 2_455
H(77) H(71) 3.264 ? . .
H(77) H(74) 3.278 ? . .
H(77) H(75) 1.568 ? . .
H(77) H(76) 1.568 ? . .
H(77) H(226) 2.328 ? . .
H(77) H(227) 3.430 ? . .
H(77) H(228) 2.716 ? . .
H(77) H(229) 2.677 ? . .
H(78) C(73) 2.754 ? . .
H(78) C(74) 2.882 ? . .
H(78) C(142) 3.510 ? . 2_454
H(78) C(146) 2.045 ? . .
H(78) C(147) 3.222 ? . .
H(78) C(148) 2.535 ? . .
H(78) H(36) 3.276 ? . 4_454
H(78) H(91) 2.426 ? . .
H(78) H(197) 2.599 ? . 2_454
H(78) H(205) 3.353 ? . .
H(78) H(207) 3.560 ? . .
H(78) H(208) 3.464 ? . .
H(78) H(209) 2.582 ? . .
H(78) H(210) 2.502 ? . .
H(78) H(211) 1.568 ? . .
H(78) H(212) 1.568 ? . .
H(79) O(3) 3.545 ? . 2_454
H(79) N(9) 3.598 ? . 2_454
H(79) N(10) 3.502 ? . 2_454
H(79) C(36) 3.185 ? . 2_454
H(79) C(80) 2.942 ? . .
H(79) C(81) 3.067 ? . .
H(79) C(99) 2.011 ? . .
H(79) C(143) 3.134 ? . .
H(79) C(145) 2.242 ? . .
H(79) H(3) 3.368 ? . 4_344
H(79) H(33) 3.277 ? . 2_454
H(79) H(49) 2.285 ? . 2_454
H(79) H(80) 1.568 ? . .
H(79) H(94) 2.538 ? . .
H(79) H(183) 1.568 ? . .
H(79) H(201) 3.106 ? . .
H(79) H(202) 1.808 ? . .
H(79) H(203) 3.065 ? . .
H(79) H(204) 2.684 ? . .
H(80) C(80) 3.250 ? . .
H(80) C(99) 2.011 ? . .
H(80) C(143) 2.360 ? . .
H(80) C(145) 2.743 ? . .
H(80) H(3) 2.968 ? . 4_344
H(80) H(49) 2.796 ? . 2_454
H(80) H(79) 1.568 ? . .
H(80) H(94) 3.463 ? . .
H(80) H(178) 3.599 ? . 4_344
H(80) H(183) 1.568 ? . .
H(80) H(199) 3.148 ? . .
H(80) H(200) 2.855 ? . .
H(80) H(201) 1.953 ? . .
H(80) H(202) 2.809 ? . .
H(80) H(204) 2.825 ? . .
H(81) C(47) 2.903 ? . .
H(81) C(48) 3.169 ? . .
H(81) C(66) 1.982 ? . .
H(81) C(68) 2.354 ? . .
H(81) C(69) 3.201 ? . .
H(81) C(123) 3.227 ? . 2_444
H(81) H(54) 2.737 ? . .
H(81) H(82) 1.568 ? . .
H(81) H(83) 1.568 ? . .
H(81) H(84) 3.262 ? . .
H(81) H(85) 2.579 ? . .
H(81) H(86) 2.142 ? . .
H(81) H(87) 3.408 ? . .
H(81) H(89) 3.420 ? . .
H(81) H(154) 2.872 ? . 2_444
H(81) H(155) 2.818 ? . 2_444
H(81) H(156) 3.526 ? . 2_444
H(81) H(176) 2.908 ? . 3_545
H(81) H(182) 3.003 ? . 3_545
H(81) H(224) 3.559 ? . 3_545
H(82) C(47) 2.466 ? . .
H(82) C(48) 2.433 ? . .
H(82) C(66) 1.982 ? . .
H(82) C(68) 3.205 ? . .
H(82) C(69) 2.927 ? . .
H(82) H(54) 1.906 ? . .
H(82) H(81) 1.568 ? . .
H(82) H(83) 1.568 ? . .
H(82) H(85) 3.499 ? . .
H(82) H(86) 3.319 ? . .
H(82) H(87) 2.772 ? . .
H(82) H(89) 3.496 ? . .
H(82) H(133) 3.292 ? . 2_444
H(82) H(154) 3.019 ? . 2_444
H(82) H(155) 3.581 ? . 2_444
H(83) C(47) 3.239 ? . .
H(83) C(66) 1.982 ? . .
H(83) C(68) 2.829 ? . .
H(83) C(69) 2.426 ? . .
H(83) C(123) 3.048 ? . 2_444
H(83) H(54) 3.387 ? . .
H(83) H(81) 1.568 ? . .
H(83) H(82) 1.568 ? . .
H(83) H(84) 3.459 ? . .
H(83) H(85) 3.467 ? . .
H(83) H(86) 2.606 ? . .
H(83) H(87) 2.294 ? . .
H(83) H(88) 3.346 ? . .
H(83) H(89) 2.580 ? . .
H(83) H(154) 2.387 ? . 2_444
H(83) H(155) 3.124 ? . 2_444
H(83) H(156) 3.189 ? . 2_444
H(83) H(229) 2.939 ? . 4_445
H(84) C(5) 3.588 ? . .
H(84) C(6) 3.457 ? . .
H(84) C(46) 3.135 ? . .
H(84) C(47) 2.952 ? . .
H(84) C(66) 2.096 ? . .
H(84) C(67) 3.181 ? . .
H(84) C(69) 2.412 ? . .
H(84) C(138) 3.557 ? . .
H(84) H(47) 3.546 ? . .
H(84) H(53) 2.674 ? . .
H(84) H(81) 3.262 ? . .
H(84) H(83) 3.459 ? . .
H(84) H(85) 1.568 ? . .
H(84) H(86) 1.568 ? . .
H(84) H(87) 3.337 ? . .
H(84) H(88) 2.575 ? . .
H(84) H(89) 2.193 ? . .
H(84) H(184) 2.902 ? . .
H(84) H(188) 2.984 ? . .
H(85) C(36) 2.834 ? . .
H(85) C(46) 3.036 ? . .
H(85) C(47) 2.544 ? . .
H(85) C(48) 3.422 ? . .
H(85) C(66) 2.096 ? . .
H(85) C(67) 2.846 ? . .
H(85) C(69) 3.227 ? . .
H(85) H(24) 3.040 ? . .
H(85) H(47) 2.436 ? . .
H(85) H(48) 2.480 ? . .
H(85) H(49) 3.192 ? . .
H(85) H(53) 2.991 ? . .
H(85) H(81) 2.579 ? . .
H(85) H(82) 3.499 ? . .
H(85) H(83) 3.467 ? . .
H(85) H(84) 1.568 ? . .
H(85) H(86) 1.568 ? . .
H(85) H(88) 3.487 ? . .
H(85) H(89) 3.319 ? . .
H(85) H(182) 3.213 ? . 3_545
H(86) C(47) 3.311 ? . .
H(86) C(58) 3.250 ? . 3_545
H(86) C(66) 2.096 ? . .
H(86) C(67) 2.403 ? . .
H(86) C(69) 2.862 ? . .
H(86) H(24) 3.379 ? . .
H(86) H(50) 3.417 ? . 3_545
H(86) H(81) 2.142 ? . .
H(86) H(82) 3.319 ? . .
H(86) H(83) 2.606 ? . .
H(86) H(84) 1.568 ? . .
H(86) H(85) 1.568 ? . .
H(86) H(87) 3.539 ? . .
H(86) H(88) 3.456 ? . .
H(86) H(89) 2.593 ? . .
H(86) H(182) 3.302 ? . 3_545
H(86) H(188) 3.599 ? . .
H(86) H(222) 3.279 ? . 3_545
H(86) H(223) 3.475 ? . 3_545
H(86) H(224) 2.551 ? . 3_545
H(87) O(13) 3.245 ? . 4_444
H(87) C(22) 3.462 ? . 4_445
H(87) C(46) 3.561 ? . .
H(87) C(47) 2.910 ? . .
H(87) C(66) 2.046 ? . .
H(87) C(67) 2.516 ? . .
H(87) C(68) 3.245 ? . .
H(87) H(5) 3.566 ? . 4_445
H(87) H(6) 3.045 ? . 4_445
H(87) H(18) 3.319 ? . 4_445
H(87) H(19) 2.734 ? . 4_445
H(87) H(53) 3.483 ? . .
H(87) H(81) 3.408 ? . .
H(87) H(82) 2.772 ? . .
H(87) H(83) 2.294 ? . .
H(87) H(84) 3.337 ? . .
H(87) H(86) 3.539 ? . .
H(87) H(88) 1.568 ? . .
H(87) H(89) 1.568 ? . .
H(87) H(148) 3.502 ? . 3_546
H(87) H(229) 3.244 ? . 4_445
H(88) O(13) 3.558 ? . 4_444
H(88) C(46) 2.527 ? . .
H(88) C(47) 2.499 ? . .
H(88) C(66) 2.046 ? . .
H(88) C(67) 3.239 ? . .
H(88) C(68) 2.834 ? . .
H(88) C(121) 3.084 ? . 3_546
H(88) H(19) 2.988 ? . 4_445
H(88) H(53) 2.144 ? . .
H(88) H(74) 3.437 ? . .
H(88) H(83) 3.346 ? . .
H(88) H(84) 2.575 ? . .
H(88) H(85) 3.487 ? . .
H(88) H(86) 3.456 ? . .
H(88) H(87) 1.568 ? . .
H(88) H(89) 1.568 ? . .
H(88) H(148) 2.778 ? . 3_546
H(88) H(149) 3.057 ? . 3_546
H(88) H(150) 2.898 ? . 3_546
H(88) H(184) 3.006 ? . .
H(89) C(22) 3.597 ? . 4_445
H(89) C(47) 3.275 ? . .
H(89) C(66) 2.046 ? . .
H(89) C(67) 2.823 ? . .
H(89) C(68) 2.402 ? . .
H(89) H(17) 3.290 ? . 4_445
H(89) H(18) 3.424 ? . 4_445
H(89) H(19) 3.070 ? . 4_445
H(89) H(53) 3.321 ? . .
H(89) H(81) 3.420 ? . .
H(89) H(82) 3.496 ? . .
H(89) H(83) 2.580 ? . .
H(89) H(84) 2.193 ? . .
H(89) H(85) 3.319 ? . .
H(89) H(86) 2.593 ? . .
H(89) H(87) 1.568 ? . .
H(89) H(88) 1.568 ? . .
H(89) H(184) 2.996 ? . .
H(89) H(229) 3.555 ? . 4_445
H(90) C(70) 3.246 ? . .
H(90) C(71) 1.979 ? . .
H(90) C(73) 1.994 ? . .
H(90) C(74) 3.181 ? . .
H(90) C(90) 2.673 ? . .
H(90) C(93) 2.437 ? . .
H(90) C(146) 2.638 ? . .
H(90) C(147) 2.882 ? . .
H(90) C(148) 2.779 ? . .
H(90) H(40) 2.888 ? . .
H(90) H(112) 2.643 ? . .
H(90) H(113) 1.840 ? . .
H(90) H(114) 3.307 ? . .
H(90) H(206) 2.303 ? . .
H(90) H(207) 3.403 ? . .
H(90) H(208) 2.436 ? . .
H(90) H(209) 2.858 ? . .
H(91) C(70) 3.275 ? . .
H(91) C(72) 3.194 ? . .
H(91) C(73) 1.996 ? . .
H(91) C(75) 2.023 ? . .
H(91) C(76) 2.562 ? . .
H(91) C(146) 2.709 ? . .
H(91) C(149) 2.492 ? . .
H(91) H(36) 3.348 ? . 4_454
H(91) H(37) 3.331 ? . 4_454
H(91) H(78) 2.426 ? . .
H(91) H(92) 2.324 ? . .
H(91) H(205) 3.593 ? . .
H(91) H(211) 2.118 ? . .
H(91) H(212) 3.429 ? . .
H(92) O(15) 3.485 ? . 2_454
H(92) N(11) 1.891 ? . .
H(92) C(70) 3.306 ? . .
H(92) C(74) 2.544 ? . .
H(92) C(75) 2.036 ? . .
H(92) C(88) 2.480 ? . .
H(92) C(89) 2.537 ? . .
H(92) C(136) 3.365 ? . 2_454
H(92) H(37) 2.934 ? . 4_454
H(92) H(91) 2.324 ? . .
H(92) H(103) 2.517 ? . .
H(92) H(104) 2.112 ? . .
H(92) H(105) 3.046 ? . .
H(92) H(180) 2.797 ? . 2_454
H(92) H(181) 3.154 ? . 2_454
H(93) C(77) 3.254 ? . .
H(93) C(78) 1.990 ? . .
H(93) C(80) 2.013 ? . .
H(93) C(81) 3.202 ? . .
H(93) C(95) 2.669 ? . .
H(93) C(96) 2.426 ? . .
H(93) C(99) 2.679 ? . .
H(93) C(143) 2.589 ? . .
H(93) C(145) 3.282 ? . .
H(93) H(63) 3.494 ? . 2_454
H(93) H(118) 2.646 ? . .
H(93) H(119) 1.817 ? . .
H(93) H(120) 3.290 ? . .
H(93) H(160) 3.006 ? . 1_545
H(93) H(199) 2.462 ? . .
H(93) H(200) 2.315 ? . .
H(93) H(201) 3.542 ? . .
H(93) H(203) 2.909 ? . .
H(94) N(8) 2.930 ? . 2_454
H(94) N(9) 2.636 ? . 2_454
H(94) N(10) 2.761 ? . 2_454
H(94) C(77) 3.296 ? . .
H(94) C(79) 3.216 ? . .
H(94) C(80) 2.001 ? . .
H(94) C(82) 2.045 ? . .
H(94) C(83) 2.533 ? . .
H(94) C(99) 2.683 ? . .
H(94) C(144) 2.533 ? . .
H(94) C(145) 3.301 ? . .
H(94) H(79) 2.538 ? . .
H(94) H(80) 3.463 ? . .
H(94) H(95) 2.280 ? . .
H(94) H(183) 2.115 ? . .
H(94) H(202) 3.072 ? . .
H(94) H(203) 3.519 ? . .
H(95) N(8) 3.284 ? . 2_454
H(95) N(9) 2.904 ? . 2_454
H(95) N(10) 2.909 ? . 2_454
H(95) N(12) 1.904 ? . .
H(95) C(77) 3.320 ? . .
H(95) C(81) 2.511 ? . .
H(95) C(82) 2.044 ? . .
H(95) C(84) 2.544 ? . .
H(95) C(85) 2.509 ? . .
H(95) H(8) 3.224 ? . 2_454
H(95) H(9) 3.515 ? . 2_454
H(95) H(42) 3.403 ? . 2_454
H(95) H(94) 2.280 ? . .
H(95) H(96) 3.006 ? . .
H(95) H(97) 2.131 ? . .
H(95) H(98) 2.552 ? . .
H(96) Mn(3) 3.184 ? . .
H(96) O(8) 2.970 ? . .
H(96) O(15) 3.062 ? . 2_454
H(96) N(11) 2.664 ? . .
H(96) N(12) 2.001 ? . .
H(96) N(18) 3.595 ? . .
H(96) N(19) 2.930 ? . .
H(96) N(20) 2.639 ? . .
H(96) C(83) 2.895 ? . .
H(96) C(85) 2.040 ? . .
H(96) C(86) 2.656 ? . .
H(96) C(87) 3.188 ? . .
H(96) C(88) 2.642 ? . .
H(96) C(89) 2.045 ? . .
H(96) H(42) 3.580 ? . 2_454
H(96) H(95) 3.006 ? . .
H(96) H(97) 2.332 ? . .
H(96) H(98) 2.827 ? . .
H(96) H(99) 3.549 ? . .
H(96) H(100) 2.521 ? . .
H(96) H(103) 2.473 ? . .
H(96) H(104) 3.531 ? . .
H(96) H(105) 2.821 ? . .
H(97) N(10) 3.349 ? . 2_454
H(97) N(12) 2.774 ? . .
H(97) N(18) 3.269 ? . .
H(97) N(19) 3.391 ? . .
H(97) C(16) 3.591 ? . 2_454
H(97) C(19) 3.336 ? . 2_454
H(97) C(83) 2.753 ? . .
H(97) C(84) 2.062 ? . .
H(97) C(86) 2.064 ? . .
H(97) C(87) 3.358 ? . .
H(97) C(89) 3.348 ? . .
H(97) H(8) 3.423 ? . 2_454
H(97) H(9) 2.762 ? . 2_454
H(97) H(12) 2.368 ? . 2_454
H(97) H(95) 2.131 ? . .
H(97) H(96) 2.332 ? . .
H(97) H(98) 1.571 ? . .
H(97) H(99) 2.374 ? . .
H(97) H(100) 2.324 ? . .
H(97) H(105) 3.556 ? . .
H(98) N(9) 3.535 ? . 2_454
H(98) N(12) 2.767 ? . .
H(98) C(83) 2.965 ? . .
H(98) C(84) 2.062 ? . .
H(98) C(86) 2.063 ? . .
H(98) C(87) 2.766 ? . .
H(98) C(88) 3.328 ? . .
H(98) C(89) 2.734 ? . .
H(98) H(12) 3.222 ? . 2_454
H(98) H(70) 3.205 ? . 2_454
H(98) H(95) 2.552 ? . .
H(98) H(96) 2.827 ? . .
H(98) H(97) 1.571 ? . .
H(98) H(99) 2.328 ? . .
H(98) H(100) 2.835 ? . .
H(98) H(102) 2.641 ? . .
H(98) H(105) 2.519 ? . .
H(99) C(19) 3.086 ? . 2_454
H(99) C(20) 3.016 ? . 2_454
H(99) C(84) 3.331 ? . .
H(99) C(85) 2.058 ? . .
H(99) C(87) 2.059 ? . .
H(99) C(88) 3.349 ? . .
H(99) H(12) 2.476 ? . 2_454
H(99) H(13) 3.421 ? . 2_454
H(99) H(14) 2.504 ? . 2_454
H(99) H(15) 3.065 ? . 2_454
H(99) H(69) 3.372 ? . 2_454
H(99) H(70) 3.560 ? . 2_454
H(99) H(96) 3.549 ? . .
H(99) H(97) 2.374 ? . .
H(99) H(98) 2.328 ? . .
H(99) H(100) 1.568 ? . .
H(99) H(101) 2.362 ? . .
H(99) H(102) 2.333 ? . .
H(99) H(145) 3.511 ? . .
H(99) H(146) 3.041 ? . .
H(100) N(18) 2.937 ? . .
H(100) N(19) 2.959 ? . .
H(100) N(20) 3.414 ? . .
H(100) C(84) 2.727 ? . .
H(100) C(85) 2.058 ? . .
H(100) C(87) 2.059 ? . .
H(100) C(88) 2.738 ? . .
H(100) C(89) 3.287 ? . .
H(100) H(12) 3.106 ? . 2_454
H(100) H(96) 2.521 ? . .
H(100) H(97) 2.324 ? . .
H(100) H(98) 2.835 ? . .
H(100) H(99) 1.568 ? . .
H(100) H(101) 2.331 ? . .
H(100) H(102) 2.835 ? . .
H(100) H(103) 2.598 ? . .
H(100) H(146) 3.124 ? . .
H(100) H(163) 3.166 ? . .
H(100) H(164) 3.317 ? . .
H(101) C(25) 3.543 ? . 4_454
H(101) C(85) 3.357 ? . .
H(101) C(86) 2.062 ? . .
H(101) C(88) 2.065 ? . .
H(101) C(89) 3.333 ? . .
H(101) H(23) 3.552 ? . 4_454
H(101) H(25) 2.759 ? . 4_454
H(101) H(28) 3.401 ? . 4_454
H(101) H(34) 3.181 ? . 4_454
H(101) H(99) 2.362 ? . .
H(101) H(100) 2.331 ? . .
H(101) H(102) 1.570 ? . .
H(101) H(103) 2.355 ? . .
H(101) H(104) 2.371 ? . .
H(101) H(105) 3.526 ? . .
H(101) H(165) 3.508 ? . .
H(102) C(39) 3.413 ? . 2_454
H(102) C(84) 3.270 ? . .
H(102) C(85) 2.754 ? . .
H(102) C(86) 2.062 ? . .
H(102) C(88) 2.065 ? . .
H(102) C(89) 2.694 ? . .
H(102) H(25) 2.899 ? . 4_454
H(102) H(50) 3.451 ? . 2_454
H(102) H(69) 3.343 ? . 2_454
H(102) H(72) 3.206 ? . 2_454
H(102) H(98) 2.641 ? . .
H(102) H(99) 2.333 ? . .
H(102) H(100) 2.835 ? . .
H(102) H(101) 1.570 ? . .
H(102) H(103) 2.845 ? . .
H(102) H(104) 2.350 ? . .
H(102) H(105) 2.467 ? . .
H(102) H(180) 3.520 ? . 2_454
H(103) O(15) 3.022 ? . 2_454
H(103) N(11) 2.794 ? . .
H(103) C(76) 2.975 ? . .
H(103) C(84) 2.708 ? . .
H(103) C(85) 3.285 ? . .
H(103) C(86) 2.732 ? . .
H(103) C(87) 2.070 ? . .
H(103) C(89) 2.075 ? . .
H(103) C(127) 3.475 ? . .
H(103) H(37) 3.189 ? . 4_454
H(103) H(92) 2.517 ? . .
H(103) H(96) 2.473 ? . .
H(103) H(100) 2.598 ? . .
H(103) H(101) 2.355 ? . .
H(103) H(102) 2.845 ? . .
H(103) H(104) 1.572 ? . .
H(103) H(105) 2.842 ? . .
H(103) H(164) 2.964 ? . .
H(103) H(165) 3.242 ? . .
H(104) N(11) 2.774 ? . .
H(104) C(30) 3.368 ? . 4_454
H(104) C(76) 2.742 ? . .
H(104) C(84) 3.349 ? . .
H(104) C(86) 3.354 ? . .
H(104) C(87) 2.071 ? . .
H(104) C(89) 2.075 ? . .
H(104) C(136) 3.264 ? . 2_454
H(104) H(32) 3.043 ? . 4_454
H(104) H(34) 2.836 ? . 4_454
H(104) H(37) 2.941 ? . 4_454
H(104) H(72) 3.097 ? . 2_454
H(104) H(92) 2.112 ? . .
H(104) H(96) 3.531 ? . .
H(104) H(101) 2.371 ? . .
H(104) H(102) 2.350 ? . .
H(104) H(103) 1.572 ? . .
H(104) H(105) 2.365 ? . .
H(104) H(180) 2.564 ? . 2_454
H(104) H(181) 3.158 ? . 2_454
H(105) Mn(3) 3.184 ? . .
H(105) N(11) 2.017 ? . .
H(105) N(12) 2.670 ? . .
H(105) N(13) 3.115 ? . .
H(105) C(40) 3.413 ? . 2_454
H(105) C(41) 3.268 ? . 2_454
H(105) C(76) 2.925 ? . .
H(105) C(84) 2.050 ? . .
H(105) C(85) 2.661 ? . .
H(105) C(86) 3.173 ? . .
H(105) C(87) 2.632 ? . .
H(105) C(88) 2.055 ? . .
H(105) C(136) 3.259 ? . 2_454
H(105) H(51) 3.435 ? . 2_454
H(105) H(92) 3.046 ? . .
H(105) H(96) 2.821 ? . .
H(105) H(97) 3.556 ? . .
H(105) H(98) 2.519 ? . .
H(105) H(101) 3.526 ? . .
H(105) H(102) 2.467 ? . .
H(105) H(103) 2.842 ? . .
H(105) H(104) 2.365 ? . .
H(105) H(180) 2.312 ? . 2_454
H(106) N(17) 3.368 ? . 3_545
H(106) C(71) 2.916 ? . .
H(106) C(90) 2.065 ? . .
H(106) C(92) 3.272 ? . .
H(106) C(93) 2.420 ? . .
H(106) C(113) 3.119 ? . 3_545
H(106) C(130) 3.021 ? . 3_545
H(106) C(131) 3.046 ? . 3_545
H(106) H(107) 1.568 ? . .
H(106) H(108) 1.568 ? . .
H(106) H(109) 3.405 ? . .
H(106) H(111) 3.540 ? . .
H(106) H(112) 3.341 ? . .
H(106) H(113) 2.591 ? . .
H(106) H(114) 2.218 ? . .
H(106) H(132) 2.624 ? . 3_545
H(106) H(143) 3.530 ? . 3_545
H(106) H(167) 2.486 ? . 3_545
H(106) H(168) 2.432 ? . 3_545
H(106) H(171) 3.167 ? . 3_545
H(107) O(6) 2.349 ? . .
H(107) N(14) 3.112 ? . .
H(107) N(15) 3.015 ? . .
H(107) C(70) 2.648 ? . .
H(107) C(71) 2.492 ? . .
H(107) C(90) 2.065 ? . .
H(107) C(92) 2.937 ? . .
H(107) C(93) 3.237 ? . .
H(107) C(130) 3.507 ? . 3_545
H(107) H(106) 1.568 ? . .
H(107) H(108) 1.568 ? . .
H(107) H(109) 2.723 ? . .
H(107) H(110) 3.592 ? . .
H(107) H(111) 3.541 ? . .
H(107) H(113) 3.507 ? . .
H(107) H(114) 3.345 ? . .
H(107) H(124) 2.992 ? . .
H(107) H(167) 2.630 ? . 3_545
H(107) H(168) 3.533 ? . 3_545
H(107) H(171) 3.211 ? . 3_545
H(108) O(6) 3.344 ? . .
H(108) C(71) 3.273 ? . .
H(108) C(90) 2.065 ? . .
H(108) C(92) 2.487 ? . .
H(108) C(93) 2.864 ? . .
H(108) C(98) 3.221 ? . .
H(108) C(131) 3.410 ? . 3_545
H(108) C(132) 3.297 ? . 3_545
H(108) H(106) 1.568 ? . .
H(108) H(107) 1.568 ? . .
H(108) H(109) 2.290 ? . .
H(108) H(110) 3.399 ? . .
H(108) H(111) 2.681 ? . .
H(108) H(112) 3.532 ? . .
H(108) H(113) 3.464 ? . .
H(108) H(114) 2.613 ? . .
H(108) H(124) 2.498 ? . .
H(108) H(126) 3.166 ? . .
H(108) H(167) 3.092 ? . 3_545
H(108) H(168) 2.914 ? . 3_545
H(108) H(170) 3.599 ? . 3_545
H(108) H(171) 2.561 ? . 3_545
H(109) O(6) 2.538 ? . .
H(109) O(7) 3.363 ? . .
H(109) C(70) 3.112 ? . .
H(109) C(71) 2.934 ? . .
H(109) C(90) 2.060 ? . .
H(109) C(91) 2.500 ? . .
H(109) C(93) 3.265 ? . .
H(109) C(97) 3.203 ? . .
H(109) C(98) 3.382 ? . .
H(109) H(106) 3.405 ? . .
H(109) H(107) 2.723 ? . .
H(109) H(108) 2.290 ? . .
H(109) H(110) 1.568 ? . .
H(109) H(111) 1.568 ? . .
H(109) H(112) 3.413 ? . .
H(109) H(114) 3.514 ? . .
H(109) H(122) 3.047 ? . .
H(109) H(123) 2.580 ? . .
H(109) H(124) 2.488 ? . .
H(109) H(140) 2.951 ? . .
H(109) H(141) 3.529 ? . .
H(110) O(6) 2.999 ? . .
H(110) C(70) 2.987 ? . .
H(110) C(71) 2.523 ? . .
H(110) C(72) 3.468 ? . .
H(110) C(90) 2.060 ? . .
H(110) C(91) 3.285 ? . .
H(110) C(93) 2.938 ? . .
H(110) C(117) 3.329 ? . .
H(110) C(117) 3.230 ? . 2_454
H(110) H(107) 3.592 ? . .
H(110) H(108) 3.399 ? . .
H(110) H(109) 1.568 ? . .
H(110) H(111) 1.568 ? . .
H(110) H(112) 2.730 ? . .
H(110) H(114) 3.523 ? . .
H(110) H(122) 3.594 ? . 2_454
H(110) H(139) 3.157 ? . 2_454
H(110) H(140) 2.412 ? . .
H(110) H(140) 3.071 ? . 2_454
H(110) H(141) 3.573 ? . .
H(110) H(141) 2.920 ? . 2_454
H(111) C(71) 3.290 ? . .
H(111) C(90) 2.060 ? . .
H(111) C(91) 2.909 ? . .
H(111) C(93) 2.476 ? . .
H(111) C(97) 2.860 ? . 2_454
H(111) H(106) 3.540 ? . .
H(111) H(107) 3.541 ? . .
H(111) H(108) 2.681 ? . .
H(111) H(109) 1.568 ? . .
H(111) H(110) 1.568 ? . .
H(111) H(112) 2.301 ? . .
H(111) H(113) 3.395 ? . .
H(111) H(114) 2.645 ? . .
H(111) H(121) 2.547 ? . 2_454
H(111) H(122) 2.724 ? . 2_454
H(111) H(123) 3.228 ? . .
H(111) H(123) 2.826 ? . 2_454
H(111) H(141) 3.250 ? . 2_454
H(112) C(33) 3.389 ? . .
H(112) C(35) 3.162 ? . .
H(112) C(71) 2.936 ? . .
H(112) C(72) 3.140 ? . .
H(112) C(90) 2.063 ? . .
H(112) C(91) 3.244 ? . .
H(112) C(92) 2.508 ? . .
H(112) H(38) 3.292 ? . .
H(112) H(40) 2.872 ? . .
H(112) H(43) 3.139 ? . .
H(112) H(44) 3.440 ? . .
H(112) H(46) 2.313 ? . .
H(112) H(90) 2.643 ? . .
H(112) H(106) 3.341 ? . .
H(112) H(108) 3.532 ? . .
H(112) H(109) 3.413 ? . .
H(112) H(110) 2.730 ? . .
H(112) H(111) 2.301 ? . .
H(112) H(113) 1.568 ? . .
H(112) H(114) 1.568 ? . .
H(112) H(121) 3.574 ? . 2_454
H(112) H(141) 3.513 ? . 2_454
H(113) C(33) 3.506 ? . .
H(113) C(71) 2.532 ? . .
H(113) C(72) 2.430 ? . .
H(113) C(90) 2.063 ? . .
H(113) C(91) 2.849 ? . .
H(113) C(92) 3.288 ? . .
H(113) H(38) 3.219 ? . .
H(113) H(40) 2.926 ? . .
H(113) H(46) 3.251 ? . .
H(113) H(90) 1.840 ? . .
H(113) H(106) 2.591 ? . .
H(113) H(107) 3.507 ? . .
H(113) H(108) 3.464 ? . .
H(113) H(111) 3.395 ? . .
H(113) H(112) 1.568 ? . .
H(113) H(114) 1.568 ? . .
H(113) H(131) 3.506 ? . 3_545
H(113) H(198) 3.259 ? . 3_545
H(113) H(206) 3.392 ? . .
H(114) C(71) 3.295 ? . .
H(114) C(90) 2.063 ? . .
H(114) C(91) 2.427 ? . .
H(114) C(92) 2.885 ? . .
H(114) H(46) 2.970 ? . .
H(114) H(90) 3.307 ? . .
H(114) H(106) 2.218 ? . .
H(114) H(107) 3.345 ? . .
H(114) H(108) 2.613 ? . .
H(114) H(109) 3.514 ? . .
H(114) H(110) 3.523 ? . .
H(114) H(111) 2.645 ? . .
H(114) H(112) 1.568 ? . .
H(114) H(113) 1.568 ? . .
H(114) H(132) 3.589 ? . 3_545
H(114) H(168) 3.550 ? . 3_545
H(114) H(210) 3.457 ? . 4_444
H(114) H(212) 3.391 ? . 4_444
H(115) C(1) 3.521 ? . .
H(115) C(94) 3.270 ? . 2_454
H(115) C(109) 3.268 ? . .
H(115) C(110) 2.854 ? . .
H(115) C(128) 2.003 ? . .
H(115) C(141) 2.399 ? . .
H(115) C(142) 3.063 ? . .
H(115) H(115) 2.360 ? . 2_454
H(115) H(116) 1.568 ? . .
H(115) H(116) 3.473 ? . 2_454
H(115) H(117) 1.568 ? . .
H(115) H(130) 3.000 ? . .
H(115) H(130) 3.461 ? . 2_454
H(115) H(157) 3.598 ? . 2_454
H(115) H(193) 2.594 ? . .
H(115) H(194) 2.209 ? . .
H(115) H(195) 3.314 ? . .
H(115) H(196) 3.349 ? . .
H(115) H(197) 3.158 ? . .
H(115) H(219) 3.374 ? . .
H(115) H(219) 3.510 ? . 2_454
H(115) H(220) 3.103 ? . .
H(115) H(221) 3.524 ? . .
H(116) C(1) 3.561 ? . .
H(116) C(109) 3.244 ? . .
H(116) C(110) 2.420 ? . .
H(116) C(111) 3.011 ? . .
H(116) C(128) 2.004 ? . .
H(116) C(141) 3.205 ? . .
H(116) C(142) 2.682 ? . .
H(116) H(115) 1.568 ? . .
H(116) H(115) 3.473 ? . 2_454
H(116) H(117) 1.568 ? . .
H(116) H(130) 3.416 ? . .
H(116) H(131) 3.057 ? . .
H(116) H(193) 3.487 ? . .
H(116) H(194) 3.338 ? . .
H(116) H(196) 3.310 ? . .
H(116) H(197) 2.399 ? . .
H(116) H(198) 3.341 ? . .
H(116) H(219) 3.058 ? . 2_454
H(116) H(220) 3.025 ? . .
H(116) H(221) 3.332 ? . .
H(116) H(221) 3.352 ? . 2_454
H(117) C(1) 3.321 ? . .
H(117) C(110) 3.236 ? . .
H(117) C(128) 2.004 ? . .
H(117) C(141) 2.840 ? . .
H(117) C(142) 2.269 ? . .
H(117) H(35) 3.346 ? . 3_455
H(117) H(115) 1.568 ? . .
H(117) H(116) 1.568 ? . .
H(117) H(157) 3.236 ? . 2_454
H(117) H(193) 3.459 ? . .
H(117) H(194) 2.618 ? . .
H(117) H(195) 3.487 ? . .
H(117) H(196) 2.441 ? . .
H(117) H(197) 2.041 ? . .
H(117) H(198) 3.196 ? . .
H(117) H(219) 3.470 ? . .
H(117) H(220) 2.543 ? . .
H(117) H(221) 3.531 ? . .
H(118) C(78) 2.951 ? . .
H(118) C(79) 3.129 ? . .
H(118) C(95) 2.064 ? . .
H(118) C(97) 3.272 ? . .
H(118) C(98) 2.465 ? . .
H(118) C(125) 3.208 ? . 1_545
H(118) C(126) 3.457 ? . 1_545
H(118) H(63) 3.565 ? . 2_454
H(118) H(93) 2.646 ? . .
H(118) H(119) 1.568 ? . .
H(118) H(120) 1.568 ? . .
H(118) H(121) 3.380 ? . .
H(118) H(123) 3.558 ? . .
H(118) H(124) 3.373 ? . .
H(118) H(125) 2.680 ? . .
H(118) H(126) 2.244 ? . .
H(118) H(158) 2.469 ? . 1_545
H(118) H(160) 2.542 ? . 1_545
H(118) H(162) 3.194 ? . 1_545
H(119) C(78) 2.550 ? . .
H(119) C(79) 2.423 ? . .
H(119) C(95) 2.064 ? . .
H(119) C(97) 2.873 ? . .
H(119) C(98) 3.252 ? . .
H(119) H(93) 1.817 ? . .
H(119) H(118) 1.568 ? . .
H(119) H(120) 1.568 ? . .
H(119) H(121) 2.623 ? . .
H(119) H(122) 3.535 ? . .
H(119) H(123) 3.480 ? . .
H(119) H(125) 3.573 ? . .
H(119) H(126) 3.344 ? . .
H(119) H(158) 3.541 ? . 1_545
H(119) H(160) 2.953 ? . 1_545
H(119) H(205) 3.498 ? . 3_445
H(120) C(78) 3.314 ? . .
H(120) C(95) 2.064 ? . .
H(120) C(97) 2.455 ? . .
H(120) C(98) 2.843 ? . .
H(120) H(93) 3.290 ? . .
H(120) H(118) 1.568 ? . .
H(120) H(119) 1.568 ? . .
H(120) H(121) 2.263 ? . .
H(120) H(122) 3.373 ? . .
H(120) H(123) 2.632 ? . .
H(120) H(124) 3.476 ? . .
H(120) H(125) 3.482 ? . .
H(120) H(126) 2.583 ? . .
H(120) H(158) 3.271 ? . 1_545
H(120) H(193) 3.195 ? . 1_545
H(121) C(78) 2.934 ? . .
H(121) C(92) 3.504 ? . 2_454
H(121) C(95) 2.085 ? . .
H(121) C(96) 2.458 ? . .
H(121) C(98) 3.274 ? . .
H(121) H(111) 2.547 ? . 2_454
H(121) H(112) 3.574 ? . 2_454
H(121) H(118) 3.380 ? . .
H(121) H(119) 2.623 ? . .
H(121) H(120) 2.263 ? . .
H(121) H(122) 1.568 ? . .
H(121) H(123) 1.568 ? . .
H(121) H(124) 3.404 ? . .
H(121) H(126) 3.541 ? . .
H(122) O(7) 2.370 ? . .
H(122) C(77) 2.652 ? . .
H(122) C(78) 2.512 ? . .
H(122) C(92) 3.558 ? . 2_454
H(122) C(95) 2.085 ? . .
H(122) C(96) 3.265 ? . .
H(122) C(98) 2.952 ? . .
H(122) C(117) 3.378 ? . .
H(122) H(44) 3.236 ? . 2_454
H(122) H(109) 3.047 ? . .
H(122) H(110) 3.594 ? . 2_454
H(122) H(111) 2.724 ? . 2_454
H(122) H(119) 3.535 ? . .
H(122) H(120) 3.373 ? . .
H(122) H(121) 1.568 ? . .
H(122) H(123) 1.568 ? . .
H(122) H(124) 2.736 ? . .
H(122) H(126) 3.554 ? . .
H(122) H(140) 3.471 ? . .
H(122) H(141) 2.549 ? . .
H(123) O(7) 3.392 ? . .
H(123) C(78) 3.297 ? . .
H(123) C(92) 3.304 ? . .
H(123) C(95) 2.085 ? . .
H(123) C(96) 2.885 ? . .
H(123) C(98) 2.505 ? . .
H(123) H(109) 2.580 ? . .
H(123) H(111) 3.228 ? . .
H(123) H(111) 2.826 ? . 2_454
H(123) H(118) 3.558 ? . .
H(123) H(119) 3.480 ? . .
H(123) H(120) 2.632 ? . .
H(123) H(121) 1.568 ? . .
H(123) H(122) 1.568 ? . .
H(123) H(123) 3.222 ? . 2_454
H(123) H(124) 2.300 ? . .
H(123) H(125) 3.417 ? . .
H(123) H(126) 2.701 ? . .
H(124) O(6) 3.354 ? . .
H(124) O(7) 2.626 ? . .
H(124) C(77) 3.111 ? . .
H(124) C(78) 2.941 ? . .
H(124) C(91) 3.137 ? . .
H(124) C(92) 3.365 ? . .
H(124) C(95) 2.042 ? . .
H(124) C(96) 3.231 ? . .
H(124) C(97) 2.504 ? . .
H(124) H(107) 2.992 ? . .
H(124) H(108) 2.498 ? . .
H(124) H(109) 2.488 ? . .
H(124) H(118) 3.373 ? . .
H(124) H(120) 3.476 ? . .
H(124) H(121) 3.404 ? . .
H(124) H(122) 2.736 ? . .
H(124) H(123) 2.300 ? . .
H(124) H(125) 1.568 ? . .
H(124) H(126) 1.568 ? . .
H(124) H(171) 3.047 ? . 3_545
H(125) O(7) 3.079 ? . .
H(125) C(55) 3.399 ? . 2_454
H(125) C(77) 2.980 ? . .
H(125) C(78) 2.525 ? . .
H(125) C(79) 3.453 ? . .
H(125) C(95) 2.042 ? . .
H(125) C(96) 2.897 ? . .
H(125) C(97) 3.296 ? . .
H(125) H(62) 3.154 ? . 2_454
H(125) H(63) 2.997 ? . 2_454
H(125) H(64) 2.947 ? . 2_454
H(125) H(118) 2.680 ? . .
H(125) H(119) 3.573 ? . .
H(125) H(120) 3.482 ? . .
H(125) H(123) 3.417 ? . .
H(125) H(124) 1.568 ? . .
H(125) H(126) 1.568 ? . .
H(125) H(171) 2.974 ? . 3_545
H(125) H(172) 3.591 ? . 3_545
H(126) C(78) 3.294 ? . .
H(126) C(95) 2.042 ? . .
H(126) C(96) 2.421 ? . .
H(126) C(97) 2.917 ? . .
H(126) C(132) 3.403 ? . 3_545
H(126) H(108) 3.166 ? . .
H(126) H(118) 2.244 ? . .
H(126) H(119) 3.344 ? . .
H(126) H(120) 2.583 ? . .
H(126) H(121) 3.541 ? . .
H(126) H(122) 3.554 ? . .
H(126) H(123) 2.701 ? . .
H(126) H(124) 1.568 ? . .
H(126) H(125) 1.568 ? . .
H(126) H(170) 3.365 ? . 3_545
H(126) H(171) 2.648 ? . 3_545
H(127) C(100) 3.217 ? . .
H(127) C(101) 1.963 ? . .
H(127) C(103) 2.006 ? . .
H(127) C(104) 3.197 ? . .
H(127) C(114) 2.647 ? . .
H(127) C(115) 2.420 ? . .
H(127) C(120) 2.663 ? . .
H(127) C(121) 3.016 ? . .
H(127) C(123) 2.804 ? . .
H(127) H(16) 3.087 ? . 2_454
H(127) H(133) 2.630 ? . .
H(127) H(134) 1.832 ? . .
H(127) H(135) 3.291 ? . .
H(127) H(137) 3.530 ? . .
H(127) H(149) 2.498 ? . .
H(127) H(150) 3.506 ? . .
H(127) H(154) 2.568 ? . .
H(127) H(155) 2.751 ? . .
H(127) H(176) 3.415 ? . 4_354
H(127) H(177) 3.363 ? . 4_354
H(127) H(186) 2.980 ? . 3_454
H(128) N(3) 3.327 ? . 2_454
H(128) N(4) 3.040 ? . 2_454
H(128) N(5) 3.189 ? . 2_454
H(128) C(100) 3.294 ? . .
H(128) C(102) 3.216 ? . .
H(128) C(103) 2.024 ? . .
H(128) C(105) 2.043 ? . .
H(128) C(106) 2.558 ? . .
H(128) C(120) 2.739 ? . .
H(128) C(122) 2.542 ? . .
H(128) H(10) 2.868 ? . 2_454
H(128) H(51) 3.578 ? . 4_354
H(128) H(52) 3.533 ? . 4_354
H(128) H(129) 2.319 ? . .
H(128) H(151) 2.886 ? . .
H(128) H(152) 1.843 ? . .
H(128) H(153) 3.344 ? . .
H(129) N(3) 2.754 ? . 2_454
H(129) N(4) 3.255 ? . 2_454
H(129) N(15) 3.392 ? . 3_455
H(129) N(16) 1.892 ? . .
H(129) C(100) 3.324 ? . .
H(129) C(104) 2.545 ? . .
H(129) C(105) 2.059 ? . .
H(129) C(129) 2.562 ? . .
H(129) C(134) 2.505 ? . .
H(129) H(10) 3.414 ? . 2_454
H(129) H(65) 3.175 ? . 4_354
H(129) H(128) 2.319 ? . .
H(129) H(166) 3.105 ? . .
H(129) H(174) 2.175 ? . .
H(129) H(175) 2.484 ? . .
H(130) C(94) 3.238 ? . .
H(130) C(107) 3.250 ? . .
H(130) C(108) 1.991 ? . .
H(130) C(110) 2.000 ? . .
H(130) C(111) 3.166 ? . .
H(130) C(124) 2.666 ? . .
H(130) C(125) 2.433 ? . .
H(130) C(126) 3.591 ? . .
H(130) C(128) 2.673 ? . .
H(130) C(141) 2.552 ? . .
H(130) H(115) 3.000 ? . .
H(130) H(115) 3.461 ? . 2_454
H(130) H(116) 3.416 ? . .
H(130) H(157) 2.473 ? . .
H(130) H(158) 1.976 ? . .
H(130) H(160) 3.482 ? . .
H(130) H(162) 3.354 ? . .
H(130) H(193) 1.811 ? . .
H(130) H(194) 3.194 ? . .
H(130) H(195) 3.143 ? . .
H(130) H(219) 3.262 ? . 2_454
H(131) C(94) 3.374 ? . .
H(131) C(107) 3.268 ? . .
H(131) C(109) 3.181 ? . .
H(131) C(110) 1.971 ? . .
H(131) C(112) 2.034 ? . .
H(131) C(113) 2.581 ? . .
H(131) C(128) 2.659 ? . .
H(131) C(142) 2.467 ? . .
H(131) H(113) 3.506 ? . 3_455
H(131) H(116) 3.057 ? . .
H(131) H(132) 2.345 ? . .
H(131) H(196) 3.399 ? . .
H(131) H(197) 2.419 ? . .
H(131) H(198) 2.069 ? . .
H(131) H(209) 3.480 ? . 2_454
H(131) H(210) 3.076 ? . 2_454
H(132) N(17) 1.885 ? . .
H(132) C(91) 3.575 ? . 3_455
H(132) C(107) 3.312 ? . .
H(132) C(111) 2.567 ? . .
H(132) C(112) 2.053 ? . .
H(132) C(130) 2.496 ? . .
H(132) C(131) 2.543 ? . .
H(132) H(106) 2.624 ? . 3_455
H(132) H(114) 3.589 ? . 3_455
H(132) H(131) 2.345 ? . .
H(132) H(143) 3.446 ? . .
H(132) H(167) 2.835 ? . .
H(132) H(168) 2.057 ? . .
H(132) H(169) 2.778 ? . .
H(132) H(210) 2.986 ? . 2_454
H(133) C(101) 2.965 ? . .
H(133) C(102) 3.136 ? . .
H(133) C(114) 2.076 ? . .
H(133) C(116) 2.430 ? . .
H(133) C(119) 3.265 ? . .
H(133) H(54) 2.897 ? . 2_464
H(133) H(55) 2.950 ? . 2_464
H(133) H(58) 3.335 ? . 2_464
H(133) H(82) 3.292 ? . 2_464
H(133) H(127) 2.630 ? . .
H(133) H(134) 1.568 ? . .
H(133) H(135) 1.567 ? . .
H(133) H(136) 3.348 ? . .
H(133) H(137) 2.617 ? . .
H(133) H(138) 2.211 ? . .
H(133) H(145) 3.384 ? . .
H(133) H(147) 3.529 ? . .
H(133) H(176) 3.544 ? . 4_354
H(134) C(101) 2.560 ? . .
H(134) C(102) 2.454 ? . .
H(134) C(114) 2.076 ? . .
H(134) C(116) 3.228 ? . .
H(134) C(119) 2.907 ? . .
H(134) C(138) 3.306 ? . 3_454
H(134) H(127) 1.832 ? . .
H(134) H(133) 1.568 ? . .
H(134) H(135) 1.568 ? . .
H(134) H(137) 3.508 ? . .
H(134) H(138) 3.328 ? . .
H(134) H(145) 2.670 ? . .
H(134) H(146) 3.576 ? . .
H(134) H(147) 3.502 ? . .
H(134) H(186) 2.358 ? . 3_454
H(134) H(190) 3.277 ? . 3_454
H(134) H(192) 3.586 ? . 3_454
H(135) C(101) 3.321 ? . .
H(135) C(114) 2.076 ? . .
H(135) C(116) 2.861 ? . .
H(135) C(119) 2.460 ? . .
H(135) H(22) 3.479 ? . 4_454
H(135) H(26) 2.902 ? . 4_454
H(135) H(55) 3.444 ? . 2_464
H(135) H(58) 2.924 ? . 2_464
H(135) H(127) 3.291 ? . .
H(135) H(133) 1.567 ? . .
H(135) H(134) 1.568 ? . .
H(135) H(136) 3.520 ? . .
H(135) H(137) 3.473 ? . .
H(135) H(138) 2.605 ? . .
H(135) H(145) 2.266 ? . .
H(135) H(146) 3.380 ? . .
H(135) H(147) 2.633 ? . .
H(135) H(186) 3.406 ? . 3_454
H(135) H(190) 3.386 ? . 3_454
H(135) H(192) 3.370 ? . 3_454
H(136) O(9) 2.604 ? . .
H(136) O(10) 3.337 ? . .
H(136) C(100) 3.068 ? . .
H(136) C(101) 2.889 ? . .
H(136) C(114) 2.035 ? . .
H(136) C(115) 3.237 ? . .
H(136) C(119) 2.520 ? . .
H(136) C(126) 2.956 ? . .
H(136) H(133) 3.348 ? . .
H(136) H(135) 3.520 ? . .
H(136) H(137) 1.568 ? . .
H(136) H(138) 1.568 ? . .
H(136) H(145) 3.424 ? . .
H(136) H(146) 2.730 ? . .
H(136) H(147) 2.341 ? . .
H(136) H(161) 2.589 ? . .
H(136) H(163) 3.095 ? . .
H(136) H(200) 3.508 ? . 1_565
H(136) H(201) 3.303 ? . 1_565
H(136) H(225) 2.468 ? . .
H(137) O(9) 3.124 ? . .
H(137) C(100) 2.973 ? . .
H(137) C(101) 2.477 ? . .
H(137) C(102) 3.320 ? . .
H(137) C(114) 2.035 ? . .
H(137) C(115) 2.856 ? . .
H(137) C(119) 3.293 ? . .
H(137) C(135) 2.824 ? . 4_354
H(137) C(143) 3.404 ? . 1_565
H(137) H(127) 3.530 ? . .
H(137) H(133) 2.617 ? . .
H(137) H(134) 3.508 ? . .
H(137) H(135) 3.473 ? . .
H(137) H(136) 1.568 ? . .
H(137) H(138) 1.568 ? . .
H(137) H(147) 3.426 ? . .
H(137) H(176) 2.890 ? . 4_354
H(137) H(177) 2.925 ? . 4_354
H(137) H(178) 2.226 ? . 4_354
H(137) H(200) 3.514 ? . 1_565
H(137) H(201) 2.643 ? . 1_565
H(138) C(53) 3.174 ? . 2_464
H(138) C(101) 3.267 ? . .
H(138) C(114) 2.035 ? . .
H(138) C(115) 2.413 ? . .
H(138) C(119) 2.893 ? . .
H(138) C(143) 3.390 ? . 1_565
H(138) H(55) 3.465 ? . 2_464
H(138) H(58) 2.916 ? . 2_464
H(138) H(59) 2.624 ? . 2_464
H(138) H(60) 3.410 ? . 2_464
H(138) H(133) 2.211 ? . .
H(138) H(134) 3.328 ? . .
H(138) H(135) 2.605 ? . .
H(138) H(136) 1.568 ? . .
H(138) H(137) 1.568 ? . .
H(138) H(145) 3.525 ? . .
H(138) H(146) 3.523 ? . .
H(138) H(147) 2.673 ? . .
H(138) H(200) 3.088 ? . 1_565
H(138) H(201) 2.837 ? . 1_565
H(138) H(225) 3.077 ? . .
H(139) O(8) 1.939 ? . .
H(139) O(15) 3.225 ? . 2_454
H(139) C(1) 3.589 ? . 2_454
H(139) H(43) 2.896 ? . 2_454
H(139) H(110) 3.157 ? . 2_454
H(139) H(140) 1.568 ? . .
H(139) H(141) 1.568 ? . .
H(139) H(221) 3.033 ? . 2_454
H(140) Mn(3) 3.482 ? . .
H(140) O(6) 3.065 ? . .
H(140) O(7) 3.560 ? . .
H(140) O(8) 1.939 ? . .
H(140) C(70) 3.363 ? . .
H(140) C(92) 3.102 ? . .
H(140) H(109) 2.951 ? . .
H(140) H(110) 2.412 ? . .
H(140) H(110) 3.071 ? . 2_454
H(140) H(122) 3.471 ? . .
H(140) H(139) 1.568 ? . .
H(140) H(140) 3.133 ? . 2_454
H(140) H(141) 1.568 ? . .
H(141) Mn(3) 3.391 ? . .
H(141) O(7) 2.882 ? . .
H(141) O(8) 1.939 ? . .
H(141) C(34) 3.374 ? . 2_454
H(141) C(92) 3.526 ? . 2_454
H(141) C(97) 3.466 ? . .
H(141) H(43) 2.462 ? . 2_454
H(141) H(109) 3.529 ? . .
H(141) H(110) 3.573 ? . .
H(141) H(110) 2.920 ? . 2_454
H(141) H(111) 3.250 ? . 2_454
H(141) H(112) 3.513 ? . 2_454
H(141) H(122) 2.549 ? . .
H(141) H(139) 1.568 ? . .
H(141) H(140) 1.568 ? . .
H(142) O(10) 3.238 ? . .
H(142) O(11) 1.950 ? . .
H(142) C(107) 3.572 ? . .
H(142) H(143) 1.568 ? . .
H(142) H(144) 1.568 ? . .
H(142) H(161) 2.900 ? . .
H(142) H(178) 3.536 ? . 4_354
H(142) H(179) 3.186 ? . 4_354
H(142) H(199) 2.864 ? . 1_565
H(142) H(201) 3.585 ? . 1_565
H(142) H(205) 3.547 ? . 3_455
H(143) Mn(4) 3.362 ? . .
H(143) O(10) 3.083 ? . .
H(143) O(11) 1.950 ? . .
H(143) N(17) 3.051 ? . .
H(143) C(107) 3.068 ? . .
H(143) C(112) 2.916 ? . .
H(143) C(113) 2.939 ? . .
H(143) H(106) 3.530 ? . 3_455
H(143) H(132) 3.446 ? . .
H(143) H(142) 1.568 ? . .
H(143) H(144) 1.568 ? . .
H(143) H(167) 3.550 ? . .
H(143) H(206) 3.282 ? . 3_455
H(144) O(11) 1.950 ? . .
H(144) N(15) 3.273 ? . 3_455
H(144) C(70) 3.576 ? . 3_455
H(144) C(74) 3.446 ? . 3_455
H(144) C(75) 3.430 ? . 3_455
H(144) C(136) 3.349 ? . 4_354
H(144) H(142) 1.568 ? . .
H(144) H(143) 1.568 ? . .
H(144) H(179) 2.544 ? . 4_354
H(144) H(181) 3.400 ? . 4_354
H(145) C(20) 3.558 ? . 2_454
H(145) C(24) 3.517 ? . 4_454
H(145) C(101) 2.942 ? . .
H(145) C(114) 2.068 ? . .
H(145) C(115) 2.472 ? . .
H(145) C(116) 3.269 ? . .
H(145) H(14) 2.651 ? . 2_454
H(145) H(22) 2.566 ? . 4_454
H(145) H(26) 3.224 ? . 4_454
H(145) H(28) 3.512 ? . 4_454
H(145) H(99) 3.511 ? . .
H(145) H(133) 3.384 ? . .
H(145) H(134) 2.670 ? . .
H(145) H(135) 2.266 ? . .
H(145) H(136) 3.424 ? . .
H(145) H(138) 3.525 ? . .
H(145) H(146) 1.568 ? . .
H(145) H(147) 1.568 ? . .
H(146) O(9) 2.332 ? . .
H(146) C(19) 3.596 ? . 2_454
H(146) C(20) 3.497 ? . 2_454
H(146) C(86) 3.524 ? . .
H(146) C(100) 2.675 ? . .
H(146) C(101) 2.527 ? . .
H(146) C(114) 2.068 ? . .
H(146) C(115) 3.278 ? . .
H(146) C(116) 2.938 ? . .
H(146) H(13) 3.127 ? . 2_454
H(146) H(14) 2.733 ? . 2_454
H(146) H(99) 3.041 ? . .
H(146) H(100) 3.124 ? . .
H(146) H(134) 3.576 ? . .
H(146) H(135) 3.380 ? . .
H(146) H(136) 2.730 ? . .
H(146) H(138) 3.523 ? . .
H(146) H(145) 1.568 ? . .
H(146) H(147) 1.568 ? . .
H(146) H(163) 3.173 ? . .
H(147) O(9) 3.385 ? . .
H(147) C(101) 3.300 ? . .
H(147) C(114) 2.068 ? . .
H(147) C(115) 2.881 ? . .
H(147) C(116) 2.508 ? . .
H(147) H(22) 3.426 ? . 4_454
H(147) H(26) 3.232 ? . 4_454
H(147) H(28) 3.105 ? . 4_454
H(147) H(60) 3.556 ? . 2_464
H(147) H(133) 3.529 ? . .
H(147) H(134) 3.502 ? . .
H(147) H(135) 2.633 ? . .
H(147) H(136) 2.341 ? . .
H(147) H(137) 3.426 ? . .
H(147) H(138) 2.673 ? . .
H(147) H(145) 1.568 ? . .
H(147) H(146) 1.568 ? . .
H(147) H(163) 2.881 ? . .
H(147) H(225) 3.273 ? . .
H(148) O(13) 3.209 ? . 2_453
H(148) C(21) 3.592 ? . 2_454
H(148) C(22) 3.256 ? . 2_454
H(148) C(69) 3.529 ? . 3_454
H(148) C(103) 2.892 ? . .
H(148) C(120) 2.025 ? . .
H(148) C(122) 2.426 ? . .
H(148) C(123) 3.211 ? . .
H(148) H(10) 3.407 ? . 2_454
H(148) H(16) 3.151 ? . 2_454
H(148) H(19) 2.450 ? . 2_454
H(148) H(87) 3.502 ? . 3_454
H(148) H(88) 2.778 ? . 3_454
H(148) H(149) 1.568 ? . .
H(148) H(150) 1.568 ? . .
H(148) H(151) 3.335 ? . .
H(148) H(152) 2.638 ? . .
H(148) H(153) 2.216 ? . .
H(148) H(154) 3.347 ? . .
H(148) H(156) 3.479 ? . .
H(149) C(21) 3.076 ? . 2_454
H(149) C(22) 3.433 ? . 2_454
H(149) C(102) 2.730 ? . .
H(149) C(103) 2.481 ? . .
H(149) C(120) 2.025 ? . .
H(149) C(122) 3.207 ? . .
H(149) C(123) 2.859 ? . .
H(149) C(138) 3.120 ? . 3_454
H(149) H(16) 2.467 ? . 2_454
H(149) H(17) 3.034 ? . 2_454
H(149) H(19) 2.885 ? . 2_454
H(149) H(74) 3.398 ? . 3_454
H(149) H(88) 3.057 ? . 3_454
H(149) H(127) 2.498 ? . .
H(149) H(148) 1.568 ? . .
H(149) H(150) 1.568 ? . .
H(149) H(152) 3.530 ? . .
H(149) H(153) 3.311 ? . .
H(149) H(154) 2.636 ? . .
H(149) H(155) 3.519 ? . .
H(149) H(156) 3.464 ? . .
H(149) H(184) 2.779 ? . 3_454
H(149) H(185) 3.167 ? . 3_454
H(149) H(186) 2.900 ? . 3_454
H(150) C(46) 3.559 ? . 3_454
H(150) C(64) 3.584 ? . 3_454
H(150) C(65) 3.114 ? . 3_454
H(150) C(103) 3.257 ? . .
H(150) C(120) 2.025 ? . .
H(150) C(122) 2.794 ? . .
H(150) C(123) 2.413 ? . .
H(150) H(53) 2.990 ? . 3_454
H(150) H(74) 2.215 ? . 3_454
H(150) H(75) 2.772 ? . 3_454
H(150) H(88) 2.898 ? . 3_454
H(150) H(127) 3.506 ? . .
H(150) H(148) 1.568 ? . .
H(150) H(149) 1.568 ? . .
H(150) H(151) 3.424 ? . .
H(150) H(152) 3.439 ? . .
H(150) H(153) 2.540 ? . .
H(150) H(154) 2.227 ? . .
H(150) H(155) 3.332 ? . .
H(150) H(156) 2.593 ? . .
H(150) H(184) 3.431 ? . 3_454
H(150) H(185) 3.376 ? . 3_454
H(150) H(229) 3.402 ? . 3_454
H(151) O(4) 3.522 ? . 4_354
H(151) O(12) 3.027 ? . 4_354
H(151) C(2) 3.460 ? . 4_354
H(151) C(37) 2.999 ? . 4_354
H(151) C(38) 3.334 ? . 4_354
H(151) C(41) 3.448 ? . 4_354
H(151) C(42) 3.015 ? . 4_354
H(151) C(43) 3.574 ? . 4_354
H(151) C(103) 2.914 ? . .
H(151) C(104) 3.238 ? . .
H(151) C(120) 2.017 ? . .
H(151) C(121) 3.182 ? . .
H(151) C(123) 2.354 ? . .
H(151) H(1) 3.178 ? . 4_354
H(151) H(2) 3.547 ? . 4_354
H(151) H(67) 2.928 ? . 4_354
H(151) H(128) 2.886 ? . .
H(151) H(148) 3.335 ? . .
H(151) H(150) 3.424 ? . .
H(151) H(152) 1.568 ? . .
H(151) H(153) 1.568 ? . .
H(151) H(154) 3.267 ? . .
H(151) H(155) 2.566 ? . .
H(151) H(156) 2.125 ? . .
H(152) O(12) 3.136 ? . 4_354
H(152) N(4) 3.185 ? . 2_454
H(152) N(5) 2.664 ? . 2_454
H(152) C(103) 2.502 ? . .
H(152) C(104) 2.418 ? . .
H(152) C(120) 2.017 ? . .
H(152) C(121) 2.854 ? . .
H(152) C(123) 3.177 ? . .
H(152) H(1) 3.417 ? . 4_354
H(152) H(10) 3.515 ? . 2_454
H(152) H(128) 1.843 ? . .
H(152) H(148) 2.638 ? . .
H(152) H(149) 3.530 ? . .
H(152) H(150) 3.439 ? . .
H(152) H(151) 1.568 ? . .
H(152) H(153) 1.568 ? . .
H(152) H(155) 3.478 ? . .
H(152) H(156) 3.272 ? . .
H(153) O(12) 2.966 ? . 4_354
H(153) O(13) 3.430 ? . 2_453
H(153) N(5) 3.540 ? . 2_454
H(153) C(2) 2.991 ? . 4_354
H(153) C(103) 3.266 ? . .
H(153) C(120) 2.017 ? . .
H(153) C(121) 2.386 ? . .
H(153) C(123) 2.790 ? . .
H(153) H(1) 2.334 ? . 4_354
H(153) H(2) 3.355 ? . 4_354
H(153) H(67) 3.506 ? . 4_354
H(153) H(75) 3.104 ? . 3_454
H(153) H(128) 3.344 ? . .
H(153) H(148) 2.216 ? . .
H(153) H(149) 3.311 ? . .
H(153) H(150) 2.540 ? . .
H(153) H(151) 1.568 ? . .
H(153) H(152) 1.568 ? . .
H(153) H(154) 3.428 ? . .
H(153) H(155) 3.429 ? . .
H(153) H(156) 2.536 ? . .
H(154) C(65) 3.595 ? . 3_454
H(154) C(67) 2.913 ? . 2_464
H(154) C(102) 3.079 ? . .
H(154) C(103) 2.910 ? . .
H(154) C(120) 2.040 ? . .
H(154) C(121) 2.434 ? . .
H(154) C(122) 3.162 ? . .
H(154) H(74) 3.029 ? . 3_454
H(154) H(75) 3.370 ? . 3_454
H(154) H(81) 2.872 ? . 2_464
H(154) H(82) 3.019 ? . 2_464
H(154) H(83) 2.387 ? . 2_464
H(154) H(127) 2.568 ? . .
H(154) H(148) 3.347 ? . .
H(154) H(149) 2.636 ? . .
H(154) H(150) 2.227 ? . .
H(154) H(151) 3.267 ? . .
H(154) H(153) 3.428 ? . .
H(154) H(155) 1.568 ? . .
H(154) H(156) 1.568 ? . .
H(154) H(185) 3.599 ? . 3_454
H(154) H(229) 3.263 ? . 3_454
H(155) C(39) 3.235 ? . 4_354
H(155) C(40) 3.251 ? . 4_354
H(155) C(67) 3.337 ? . 2_464
H(155) C(102) 2.882 ? . .
H(155) C(103) 2.491 ? . .
H(155) C(104) 3.528 ? . .
H(155) C(120) 2.040 ? . .
H(155) C(121) 3.219 ? . .
H(155) C(122) 2.817 ? . .
H(155) C(135) 3.135 ? . 4_354
H(155) H(50) 3.405 ? . 4_354
H(155) H(81) 2.818 ? . 2_464
H(155) H(82) 3.581 ? . 2_464
H(155) H(83) 3.124 ? . 2_464
H(155) H(127) 2.751 ? . .
H(155) H(149) 3.519 ? . .
H(155) H(150) 3.332 ? . .
H(155) H(151) 2.566 ? . .
H(155) H(152) 3.478 ? . .
H(155) H(153) 3.429 ? . .
H(155) H(154) 1.568 ? . .
H(155) H(156) 1.568 ? . .
H(155) H(176) 2.726 ? . 4_354
H(155) H(177) 2.793 ? . 4_354
H(156) C(64) 3.537 ? . 3_454
H(156) C(103) 3.265 ? . .
H(156) C(120) 2.040 ? . .
H(156) C(121) 2.836 ? . .
H(156) C(122) 2.351 ? . .
H(156) H(67) 2.781 ? . 4_354
H(156) H(74) 3.501 ? . 3_454
H(156) H(75) 2.653 ? . 3_454
H(156) H(81) 3.526 ? . 2_464
H(156) H(83) 3.189 ? . 2_464
H(156) H(148) 3.479 ? . .
H(156) H(149) 3.464 ? . .
H(156) H(150) 2.593 ? . .
H(156) H(151) 2.125 ? . .
H(156) H(152) 3.272 ? . .
H(156) H(153) 2.536 ? . .
H(156) H(154) 1.568 ? . .
H(156) H(155) 1.568 ? . .
H(156) H(224) 3.343 ? . 4_354
H(156) H(229) 3.579 ? . 3_454
H(157) C(108) 2.773 ? . .
H(157) C(109) 2.914 ? . .
H(157) C(124) 2.066 ? . .
H(157) C(126) 3.305 ? . .
H(157) C(127) 2.570 ? . .
H(157) H(31) 3.265 ? . 4_454
H(157) H(35) 2.910 ? . 4_454
H(157) H(115) 3.598 ? . 2_454
H(157) H(117) 3.236 ? . 2_454
H(157) H(130) 2.473 ? . .
H(157) H(158) 1.568 ? . .
H(157) H(160) 3.389 ? . .
H(157) H(162) 1.568 ? . .
H(157) H(163) 3.490 ? . .
H(157) H(164) 2.697 ? . .
H(157) H(165) 2.463 ? . .
H(157) H(194) 3.584 ? . 2_454
H(157) H(219) 3.203 ? . 2_454
H(157) H(220) 3.241 ? . 2_454
H(158) C(96) 3.227 ? . 1_565
H(158) C(108) 2.650 ? . .
H(158) C(109) 2.585 ? . .
H(158) C(124) 2.066 ? . .
H(158) C(126) 2.699 ? . .
H(158) C(127) 3.282 ? . .
H(158) H(118) 2.469 ? . 1_565
H(158) H(119) 3.541 ? . 1_565
H(158) H(120) 3.271 ? . 1_565
H(158) H(130) 1.976 ? . .
H(158) H(157) 1.568 ? . .
H(158) H(160) 2.373 ? . .
H(158) H(161) 3.396 ? . .
H(158) H(162) 1.568 ? . .
H(158) H(165) 3.357 ? . .
H(158) H(193) 3.138 ? . .
H(158) H(194) 3.505 ? . 2_454
H(158) H(225) 3.289 ? . .
H(159) O(5) 3.105 ? . .
H(159) O(12) 1.980 ? . .
H(159) O(14) 3.214 ? . 3_445
H(159) C(150) 3.484 ? . 3_446
H(159) C(150) 3.142 ? . 4_444
H(159) C(151) 2.892 ? . 3_445
H(159) H(1) 1.568 ? . .
H(159) H(1) 3.402 ? . 2_455
H(159) H(2) 1.568 ? . .
H(159) H(76) 3.208 ? . .
H(159) H(159) 3.234 ? . 2_455
H(159) H(213) 3.567 ? . 4_444
H(159) H(214) 2.640 ? . 4_444
H(159) H(215) 2.542 ? . 3_446
H(159) H(215) 2.824 ? . 4_444
H(159) H(216) 3.278 ? . 3_445
H(159) H(217) 2.031 ? . 3_445
H(159) H(218) 3.577 ? . 3_445
H(160) C(96) 3.177 ? . 1_565
H(160) C(108) 2.880 ? . .
H(160) C(109) 3.548 ? . .
H(160) C(124) 2.056 ? . .
H(160) C(125) 2.452 ? . .
H(160) C(127) 3.272 ? . .
H(160) C(143) 3.574 ? . 1_565
H(160) H(63) 3.383 ? . 2_464
H(160) H(93) 3.006 ? . 1_565
H(160) H(118) 2.542 ? . 1_565
H(160) H(119) 2.953 ? . 1_565
H(160) H(130) 3.482 ? . .
H(160) H(157) 3.389 ? . .
H(160) H(158) 2.373 ? . .
H(160) H(161) 1.568 ? . .
H(160) H(162) 2.505 ? . .
H(160) H(163) 3.424 ? . .
H(160) H(165) 3.542 ? . .
H(160) H(199) 3.305 ? . 1_565
H(160) H(200) 2.961 ? . 1_565
H(160) H(225) 1.568 ? . .
H(161) O(10) 2.478 ? . .
H(161) C(107) 2.700 ? . .
H(161) C(108) 2.456 ? . .
H(161) C(109) 3.523 ? . .
H(161) C(116) 3.426 ? . .
H(161) C(124) 2.056 ? . .
H(161) C(125) 3.257 ? . .
H(161) C(127) 2.944 ? . .
H(161) C(143) 3.523 ? . 1_565
H(161) H(136) 2.589 ? . .
H(161) H(142) 2.900 ? . .
H(161) H(158) 3.396 ? . .
H(161) H(160) 1.568 ? . .
H(161) H(162) 3.512 ? . .
H(161) H(163) 2.744 ? . .
H(161) H(164) 3.596 ? . .
H(161) H(165) 3.546 ? . .
H(161) H(199) 3.105 ? . 1_565
H(161) H(200) 3.198 ? . 1_565
H(161) H(225) 1.568 ? . .
H(162) C(29) 3.314 ? . 4_454
H(162) C(108) 3.339 ? . .
H(162) C(124) 2.066 ? . .
H(162) C(126) 2.592 ? . .
H(162) C(127) 2.681 ? . .
H(162) H(30) 3.109 ? . 4_454
H(162) H(31) 2.652 ? . 4_454
H(162) H(35) 3.219 ? . 4_454
H(162) H(62) 3.508 ? . 2_464
H(162) H(118) 3.194 ? . 1_565
H(162) H(130) 3.354 ? . .
H(162) H(157) 1.568 ? . .
H(162) H(158) 1.568 ? . .
H(162) H(160) 2.505 ? . .
H(162) H(161) 3.512 ? . .
H(162) H(163) 3.367 ? . .
H(162) H(164) 3.285 ? . .
H(162) H(165) 2.347 ? . .
H(162) H(172) 3.599 ? . 3_555
H(162) H(225) 2.704 ? . .
H(163) O(9) 3.575 ? . .
H(163) O(10) 2.524 ? . .
H(163) C(107) 3.064 ? . .
H(163) C(108) 2.898 ? . .
H(163) C(119) 3.460 ? . .
H(163) C(124) 2.039 ? . .
H(163) C(125) 3.233 ? . .
H(163) C(126) 2.523 ? . .
H(163) H(100) 3.166 ? . .
H(163) H(136) 3.095 ? . .
H(163) H(146) 3.173 ? . .
H(163) H(147) 2.881 ? . .
H(163) H(157) 3.490 ? . .
H(163) H(160) 3.424 ? . .
H(163) H(161) 2.744 ? . .
H(163) H(162) 3.367 ? . .
H(163) H(164) 1.568 ? . .
H(163) H(165) 1.568 ? . .
H(163) H(225) 2.335 ? . .
H(164) O(10) 2.960 ? . .
H(164) O(15) 3.089 ? . 2_454
H(164) N(19) 3.365 ? . .
H(164) N(20) 3.119 ? . .
H(164) C(1) 3.351 ? . 2_454
H(164) C(107) 2.912 ? . .
H(164) C(108) 2.492 ? . .
H(164) C(109) 3.512 ? . .
H(164) C(124) 2.039 ? . .
H(164) C(125) 2.868 ? . .
H(164) C(126) 3.288 ? . .
H(164) H(100) 3.317 ? . .
H(164) H(103) 2.964 ? . .
H(164) H(157) 2.697 ? . .
H(164) H(161) 3.596 ? . .
H(164) H(162) 3.285 ? . .
H(164) H(163) 1.568 ? . .
H(164) H(165) 1.568 ? . .
H(164) H(219) 2.960 ? . 2_454
H(164) H(220) 3.451 ? . 2_454
H(164) H(225) 3.425 ? . .
H(165) C(29) 3.288 ? . 4_454
H(165) C(108) 3.264 ? . .
H(165) C(124) 2.039 ? . .
H(165) C(125) 2.418 ? . .
H(165) C(126) 2.915 ? . .
H(165) H(31) 2.335 ? . 4_454
H(165) H(35) 3.415 ? . 4_454
H(165) H(37) 3.562 ? . 4_454
H(165) H(101) 3.508 ? . .
H(165) H(103) 3.242 ? . .
H(165) H(157) 2.463 ? . .
H(165) H(158) 3.357 ? . .
H(165) H(160) 3.542 ? . .
H(165) H(161) 3.546 ? . .
H(165) H(162) 2.347 ? . .
H(165) H(163) 1.568 ? . .
H(165) H(164) 1.568 ? . .
H(165) H(225) 2.705 ? . .
H(166) Mn(4) 3.082 ? . .
H(166) N(16) 2.010 ? . .
H(166) N(17) 2.684 ? . .
H(166) N(18) 2.782 ? . .
H(166) N(19) 3.466 ? . .
H(166) C(14) 2.868 ? . 2_454
H(166) C(15) 2.931 ? . 2_454
H(166) C(16) 3.113 ? . 2_454
H(166) C(106) 2.955 ? . .
H(166) C(130) 2.051 ? . .
H(166) C(131) 2.610 ? . .
H(166) C(132) 3.163 ? . .
H(166) C(133) 2.641 ? . .
H(166) C(134) 2.044 ? . .
H(166) H(8) 2.847 ? . 2_454
H(166) H(9) 3.077 ? . 2_454
H(166) H(129) 3.105 ? . .
H(166) H(167) 2.826 ? . .
H(166) H(168) 3.502 ? . .
H(166) H(169) 2.425 ? . .
H(166) H(172) 3.538 ? . .
H(166) H(173) 2.497 ? . .
H(166) H(174) 2.349 ? . .
H(166) H(175) 2.831 ? . .
H(167) Mn(4) 3.296 ? . .
H(167) O(11) 3.124 ? . .
H(167) N(14) 3.561 ? . 3_455
H(167) N(15) 2.682 ? . 3_455
H(167) N(16) 2.691 ? . .
H(167) N(17) 2.015 ? . .
H(167) C(91) 2.886 ? . 3_455
H(167) C(113) 2.797 ? . .
H(167) C(129) 2.054 ? . .
H(167) C(131) 2.031 ? . .
H(167) C(132) 2.613 ? . .
H(167) C(133) 3.165 ? . .
H(167) C(134) 2.633 ? . .
H(167) H(106) 2.486 ? . 3_455
H(167) H(107) 2.630 ? . 3_455
H(167) H(108) 3.092 ? . 3_455
H(167) H(132) 2.835 ? . .
H(167) H(143) 3.550 ? . .
H(167) H(166) 2.826 ? . .
H(167) H(168) 2.344 ? . .
H(167) H(169) 2.820 ? . .
H(167) H(170) 3.505 ? . .
H(167) H(171) 2.451 ? . .
H(167) H(174) 3.528 ? . .
H(167) H(175) 2.467 ? . .
H(168) N(17) 2.742 ? . .
H(168) C(91) 3.078 ? . 3_455
H(168) C(113) 2.700 ? . .
H(168) C(129) 3.325 ? . .
H(168) C(130) 2.048 ? . .
H(168) C(132) 2.068 ? . .
H(168) C(133) 3.353 ? . .
H(168) H(39) 3.529 ? . 2_454
H(168) H(106) 2.432 ? . 3_455
H(168) H(107) 3.533 ? . 3_455
H(168) H(108) 2.914 ? . 3_455
H(168) H(114) 3.550 ? . 3_455
H(168) H(132) 2.057 ? . .
H(168) H(166) 3.502 ? . .
H(168) H(167) 2.344 ? . .
H(168) H(169) 1.572 ? . .
H(168) H(170) 2.366 ? . .
H(168) H(171) 2.349 ? . .
H(168) H(208) 3.425 ? . 2_454
H(168) H(210) 3.145 ? . 2_454
H(169) N(17) 2.770 ? . .
H(169) C(13) 3.559 ? . 2_454
H(169) C(33) 3.221 ? . 2_454
H(169) C(113) 3.098 ? . .
H(169) C(129) 2.668 ? . .
H(169) C(130) 2.048 ? . .
H(169) C(132) 2.069 ? . .
H(169) C(133) 2.731 ? . .
H(169) C(134) 3.263 ? . .
H(169) H(39) 2.465 ? . 2_454
H(169) H(40) 3.362 ? . 2_454
H(169) H(41) 2.918 ? . 2_454
H(169) H(132) 2.778 ? . .
H(169) H(166) 2.425 ? . .
H(169) H(167) 2.820 ? . .
H(169) H(168) 1.572 ? . .
H(169) H(170) 2.353 ? . .
H(169) H(171) 2.843 ? . .
H(169) H(173) 2.602 ? . .
H(169) H(208) 3.549 ? . 2_454
H(170) C(130) 3.314 ? . .
H(170) C(131) 2.064 ? . .
H(170) C(133) 2.062 ? . .
H(170) C(134) 3.348 ? . .
H(170) H(39) 2.912 ? . 2_454
H(170) H(108) 3.599 ? . 3_455
H(170) H(126) 3.365 ? . 3_455
H(170) H(167) 3.505 ? . .
H(170) H(168) 2.366 ? . .
H(170) H(169) 2.353 ? . .
H(170) H(171) 1.570 ? . .
H(170) H(172) 2.370 ? . .
H(170) H(173) 2.334 ? . .
H(170) H(196) 3.558 ? . 4_344
H(171) C(91) 3.141 ? . 3_455
H(171) C(98) 3.058 ? . 3_455
H(171) C(129) 3.268 ? . .
H(171) C(130) 2.685 ? . .
H(171) C(131) 2.064 ? . .
H(171) C(133) 2.063 ? . .
H(171) C(134) 2.739 ? . .
H(171) H(106) 3.167 ? . 3_455
H(171) H(107) 3.211 ? . 3_455
H(171) H(108) 2.561 ? . 3_455
H(171) H(124) 3.047 ? . 3_455
H(171) H(125) 2.974 ? . 3_455
H(171) H(126) 2.648 ? . 3_455
H(171) H(167) 2.451 ? . .
H(171) H(168) 2.349 ? . .
H(171) H(169) 2.843 ? . .
H(171) H(170) 1.570 ? . .
H(171) H(172) 2.334 ? . .
H(171) H(173) 2.838 ? . .
H(171) H(175) 2.611 ? . .
H(172) C(29) 3.342 ? . 2_454
H(172) C(55) 3.470 ? . 4_354
H(172) C(129) 3.332 ? . .
H(172) C(131) 3.351 ? . .
H(172) C(132) 2.063 ? . .
H(172) C(134) 2.064 ? . .
H(172) H(30) 2.389 ? . 2_454
H(172) H(62) 2.512 ? . 4_354
H(172) H(125) 3.591 ? . 3_455
H(172) H(162) 3.599 ? . 3_445
H(172) H(166) 3.538 ? . .
H(172) H(170) 2.370 ? . .
H(172) H(171) 2.334 ? . .
H(172) H(173) 1.570 ? . .
H(172) H(174) 2.376 ? . .
H(172) H(175) 2.341 ? . .
H(173) C(10) 3.003 ? . 2_454
H(173) C(11) 2.849 ? . 2_454
H(173) C(12) 2.876 ? . 2_454
H(173) C(13) 3.081 ? . 2_454
H(173) C(14) 3.186 ? . 2_454
H(173) C(15) 3.154 ? . 2_454
H(173) C(29) 3.564 ? . 2_454
H(173) C(129) 2.717 ? . .
H(173) C(130) 3.289 ? . .
H(173) C(131) 2.744 ? . .
H(173) C(132) 2.063 ? . .
H(173) C(134) 2.064 ? . .
H(173) H(7) 3.348 ? . 2_454
H(173) H(30) 2.740 ? . 2_454
H(173) H(39) 3.094 ? . 2_454
H(173) H(166) 2.497 ? . .
H(173) H(169) 2.602 ? . .
H(173) H(170) 2.334 ? . .
H(173) H(171) 2.838 ? . .
H(173) H(172) 1.570 ? . .
H(173) H(174) 2.339 ? . .
H(173) H(175) 2.842 ? . .
H(174) O(2) 3.486 ? . 2_454
H(174) N(3) 2.686 ? . 2_454
H(174) N(16) 2.764 ? . .
H(174) C(10) 3.352 ? . 2_454
H(174) C(15) 3.373 ? . 2_454
H(174) C(16) 3.569 ? . 2_454
H(174) C(106) 2.771 ? . .
H(174) C(129) 2.063 ? . .
H(174) C(130) 3.341 ? . .
H(174) C(132) 3.349 ? . .
H(174) C(133) 2.067 ? . .
H(174) H(30) 3.382 ? . 2_454
H(174) H(62) 3.210 ? . 4_354
H(174) H(65) 3.088 ? . 4_354
H(174) H(129) 2.175 ? . .
H(174) H(166) 2.349 ? . .
H(174) H(167) 3.528 ? . .
H(174) H(172) 2.376 ? . .
H(174) H(173) 2.339 ? . .
H(174) H(175) 1.571 ? . .
H(175) N(14) 3.436 ? . 3_455
H(175) N(15) 2.854 ? . 3_455
H(175) N(16) 2.778 ? . .
H(175) C(55) 3.593 ? . 4_354
H(175) C(56) 3.206 ? . 4_354
H(175) C(106) 2.943 ? . .
H(175) C(129) 2.063 ? . .
H(175) C(130) 2.703 ? . .
H(175) C(131) 3.285 ? . .
H(175) C(132) 2.740 ? . .
H(175) C(133) 2.067 ? . .
H(175) H(62) 3.003 ? . 4_354
H(175) H(64) 2.856 ? . 4_354
H(175) H(65) 2.865 ? . 4_354
H(175) H(129) 2.484 ? . .
H(175) H(166) 2.831 ? . .
H(175) H(167) 2.467 ? . .
H(175) H(171) 2.611 ? . .
H(175) H(172) 2.341 ? . .
H(175) H(173) 2.842 ? . .
H(175) H(174) 1.571 ? . .
H(176) C(39) 3.532 ? . .
H(176) C(40) 2.869 ? . .
H(176) C(61) 1.991 ? . .
H(176) C(102) 3.413 ? . 4_344
H(176) C(136) 3.266 ? . .
H(176) C(137) 2.383 ? . .
H(176) H(3) 2.541 ? . .
H(176) H(50) 3.454 ? . .
H(176) H(72) 3.306 ? . .
H(176) H(81) 2.908 ? . 3_455
H(176) H(127) 3.415 ? . 4_344
H(176) H(133) 3.544 ? . 4_344
H(176) H(137) 2.890 ? . 4_344
H(176) H(155) 2.726 ? . 4_344
H(176) H(177) 1.568 ? . .
H(176) H(178) 1.568 ? . .
H(176) H(179) 3.437 ? . .
H(176) H(181) 3.535 ? . .
H(176) H(182) 2.222 ? . .
H(177) C(39) 3.549 ? . .
H(177) C(40) 2.470 ? . .
H(177) C(41) 2.779 ? . .
H(177) C(61) 1.991 ? . .
H(177) C(100) 3.262 ? . 4_344
H(177) C(101) 3.117 ? . 4_344
H(177) C(102) 2.944 ? . 4_344
H(177) C(103) 3.017 ? . 4_344
H(177) C(104) 3.179 ? . 4_344
H(177) C(105) 3.294 ? . 4_344
H(177) C(136) 2.902 ? . .
H(177) C(137) 3.157 ? . .
H(177) H(3) 3.448 ? . .
H(177) H(51) 2.608 ? . .
H(177) H(127) 3.363 ? . 4_344
H(177) H(137) 2.925 ? . 4_344
H(177) H(155) 2.793 ? . 4_344
H(177) H(176) 1.568 ? . .
H(177) H(178) 1.567 ? . .
H(177) H(179) 2.711 ? . .
H(177) H(180) 3.559 ? . .
H(177) H(181) 3.499 ? . .
H(177) H(182) 3.298 ? . .
H(178) C(40) 3.246 ? . .
H(178) C(61) 1.991 ? . .
H(178) C(116) 3.186 ? . 4_344
H(178) C(136) 2.465 ? . .
H(178) C(137) 2.721 ? . .
H(178) H(3) 2.557 ? . .
H(178) H(51) 3.589 ? . .
H(178) H(72) 3.551 ? . .
H(178) H(80) 3.599 ? . 4_354
H(178) H(137) 2.226 ? . 4_344
H(178) H(142) 3.536 ? . 4_344
H(178) H(176) 1.568 ? . .
H(178) H(177) 1.567 ? . .
H(178) H(179) 2.328 ? . .
H(178) H(180) 3.379 ? . .
H(178) H(181) 2.637 ? . .
H(178) H(182) 3.083 ? . .
H(178) H(201) 2.828 ? . 4_354
H(179) O(11) 3.076 ? . 4_344
H(179) N(14) 3.469 ? . 2_454
H(179) N(15) 3.319 ? . 2_454
H(179) C(40) 2.936 ? . .
H(179) C(41) 3.055 ? . .
H(179) C(61) 2.092 ? . .
H(179) C(118) 3.072 ? . 4_344
H(179) C(135) 2.524 ? . .
H(179) C(137) 3.152 ? . .
H(179) H(3) 3.208 ? . .
H(179) H(51) 2.564 ? . .
H(179) H(72) 3.439 ? . .
H(179) H(142) 3.186 ? . 4_344
H(179) H(144) 2.544 ? . 4_344
H(179) H(176) 3.437 ? . .
H(179) H(177) 2.711 ? . .
H(179) H(178) 2.328 ? . .
H(179) H(180) 1.568 ? . .
H(179) H(181) 1.568 ? . .
H(180) N(11) 2.926 ? . 2_454
H(180) C(39) 3.574 ? . .
H(180) C(40) 2.514 ? . .
H(180) C(41) 2.831 ? . .
H(180) C(61) 2.092 ? . .
H(180) C(76) 2.919 ? . 2_454
H(180) C(88) 3.107 ? . 2_454
H(180) C(89) 2.819 ? . 2_454
H(180) C(135) 3.259 ? . .
H(180) C(137) 2.794 ? . .
H(180) H(3) 3.109 ? . .
H(180) H(51) 2.719 ? . .
H(180) H(72) 2.627 ? . .
H(180) H(92) 2.797 ? . 2_454
H(180) H(102) 3.520 ? . 2_454
H(180) H(104) 2.564 ? . 2_454
H(180) H(105) 2.312 ? . 2_454
H(180) H(177) 3.559 ? . .
H(180) H(178) 3.379 ? . .
H(180) H(179) 1.568 ? . .
H(180) H(181) 1.568 ? . .
H(181) C(40) 3.291 ? . .
H(181) C(61) 2.092 ? . .
H(181) C(76) 3.524 ? . 2_454
H(181) C(135) 2.883 ? . .
H(181) C(137) 2.349 ? . .
H(181) H(3) 2.146 ? . .
H(181) H(32) 3.009 ? . 3_455
H(181) H(72) 2.461 ? . .
H(181) H(92) 3.154 ? . 2_454
H(181) H(104) 3.158 ? . 2_454
H(181) H(144) 3.400 ? . 4_344
H(181) H(176) 3.535 ? . .
H(181) H(177) 3.499 ? . .
H(181) H(178) 2.637 ? . .
H(181) H(179) 1.568 ? . .
H(181) H(180) 1.568 ? . .
H(181) H(182) 3.286 ? . .
H(181) H(204) 2.855 ? . 4_354
H(182) C(39) 2.712 ? . .
H(182) C(40) 2.686 ? . .
H(182) C(61) 1.988 ? . .
H(182) C(135) 2.548 ? . .
H(182) C(136) 3.233 ? . .
H(182) H(3) 1.568 ? . .
H(182) H(24) 3.164 ? . 3_455
H(182) H(50) 2.146 ? . .
H(182) H(72) 1.568 ? . .
H(182) H(81) 3.003 ? . 3_455
H(182) H(85) 3.213 ? . 3_455
H(182) H(86) 3.302 ? . 3_455
H(182) H(176) 2.222 ? . .
H(182) H(177) 3.298 ? . .
H(182) H(178) 3.083 ? . .
H(182) H(181) 3.286 ? . .
H(183) N(8) 2.848 ? . 2_454
H(183) N(9) 2.876 ? . 2_454
H(183) N(10) 3.298 ? . 2_454
H(183) C(80) 2.466 ? . .
H(183) C(81) 2.508 ? . .
H(183) C(99) 2.011 ? . .
H(183) C(143) 2.877 ? . .
H(183) C(145) 3.044 ? . .
H(183) H(49) 3.097 ? . 2_454
H(183) H(56) 3.311 ? . 2_454
H(183) H(59) 3.599 ? . 2_454
H(183) H(79) 1.568 ? . .
H(183) H(80) 1.568 ? . .
H(183) H(94) 2.115 ? . .
H(183) H(200) 3.036 ? . .
H(183) H(201) 2.934 ? . .
H(183) H(202) 2.987 ? . .
H(183) H(204) 3.566 ? . .
H(184) C(6) 2.912 ? . .
H(184) C(7) 3.457 ? . .
H(184) C(27) 2.043 ? . .
H(184) C(69) 3.437 ? . .
H(184) C(121) 3.509 ? . 3_546
H(184) C(139) 2.409 ? . .
H(184) C(140) 3.296 ? . .
H(184) H(5) 3.358 ? . .
H(184) H(17) 3.022 ? . 4_445
H(184) H(53) 3.504 ? . .
H(184) H(84) 2.902 ? . .
H(184) H(88) 3.006 ? . .
H(184) H(89) 2.996 ? . .
H(184) H(149) 2.779 ? . 3_546
H(184) H(150) 3.431 ? . 3_546
H(184) H(185) 1.568 ? . .
H(184) H(186) 1.568 ? . .
H(184) H(187) 3.327 ? . .
H(184) H(188) 2.593 ? . .
H(184) H(189) 2.207 ? . .
H(184) H(190) 3.464 ? . .
H(184) H(192) 3.578 ? . .
H(185) C(6) 2.508 ? . .
H(185) C(7) 2.472 ? . .
H(185) C(27) 2.043 ? . .
H(185) C(65) 3.454 ? . .
H(185) C(139) 3.235 ? . .
H(185) C(140) 2.943 ? . .
H(185) H(5) 2.037 ? . .
H(185) H(53) 3.523 ? . .
H(185) H(73) 3.268 ? . .
H(185) H(74) 2.907 ? . .
H(185) H(149) 3.167 ? . 3_546
H(185) H(150) 3.376 ? . 3_546
H(185) H(154) 3.599 ? . 3_546
H(185) H(184) 1.568 ? . .
H(185) H(186) 1.568 ? . .
H(185) H(188) 3.540 ? . .
H(185) H(189) 3.326 ? . .
H(185) H(190) 2.750 ? . .
H(185) H(191) 3.594 ? . .
H(185) H(192) 3.546 ? . .
H(186) C(6) 3.289 ? . .
H(186) C(27) 2.043 ? . .
H(186) C(115) 3.244 ? . 3_546
H(186) C(139) 2.804 ? . .
H(186) C(140) 2.551 ? . .
H(186) H(5) 3.317 ? . .
H(186) H(17) 3.388 ? . 4_445
H(186) H(127) 2.980 ? . 3_546
H(186) H(134) 2.358 ? . 3_546
H(186) H(135) 3.406 ? . 3_546
H(186) H(149) 2.900 ? . 3_546
H(186) H(184) 1.568 ? . .
H(186) H(185) 1.568 ? . .
H(186) H(187) 3.457 ? . .
H(186) H(188) 3.428 ? . .
H(186) H(189) 2.535 ? . .
H(186) H(190) 2.402 ? . .
H(186) H(191) 3.460 ? . .
H(186) H(192) 2.735 ? . .
H(187) C(5) 3.106 ? . .
H(187) C(6) 2.997 ? . .
H(187) C(24) 3.452 ? . 2_555
H(187) C(27) 2.073 ? . .
H(187) C(138) 3.212 ? . .
H(187) C(140) 2.432 ? . .
H(187) H(4) 2.534 ? . .
H(187) H(4) 3.073 ? . 2_555
H(187) H(20) 3.571 ? . 2_555
H(187) H(21) 2.635 ? . 2_555
H(187) H(184) 3.327 ? . .
H(187) H(186) 3.457 ? . .
H(187) H(187) 2.834 ? . 2_555
H(187) H(188) 1.568 ? . .
H(187) H(189) 1.568 ? . .
H(187) H(190) 3.338 ? . .
H(187) H(191) 2.662 ? . .
H(187) H(192) 2.181 ? . .
H(188) C(5) 2.615 ? . .
H(188) C(6) 2.594 ? . .
H(188) C(27) 2.073 ? . .
H(188) C(138) 2.850 ? . .
H(188) C(140) 3.233 ? . .
H(188) H(4) 2.178 ? . .
H(188) H(84) 2.984 ? . .
H(188) H(86) 3.599 ? . .
H(188) H(184) 2.593 ? . .
H(188) H(185) 3.540 ? . .
H(188) H(186) 3.428 ? . .
H(188) H(187) 1.568 ? . .
H(188) H(189) 1.568 ? . .
H(188) H(191) 3.526 ? . .
H(188) H(192) 3.322 ? . .
H(188) H(223) 3.456 ? . 3_545
H(189) C(6) 3.341 ? . .
H(189) C(27) 2.073 ? . .
H(189) C(138) 2.396 ? . .
H(189) C(140) 2.887 ? . .
H(189) H(4) 3.485 ? . .
H(189) H(17) 2.972 ? . 4_445
H(189) H(21) 3.155 ? . 2_555
H(189) H(184) 2.207 ? . .
H(189) H(185) 3.326 ? . .
H(189) H(186) 2.535 ? . .
H(189) H(187) 1.568 ? . .
H(189) H(188) 1.568 ? . .
H(189) H(190) 3.522 ? . .
H(189) H(191) 3.520 ? . .
H(189) H(192) 2.644 ? . .
H(190) C(6) 2.881 ? . .
H(190) C(7) 3.219 ? . .
H(190) C(27) 2.045 ? . .
H(190) C(138) 2.557 ? . .
H(190) C(139) 3.235 ? . .
H(190) C(150) 3.427 ? . 1_556
H(190) C(151) 3.507 ? . 2_555
H(190) H(5) 2.907 ? . .
H(190) H(134) 3.277 ? . 3_546
H(190) H(135) 3.386 ? . 3_546
H(190) H(184) 3.464 ? . .
H(190) H(185) 2.750 ? . .
H(190) H(186) 2.402 ? . .
H(190) H(187) 3.338 ? . .
H(190) H(189) 3.522 ? . .
H(190) H(191) 1.568 ? . .
H(190) H(192) 1.568 ? . .
H(190) H(213) 2.559 ? . 1_556
H(190) H(216) 2.723 ? . 2_555
H(190) H(218) 3.484 ? . 2_555
H(191) C(5) 3.036 ? . .
H(191) C(6) 2.436 ? . .
H(191) C(7) 3.147 ? . .
H(191) C(27) 2.045 ? . .
H(191) C(138) 3.299 ? . .
H(191) C(139) 2.891 ? . .
H(191) C(150) 3.481 ? . 1_556
H(191) C(151) 3.493 ? . 2_555
H(191) H(4) 3.077 ? . .
H(191) H(5) 3.274 ? . .
H(191) H(185) 3.594 ? . .
H(191) H(186) 3.460 ? . .
H(191) H(187) 2.662 ? . .
H(191) H(188) 3.526 ? . .
H(191) H(189) 3.520 ? . .
H(191) H(190) 1.568 ? . .
H(191) H(191) 3.094 ? . 2_555
H(191) H(192) 1.568 ? . .
H(191) H(213) 2.530 ? . 1_556
H(191) H(216) 2.570 ? . 2_555
H(192) C(6) 3.247 ? . .
H(192) C(24) 3.252 ? . 2_555
H(192) C(27) 2.045 ? . .
H(192) C(138) 2.934 ? . .
H(192) C(139) 2.416 ? . .
H(192) H(4) 3.390 ? . 2_555
H(192) H(21) 2.429 ? . 2_555
H(192) H(22) 3.296 ? . 2_555
H(192) H(26) 3.546 ? . 2_555
H(192) H(134) 3.586 ? . 3_546
H(192) H(135) 3.370 ? . 3_546
H(192) H(184) 3.578 ? . .
H(192) H(185) 3.546 ? . .
H(192) H(186) 2.735 ? . .
H(192) H(187) 2.181 ? . .
H(192) H(188) 3.322 ? . .
H(192) H(189) 2.644 ? . .
H(192) H(190) 1.568 ? . .
H(192) H(191) 1.568 ? . .
H(192) H(216) 2.972 ? . 2_555
H(192) H(218) 3.533 ? . 2_555
H(193) C(94) 2.838 ? . .
H(193) C(109) 2.368 ? . .
H(193) C(110) 2.488 ? . .
H(193) C(128) 2.048 ? . .
H(193) C(142) 3.209 ? . .
H(193) H(115) 2.594 ? . .
H(193) H(116) 3.487 ? . .
H(193) H(117) 3.459 ? . .
H(193) H(120) 3.195 ? . 1_565
H(193) H(130) 1.811 ? . .
H(193) H(158) 3.138 ? . .
H(193) H(194) 1.568 ? . .
H(193) H(194) 3.424 ? . 2_454
H(193) H(195) 1.568 ? . .
H(193) H(196) 3.352 ? . .
H(193) H(198) 3.526 ? . .
H(194) C(94) 2.423 ? . .
H(194) C(110) 3.281 ? . .
H(194) C(128) 2.048 ? . .
H(194) C(142) 2.841 ? . .
H(194) H(115) 2.209 ? . .
H(194) H(116) 3.338 ? . .
H(194) H(117) 2.618 ? . .
H(194) H(130) 3.194 ? . .
H(194) H(157) 3.584 ? . 2_454
H(194) H(158) 3.505 ? . 2_454
H(194) H(193) 1.568 ? . .
H(194) H(193) 3.424 ? . 2_454
H(194) H(195) 1.568 ? . .
H(194) H(196) 2.614 ? . .
H(194) H(197) 3.474 ? . .
H(194) H(198) 3.475 ? . .
H(195) C(94) 3.199 ? . .
H(195) C(109) 3.379 ? . .
H(195) C(110) 2.935 ? . .
H(195) C(128) 2.048 ? . .
H(195) C(142) 2.510 ? . .
H(195) H(115) 3.314 ? . .
H(195) H(117) 3.487 ? . .
H(195) H(130) 3.143 ? . .
H(195) H(193) 1.568 ? . .
H(195) H(194) 1.568 ? . .
H(195) H(196) 2.324 ? . .
H(195) H(197) 3.417 ? . .
H(195) H(198) 2.716 ? . .
H(195) H(207) 3.336 ? . 3_455
H(196) C(33) 3.129 ? . 3_455
H(196) C(94) 2.689 ? . .
H(196) C(110) 3.233 ? . .
H(196) C(128) 1.941 ? . .
H(196) C(141) 2.440 ? . .
H(196) H(7) 3.537 ? . 3_455
H(196) H(38) 2.562 ? . 3_455
H(196) H(39) 2.890 ? . 3_455
H(196) H(40) 3.541 ? . 3_455
H(196) H(115) 3.349 ? . .
H(196) H(116) 3.310 ? . .
H(196) H(117) 2.441 ? . .
H(196) H(131) 3.399 ? . .
H(196) H(170) 3.558 ? . 4_354
H(196) H(193) 3.352 ? . .
H(196) H(194) 2.614 ? . .
H(196) H(195) 2.324 ? . .
H(196) H(197) 1.568 ? . .
H(196) H(198) 1.568 ? . .
H(197) C(94) 2.230 ? . .
H(197) C(110) 2.830 ? . .
H(197) C(111) 2.951 ? . .
H(197) C(128) 1.941 ? . .
H(197) C(141) 3.210 ? . .
H(197) C(149) 3.468 ? . 2_454
H(197) H(38) 2.932 ? . 3_455
H(197) H(78) 2.599 ? . 2_454
H(197) H(115) 3.158 ? . .
H(197) H(116) 2.399 ? . .
H(197) H(117) 2.041 ? . .
H(197) H(131) 2.419 ? . .
H(197) H(194) 3.474 ? . .
H(197) H(195) 3.417 ? . .
H(197) H(196) 1.568 ? . .
H(197) H(198) 1.568 ? . .
H(197) H(212) 3.566 ? . 2_454
H(198) C(33) 3.284 ? . 3_455
H(198) C(94) 3.070 ? . .
H(198) C(110) 2.435 ? . .
H(198) C(111) 2.472 ? . .
H(198) C(128) 1.941 ? . .
H(198) C(141) 2.876 ? . .
H(198) H(38) 2.617 ? . 3_455
H(198) H(39) 3.419 ? . 3_455
H(198) H(40) 3.343 ? . 3_455
H(198) H(113) 3.259 ? . 3_455
H(198) H(116) 3.341 ? . .
H(198) H(117) 3.196 ? . .
H(198) H(131) 2.069 ? . .
H(198) H(193) 3.526 ? . .
H(198) H(194) 3.475 ? . .
H(198) H(195) 2.716 ? . .
H(198) H(196) 1.568 ? . .
H(198) H(197) 1.568 ? . .
H(198) H(206) 3.462 ? . 3_455
H(199) C(79) 3.013 ? . .
H(199) C(80) 2.899 ? . .
H(199) C(99) 1.992 ? . .
H(199) C(126) 3.576 ? . 1_545
H(199) C(144) 3.156 ? . .
H(199) C(145) 2.355 ? . .
H(199) H(80) 3.148 ? . .
H(199) H(93) 2.462 ? . .
H(199) H(142) 2.864 ? . 1_545
H(199) H(160) 3.305 ? . 1_545
H(199) H(161) 3.105 ? . 1_545
H(199) H(200) 1.568 ? . .
H(199) H(201) 1.568 ? . .
H(199) H(202) 3.271 ? . .
H(199) H(203) 2.552 ? . .
H(199) H(204) 2.147 ? . .
H(200) C(79) 2.642 ? . .
H(200) C(80) 2.475 ? . .
H(200) C(99) 1.992 ? . .
H(200) C(116) 3.558 ? . 1_545
H(200) C(126) 3.294 ? . 1_545
H(200) C(144) 2.842 ? . .
H(200) C(145) 3.114 ? . .
H(200) H(59) 2.800 ? . 2_454
H(200) H(63) 3.185 ? . 2_454
H(200) H(80) 2.855 ? . .
H(200) H(93) 2.315 ? . .
H(200) H(136) 3.508 ? . 1_545
H(200) H(137) 3.514 ? . 1_545
H(200) H(138) 3.088 ? . 1_545
H(200) H(160) 2.961 ? . 1_545
H(200) H(161) 3.198 ? . 1_545
H(200) H(183) 3.036 ? . .
H(200) H(199) 1.568 ? . .
H(200) H(201) 1.568 ? . .
H(200) H(203) 3.417 ? . .
H(200) H(204) 3.239 ? . .
H(200) H(225) 3.175 ? . 1_545
H(201) C(80) 3.257 ? . .
H(201) C(99) 1.992 ? . .
H(201) C(116) 3.085 ? . 1_545
H(201) C(144) 2.368 ? . .
H(201) C(145) 2.740 ? . .
H(201) H(3) 3.526 ? . 4_344
H(201) H(59) 3.451 ? . 2_454
H(201) H(79) 3.106 ? . .
H(201) H(80) 1.953 ? . .
H(201) H(93) 3.542 ? . .
H(201) H(136) 3.303 ? . 1_545
H(201) H(137) 2.643 ? . 1_545
H(201) H(138) 2.837 ? . 1_545
H(201) H(142) 3.585 ? . 1_545
H(201) H(178) 2.828 ? . 4_344
H(201) H(183) 2.934 ? . .
H(201) H(199) 1.568 ? . .
H(201) H(200) 1.568 ? . .
H(201) H(202) 3.379 ? . .
H(201) H(203) 3.378 ? . .
H(201) H(204) 2.495 ? . .
H(202) C(11) 3.323 ? . 2_454
H(202) C(12) 3.279 ? . 2_454
H(202) C(30) 3.289 ? . 2_454
H(202) C(80) 2.815 ? . .
H(202) C(81) 3.266 ? . .
H(202) C(99) 1.947 ? . .
H(202) C(143) 3.111 ? . .
H(202) C(144) 2.243 ? . .
H(202) H(7) 3.428 ? . 2_454
H(202) H(32) 2.827 ? . 2_454
H(202) H(33) 3.018 ? . 2_454
H(202) H(45) 3.088 ? . 2_454
H(202) H(79) 1.808 ? . .
H(202) H(80) 2.809 ? . .
H(202) H(94) 3.072 ? . .
H(202) H(183) 2.987 ? . .
H(202) H(199) 3.271 ? . .
H(202) H(201) 3.379 ? . .
H(202) H(203) 1.568 ? . .
H(202) H(204) 1.568 ? . .
H(203) C(35) 3.151 ? . 2_454
H(203) C(79) 2.903 ? . .
H(203) C(80) 2.403 ? . .
H(203) C(81) 3.276 ? . .
H(203) C(99) 1.947 ? . .
H(203) C(143) 2.763 ? . .
H(203) C(144) 3.084 ? . .
H(203) C(149) 3.591 ? . 3_445
H(203) H(7) 3.595 ? . 2_454
H(203) H(44) 3.185 ? . 2_454
H(203) H(45) 2.333 ? . 2_454
H(203) H(79) 3.065 ? . .
H(203) H(93) 2.909 ? . .
H(203) H(94) 3.519 ? . .
H(203) H(199) 2.552 ? . .
H(203) H(200) 3.417 ? . .
H(203) H(201) 3.378 ? . .
H(203) H(202) 1.568 ? . .
H(203) H(204) 1.568 ? . .
H(203) H(205) 3.595 ? . 3_445
H(203) H(211) 2.818 ? . 3_445
H(203) H(212) 3.519 ? . 3_445
H(204) C(80) 3.210 ? . .
H(204) C(99) 1.947 ? . .
H(204) C(143) 2.318 ? . .
H(204) C(144) 2.678 ? . .
H(204) H(3) 3.183 ? . 4_344
H(204) H(32) 3.056 ? . 2_454
H(204) H(79) 2.684 ? . .
H(204) H(80) 2.825 ? . .
H(204) H(181) 2.855 ? . 4_344
H(204) H(183) 3.566 ? . .
H(204) H(199) 2.147 ? . .
H(204) H(200) 3.239 ? . .
H(204) H(201) 2.495 ? . .
H(204) H(202) 1.568 ? . .
H(204) H(203) 1.568 ? . .
H(204) H(211) 3.306 ? . 3_445
H(205) C(72) 3.585 ? . .
H(205) C(73) 2.797 ? . .
H(205) C(74) 3.562 ? . .
H(205) C(146) 1.956 ? . .
H(205) C(148) 3.264 ? . .
H(205) C(149) 2.428 ? . .
H(205) H(78) 3.353 ? . .
H(205) H(91) 3.593 ? . .
H(205) H(119) 3.498 ? . 3_555
H(205) H(142) 3.547 ? . 3_545
H(205) H(203) 3.595 ? . 3_555
H(205) H(206) 1.568 ? . .
H(205) H(207) 1.568 ? . .
H(205) H(208) 3.463 ? . .
H(205) H(210) 3.544 ? . .
H(205) H(211) 2.357 ? . .
H(205) H(212) 2.534 ? . .
H(206) C(72) 2.560 ? . .
H(206) C(73) 2.393 ? . .
H(206) C(74) 3.559 ? . .
H(206) C(146) 1.956 ? . .
H(206) C(148) 2.847 ? . .
H(206) C(149) 3.211 ? . .
H(206) H(90) 2.303 ? . .
H(206) H(113) 3.392 ? . .
H(206) H(143) 3.282 ? . 3_545
H(206) H(198) 3.462 ? . 3_545
H(206) H(205) 1.568 ? . .
H(206) H(207) 1.568 ? . .
H(206) H(208) 2.657 ? . .
H(206) H(209) 3.523 ? . .
H(206) H(210) 3.428 ? . .
H(206) H(211) 3.400 ? . .
H(206) H(212) 3.484 ? . .
H(207) C(73) 3.206 ? . .
H(207) C(146) 1.956 ? . .
H(207) C(148) 2.484 ? . .
H(207) C(149) 2.774 ? . .
H(207) H(78) 3.560 ? . .
H(207) H(90) 3.403 ? . .
H(207) H(195) 3.336 ? . 3_545
H(207) H(205) 1.568 ? . .
H(207) H(206) 1.568 ? . .
H(207) H(208) 2.413 ? . .
H(207) H(209) 3.401 ? . .
H(207) H(210) 2.612 ? . .
H(207) H(211) 3.208 ? . .
H(207) H(212) 2.607 ? . .
H(208) C(33) 3.334 ? . .
H(208) C(72) 2.943 ? . .
H(208) C(73) 2.843 ? . .
H(208) C(146) 2.081 ? . .
H(208) C(147) 2.538 ? . .
H(208) C(149) 3.256 ? . .
H(208) H(39) 3.293 ? . .
H(208) H(40) 2.554 ? . .
H(208) H(41) 3.409 ? . .
H(208) H(78) 3.464 ? . .
H(208) H(90) 2.436 ? . .
H(208) H(168) 3.425 ? . 2_454
H(208) H(169) 3.549 ? . 2_454
H(208) H(205) 3.463 ? . .
H(208) H(206) 2.657 ? . .
H(208) H(207) 2.413 ? . .
H(208) H(209) 1.568 ? . .
H(208) H(210) 1.568 ? . .
H(208) H(212) 3.427 ? . .
H(209) C(72) 2.930 ? . .
H(209) C(73) 2.488 ? . .
H(209) C(74) 3.393 ? . .
H(209) C(146) 2.082 ? . .
H(209) C(147) 3.243 ? . .
H(209) C(149) 2.808 ? . .
H(209) H(78) 2.582 ? . .
H(209) H(90) 2.858 ? . .
H(209) H(131) 3.480 ? . 2_454
H(209) H(206) 3.523 ? . .
H(209) H(207) 3.401 ? . .
H(209) H(208) 1.568 ? . .
H(209) H(210) 1.568 ? . .
H(209) H(212) 3.231 ? . .
H(210) C(73) 3.284 ? . .
H(210) C(146) 2.082 ? . .
H(210) C(147) 2.853 ? . .
H(210) C(149) 2.464 ? . .
H(210) H(78) 2.502 ? . .
H(210) H(114) 3.457 ? . 4_454
H(210) H(131) 3.076 ? . 2_454
H(210) H(132) 2.986 ? . 2_454
H(210) H(168) 3.145 ? . 2_454
H(210) H(205) 3.544 ? . .
H(210) H(206) 3.428 ? . .
H(210) H(207) 2.612 ? . .
H(210) H(208) 1.568 ? . .
H(210) H(209) 1.568 ? . .
H(210) H(211) 3.403 ? . .
H(210) H(212) 2.385 ? . .
H(211) C(73) 2.670 ? . .
H(211) C(74) 2.667 ? . .
H(211) C(145) 3.469 ? . 3_555
H(211) C(146) 2.045 ? . .
H(211) C(147) 2.665 ? . .
H(211) C(148) 3.291 ? . .
H(211) H(36) 3.235 ? . 4_454
H(211) H(45) 3.087 ? . 4_454
H(211) H(78) 1.568 ? . .
H(211) H(91) 2.118 ? . .
H(211) H(203) 2.818 ? . 3_555
H(211) H(204) 3.306 ? . 3_555
H(211) H(205) 2.357 ? . .
H(211) H(206) 3.400 ? . .
H(211) H(207) 3.208 ? . .
H(211) H(210) 3.403 ? . .
H(211) H(212) 1.568 ? . .
H(212) C(35) 3.292 ? . 4_454
H(212) C(73) 3.349 ? . .
H(212) C(146) 2.045 ? . .
H(212) C(147) 2.558 ? . .
H(212) C(148) 2.691 ? . .
H(212) H(38) 3.524 ? . 4_454
H(212) H(45) 2.860 ? . 4_454
H(212) H(46) 2.836 ? . 4_454
H(212) H(78) 1.568 ? . .
H(212) H(91) 3.429 ? . .
H(212) H(114) 3.391 ? . 4_454
H(212) H(197) 3.566 ? . 2_454
H(212) H(203) 3.519 ? . 3_555
H(212) H(205) 2.534 ? . .
H(212) H(206) 3.484 ? . .
H(212) H(207) 2.607 ? . .
H(212) H(208) 3.427 ? . .
H(212) H(209) 3.231 ? . .
H(212) H(210) 2.385 ? . .
H(212) H(211) 1.568 ? . .
H(213) O(13) 1.945 ? . .
H(213) O(14) 2.807 ? . 1_554
H(213) C(140) 2.975 ? . 1_554
H(213) C(151) 3.541 ? . 1_554
H(213) C(151) 2.922 ? . 2_554
H(213) H(5) 3.411 ? . 1_554
H(213) H(159) 3.567 ? . 4_454
H(213) H(190) 2.559 ? . 1_554
H(213) H(191) 2.530 ? . 1_554
H(213) H(214) 1.568 ? . .
H(213) H(215) 1.567 ? . .
H(213) H(216) 3.362 ? . 1_554
H(213) H(216) 2.178 ? . 2_554
H(213) H(217) 2.859 ? . 2_554
H(213) H(218) 3.506 ? . 2_554
H(214) O(13) 1.945 ? . .
H(214) C(2) 3.574 ? . 4_454
H(214) C(44) 3.365 ? . 4_454
H(214) C(48) 3.399 ? . 4_454
H(214) C(49) 3.228 ? . 4_454
H(214) C(151) 3.090 ? . 2_554
H(214) H(1) 3.293 ? . 3_554
H(214) H(159) 2.640 ? . 4_454
H(214) H(213) 1.568 ? . .
H(214) H(215) 1.568 ? . .
H(214) H(216) 2.783 ? . 2_554
H(214) H(217) 2.543 ? . 2_554
H(215) O(13) 1.945 ? . .
H(215) O(14) 2.377 ? . 1_554
H(215) C(2) 2.853 ? . 3_554
H(215) C(151) 2.927 ? . 1_554
H(215) C(151) 3.475 ? . 2_554
H(215) H(1) 2.352 ? . 3_554
H(215) H(159) 2.542 ? . 3_554
H(215) H(159) 2.824 ? . 4_454
H(215) H(213) 1.567 ? . .
H(215) H(214) 1.568 ? . .
H(215) H(215) 3.094 ? . 2_553
H(215) H(216) 3.033 ? . 1_554
H(215) H(216) 3.006 ? . 2_554
H(215) H(217) 2.809 ? . 1_554
H(215) H(217) 3.097 ? . 2_554
H(216) O(14) 1.864 ? . .
H(216) C(140) 2.916 ? . 2_555
H(216) C(150) 2.792 ? . 2_554
H(216) H(159) 3.278 ? . 3_555
H(216) H(190) 2.723 ? . 2_555
H(216) H(191) 2.570 ? . 2_555
H(216) H(192) 2.972 ? . 2_555
H(216) H(213) 3.362 ? . 1_556
H(216) H(213) 2.178 ? . 2_554
H(216) H(214) 2.783 ? . 2_554
H(216) H(215) 3.033 ? . 1_556
H(216) H(215) 3.006 ? . 2_554
H(216) H(217) 1.568 ? . .
H(216) H(218) 1.568 ? . .
H(217) O(12) 2.583 ? . 3_555
H(217) O(14) 1.864 ? . .
H(217) N(7) 3.236 ? . 3_555
H(217) C(2) 2.639 ? . 3_555
H(217) C(50) 3.195 ? . 3_555
H(217) C(150) 2.994 ? . 2_554
H(217) H(1) 3.043 ? . 3_555
H(217) H(2) 3.442 ? . 3_555
H(217) H(55) 3.373 ? . 3_555
H(217) H(57) 3.146 ? . 3_555
H(217) H(159) 2.031 ? . 3_555
H(217) H(213) 2.859 ? . 2_554
H(217) H(214) 2.543 ? . 2_554
H(217) H(215) 2.809 ? . 1_556
H(217) H(215) 3.097 ? . 2_554
H(217) H(216) 1.568 ? . .
H(217) H(218) 1.568 ? . .
H(218) O(14) 1.864 ? . .
H(218) N(5) 3.431 ? . .
H(218) N(7) 3.398 ? . 3_555
H(218) C(50) 3.309 ? . 3_555
H(218) C(52) 3.290 ? . 3_555
H(218) C(53) 3.404 ? . 3_555
H(218) H(26) 3.126 ? . .
H(218) H(27) 3.532 ? . .
H(218) H(55) 3.076 ? . 3_555
H(218) H(57) 2.792 ? . 3_555
H(218) H(58) 2.717 ? . 3_555
H(218) H(159) 3.577 ? . 3_555
H(218) H(190) 3.484 ? . 2_555
H(218) H(192) 3.533 ? . 2_555
H(218) H(213) 3.506 ? . 2_554
H(218) H(216) 1.568 ? . .
H(218) H(217) 1.568 ? . .
H(219) O(15) 1.872 ? . .
H(219) N(20) 3.326 ? . 2_454
H(219) C(108) 3.239 ? . 2_454
H(219) C(109) 3.073 ? . 2_454
H(219) C(110) 3.433 ? . 2_454
H(219) H(115) 3.374 ? . .
H(219) H(115) 3.510 ? . 2_454
H(219) H(116) 3.058 ? . 2_454
H(219) H(117) 3.470 ? . .
H(219) H(130) 3.262 ? . 2_454
H(219) H(157) 3.203 ? . 2_454
H(219) H(164) 2.960 ? . 2_454
H(219) H(220) 1.568 ? . .
H(219) H(221) 1.568 ? . .
H(220) O(15) 1.872 ? . .
H(220) C(94) 3.053 ? . .
H(220) H(115) 3.103 ? . .
H(220) H(116) 3.025 ? . .
H(220) H(117) 2.543 ? . .
H(220) H(157) 3.241 ? . 2_454
H(220) H(164) 3.451 ? . 2_454
H(220) H(219) 1.568 ? . .
H(220) H(221) 1.568 ? . .
H(221) O(8) 3.444 ? . 2_454
H(221) O(15) 1.872 ? . .
H(221) C(117) 3.542 ? . 2_454
H(221) H(115) 3.524 ? . .
H(221) H(116) 3.332 ? . .
H(221) H(116) 3.352 ? . 2_454
H(221) H(117) 3.531 ? . .
H(221) H(139) 3.033 ? . 2_454
H(221) H(219) 1.568 ? . .
H(221) H(220) 1.568 ? . .
H(221) H(221) 3.364 ? . 2_454
H(222) C(24) 3.164 ? . 3_455
H(222) C(25) 3.350 ? . 3_455
H(222) C(38) 2.830 ? . .
H(222) C(39) 2.840 ? . .
H(222) C(57) 2.051 ? . .
H(222) C(59) 3.271 ? . .
H(222) C(60) 2.585 ? . .
H(222) H(20) 2.211 ? . 3_455
H(222) H(24) 3.043 ? . 3_455
H(222) H(25) 2.927 ? . 3_455
H(222) H(50) 2.256 ? . .
H(222) H(68) 3.297 ? . .
H(222) H(69) 2.237 ? . .
H(222) H(70) 3.342 ? . .
H(222) H(71) 3.108 ? . .
H(222) H(86) 3.279 ? . 3_455
H(222) H(223) 1.567 ? . .
H(222) H(224) 1.568 ? . .
H(223) C(38) 3.350 ? . .
H(223) C(57) 2.051 ? . .
H(223) C(59) 2.498 ? . .
H(223) C(60) 2.772 ? . .
H(223) H(20) 3.109 ? . 3_455
H(223) H(50) 3.358 ? . .
H(223) H(66) 3.248 ? . .
H(223) H(67) 3.039 ? . .
H(223) H(68) 2.109 ? . .
H(223) H(69) 2.808 ? . .
H(223) H(71) 2.849 ? . .
H(223) H(86) 3.475 ? . 3_455
H(223) H(188) 3.456 ? . 3_455
H(223) H(222) 1.567 ? . .
H(223) H(224) 1.568 ? . .
H(224) C(38) 2.612 ? . .
H(224) C(39) 2.612 ? . .
H(224) C(57) 2.051 ? . .
H(224) C(59) 2.708 ? . .
H(224) C(60) 3.310 ? . .
H(224) C(68) 3.502 ? . 3_455
H(224) H(50) 2.127 ? . .
H(224) H(67) 2.793 ? . .
H(224) H(68) 2.705 ? . .
H(224) H(69) 3.378 ? . .
H(224) H(81) 3.559 ? . 3_455
H(224) H(86) 2.551 ? . 3_455
H(224) H(156) 3.343 ? . 4_344
H(224) H(222) 1.568 ? . .
H(224) H(223) 1.568 ? . .
H(225) O(10) 3.443 ? . .
H(225) C(54) 3.561 ? . 2_464
H(225) C(108) 3.248 ? . .
H(225) C(116) 3.192 ? . .
H(225) C(124) 2.056 ? . .
H(225) C(125) 2.878 ? . .
H(225) C(127) 2.514 ? . .
H(225) H(60) 2.725 ? . 2_464
H(225) H(63) 3.496 ? . 2_464
H(225) H(136) 2.468 ? . .
H(225) H(138) 3.077 ? . .
H(225) H(147) 3.273 ? . .
H(225) H(158) 3.289 ? . .
H(225) H(160) 1.568 ? . .
H(225) H(161) 1.568 ? . .
H(225) H(162) 2.704 ? . .
H(225) H(163) 2.335 ? . .
H(225) H(164) 3.425 ? . .
H(225) H(165) 2.705 ? . .
H(225) H(200) 3.175 ? . 1_565
H(226) O(4) 3.181 ? . .
H(226) O(5) 2.523 ? . .
H(226) N(9) 3.582 ? . .
H(226) C(44) 3.065 ? . .
H(226) C(45) 2.918 ? . .
H(226) C(60) 3.078 ? . .
H(226) C(62) 2.058 ? . .
H(226) C(64) 2.511 ? . .
H(226) C(65) 3.230 ? . .
H(226) H(11) 3.583 ? . .
H(226) H(15) 3.296 ? . .
H(226) H(18) 3.515 ? . .
H(226) H(66) 2.824 ? . .
H(226) H(70) 2.700 ? . .
H(226) H(71) 2.617 ? . .
H(226) H(73) 3.494 ? . .
H(226) H(75) 3.421 ? . .
H(226) H(76) 2.707 ? . .
H(226) H(77) 2.328 ? . .
H(226) H(227) 1.568 ? . .
H(226) H(228) 1.568 ? . .
H(226) H(229) 3.350 ? . .
H(227) O(3) 3.153 ? . .
H(227) O(5) 2.917 ? . .
H(227) N(8) 3.440 ? . .
H(227) N(9) 2.931 ? . .
H(227) N(10) 2.902 ? . .
H(227) C(44) 2.865 ? . .
H(227) C(45) 2.502 ? . .
H(227) C(46) 3.512 ? . .
H(227) C(62) 2.058 ? . .
H(227) C(64) 3.295 ? . .
H(227) C(65) 2.892 ? . .
H(227) H(11) 2.647 ? . .
H(227) H(15) 3.488 ? . .
H(227) H(18) 3.121 ? . .
H(227) H(47) 3.202 ? . .
H(227) H(73) 2.727 ? . .
H(227) H(76) 3.580 ? . .
H(227) H(77) 3.430 ? . .
H(227) H(226) 1.568 ? . .
H(227) H(228) 1.567 ? . .
H(227) H(229) 3.298 ? . .
H(228) C(20) 3.571 ? . .
H(228) C(21) 3.595 ? . .
H(228) C(22) 2.984 ? . .
H(228) C(45) 3.282 ? . .
H(228) C(62) 2.058 ? . .
H(228) C(64) 2.932 ? . .
H(228) C(65) 2.427 ? . .
H(228) H(11) 2.868 ? . .
H(228) H(15) 2.854 ? . .
H(228) H(18) 2.048 ? . .
H(228) H(19) 3.574 ? . .
H(228) H(71) 3.207 ? . .
H(228) H(73) 2.467 ? . .
H(228) H(74) 3.367 ? . .
H(228) H(75) 3.581 ? . .
H(228) H(76) 3.542 ? . .
H(228) H(77) 2.716 ? . .
H(228) H(226) 1.568 ? . .
H(228) H(227) 1.567 ? . .
H(228) H(229) 2.348 ? . .
H(229) C(45) 3.356 ? . .
H(229) C(62) 2.051 ? . .
H(229) C(63) 2.678 ? . .
H(229) C(64) 2.592 ? . .
H(229) H(6) 3.431 ? . .
H(229) H(18) 3.116 ? . .
H(229) H(53) 3.353 ? . .
H(229) H(73) 1.568 ? . .
H(229) H(74) 1.568 ? . .
H(229) H(75) 2.540 ? . .
H(229) H(76) 3.513 ? . .
H(229) H(77) 2.677 ? . .
H(229) H(83) 2.939 ? . 4_455
H(229) H(87) 3.244 ? . 4_455
H(229) H(89) 3.555 ? . 4_455
H(229) H(150) 3.402 ? . 3_546
H(229) H(154) 3.263 ? . 3_546
H(229) H(156) 3.579 ? . 3_546
H(229) H(226) 3.350 ? . .
H(229) H(227) 3.298 ? . .
H(229) H(228) 2.348 ? . .

loop_
_geom_torsion_atom_site_label_1
_geom_torsion_atom_site_label_2
_geom_torsion_atom_site_label_3
_geom_torsion_atom_site_label_4
_geom_torsion
_geom_torsion_publ_flag
_geom_torsion_site_symmetry_1
_geom_torsion_site_symmetry_2
_geom_torsion_site_symmetry_3
_geom_torsion_site_symmetry_4
O(1) Mn(1) O(2) C(10) 173.1(4) ? . . . .
O(2) Mn(1) O(1) C(3) -158.8(4) ? . . . .
O(1) Mn(1) N(1) C(9) -14.1(4) ? . . . .
O(1) Mn(1) N(1) C(17) 168.6(3) ? . . . .
N(1) Mn(1) O(1) C(3) 17.2(5) ? . . . .
O(1) Mn(1) N(3) N(4) -48.1(5) ? . . . .
N(3) Mn(1) O(1) C(3) 105.0(4) ? . . . .
O(2) Mn(1) N(2) C(16) -0.7(4) ? . . . .
O(2) Mn(1) N(2) C(18) 167.3(3) ? . . . .
N(2) Mn(1) O(2) C(10) 0.6(4) ? . . . .
O(2) Mn(1) N(3) N(4) -142.0(5) ? . . . .
N(3) Mn(1) O(2) C(10) -92.9(4) ? . . . .
N(1) Mn(1) N(2) C(16) -177.3(4) ? . . . .
N(1) Mn(1) N(2) C(18) -9.3(3) ? . . . .
N(2) Mn(1) N(1) C(9) 158.7(4) ? . . . .
N(2) Mn(1) N(1) C(17) -18.5(3) ? . . . .
N(1) Mn(1) N(3) N(4) 42.7(5) ? . . . .
N(3) Mn(1) N(1) C(9) -107.7(4) ? . . . .
N(3) Mn(1) N(1) C(17) 75.0(3) ? . . . .
N(2) Mn(1) N(3) N(4) 125.3(5) ? . . . .
N(3) Mn(1) N(2) C(16) 95.5(4) ? . . . .
N(3) Mn(1) N(2) C(18) -96.5(3) ? . . . .
O(4) Mn(2) O(5) C(44) -158.5(4) ? . . . .
O(5) Mn(2) O(4) C(37) -166.5(4) ? . . . .
O(4) Mn(2) N(6) C(43) -4.5(4) ? . . . .
O(4) Mn(2) N(6) C(51) 170.8(3) ? . . . .
N(6) Mn(2) O(4) C(37) 10.5(4) ? . . . .
O(4) Mn(2) N(8) N(9) 60.1(8) ? . . . .
N(8) Mn(2) O(4) C(37) 97.8(4) ? . . . .
O(5) Mn(2) N(7) C(50) -14.7(4) ? . . . .
O(5) Mn(2) N(7) C(52) 164.1(3) ? . . . .
N(7) Mn(2) O(5) C(44) 28.5(4) ? . . . .
O(5) Mn(2) N(8) N(9) -34.8(8) ? . . . .
N(8) Mn(2) O(5) C(44) -61.0(4) ? . . . .
N(6) Mn(2) N(7) C(50) 167.5(4) ? . . . .
N(6) Mn(2) N(7) C(52) -13.7(3) ? . . . .
N(7) Mn(2) N(6) C(43) 168.6(4) ? . . . .
N(7) Mn(2) N(6) C(51) -16.1(3) ? . . . .
N(6) Mn(2) N(8) N(9) 151.5(8) ? . . . .
N(8) Mn(2) N(6) C(43) -101.5(4) ? . . . .
N(8) Mn(2) N(6) C(51) 73.8(3) ? . . . .
N(7) Mn(2) N(8) N(9) -125.8(7) ? . . . .
N(8) Mn(2) N(7) C(50) 80.3(4) ? . . . .
N(8) Mn(2) N(7) C(52) -100.9(3) ? . . . .
O(6) Mn(3) O(7) C(77) -156.7(4) ? . . . .
O(7) Mn(3) O(6) C(70) -160.7(4) ? . . . .
O(6) Mn(3) N(11) C(76) -12.4(4) ? . . . .
O(6) Mn(3) N(11) C(89) 168.6(3) ? . . . .
N(11) Mn(3) O(6) C(70) 14.0(4) ? . . . .
O(6) Mn(3) N(13) N(14) -12.9(4) ? . . . .
N(13) Mn(3) O(6) C(70) 106.6(4) ? . . . .
O(7) Mn(3) N(12) C(83) -15.4(4) ? . . . .
O(7) Mn(3) N(12) C(84) 162.6(3) ? . . . .
N(12) Mn(3) O(7) C(77) 26.3(4) ? . . . .
O(7) Mn(3) N(13) N(14) -107.6(4) ? . . . .
N(13) Mn(3) O(7) C(77) -63.8(4) ? . . . .
N(11) Mn(3) N(12) C(83) 169.5(4) ? . . . .
N(11) Mn(3) N(12) C(84) -12.4(3) ? . . . .
N(12) Mn(3) N(11) C(76) 165.1(5) ? . . . .
N(12) Mn(3) N(11) C(89) -13.9(3) ? . . . .
N(11) Mn(3) N(13) N(14) 78.4(4) ? . . . .
N(13) Mn(3) N(11) C(76) -105.1(4) ? . . . .
N(13) Mn(3) N(11) C(89) 75.9(3) ? . . . .
N(12) Mn(3) N(13) N(14) 161.2(4) ? . . . .
N(13) Mn(3) N(12) C(83) 77.1(4) ? . . . .
N(13) Mn(3) N(12) C(84) -104.9(3) ? . . . .
O(9) Mn(4) O(10) C(107) 176.9(4) ? . . . .
O(10) Mn(4) O(9) C(100) -153.2(4) ? . . . .
O(9) Mn(4) N(16) C(106) -14.6(4) ? . . . .
O(9) Mn(4) N(16) C(129) 164.7(3) ? . . . .
N(16) Mn(4) O(9) C(100) 22.7(4) ? . . . .
O(9) Mn(4) N(18) N(19) 128.1(5) ? . . . .
N(18) Mn(4) O(9) C(100) 112.3(4) ? . . . .
O(10) Mn(4) N(17) C(113) -0.1(3) ? . . . .
O(10) Mn(4) N(17) C(130) 173.3(3) ? . . . .
N(17) Mn(4) O(10) C(107) 4.3(4) ? . . . .
O(10) Mn(4) N(18) N(19) 32.9(5) ? . . . .
N(18) Mn(4) O(10) C(107) -86.0(4) ? . . . .
N(16) Mn(4) N(17) C(113) -176.7(5) ? . . . .
N(16) Mn(4) N(17) C(130) -3.3(3) ? . . . .
N(17) Mn(4) N(16) C(106) 158.5(4) ? . . . .
N(17) Mn(4) N(16) C(129) -22.2(3) ? . . . .
N(16) Mn(4) N(18) N(19) -141.4(5) ? . . . .
N(18) Mn(4) N(16) C(106) -111.2(4) ? . . . .
N(18) Mn(4) N(16) C(129) 68.1(3) ? . . . .
N(17) Mn(4) N(18) N(19) -58.5(5) ? . . . .
N(18) Mn(4) N(17) C(113) 93.8(5) ? . . . .
N(18) Mn(4) N(17) C(130) -92.8(3) ? . . . .
Mn(1) O(1) C(3) C(4) 172.1(4) ? . . . .
Mn(1) O(1) C(3) C(8) -10.1(8) ? . . . .
Mn(1) O(2) C(10) C(11) -179.0(3) ? . . . .
Mn(1) O(2) C(10) C(15) -0.1(6) ? . . . .
Mn(2) O(4) C(37) C(38) 169.6(3) ? . . . .
Mn(2) O(4) C(37) C(42) -11.3(7) ? . . . .
Mn(2) O(5) C(44) C(45) 154.1(3) ? . . . .
Mn(2) O(5) C(44) C(49) -27.7(7) ? . . . .
Mn(3) O(6) C(70) C(71) 173.4(4) ? . . . .
Mn(3) O(6) C(70) C(75) -10.4(8) ? . . . .
Mn(3) O(7) C(77) C(78) 159.7(3) ? . . . .
Mn(3) O(7) C(77) C(82) -22.8(7) ? . . . .
Mn(4) O(9) C(100) C(101) 166.2(3) ? . . . .
Mn(4) O(9) C(100) C(105) -18.4(7) ? . . . .
Mn(4) O(10) C(107) C(108) 173.7(3) ? . . . .
Mn(4) O(10) C(107) C(112) -8.3(8) ? . . . .
Mn(1) N(1) C(9) C(8) 5.6(8) ? . . . .
Mn(1) N(1) C(17) C(18) 40.9(4) ? . . . .
Mn(1) N(1) C(17) C(22) 162.1(3) ? . . . .
C(9) N(1) C(17) C(18) -136.4(5) ? . . . .
C(9) N(1) C(17) C(22) -15.1(7) ? . . . .
C(17) N(1) C(9) C(8) -177.5(5) ? . . . .
Mn(1) N(2) C(16) C(15) 0.2(6) ? . . . .
Mn(1) N(2) C(18) C(17) 33.3(4) ? . . . .
Mn(1) N(2) C(18) C(19) 159.9(3) ? . . . .
C(16) N(2) C(18) C(17) -158.2(4) ? . . . .
C(16) N(2) C(18) C(19) -31.6(6) ? . . . .
C(18) N(2) C(16) C(15) -166.9(4) ? . . . .
Mn(2) N(6) C(43) C(42) -0.1(6) ? . . . .
Mn(2) N(6) C(51) C(52) 41.1(4) ? . . . .
Mn(2) N(6) C(51) C(56) 166.2(3) ? . . . .
C(43) N(6) C(51) C(52) -143.5(4) ? . . . .
C(43) N(6) C(51) C(56) -18.4(7) ? . . . .
C(51) N(6) C(43) C(42) -174.9(4) ? . . . .
Mn(2) N(7) C(50) C(49) 1.6(8) ? . . . .
Mn(2) N(7) C(52) C(51) 38.8(4) ? . . . .
Mn(2) N(7) C(52) C(53) 164.1(3) ? . . . .
C(50) N(7) C(52) C(51) -142.4(5) ? . . . .
C(50) N(7) C(52) C(53) -17.1(7) ? . . . .
C(52) N(7) C(50) C(49) -177.0(5) ? . . . .
Mn(3) N(11) C(76) C(75) 7.8(8) ? . . . .
Mn(3) N(11) C(89) C(84) 35.9(4) ? . . . .
Mn(3) N(11) C(89) C(88) 159.5(4) ? . . . .
C(76) N(11) C(89) C(84) -143.1(5) ? . . . .
C(76) N(11) C(89) C(88) -19.5(7) ? . . . .
C(89) N(11) C(76) C(75) -173.3(5) ? . . . .
Mn(3) N(12) C(83) C(82) 2.4(8) ? . . . .
Mn(3) N(12) C(84) C(85) 159.9(4) ? . . . .
Mn(3) N(12) C(84) C(89) 34.8(5) ? . . . .
C(83) N(12) C(84) C(85) -22.0(7) ? . . . .
C(83) N(12) C(84) C(89) -147.1(5) ? . . . .
C(84) N(12) C(83) C(82) -175.5(5) ? . . . .
Mn(4) N(16) C(106) C(105) 3.4(8) ? . . . .
Mn(4) N(16) C(129) C(130) 42.3(4) ? . . . .
Mn(4) N(16) C(129) C(134) 166.1(3) ? . . . .
C(106) N(16) C(129) C(130) -138.4(5) ? . . . .
C(106) N(16) C(129) C(134) -14.6(7) ? . . . .
C(129) N(16) C(106) C(105) -175.8(4) ? . . . .
Mn(4) N(17) C(113) C(112) 0.0(8) ? . . . .
Mn(4) N(17) C(130) C(129) 26.7(5) ? . . . .
Mn(4) N(17) C(130) C(131) 149.9(4) ? . . . .
C(113) N(17) C(130) C(129) -159.5(5) ? . . . .
C(113) N(17) C(130) C(131) -36.4(7) ? . . . .
C(130) N(17) C(113) C(112) -173.0(6) ? . . . .
O(1) C(3) C(4) C(5) -175.0(5) ? . . . .
O(1) C(3) C(4) C(23) 1.2(8) ? . . . .
O(1) C(3) C(8) C(7) 176.3(5) ? . . . .
O(1) C(3) C(8) C(9) -5.7(8) ? . . . .
C(4) C(3) C(8) C(7) -6.0(8) ? . . . .
C(4) C(3) C(8) C(9) 172.1(5) ? . . . .
C(8) C(3) C(4) C(5) 7.3(8) ? . . . .
C(8) C(3) C(4) C(23) -176.6(5) ? . . . .
C(3) C(4) C(5) C(6) -1.4(9) ? . . . .
C(3) C(4) C(23) C(24) 173.9(5) ? . . . .
C(3) C(4) C(23) C(25) -68.3(7) ? . . . .
C(3) C(4) C(23) C(26) 53.5(7) ? . . . .
C(5) C(4) C(23) C(24) -10.2(8) ? . . . .
C(5) C(4) C(23) C(25) 107.6(6) ? . . . .
C(5) C(4) C(23) C(26) -130.5(6) ? . . . .
C(23) C(4) C(5) C(6) -177.5(6) ? . . . .
C(4) C(5) C(6) C(7) -5.9(10) ? . . . .
C(4) C(5) C(6) C(27) 177.5(6) ? . . . .
C(5) C(6) C(7) C(8) 7.2(10) ? . . . .
C(5) C(6) C(27) C(138) -139.6(7) ? . . . .
C(5) C(6) C(27) C(139) -21.9(9) ? . . . .
C(5) C(6) C(27) C(140) 96.1(8) ? . . . .
C(7) C(6) C(27) C(138) 44.0(9) ? . . . .
C(7) C(6) C(27) C(139) 161.7(7) ? . . . .
C(7) C(6) C(27) C(140) -80.4(8) ? . . . .
C(27) C(6) C(7) C(8) -176.2(6) ? . . . .
C(6) C(7) C(8) C(3) -1.5(9) ? . . . .
C(6) C(7) C(8) C(9) -179.7(6) ? . . . .
C(3) C(8) C(9) N(1) 7.4(9) ? . . . .
C(7) C(8) C(9) N(1) -174.5(6) ? . . . .
O(2) C(10) C(11) C(12) 176.7(4) ? . . . .
O(2) C(10) C(11) C(28) -2.2(7) ? . . . .
O(2) C(10) C(15) C(14) -177.9(5) ? . . . .
O(2) C(10) C(15) C(16) -0.7(8) ? . . . .
C(11) C(10) C(15) C(14) 1.0(7) ? . . . .
C(11) C(10) C(15) C(16) 178.2(5) ? . . . .
C(15) C(10) C(11) C(12) -2.2(7) ? . . . .
C(15) C(10) C(11) C(28) 178.9(5) ? . . . .
C(10) C(11) C(12) C(13) 2.2(8) ? . . . .
C(10) C(11) C(28) C(29) -56.4(7) ? . . . .
C(10) C(11) C(28) C(30) 66.7(6) ? . . . .
C(10) C(11) C(28) C(31) -176.3(5) ? . . . .
C(12) C(11) C(28) C(29) 124.9(6) ? . . . .
C(12) C(11) C(28) C(30) -112.1(6) ? . . . .
C(12) C(11) C(28) C(31) 4.9(8) ? . . . .
C(28) C(11) C(12) C(13) -178.9(5) ? . . . .
C(11) C(12) C(13) C(14) -0.8(8) ? . . . .
C(11) C(12) C(13) C(32) -179.9(4) ? . . . .
C(12) C(13) C(14) C(15) -0.6(8) ? . . . .
C(12) C(13) C(32) C(33) -53.5(7) ? . . . .
C(12) C(13) C(32) C(34) -173.7(5) ? . . . .
C(12) C(13) C(32) C(35) 65.7(6) ? . . . .
C(14) C(13) C(32) C(33) 127.4(6) ? . . . .
C(14) C(13) C(32) C(34) 7.3(8) ? . . . .
C(14) C(13) C(32) C(35) -113.4(6) ? . . . .
C(32) C(13) C(14) C(15) 178.5(5) ? . . . .
C(13) C(14) C(15) C(10) 0.5(8) ? . . . .
C(13) C(14) C(15) C(16) -176.9(5) ? . . . .
C(10) C(15) C(16) N(2) 0.6(8) ? . . . .
C(14) C(15) C(16) N(2) 177.9(5) ? . . . .
N(1) C(17) C(18) N(2) -46.3(4) ? . . . .
N(1) C(17) C(18) C(19) -175.2(4) ? . . . .
N(1) C(17) C(22) C(21) -176.0(4) ? . . . .
C(18) C(17) C(22) C(21) -56.4(5) ? . . . .
C(22) C(17) C(18) N(2) -171.8(3) ? . . . .
C(22) C(17) C(18) C(19) 59.3(5) ? . . . .
N(2) C(18) C(19) C(20) 178.1(4) ? . . . .
C(17) C(18) C(19) C(20) -58.5(5) ? . . . .
C(18) C(19) C(20) C(21) 56.6(5) ? . . . .
C(19) C(20) C(21) C(22) -57.6(6) ? . . . .
C(20) C(21) C(22) C(17) 56.8(6) ? . . . .
O(4) C(37) C(38) C(39) 173.7(4) ? . . . .
O(4) C(37) C(38) C(57) -2.6(7) ? . . . .
O(4) C(37) C(42) C(41) -175.7(4) ? . . . .
O(4) C(37) C(42) C(43) 3.4(8) ? . . . .
C(38) C(37) C(42) C(41) 3.5(7) ? . . . .
C(38) C(37) C(42) C(43) -177.4(5) ? . . . .
C(42) C(37) C(38) C(39) -5.5(7) ? . . . .
C(42) C(37) C(38) C(57) 178.2(4) ? . . . .
C(37) C(38) C(39) C(40) 3.6(8) ? . . . .
C(37) C(38) C(57) C(58) -170.8(5) ? . . . .
C(37) C(38) C(57) C(59) -54.7(7) ? . . . .
C(37) C(38) C(57) C(60) 67.0(6) ? . . . .
C(39) C(38) C(57) C(58) 13.0(7) ? . . . .
C(39) C(38) C(57) C(59) 129.1(5) ? . . . .
C(39) C(38) C(57) C(60) -109.2(6) ? . . . .
C(57) C(38) C(39) C(40) 179.9(4) ? . . . .
C(38) C(39) C(40) C(41) 0.6(8) ? . . . .
C(38) C(39) C(40) C(61) 179.1(5) ? . . . .
C(39) C(40) C(41) C(42) -2.7(7) ? . . . .
C(39) C(40) C(61) C(135) -105.9(9) ? . . . .
C(39) C(40) C(61) C(136) 131.1(6) ? . . . .
C(39) C(40) C(61) C(137) 16.5(9) ? . . . .
C(41) C(40) C(61) C(135) 72.6(9) ? . . . .
C(41) C(40) C(61) C(136) -50.4(7) ? . . . .
C(41) C(40) C(61) C(137) -165.0(7) ? . . . .
C(61) C(40) C(41) C(42) 178.7(4) ? . . . .
C(40) C(41) C(42) C(37) 0.7(8) ? . . . .
C(40) C(41) C(42) C(43) -178.5(5) ? . . . .
C(37) C(42) C(43) N(6) 2.0(8) ? . . . .
C(41) C(42) C(43) N(6) -178.8(5) ? . . . .
O(5) C(44) C(45) C(46) 173.0(4) ? . . . .
O(5) C(44) C(45) C(62) -6.9(7) ? . . . .
O(5) C(44) C(49) C(48) -172.8(5) ? . . . .
O(5) C(44) C(49) C(50) 5.6(8) ? . . . .
C(45) C(44) C(49) C(48) 5.4(8) ? . . . .
C(45) C(44) C(49) C(50) -176.2(5) ? . . . .
C(49) C(44) C(45) C(46) -5.2(7) ? . . . .
C(49) C(44) C(45) C(62) 174.9(4) ? . . . .
C(44) C(45) C(46) C(47) 1.2(8) ? . . . .
C(44) C(45) C(62) C(63) -52.1(6) ? . . . .
C(44) C(45) C(62) C(64) 68.5(6) ? . . . .
C(44) C(45) C(62) C(65) -171.9(4) ? . . . .
C(46) C(45) C(62) C(63) 128.0(5) ? . . . .
C(46) C(45) C(62) C(64) -111.4(5) ? . . . .
C(46) C(45) C(62) C(65) 8.3(7) ? . . . .
C(62) C(45) C(46) C(47) -179.0(5) ? . . . .
C(45) C(46) C(47) C(48) 2.7(8) ? . . . .
C(45) C(46) C(47) C(66) -178.6(5) ? . . . .
C(46) C(47) C(48) C(49) -2.5(8) ? . . . .
C(46) C(47) C(66) C(67) 178.6(7) ? . . . .
C(46) C(47) C(66) C(68) -63.0(7) ? . . . .
C(46) C(47) C(66) C(69) 52.2(8) ? . . . .
C(48) C(47) C(66) C(67) -2.8(10) ? . . . .
C(48) C(47) C(66) C(68) 115.6(7) ? . . . .
C(48) C(47) C(66) C(69) -129.2(7) ? . . . .
C(66) C(47) C(48) C(49) 178.8(5) ? . . . .
C(47) C(48) C(49) C(44) -1.3(8) ? . . . .
C(47) C(48) C(49) C(50) -179.9(4) ? . . . .
C(44) C(49) C(50) N(7) 6.9(9) ? . . . .
C(48) C(49) C(50) N(7) -174.6(5) ? . . . .
N(6) C(51) C(52) N(7) -50.0(5) ? . . . .
N(6) C(51) C(52) C(53) -177.7(4) ? . . . .
N(6) C(51) C(56) C(55) -175.2(4) ? . . . .
C(52) C(51) C(56) C(55) -53.5(6) ? . . . .
C(56) C(51) C(52) N(7) -177.7(4) ? . . . .
C(56) C(51) C(52) C(53) 54.5(6) ? . . . .
N(7) C(52) C(53) C(54) -175.9(4) ? . . . .
C(51) C(52) C(53) C(54) -54.5(6) ? . . . .
C(52) C(53) C(54) C(55) 56.6(6) ? . . . .
C(53) C(54) C(55) C(56) -58.8(7) ? . . . .
C(54) C(55) C(56) C(51) 56.4(6) ? . . . .
O(6) C(70) C(71) C(72) 178.2(6) ? . . . .
O(6) C(70) C(71) C(90) -1.2(8) ? . . . .
O(6) C(70) C(75) C(74) -176.7(6) ? . . . .
O(6) C(70) C(75) C(76) 0.0(8) ? . . . .
C(71) C(70) C(75) C(74) -0.5(9) ? . . . .
C(71) C(70) C(75) C(76) 176.2(5) ? . . . .
C(75) C(70) C(71) C(72) 1.8(9) ? . . . .
C(75) C(70) C(71) C(90) -177.6(5) ? . . . .
C(70) C(71) C(72) C(73) -3.0(12) ? . . . .
C(70) C(71) C(90) C(91) 62.4(7) ? . . . .
C(70) C(71) C(90) C(92) -58.6(7) ? . . . .
C(70) C(71) C(90) C(93) 179.3(6) ? . . . .
C(72) C(71) C(90) C(91) -116.9(7) ? . . . .
C(72) C(71) C(90) C(92) 122.0(7) ? . . . .
C(72) C(71) C(90) C(93) -0.1(7) ? . . . .
C(90) C(71) C(72) C(73) 176.4(7) ? . . . .
C(71) C(72) C(73) C(74) 2.6(13) ? . . . .
C(71) C(72) C(73) C(146) -177.8(9) ? . . . .
C(72) C(73) C(74) C(75) -1.1(12) ? . . . .
C(72) C(73) C(146) C(147) 63.7(16) ? . . . .
C(72) C(73) C(146) C(148) -58.1(15) ? . . . .
C(72) C(73) C(146) C(149) -173.5(10) ? . . . .
C(74) C(73) C(146) C(147) -116.7(15) ? . . . .
C(74) C(73) C(146) C(148) 121.4(12) ? . . . .
C(74) C(73) C(146) C(149) 6.0(16) ? . . . .
C(146) C(73) C(74) C(75) 179.4(9) ? . . . .
C(73) C(74) C(75) C(70) 0.1(8) ? . . . .
C(73) C(74) C(75) C(76) -176.7(7) ? . . . .
C(70) C(75) C(76) N(11) 0.8(10) ? . . . .
C(74) C(75) C(76) N(11) 177.6(6) ? . . . .
O(7) C(77) C(78) C(79) 176.1(5) ? . . . .
O(7) C(77) C(78) C(95) -4.4(7) ? . . . .
O(7) C(77) C(82) C(81) -173.9(5) ? . . . .
O(7) C(77) C(82) C(83) 0.8(8) ? . . . .
C(78) C(77) C(82) C(81) 3.7(7) ? . . . .
C(78) C(77) C(82) C(83) 178.4(5) ? . . . .
C(82) C(77) C(78) C(79) -1.4(7) ? . . . .
C(82) C(77) C(78) C(95) 178.1(5) ? . . . .
C(77) C(78) C(79) C(80) -0.6(8) ? . . . .
C(77) C(78) C(95) C(96) -179.5(5) ? . . . .
C(77) C(78) C(95) C(97) 63.1(6) ? . . . .
C(77) C(78) C(95) C(98) -58.7(6) ? . . . .
C(79) C(78) C(95) C(96) -0.0(7) ? . . . .
C(79) C(78) C(95) C(97) -117.4(6) ? . . . .
C(79) C(78) C(95) C(98) 120.7(6) ? . . . .
C(95) C(78) C(79) C(80) 180.0(5) ? . . . .
C(78) C(79) C(80) C(81) 0.3(7) ? . . . .
C(78) C(79) C(80) C(99) -176.3(5) ? . . . .
C(79) C(80) C(81) C(82) 2.0(8) ? . . . .
C(79) C(80) C(99) C(143) -34.5(11) ? . . . .
C(79) C(80) C(99) C(144) -157.2(10) ? . . . .
C(79) C(80) C(99) C(145) 87.3(11) ? . . . .
C(81) C(80) C(99) C(143) 149.1(9) ? . . . .
C(81) C(80) C(99) C(144) 26.4(11) ? . . . .
C(81) C(80) C(99) C(145) -89.1(11) ? . . . .
C(99) C(80) C(81) C(82) 178.6(5) ? . . . .
C(80) C(81) C(82) C(77) -4.1(8) ? . . . .
C(80) C(81) C(82) C(83) -179.3(5) ? . . . .
C(77) C(82) C(83) N(12) 9.0(9) ? . . . .
C(81) C(82) C(83) N(12) -176.0(5) ? . . . .
N(12) C(84) C(85) C(86) -179.5(5) ? . . . .
N(12) C(84) C(89) N(11) -44.5(5) ? . . . .
N(12) C(84) C(89) C(88) -171.8(4) ? . . . .
C(85) C(84) C(89) N(11) -173.0(4) ? . . . .
C(85) C(84) C(89) C(88) 59.7(6) ? . . . .
C(89) C(84) C(85) C(86) -56.4(6) ? . . . .
C(84) C(85) C(86) C(87) 54.6(8) ? . . . .
C(85) C(86) C(87) C(88) -56.1(8) ? . . . .
C(86) C(87) C(88) C(89) 57.6(7) ? . . . .
C(87) C(88) C(89) N(11) 178.5(4) ? . . . .
C(87) C(88) C(89) C(84) -59.4(6) ? . . . .
O(9) C(100) C(101) C(102) 178.2(5) ? . . . .
O(9) C(100) C(101) C(114) -5.7(8) ? . . . .
O(9) C(100) C(105) C(104) -177.4(4) ? . . . .
O(9) C(100) C(105) C(106) -1.1(8) ? . . . .
C(101) C(100) C(105) C(104) -1.9(7) ? . . . .
C(101) C(100) C(105) C(106) 174.4(5) ? . . . .
C(105) C(100) C(101) C(102) 2.7(7) ? . . . .
C(105) C(100) C(101) C(114) 178.8(5) ? . . . .
C(100) C(101) C(102) C(103) -1.5(9) ? . . . .
C(100) C(101) C(114) C(115) -178.9(5) ? . . . .
C(100) C(101) C(114) C(116) -61.0(7) ? . . . .
C(100) C(101) C(114) C(119) 61.7(7) ? . . . .
C(102) C(101) C(114) C(115) -3.0(8) ? . . . .
C(102) C(101) C(114) C(116) 114.8(6) ? . . . .
C(102) C(101) C(114) C(119) -122.4(6) ? . . . .
C(114) C(101) C(102) C(103) -177.5(5) ? . . . .
C(101) C(102) C(103) C(104) -0.6(8) ? . . . .
C(101) C(102) C(103) C(120) -179.4(5) ? . . . .
C(102) C(103) C(104) C(105) 1.5(7) ? . . . .
C(102) C(103) C(120) C(121) 67.5(7) ? . . . .
C(102) C(103) C(120) C(122) -171.0(7) ? . . . .
C(102) C(103) C(120) C(123) -53.0(8) ? . . . .
C(104) C(103) C(120) C(121) -111.2(6) ? . . . .
C(104) C(103) C(120) C(122) 10.3(9) ? . . . .
C(104) C(103) C(120) C(123) 128.3(7) ? . . . .
C(120) C(103) C(104) C(105) -179.7(5) ? . . . .
C(103) C(104) C(105) C(100) -0.3(7) ? . . . .
C(103) C(104) C(105) C(106) -176.8(4) ? . . . .
C(100) C(105) C(106) N(16) 8.0(8) ? . . . .
C(104) C(105) C(106) N(16) -175.5(5) ? . . . .
O(10) C(107) C(108) C(109) 171.9(5) ? . . . .
O(10) C(107) C(108) C(124) -5.1(8) ? . . . .
O(10) C(107) C(112) C(111) -172.6(6) ? . . . .
O(10) C(107) C(112) C(113) 7.4(10) ? . . . .
C(108) C(107) C(112) C(111) 5.4(9) ? . . . .
C(108) C(107) C(112) C(113) -174.6(5) ? . . . .
C(112) C(107) C(108) C(109) -6.2(8) ? . . . .
C(112) C(107) C(108) C(124) 176.8(5) ? . . . .
C(107) C(108) C(109) C(110) 4.0(10) ? . . . .
C(107) C(108) C(124) C(125) -173.3(5) ? . . . .
C(107) C(108) C(124) C(126) 68.7(7) ? . . . .
C(107) C(108) C(124) C(127) -54.2(7) ? . . . .
C(109) C(108) C(124) C(125) 9.9(8) ? . . . .
C(109) C(108) C(124) C(126) -108.1(7) ? . . . .
C(109) C(108) C(124) C(127) 129.0(6) ? . . . .
C(124) C(108) C(109) C(110) -179.1(6) ? . . . .
C(108) C(109) C(110) C(111) -0.6(10) ? . . . .
C(108) C(109) C(110) C(128) -178.6(7) ? . . . .
C(109) C(110) C(111) C(112) -0.5(10) ? . . . .
C(109) C(110) C(128) C(94) -85.8(12) ? . . . .
C(109) C(110) C(128) C(141) 32.3(14) ? . . . .
C(109) C(110) C(128) C(142) 159.4(15) ? . . . .
C(111) C(110) C(128) C(94) 96.3(11) ? . . . .
C(111) C(110) C(128) C(141) -145.5(12) ? . . . .
C(111) C(110) C(128) C(142) -18.5(18) ? . . . .
C(128) C(110) C(111) C(112) 177.4(8) ? . . . .
C(110) C(111) C(112) C(107) -2.0(11) ? . . . .
C(110) C(111) C(112) C(113) 178.0(7) ? . . . .
C(107) C(112) C(113) N(17) -3.4(11) ? . . . .
C(111) C(112) C(113) N(17) 176.6(6) ? . . . .
N(16) C(129) C(130) N(17) -43.6(5) ? . . . .
N(16) C(129) C(130) C(131) -170.9(4) ? . . . .
N(16) C(129) C(134) C(133) 178.9(4) ? . . . .
C(130) C(129) C(134) C(133) -58.5(6) ? . . . .
C(134) C(129) C(130) N(17) -171.4(4) ? . . . .
C(134) C(129) C(130) C(131) 61.4(5) ? . . . .
N(17) C(130) C(131) C(132) 177.9(4) ? . . . .
C(129) C(130) C(131) C(132) -60.2(6) ? . . . .
C(130) C(131) C(132) C(133) 57.8(6) ? . . . .
C(131) C(132) C(133) C(134) -55.7(6) ? . . . .
C(132) C(133) C(134) C(129) 55.9(6) ? . . . .
